data_1550707
loop_
_publ_author_name
'Shi, Xiaodong'
'He, Ying'
'Zhang, Yanbin'
'Wojtas, Lukasz'
'Ahkmedov, Novruz G.'
'Thai, David'
'Wang, Heng'
'Li, Xiaopeng'
'Guo, Hao'

_publ_section_title
;
 Construction of cross-layer linked G-octamer via conformational control:
 stable G-quadruplex in H-bond competitive solvent
;
_journal_name_full 'Chemical Science'
_journal_paper_doi 10.1039/C9SC00190E
_journal_year 2019
_chemical_formula_sum 'C236.35 H284 N46.61 O54 Si8 Sr'
_chemical_formula_weight 4954.17
_space_group_crystal_system monoclinic
_space_group_IT_number 4
_space_group_name_Hall 'P 2yb'
_space_group_name_H-M_alt 'P 1 21 1'
_symmetry_space_group_name_Hall 'P 2yb'
_symmetry_space_group_name_H-M 'P 1 21 1'
_atom_sites_solution_hydrogens geom
_audit_creation_method SHELXL-2017/1
_audit_update_record
;
2018-10-04 deposited with the CCDC.    2019-03-05 downloaded from the CCDC.
;
_cell_angle_alpha 90
_cell_angle_beta 90.387(2)
_cell_angle_gamma 90
_cell_formula_units_Z 4
_cell_length_a 29.4434(14)
_cell_length_b 30.9027(14)
_cell_length_c 33.2881(15)
_cell_measurement_reflns_used 9847
_cell_measurement_temperature 100(2)
_cell_measurement_theta_max 53.4
_cell_measurement_theta_min 2.5
_cell_volume 30288(2)
_computing_structure_refinement 'SHELXL-2017/1 (Sheldrick, 2017)'
_diffrn_ambient_temperature 100(2)
_diffrn_measured_fraction_theta_full 0.987
_diffrn_measured_fraction_theta_max 0.987
_diffrn_measurement_device_type 'Bruker D8 Venture PHOTON II CPAD'
_diffrn_measurement_method 'omega scans'
_diffrn_radiation_monochromator mirrors
_diffrn_radiation_type CuK\a
_diffrn_radiation_wavelength 1.54178
_diffrn_reflns_av_R_equivalents 0.0646
_diffrn_reflns_av_unetI/netI 0.0578
_diffrn_reflns_Laue_measured_fraction_full 0.987
_diffrn_reflns_Laue_measured_fraction_max 0.987
_diffrn_reflns_limit_h_max 25
_diffrn_reflns_limit_h_min -30
_diffrn_reflns_limit_k_max 32
_diffrn_reflns_limit_k_min -32
_diffrn_reflns_limit_l_max 29
_diffrn_reflns_limit_l_min -34
_diffrn_reflns_number 360882
_diffrn_reflns_point_group_measured_fraction_full 0.967
_diffrn_reflns_point_group_measured_fraction_max 0.967
_diffrn_reflns_theta_full 54.384
_diffrn_reflns_theta_max 54.384
_diffrn_reflns_theta_min 2.456
_diffrn_source 'INCOATEC Imus micro-focus source'
_exptl_absorpt_coefficient_mu 1.138
_exptl_absorpt_correction_T_max 1
_exptl_absorpt_correction_T_min 0.7379
_exptl_absorpt_correction_type multi-scan
_exptl_absorpt_process_details SADABS-2016/2
_exptl_crystal_colour yellow
_exptl_crystal_density_diffrn 1.086
_exptl_crystal_description block
_exptl_crystal_F_000 10441
_exptl_crystal_size_max 0.310
_exptl_crystal_size_mid 0.250
_exptl_crystal_size_min 0.170
_refine_diff_density_max 0.947
_refine_diff_density_min -1.371
_refine_diff_density_rms 0.127
_refine_ls_abs_structure_details
;
 Flack x determined using 19274 quotients [(I+)-(I-)]/[(I+)+(I-)]
 (Parsons, Flack and Wagner, Acta Cryst. B69 (2013) 249-259).
;
_refine_ls_abs_structure_Flack 0.138(4)
_refine_ls_extinction_method none
_refine_ls_goodness_of_fit_ref 1.437
_refine_ls_hydrogen_treatment constr
_refine_ls_matrix_type full
_refine_ls_number_parameters 6077
_refine_ls_number_reflns 71854
_refine_ls_number_restraints 16575
_refine_ls_restrained_S_all 1.354
_refine_ls_R_factor_all 0.1608
_refine_ls_R_factor_gt 0.1308
_refine_ls_shift/su_max 0.010
_refine_ls_shift/su_mean 0.001
_refine_ls_structure_factor_coef Fsqd
_refine_ls_weighting_details 'w=1/[\s^2^(Fo^2^)+(0.2000P)^2^] where P=(Fo^2^+2Fc^2^)/3'
_refine_ls_weighting_scheme calc
_refine_ls_wR_factor_gt 0.3310
_refine_ls_wR_factor_ref 0.3598
_reflns_Friedel_coverage 0.916
_reflns_Friedel_fraction_full 0.946
_reflns_Friedel_fraction_max 0.946
_reflns_number_gt 51296
_reflns_number_total 71854
_reflns_threshold_expression 'I > 2\s(I)'
_cod_data_source_file c9sc00190e2.cif
_cod_data_source_block HY-8PhGSrPic
_cod_database_code 1550707
_shelx_shelxl_version_number 2017/1
_shelx_space_group_comment
;
The symmetry employed for this shelxl refinement is uniquely defined
by the following loop, which should always be used as a source of
symmetry information in preference to the above space-group names.
They are only intended as comments.
;
_shelx_estimated_absorpt_t_min 0.719
_shelx_estimated_absorpt_t_max 0.830

loop_
_space_group_symop_operation_xyz
'x, y, z'
'-x, y+1/2, -z'

loop_
_atom_site_label
_atom_site_type_symbol
_atom_site_fract_x
_atom_site_fract_y
_atom_site_fract_z
_atom_site_U_iso_or_equiv
_atom_site_adp_type
_atom_site_occupancy
_atom_site_site_symmetry_order
_atom_site_calc_flag
_atom_site_refinement_flags_posn
_atom_site_refinement_flags_adp
_atom_site_refinement_flags_occupancy
_atom_site_disorder_assembly
_atom_site_disorder_group
Sr1 Sr 0.26159(4) 0.56357(7) -0.04220(3) 0.0658(3) Uani 1 1 d . U . . .
Sr2 Sr 0.75770(4) 0.47067(8) 0.45393(4) 0.0882(5) Uani 1 1 d . U . . .
O1_1 O 0.3471(3) 0.5472(3) -0.0214(2) 0.070(2) Uani 1 1 d D U . . .
C2_1 C 0.3756(4) 0.5622(5) 0.0023(3) 0.072(3) Uani 1 1 d D U . . .
N3_1 N 0.3617(4) 0.5809(4) 0.0383(3) 0.079(3) Uani 1 1 d D U . . .
H3_1 H 0.332334 0.583262 0.042727 0.095 Uiso 1 1 calc R U . . .
C4_1 C 0.3915(5) 0.5959(6) 0.0673(4) 0.092(4) Uani 1 1 d D U . . .
N5_1 N 0.4367(4) 0.5943(5) 0.0640(3) 0.088(3) Uani 1 1 d D U . . .
C6_1 C 0.4494(4) 0.5770(5) 0.0291(4) 0.083(4) Uani 1 1 d D U . . .
C7_1 C 0.4225(4) 0.5632(5) -0.0021(3) 0.073(3) Uani 1 1 d D U . . .
N8_1 N 0.4496(3) 0.5471(4) -0.0330(3) 0.075(3) Uani 1 1 d D U . . .
C9_1 C 0.4914(4) 0.5507(5) -0.0206(4) 0.076(3) Uani 1 1 d D U . . .
N10_1 N 0.4940(3) 0.5706(4) 0.0173(3) 0.078(3) Uani 1 1 d D U . . .
N11_1 N 0.3714(5) 0.6146(6) 0.0999(4) 0.108(5) Uani 1 1 d D U . . .
H11A_1 H 0.388305 0.625800 0.119160 0.130 Uiso 1 1 calc R U . . .
H11B_1 H 0.341627 0.615402 0.101593 0.130 Uiso 1 1 calc R U . . .
C12_1 C 0.5309(4) 0.5378(5) -0.0450(4) 0.087(4) Uani 1 1 d D U . . .
C13_1 C 0.5291(5) 0.5445(5) -0.0856(4) 0.089(4) Uani 1 1 d D U . . .
H13_1 H 0.504037 0.559396 -0.097132 0.106 Uiso 1 1 calc R U . . .
C14_1 C 0.5643(5) 0.5294(5) -0.1106(5) 0.099(4) Uani 1 1 d D U . . .
H14_1 H 0.563358 0.534350 -0.138780 0.119 Uiso 1 1 calc R U . . .
C15_1 C 0.6002(5) 0.5071(6) -0.0932(6) 0.108(5) Uani 1 1 d D U . . .
H15_1 H 0.624260 0.497236 -0.109655 0.130 Uiso 1 1 calc R U . . .
C16_1 C 0.6017(6) 0.4990(6) -0.0521(6) 0.118(5) Uani 1 1 d D U . . .
H16_1 H 0.625658 0.482310 -0.040854 0.141 Uiso 1 1 calc R U . . .
C17_1 C 0.5676(5) 0.5156(5) -0.0276(5) 0.101(4) Uani 1 1 d D U . . .
H17_1 H 0.569242 0.511865 0.000672 0.121 Uiso 1 1 calc R U . . .
C18_1 C 0.5351(5) 0.5771(5) 0.0410(4) 0.089(3) Uani 1 1 d D U . . .
H18_1 H 0.561449 0.580407 0.022426 0.107 Uiso 1 1 calc R U . . .
O19_1 O 0.5430(4) 0.5417(4) 0.0660(3) 0.101(3) Uani 1 1 d D U . . .
C20_1 C 0.5346(6) 0.5496(5) 0.1080(4) 0.103(4) Uani 1 1 d D U . . .
H20_1 H 0.561998 0.541310 0.124103 0.123 Uiso 1 1 calc R U . . .
C21_1 C 0.5270(5) 0.5977(5) 0.1113(4) 0.096(4) Uani 1 1 d D U . . .
H21_1 H 0.495573 0.603754 0.121102 0.115 Uiso 1 1 calc R U . . .
C22_1 C 0.5334(5) 0.6169(5) 0.0694(4) 0.096(4) Uani 1 1 d D U . . .
H22_1 H 0.509643 0.638522 0.061694 0.115 Uiso 1 1 calc R U . . .
O23_1 O 0.5778(3) 0.6344(4) 0.0715(3) 0.105(3) Uani 1 1 d D U . . .
C24_1 C 0.5848(5) 0.6495(6) 0.1123(5) 0.109(4) Uani 1 1 d D U . . .
O25_1 O 0.5602(4) 0.6191(4) 0.1366(3) 0.111(3) Uani 1 1 d D U . . .
C26_1 C 0.6343(5) 0.6456(7) 0.1207(6) 0.112(5) Uani 1 1 d D U . . .
H26A_1 H 0.650904 0.666319 0.104139 0.167 Uiso 1 1 calc R U . . .
H26B_1 H 0.640112 0.651661 0.149185 0.167 Uiso 1 1 calc R U . . .
H26C_1 H 0.644353 0.616131 0.114437 0.167 Uiso 1 1 calc R U . . .
C27_1 C 0.5649(7) 0.6937(6) 0.1185(6) 0.117(5) Uani 1 1 d D U . . .
H27A_1 H 0.581283 0.714767 0.102142 0.176 Uiso 1 1 calc R U . . .
H27B_1 H 0.532740 0.693457 0.110592 0.176 Uiso 1 1 calc R U . . .
H27C_1 H 0.567539 0.701625 0.146944 0.176 Uiso 1 1 calc R U . . .
C28_1 C 0.4934(6) 0.5233(5) 0.1221(5) 0.107(4) Uani 1 1 d D U . . .
H28A_1 H 0.484846 0.532776 0.149450 0.128 Uiso 1 1 calc R U . . .
H28B_1 H 0.467307 0.528848 0.103927 0.128 Uiso 1 1 calc R U . . .
O29_1 O 0.5034(4) 0.4780(4) 0.1225(3) 0.113(3) Uani 1 1 d D U . . .
Si30_1 Si 0.49356(19) 0.44148(19) 0.08588(16) 0.1103(15) Uani 1 1 d D U . . .
C31_1 C 0.4512(5) 0.4649(5) 0.0501(4) 0.098(5) Uani 1 1 d D U . . .
H31A_1 H 0.445004 0.444036 0.028542 0.147 Uiso 1 1 calc R U . . .
H31B_1 H 0.422953 0.471194 0.064399 0.147 Uiso 1 1 calc R U . . .
H31C_1 H 0.463280 0.491621 0.038575 0.147 Uiso 1 1 calc R U . . .
C32_1 C 0.5487(5) 0.4286(6) 0.0616(5) 0.124(6) Uani 1 1 d D U . . .
H32A_1 H 0.543682 0.407356 0.040122 0.186 Uiso 1 1 calc R U . . .
H32B_1 H 0.561668 0.455033 0.050189 0.186 Uiso 1 1 calc R U . . .
H32C_1 H 0.569677 0.416557 0.081625 0.186 Uiso 1 1 calc DR U . . .
C33_1 C 0.4703(7) 0.3925(6) 0.1121(5) 0.124(5) Uani 1 1 d D U . . .
C34_1 C 0.4260(6) 0.4042(6) 0.1342(5) 0.149(7) Uani 1 1 d D U . . .
H34A_1 H 0.432412 0.426349 0.154595 0.224 Uiso 1 1 calc R U . . .
H34B_1 H 0.403674 0.415426 0.114898 0.224 Uiso 1 1 calc R U . . .
H34C_1 H 0.413767 0.378326 0.147290 0.224 Uiso 1 1 calc R U . . .
C35_1 C 0.5035(7) 0.3753(4) 0.1435(5) 0.158(9) Uani 1 1 d D U . . .
H35A_1 H 0.509648 0.397875 0.163532 0.237 Uiso 1 1 calc R U . . .
H35B_1 H 0.490401 0.349979 0.156752 0.237 Uiso 1 1 calc R U . . .
H35C_1 H 0.531991 0.367094 0.130437 0.237 Uiso 1 1 calc R U . . .
C36_1 C 0.4602(6) 0.3582(4) 0.0806(6) 0.142(7) Uani 1 1 d D U . . .
H36A_1 H 0.438731 0.369793 0.060652 0.212 Uiso 1 1 calc R U . . .
H36B_1 H 0.488391 0.349844 0.067194 0.212 Uiso 1 1 calc R U . . .
H36C_1 H 0.446801 0.332729 0.093508 0.212 Uiso 1 1 calc R U . . .
O1_2 O 0.2792(3) 0.4862(3) -0.0692(2) 0.0676(19) Uani 1 1 d D U . . .
C2_2 C 0.3106(4) 0.4716(4) -0.0904(3) 0.065(3) Uani 1 1 d D U . . .
N3_2 N 0.3547(3) 0.4863(4) -0.0853(3) 0.068(3) Uani 1 1 d D U . . .
H3_2 H 0.359768 0.506648 -0.067266 0.081 Uiso 1 1 calc R U . . .
C4_2 C 0.3909(4) 0.4711(5) -0.1066(4) 0.074(3) Uani 1 1 d D U . . .
N5_2 N 0.3881(3) 0.4419(4) -0.1350(3) 0.070(3) Uani 1 1 d D U . . .
C6_2 C 0.3455(4) 0.4265(4) -0.1402(4) 0.069(3) Uani 1 1 d D U . . .
C7_2 C 0.3072(4) 0.4412(4) -0.1216(4) 0.068(3) Uani 1 1 d D U . . .
N8_2 N 0.2697(3) 0.4173(4) -0.1347(3) 0.068(2) Uani 1 1 d D U . . .
C9_2 C 0.2853(4) 0.3902(5) -0.1613(4) 0.075(3) Uani 1 1 d D U . . .
N10_2 N 0.3321(3) 0.3944(4) -0.1666(3) 0.073(3) Uani 1 1 d D U . . .
N11_2 N 0.4316(4) 0.4892(4) -0.0992(4) 0.084(3) Uani 1 1 d D U . . .
H11A_2 H 0.455347 0.481362 -0.113358 0.101 Uiso 1 1 calc R U . . .
H11B_2 H 0.434463 0.508920 -0.080303 0.101 Uiso 1 1 calc R U . . .
C12_2 C 0.2563(4) 0.3583(4) -0.1832(4) 0.076(3) Uani 1 1 d D U . . .
C13_2 C 0.2147(4) 0.3723(5) -0.1968(3) 0.076(3) Uani 1 1 d D U . . .
H13_2 H 0.206222 0.401739 -0.193480 0.091 Uiso 1 1 calc R U . . .
C14_2 C 0.1847(5) 0.3432(5) -0.2155(4) 0.086(4) Uani 1 1 d D U . . .
H14_2 H 0.156152 0.352817 -0.225483 0.103 Uiso 1 1 calc R U . . .
C15_2 C 0.1975(5) 0.2999(5) -0.2193(4) 0.093(4) Uani 1 1 d D U . . .
H15_2 H 0.177046 0.279555 -0.230812 0.112 Uiso 1 1 calc R U . . .
C16_2 C 0.2399(5) 0.2867(5) -0.2063(5) 0.094(4) Uani 1 1 d D U . . .
H16_2 H 0.249176 0.257587 -0.210598 0.113 Uiso 1 1 calc R U . . .
C17_2 C 0.2696(5) 0.3159(5) -0.1868(4) 0.080(3) Uani 1 1 d D U . . .
H17_2 H 0.298049 0.306440 -0.176377 0.096 Uiso 1 1 calc R U . . .
C18_2 C 0.3618(4) 0.3653(4) -0.1904(4) 0.075(3) Uani 1 1 d D U . . .
H18_2 H 0.343774 0.355087 -0.214141 0.090 Uiso 1 1 calc R U . . .
O19_2 O 0.3742(3) 0.3287(3) -0.1680(3) 0.081(2) Uani 1 1 d D U . . .
C20_2 C 0.4211(4) 0.3331(5) -0.1546(4) 0.087(3) Uani 1 1 d D U . . .
H20_2 H 0.437239 0.304987 -0.158425 0.104 Uiso 1 1 calc R U . . .
C21_2 C 0.4430(4) 0.3673(5) -0.1804(4) 0.083(3) Uani 1 1 d D U . . .
H21_2 H 0.460103 0.389265 -0.164201 0.100 Uiso 1 1 calc R U . . .
C22_2 C 0.4050(4) 0.3877(5) -0.2064(4) 0.080(3) Uani 1 1 d D U . . .
H22_2 H 0.403909 0.420026 -0.204934 0.096 Uiso 1 1 calc R U . . .
O23_2 O 0.4134(3) 0.3716(4) -0.2455(3) 0.091(3) Uani 1 1 d D U . . .
C24_2 C 0.4613(5) 0.3633(5) -0.2482(4) 0.092(4) Uani 1 1 d D U . . .
O25_2 O 0.4717(3) 0.3452(4) -0.2098(3) 0.094(3) Uani 1 1 d D U . . .
C26_2 C 0.4879(6) 0.4037(6) -0.2548(6) 0.105(5) Uani 1 1 d D U . . .
H26A_2 H 0.480362 0.415752 -0.281252 0.157 Uiso 1 1 calc R U . . .
H26B_2 H 0.480451 0.424907 -0.233934 0.157 Uiso 1 1 calc R U . . .
H26C_2 H 0.520470 0.397145 -0.253547 0.157 Uiso 1 1 calc R U . . .
C27_2 C 0.4686(6) 0.3285(6) -0.2791(5) 0.105(5) Uani 1 1 d D U . . .
H27A_2 H 0.461633 0.340025 -0.305917 0.157 Uiso 1 1 calc R U . . .
H27B_2 H 0.500252 0.318842 -0.278159 0.157 Uiso 1 1 calc R U . . .
H27C_2 H 0.448495 0.303951 -0.273520 0.157 Uiso 1 1 calc R U . . .
C28_2 C 0.4235(5) 0.3463(5) -0.1101(4) 0.087(4) Uani 1 1 d D U . . .
H28A_2 H 0.455745 0.349888 -0.102034 0.104 Uiso 1 1 calc R U . . .
H28B_2 H 0.408071 0.374428 -0.106485 0.104 Uiso 1 1 calc R U . . .
O29_2 O 0.4032(3) 0.3153(3) -0.0854(3) 0.088(3) Uani 1 1 d D U . . .
Si30_2 Si 0.37607(15) 0.32033(16) -0.04179(14) 0.0868(11) Uani 1 1 d D U . . .
C31_2 C 0.4081(4) 0.2867(6) -0.0055(5) 0.100(5) Uani 1 1 d D U . . .
H31A_2 H 0.393675 0.288377 0.020881 0.151 Uiso 1 1 calc R U . . .
H31B_2 H 0.408229 0.256559 -0.014711 0.151 Uiso 1 1 calc R U . . .
H31C_2 H 0.439413 0.297269 -0.003474 0.151 Uiso 1 1 calc R U . . .
C32_2 C 0.3734(5) 0.3780(4) -0.0250(5) 0.100(5) Uani 1 1 d D U . . .
H32A_2 H 0.357293 0.379730 0.000633 0.150 Uiso 1 1 calc R U . . .
H32B_2 H 0.404290 0.389298 -0.021546 0.150 Uiso 1 1 calc R U . . .
H32C_2 H 0.357226 0.395245 -0.045234 0.150 Uiso 1 1 calc R U . . .
C33_2 C 0.3173(4) 0.2973(5) -0.0506(4) 0.089(3) Uani 1 1 d D U . . .
C34_2 C 0.3194(5) 0.2508(5) -0.0660(5) 0.126(6) Uani 1 1 d D U . . .
H34A_2 H 0.335192 0.232687 -0.046170 0.189 Uiso 1 1 calc R U . . .
H34B_2 H 0.288533 0.239885 -0.070186 0.189 Uiso 1 1 calc R U . . .
H34C_2 H 0.335933 0.250090 -0.091440 0.189 Uiso 1 1 calc R U . . .
C35_2 C 0.2931(3) 0.3238(6) -0.0817(5) 0.130(7) Uani 1 1 d D U . . .
H35A_2 H 0.291228 0.353891 -0.072630 0.195 Uiso 1 1 calc R U . . .
H35B_2 H 0.309787 0.322492 -0.107045 0.195 Uiso 1 1 calc R U . . .
H35C_2 H 0.262387 0.312286 -0.085792 0.195 Uiso 1 1 calc R U . . .
C36_2 C 0.2917(4) 0.2993(6) -0.0088(5) 0.111(5) Uani 1 1 d D U . . .
H36A_2 H 0.308154 0.281731 0.011029 0.167 Uiso 1 1 calc R U . . .
H36B_2 H 0.290283 0.329324 0.000471 0.167 Uiso 1 1 calc R U . . .
H36C_2 H 0.260804 0.287932 -0.012147 0.167 Uiso 1 1 calc R U . . .
O1_3 O 0.2001(3) 0.5131(3) -0.0100(3) 0.076(2) Uani 1 1 d D U . . .
C2_3 C 0.1741(4) 0.4856(4) -0.0249(4) 0.072(3) Uani 1 1 d D U . . .
N3_3 N 0.1892(4) 0.4577(3) -0.0536(3) 0.074(3) Uani 1 1 d D U . . .
H3_3 H 0.217978 0.459618 -0.060368 0.089 Uiso 1 1 calc R U . . .
C4_3 C 0.1637(5) 0.4273(5) -0.0725(5) 0.085(4) Uani 1 1 d D U . . .
N5_3 N 0.1204(4) 0.4184(4) -0.0626(3) 0.079(3) Uani 1 1 d D U . . .
C6_3 C 0.1049(4) 0.4476(5) -0.0348(5) 0.086(4) Uani 1 1 d D U . . .
C7_3 C 0.1281(4) 0.4811(5) -0.0167(4) 0.080(3) Uani 1 1 d D U . . .
N8_3 N 0.0997(4) 0.5029(4) 0.0095(4) 0.084(3) Uani 1 1 d D U . . .
C9_3 C 0.0599(5) 0.4840(5) 0.0072(5) 0.088(4) Uani 1 1 d D U . . .
N10_3 N 0.0606(4) 0.4497(4) -0.0207(4) 0.092(4) Uani 1 1 d D U . . .
N11_3 N 0.1822(4) 0.4015(4) -0.0996(4) 0.084(3) Uani 1 1 d D U . . .
H11A_3 H 0.166294 0.380127 -0.110063 0.100 Uiso 1 1 calc R U . . .
H11B_3 H 0.210420 0.405776 -0.107279 0.100 Uiso 1 1 calc R U . . .
C12_3 C 0.0196(5) 0.4963(5) 0.0301(4) 0.093(4) Uani 1 1 d D U . . .
C13_3 C 0.0116(5) 0.5396(5) 0.0350(5) 0.104(5) Uani 1 1 d D U . . .
H13_3 H 0.032133 0.560236 0.024155 0.124 Uiso 1 1 calc R U . . .
C14_3 C -0.0265(5) 0.5535(6) 0.0557(6) 0.124(6) Uani 1 1 d D U . . .
H14_3 H -0.031448 0.583580 0.059812 0.149 Uiso 1 1 calc R U . . .
C15_3 C -0.0573(7) 0.5237(6) 0.0705(7) 0.141(8) Uani 1 1 d D U . . .
H15_3 H -0.084557 0.533073 0.082935 0.169 Uiso 1 1 calc R U . . .
C16_3 C -0.0476(6) 0.4796(6) 0.0666(7) 0.135(7) Uani 1 1 d D U . . .
H16_3 H -0.067533 0.458660 0.077796 0.162 Uiso 1 1 calc R U . . .
C17_3 C -0.0082(5) 0.4662(5) 0.0462(5) 0.103(5) Uani 1 1 d D U . . .
H17_3 H -0.001311 0.436250 0.043791 0.123 Uiso 1 1 calc R U . . .
C18_3 C 0.0220(5) 0.4225(5) -0.0317(4) 0.094(4) Uani 1 1 d D U . . .
H18_3 H -0.006282 0.439919 -0.028290 0.113 Uiso 1 1 calc R U . . .
O19_3 O 0.0189(4) 0.3860(3) -0.0067(3) 0.095(3) Uani 1 1 d D U . . .
C20_3 C 0.0282(5) 0.3468(5) -0.0281(4) 0.089(3) Uani 1 1 d D U . . .
H20_3 H 0.004289 0.325202 -0.021169 0.106 Uiso 1 1 calc R U . . .
C21_3 C 0.0240(5) 0.3570(5) -0.0731(4) 0.087(3) Uani 1 1 d D U . . .
H21_3 H 0.050825 0.345673 -0.088048 0.104 Uiso 1 1 calc R U . . .
C22_3 C 0.0228(5) 0.4058(5) -0.0748(4) 0.090(3) Uani 1 1 d D U . . .
H22_3 H 0.050092 0.417071 -0.089035 0.108 Uiso 1 1 calc R U . . .
O23_3 O -0.0173(3) 0.4165(4) -0.0965(3) 0.094(3) Uani 1 1 d D U . . .
C24_3 C -0.0464(5) 0.3793(5) -0.0941(5) 0.101(4) Uani 1 1 d D U . . .
O25_3 O -0.0167(3) 0.3435(3) -0.0917(3) 0.092(3) Uani 1 1 d D U . . .
C26_3 C -0.0724(6) 0.3763(7) -0.1332(6) 0.122(6) Uani 1 1 d D U . . .
H26A_3 H -0.093237 0.400912 -0.135492 0.182 Uiso 1 1 calc R U . . .
H26B_3 H -0.050988 0.376863 -0.155644 0.182 Uiso 1 1 calc R U . . .
H26C_3 H -0.089707 0.349263 -0.133922 0.182 Uiso 1 1 calc R U . . .
C27_3 C -0.0768(6) 0.3840(7) -0.0575(6) 0.119(6) Uani 1 1 d D U . . .
H27A_3 H -0.096569 0.409314 -0.061035 0.179 Uiso 1 1 calc R U . . .
H27B_3 H -0.095550 0.357993 -0.054657 0.179 Uiso 1 1 calc R U . . .
H27C_3 H -0.058009 0.387826 -0.033417 0.179 Uiso 1 1 calc R U . . .
C28_3 C 0.0737(5) 0.3281(6) -0.0165(5) 0.102(4) Uani 1 1 d D U . . .
H28A_3 H 0.079411 0.301320 -0.031930 0.123 Uiso 1 1 calc R U . . .
H28B_3 H 0.098103 0.349108 -0.022586 0.123 Uiso 1 1 calc R U . . .
O29_3 O 0.0733(5) 0.3191(5) 0.0246(3) 0.123(4) Uani 1 1 d D U . . .
Si30_3 Si 0.1129(3) 0.3314(3) 0.0591(2) 0.160(3) Uani 1 1 d D U . . .
C31_3 C 0.1620(8) 0.2932(10) 0.0530(8) 0.213(12) Uani 1 1 d D U . . .
H31A_3 H 0.185501 0.299969 0.072982 0.319 Uiso 1 1 calc R U . . .
H31B_3 H 0.151536 0.263410 0.056752 0.319 Uiso 1 1 calc R U . . .
H31C_3 H 0.174557 0.296417 0.025942 0.319 Uiso 1 1 calc R U . . .
C32_3 C 0.1309(12) 0.3896(8) 0.0494(8) 0.260(18) Uani 1 1 d D U . . .
H32A_3 H 0.154110 0.398104 0.069039 0.390 Uiso 1 1 calc R U . . .
H32B_3 H 0.143299 0.391924 0.022211 0.390 Uiso 1 1 calc R U . . .
H32C_3 H 0.104477 0.408709 0.051800 0.390 Uiso 1 1 calc R U . . .
C33_3 C 0.0862(10) 0.3242(10) 0.1090(6) 0.215(10) Uani 1 1 d D U . . .
C34_3 C 0.0688(10) 0.2773(11) 0.1139(6) 0.30(2) Uani 1 1 d D U . . .
H34A_3 H 0.046609 0.270957 0.092617 0.446 Uiso 1 1 calc R U . . .
H34B_3 H 0.094390 0.257182 0.111920 0.446 Uiso 1 1 calc DR U . . .
H34C_3 H 0.054388 0.274176 0.140150 0.446 Uiso 1 1 calc DR U . . .
C35_3 C 0.0455(11) 0.3554(13) 0.1126(7) 0.33(2) Uani 1 1 d D U . . .
H35A_3 H 0.022257 0.347640 0.092662 0.488 Uiso 1 1 calc R U . . .
H35B_3 H 0.032638 0.353196 0.139632 0.488 Uiso 1 1 calc R U . . .
H35C_3 H 0.055721 0.385104 0.107880 0.488 Uiso 1 1 calc R U . . .
C36_3 C 0.1215(11) 0.3378(10) 0.1410(5) 0.255(18) Uani 1 1 d D U . . .
H36A_3 H 0.130951 0.367747 0.136040 0.383 Uiso 1 1 calc R U . . .
H36B_3 H 0.107988 0.335700 0.167739 0.383 Uiso 1 1 calc R U . . .
H36C_3 H 0.147990 0.318706 0.139510 0.383 Uiso 1 1 calc R U . . .
O1_4 O 0.2669(3) 0.5744(3) 0.0366(3) 0.076(2) Uani 1 1 d D U . . .
C2_4 C 0.2373(4) 0.5825(5) 0.0636(4) 0.078(3) Uani 1 1 d D U . . .
N3_4 N 0.1950(3) 0.5633(4) 0.0609(3) 0.073(3) Uani 1 1 d D U . . .
H3_4 H 0.189585 0.546039 0.040418 0.088 Uiso 1 1 calc R U . . .
C4_4 C 0.1610(4) 0.5695(5) 0.0883(4) 0.080(4) Uani 1 1 d D U . . .
N5_4 N 0.1657(4) 0.5920(4) 0.1213(4) 0.087(3) Uani 1 1 d D U . . .
C6_4 C 0.2068(4) 0.6107(4) 0.1245(4) 0.073(3) Uani 1 1 d D U . . .
C7_4 C 0.2432(4) 0.6063(5) 0.0989(4) 0.081(4) Uani 1 1 d D U . . .
N8_4 N 0.2798(4) 0.6312(5) 0.1121(3) 0.087(3) Uani 1 1 d D U . . .
C9_4 C 0.2668(5) 0.6489(6) 0.1462(4) 0.097(4) Uani 1 1 d D U . . .
N10_4 N 0.2219(4) 0.6367(5) 0.1563(4) 0.101(4) Uani 1 1 d D U . . .
N11_4 N 0.1215(4) 0.5498(4) 0.0814(4) 0.086(4) Uani 1 1 d D U . . .
H11A_4 H 0.099356 0.552116 0.098815 0.103 Uiso 1 1 calc R U . . .
H11B_4 H 0.117627 0.534496 0.059328 0.103 Uiso 1 1 calc R U . . .
C12_4 C 0.2933(5) 0.6788(5) 0.1721(4) 0.103(5) Uani 1 1 d D U . . .
C13_4 C 0.3177(6) 0.7105(6) 0.1546(5) 0.121(6) Uani 1 1 d D U . . .
H13_4 H 0.313375 0.716498 0.126807 0.145 Uiso 1 1 calc R U . . .
C14_4 C 0.3500(7) 0.7351(7) 0.1773(6) 0.151(9) Uani 1 1 d D U . . .
H14_4 H 0.367397 0.757167 0.164871 0.181 Uiso 1 1 calc R U . . .
C15_4 C 0.3553(9) 0.7260(9) 0.2176(6) 0.170(10) Uani 1 1 d D U . . .
H15_4 H 0.376042 0.742464 0.233329 0.204 Uiso 1 1 calc R U . . .
C16_4 C 0.3305(8) 0.6927(8) 0.2354(6) 0.143(8) Uani 1 1 d D U . . .
H16_4 H 0.335082 0.686187 0.262996 0.171 Uiso 1 1 calc R U . . .
C17_4 C 0.2985(7) 0.6687(7) 0.2127(4) 0.123(6) Uani 1 1 d D U . . .
H17_4 H 0.281125 0.646408 0.224797 0.147 Uiso 1 1 calc R U . . .
C18_4 C 0.1973(5) 0.6508(6) 0.1910(4) 0.102(4) Uani 1 1 d D U . . .
H18_4 H 0.208502 0.680343 0.198246 0.123 Uiso 1 1 calc R U . . .
O19_4 O 0.2045(4) 0.6238(4) 0.2244(3) 0.116(3) Uani 1 1 d D U . . .
C20_4 C 0.1668(6) 0.5940(5) 0.2292(6) 0.117(4) Uani 1 1 d D U . . .
H20_4 H 0.159216 0.592762 0.258425 0.141 Uiso 1 1 calc R U . . .
C21_4 C 0.1267(6) 0.6135(5) 0.2072(5) 0.109(4) Uani 1 1 d D U . . .
H21_4 H 0.112528 0.592730 0.187783 0.130 Uiso 1 1 calc R U . . .
C22_4 C 0.1459(5) 0.6533(5) 0.1866(4) 0.095(3) Uani 1 1 d D U . . .
H22_4 H 0.136166 0.655070 0.157777 0.114 Uiso 1 1 calc R U . . .
O23_4 O 0.1296(5) 0.6893(4) 0.2094(4) 0.115(4) Uani 1 1 d D U . . .
C24_4 C 0.0861(6) 0.6757(5) 0.2251(5) 0.121(5) Uani 1 1 d D U . . .
O25_4 O 0.0947(5) 0.6308(4) 0.2346(4) 0.123(4) Uani 1 1 d D U . . .
C26_4 C 0.0474(8) 0.6819(9) 0.1963(7) 0.160(8) Uani 1 1 d D U . . .
H26A_4 H 0.043181 0.712888 0.191034 0.240 Uiso 1 1 calc R U . . .
H26B_4 H 0.054039 0.666988 0.171017 0.240 Uiso 1 1 calc R U . . .
H26C_4 H 0.019553 0.669984 0.207866 0.240 Uiso 1 1 calc R U . . .
C27_4 C 0.0783(12) 0.6984(8) 0.2648(6) 0.180(11) Uani 1 1 d D U . . .
H27A_4 H 0.072184 0.729130 0.260005 0.269 Uiso 1 1 calc R U . . .
H27B_4 H 0.052175 0.685277 0.278343 0.269 Uiso 1 1 calc R U . . .
H27C_4 H 0.105360 0.695391 0.281863 0.269 Uiso 1 1 calc R U . . .
C28_4 C 0.1820(7) 0.5496(5) 0.2164(6) 0.119(5) Uani 1 1 d D U . . .
H28A_4 H 0.186408 0.548833 0.186980 0.143 Uiso 1 1 calc R U . . .
H28B_4 H 0.211211 0.542238 0.229649 0.143 Uiso 1 1 calc R U . . .
O29_4 O 0.1492(5) 0.5203(4) 0.2273(4) 0.132(4) Uani 1 1 d D U . . .
Si30_4 Si 0.1461(3) 0.4682(2) 0.2153(2) 0.149(2) Uani 1 1 d D U . . .
C31_4 C 0.0825(6) 0.4525(7) 0.2242(9) 0.197(12) Uani 1 1 d D U . . .
H31A_4 H 0.077939 0.421912 0.217706 0.296 Uiso 1 1 calc R U . . .
H31B_4 H 0.074756 0.457611 0.252400 0.296 Uiso 1 1 calc R U . . .
H31C_4 H 0.062881 0.470320 0.206922 0.296 Uiso 1 1 calc R U . . .
C32_4 C 0.1630(9) 0.4599(8) 0.1628(5) 0.170(9) Uani 1 1 d D U . . .
H32A_4 H 0.161077 0.429010 0.156212 0.255 Uiso 1 1 calc R U . . .
H32B_4 H 0.142733 0.476285 0.145062 0.255 Uiso 1 1 calc R U . . .
H32C_4 H 0.194341 0.469854 0.159227 0.255 Uiso 1 1 calc R U . . .
C33_4 C 0.1807(9) 0.4376(7) 0.2524(7) 0.182(8) Uani 1 1 d D U . . .
C34_4 C 0.1678(10) 0.4476(7) 0.2959(6) 0.215(13) Uani 1 1 d D U . . .
H34A_4 H 0.170550 0.478811 0.300712 0.323 Uiso 1 1 calc R U . . .
H34B_4 H 0.136401 0.438521 0.300606 0.323 Uiso 1 1 calc R U . . .
H34C_4 H 0.188192 0.431993 0.314185 0.323 Uiso 1 1 calc R U . . .
C35_4 C 0.2311(7) 0.4531(7) 0.2476(8) 0.212(12) Uani 1 1 d D U . . .
H35A_4 H 0.241154 0.447385 0.220123 0.318 Uiso 1 1 calc R U . . .
H35B_4 H 0.232971 0.484159 0.253142 0.318 Uiso 1 1 calc R U . . .
H35C_4 H 0.250528 0.437308 0.266601 0.318 Uiso 1 1 calc R U . . .
C36_4 C 0.1772(9) 0.3893(6) 0.2426(8) 0.257(18) Uani 1 1 d D U . . .
H36A_4 H 0.185689 0.384450 0.214566 0.386 Uiso 1 1 calc R U . . .
H36B_4 H 0.197660 0.372973 0.260306 0.386 Uiso 1 1 calc R U . . .
H36C_4 H 0.145869 0.379502 0.246727 0.386 Uiso 1 1 calc R U . . .
O1_5 O 0.3134(3) 0.6302(3) -0.0488(2) 0.069(2) Uani 1 1 d D U . . .
C2_5 C 0.3530(4) 0.6342(5) -0.0605(4) 0.072(3) Uani 1 1 d D U . . .
N3_5 N 0.3662(3) 0.6138(4) -0.0962(3) 0.071(3) Uani 1 1 d D U . . .
H3_5 H 0.346013 0.598179 -0.109330 0.086 Uiso 1 1 calc R U . . .
C4_5 C 0.4093(4) 0.6169(5) -0.1117(4) 0.073(3) Uani 1 1 d D U . . .
N5_5 N 0.4439(3) 0.6379(4) -0.0950(3) 0.070(3) Uani 1 1 d D U . . .
C6_5 C 0.4314(4) 0.6573(4) -0.0597(4) 0.071(3) Uani 1 1 d D U . . .
C7_5 C 0.3891(4) 0.6571(5) -0.0419(4) 0.071(3) Uani 1 1 d D U . . .
N8_5 N 0.3905(4) 0.6794(4) -0.0053(3) 0.077(3) Uani 1 1 d D U . . .
C9_5 C 0.4315(4) 0.6941(5) -0.0026(4) 0.076(3) Uani 1 1 d D U . . .
N10_5 N 0.4588(3) 0.6808(4) -0.0339(3) 0.077(3) Uani 1 1 d D U . . .
N11_5 N 0.4160(4) 0.5961(4) -0.1463(4) 0.086(4) Uani 1 1 d D U . . .
H11A_5 H 0.442917 0.596482 -0.157611 0.103 Uiso 1 1 calc R U . . .
H11B_5 H 0.393421 0.582027 -0.157852 0.103 Uiso 1 1 calc R U . . .
C12_5 C 0.4481(4) 0.7196(5) 0.0338(4) 0.081(3) Uani 1 1 d D U . . .
C13_5 C 0.4301(4) 0.7096(5) 0.0696(4) 0.091(4) Uani 1 1 d D U . . .
H13_5 H 0.409902 0.685806 0.072481 0.109 Uiso 1 1 calc R U . . .
C14_5 C 0.4421(5) 0.7356(5) 0.1029(4) 0.101(5) Uani 1 1 d D U . . .
H14_5 H 0.429590 0.729542 0.128467 0.122 Uiso 1 1 calc R U . . .
C15_5 C 0.4710(5) 0.7685(6) 0.0987(5) 0.099(5) Uani 1 1 d D U . . .
H15_5 H 0.478929 0.785649 0.121339 0.119 Uiso 1 1 calc R U . . .
C16_5 C 0.4897(5) 0.7780(5) 0.0610(4) 0.090(4) Uani 1 1 d D U . . .
H16_5 H 0.510813 0.801002 0.058016 0.108 Uiso 1 1 calc R U . . .
C17_5 C 0.4770(5) 0.7535(5) 0.0291(4) 0.087(4) Uani 1 1 d D U . . .
H17_5 H 0.488439 0.760089 0.003193 0.104 Uiso 1 1 calc R U . . .
C18_5 C 0.5074(4) 0.6911(4) -0.0385(5) 0.079(3) Uani 1 1 d D U . . .
H18_5 H 0.520049 0.694937 -0.010744 0.095 Uiso 1 1 calc R U . . .
O19_5 O 0.5132(4) 0.7312(3) -0.0587(3) 0.093(3) Uani 1 1 d D U . . .
C20_5 C 0.5380(5) 0.7256(6) -0.0944(5) 0.104(4) Uani 1 1 d D U . . .
H20_5 H 0.560933 0.749281 -0.096400 0.124 Uiso 1 1 calc R U . . .
C21_5 C 0.5623(5) 0.6835(5) -0.0915(5) 0.097(3) Uani 1 1 d D U . . .
H21_5 H 0.564854 0.667945 -0.117714 0.117 Uiso 1 1 calc R U . . .
C22_5 C 0.5372(4) 0.6576(5) -0.0592(4) 0.085(3) Uani 1 1 d D U . . .
H22_5 H 0.518327 0.634122 -0.071572 0.102 Uiso 1 1 calc R U . . .
O23_5 O 0.5699(3) 0.6402(4) -0.0317(3) 0.096(3) Uani 1 1 d D U . . .
C24_5 C 0.6143(5) 0.6533(5) -0.0471(5) 0.107(4) Uani 1 1 d D U . . .
O25_5 O 0.6060(3) 0.6901(4) -0.0710(4) 0.114(3) Uani 1 1 d D U . . .
C26_5 C 0.6353(7) 0.6168(6) -0.0683(7) 0.126(7) Uani 1 1 d D U . . .
H26A_5 H 0.639768 0.592764 -0.049481 0.190 Uiso 1 1 calc R U . . .
H26B_5 H 0.615331 0.607542 -0.090319 0.190 Uiso 1 1 calc R U . . .
H26C_5 H 0.664649 0.625836 -0.079069 0.190 Uiso 1 1 calc R U . . .
C27_5 C 0.6414(7) 0.6672(7) -0.0096(7) 0.133(6) Uani 1 1 d D U . . .
H27A_5 H 0.647392 0.641817 0.007283 0.199 Uiso 1 1 calc R U . . .
H27B_5 H 0.670243 0.680150 -0.017806 0.199 Uiso 1 1 calc R U . . .
H27C_5 H 0.623745 0.688416 0.005600 0.199 Uiso 1 1 calc R U . . .
C28_5 C 0.5044(7) 0.7303(7) -0.1285(5) 0.119(5) Uani 1 1 d D U . . .
H28A_5 H 0.483198 0.705409 -0.128769 0.143 Uiso 1 1 calc R U . . .
H28B_5 H 0.486391 0.757105 -0.124993 0.143 Uiso 1 1 calc R U . . .
O29_5 O 0.5282(6) 0.7320(6) -0.1647(4) 0.179(7) Uani 1 1 d D U . . .
Si30_5 Si 0.5153(5) 0.7196(5) -0.2095(3) 0.257(7) Uani 1 1 d D U . . .
C31_5 C 0.5629(9) 0.7344(13) -0.2437(8) 0.290(18) Uani 1 1 d D U . . .
H31A_5 H 0.554752 0.726646 -0.271355 0.435 Uiso 1 1 calc R U . . .
H31B_5 H 0.568407 0.765626 -0.242019 0.435 Uiso 1 1 calc R U . . .
H31C_5 H 0.590370 0.718746 -0.235576 0.435 Uiso 1 1 calc R U . . .
C32_5 C 0.5093(16) 0.6562(8) -0.2111(12) 0.35(2) Uani 1 1 d D U . . .
H32A_5 H 0.501282 0.647013 -0.238409 0.528 Uiso 1 1 calc R U . . .
H32B_5 H 0.538152 0.642867 -0.203075 0.528 Uiso 1 1 calc R U . . .
H32C_5 H 0.485391 0.647118 -0.192529 0.528 Uiso 1 1 calc R U . . .
C33_5 C 0.4595(11) 0.7434(16) -0.2257(12) 0.379(19) Uani 1 1 d D U . . .
C34_5 C 0.4658(15) 0.7929(14) -0.2224(12) 0.41(3) Uani 1 1 d D U . . .
H34A_5 H 0.472725 0.800707 -0.194528 0.618 Uiso 1 1 calc R U . . .
H34B_5 H 0.490941 0.801986 -0.239698 0.618 Uiso 1 1 calc R U . . .
H34C_5 H 0.437846 0.807458 -0.231071 0.618 Uiso 1 1 calc R U . . .
C35_5 C 0.4232(7) 0.7302(19) -0.1954(14) 0.49(4) Uani 1 1 d D U . . .
H35A_5 H 0.432253 0.739933 -0.168493 0.731 Uiso 1 1 calc R U . . .
H35B_5 H 0.394166 0.743551 -0.202854 0.731 Uiso 1 1 calc R U . . .
H35C_5 H 0.419935 0.698630 -0.195442 0.731 Uiso 1 1 calc R U . . .
C36_5 C 0.4488(12) 0.7298(19) -0.2686(11) 0.44(3) Uani 1 1 d D U . . .
H36A_5 H 0.473289 0.739172 -0.286286 0.666 Uiso 1 1 calc R U . . .
H36B_5 H 0.445908 0.698182 -0.269815 0.666 Uiso 1 1 calc R U . . .
H36C_5 H 0.420139 0.743104 -0.277227 0.666 Uiso 1 1 calc R U . . .
O1_6 O 0.2867(3) 0.5668(3) -0.1167(2) 0.070(2) Uani 1 1 d D U . . .
C2_6 C 0.2771(4) 0.5436(5) -0.1473(4) 0.068(3) Uani 1 1 d D U . . .
N3_6 N 0.2342(3) 0.5281(4) -0.1525(3) 0.070(3) Uani 1 1 d D U . . .
H3_6 H 0.213615 0.534800 -0.134509 0.084 Uiso 1 1 calc R U . . .
C4_6 C 0.2212(4) 0.5027(5) -0.1843(4) 0.070(3) Uani 1 1 d D U . . .
N5_6 N 0.2489(3) 0.4890(4) -0.2132(3) 0.076(3) Uani 1 1 d D U . . .
C6_6 C 0.2919(4) 0.5049(5) -0.2081(4) 0.072(3) Uani 1 1 d D U . . .
C7_6 C 0.3082(4) 0.5303(5) -0.1775(4) 0.070(3) Uani 1 1 d D U . . .
N8_6 N 0.3536(3) 0.5375(4) -0.1806(3) 0.075(3) Uani 1 1 d D U . . .
C9_6 C 0.3655(4) 0.5171(5) -0.2146(4) 0.078(3) Uani 1 1 d D U . . .
N10_6 N 0.3288(4) 0.4963(4) -0.2326(3) 0.080(3) Uani 1 1 d D U . . .
N11_6 N 0.1782(4) 0.4881(4) -0.1858(3) 0.078(3) Uani 1 1 d D U . . .
H11A_6 H 0.169547 0.470429 -0.205079 0.093 Uiso 1 1 calc R U . . .
H11B_6 H 0.158606 0.496265 -0.167359 0.093 Uiso 1 1 calc R U . . .
C12_6 C 0.4125(5) 0.5184(5) -0.2301(4) 0.097(4) Uani 1 1 d D U . . .
C13_6 C 0.4469(5) 0.5113(5) -0.2041(5) 0.103(5) Uani 1 1 d D U . . .
H13_6 H 0.440444 0.503316 -0.177210 0.124 Uiso 1 1 calc R U . . .
C14_6 C 0.4918(6) 0.5155(7) -0.2164(6) 0.140(7) Uani 1 1 d D U . . .
H14_6 H 0.516301 0.509405 -0.198545 0.168 Uiso 1 1 calc R U . . .
C15_6 C 0.4993(7) 0.5285(10) -0.2546(7) 0.178(9) Uani 1 1 d D U . . .
H15_6 H 0.529676 0.533684 -0.262743 0.214 Uiso 1 1 calc R U . . .
C16_6 C 0.4650(8) 0.5346(11) -0.2819(7) 0.187(10) Uani 1 1 d D U . . .
H16_6 H 0.471631 0.542304 -0.308914 0.225 Uiso 1 1 calc R U . . .
C17_6 C 0.4214(6) 0.5296(8) -0.2699(5) 0.141(7) Uani 1 1 d D U . . .
H17_6 H 0.397070 0.533577 -0.288494 0.169 Uiso 1 1 calc R U . . .
C18_6 C 0.3310(5) 0.4709(6) -0.2702(4) 0.100(4) Uani 1 1 d D U . . .
H18_6 H 0.362134 0.458293 -0.272836 0.120 Uiso 1 1 calc R U . . .
O19_6 O 0.3223(4) 0.4974(5) -0.3028(3) 0.122(4) Uani 1 1 d D U . . .
C20_6 C 0.2784(6) 0.4901(6) -0.3201(5) 0.122(4) Uani 1 1 d D U . . .
H20_6 H 0.281526 0.489177 -0.350018 0.146 Uiso 1 1 calc R U . . .
C21_6 C 0.2634(6) 0.4458(6) -0.3057(5) 0.113(4) Uani 1 1 d D U . . .
H21_6 H 0.231027 0.446012 -0.296731 0.136 Uiso 1 1 calc R U . . .
C22_6 C 0.2959(5) 0.4340(5) -0.2713(4) 0.096(3) Uani 1 1 d D U . . .
H22_6 H 0.280303 0.429366 -0.245055 0.115 Uiso 1 1 calc R U . . .
O23_6 O 0.3177(4) 0.3965(5) -0.2861(5) 0.150(5) Uani 1 1 d D U . . .
C24_6 C 0.2913(7) 0.3795(7) -0.3185(6) 0.144(6) Uani 1 1 d D U . . .
O25_6 O 0.2705(6) 0.4155(6) -0.3372(4) 0.154(5) Uani 1 1 d D U . . .
C26_6 C 0.2550(8) 0.3505(10) -0.3019(6) 0.159(10) Uani 1 1 d D U . . .
H26A_6 H 0.269147 0.325414 -0.288792 0.239 Uiso 1 1 calc R U . . .
H26B_6 H 0.237054 0.366559 -0.282164 0.239 Uiso 1 1 calc R U . . .
H26C_6 H 0.235177 0.340637 -0.323761 0.239 Uiso 1 1 calc R U . . .
C27_6 C 0.3196(13) 0.3551(9) -0.3478(10) 0.248(16) Uani 1 1 d D U . . .
H27A_6 H 0.333788 0.330284 -0.334303 0.372 Uiso 1 1 calc R U . . .
H27B_6 H 0.300397 0.344843 -0.369946 0.372 Uiso 1 1 calc R U . . .
H27C_6 H 0.343320 0.374167 -0.358339 0.372 Uiso 1 1 calc R U . . .
C28_6 C 0.2469(9) 0.5260(7) -0.3095(6) 0.162(7) Uani 1 1 d D U . . .
H28A_6 H 0.216712 0.519914 -0.321469 0.195 Uiso 1 1 calc R U . . .
H28B_6 H 0.243470 0.526838 -0.279998 0.195 Uiso 1 1 calc R U . . .
O29_6 O 0.2620(10) 0.5671(6) -0.3230(6) 0.252(10) Uani 1 1 d D U . . .
Si30_6 Si 0.2516(8) 0.6132(5) -0.2998(4) 0.298(8) Uani 1 1 d D U . . .
C31_6 C 0.2079(11) 0.6465(12) -0.3244(10) 0.34(2) Uani 1 1 d D U . . .
H31A_6 H 0.203518 0.673237 -0.309095 0.505 Uiso 1 1 calc R U . . .
H31B_6 H 0.217505 0.653660 -0.351765 0.505 Uiso 1 1 calc DR U . . .
H31C_6 H 0.179227 0.630382 -0.325574 0.505 Uiso 1 1 calc R U . . .
C32_6 C 0.2297(15) 0.6023(15) -0.2463(8) 0.34(2) Uani 1 1 d D U . . .
H32A_6 H 0.223677 0.629847 -0.232829 0.517 Uiso 1 1 calc R U . . .
H32B_6 H 0.201669 0.585286 -0.247826 0.517 Uiso 1 1 calc R U . . .
H32C_6 H 0.252739 0.586118 -0.231081 0.517 Uiso 1 1 calc R U . . .
C33_6 C 0.3080(12) 0.6408(13) -0.2960(14) 0.39(2) Uani 1 1 d D U . . .
C34_6 C 0.3240(13) 0.6524(12) -0.3383(15) 0.43(3) Uani 1 1 d D U . . .
H34A_6 H 0.300458 0.669483 -0.351981 0.639 Uiso 1 1 calc R U . . .
H34B_6 H 0.352052 0.669346 -0.336548 0.639 Uiso 1 1 calc R U . . .
H34C_6 H 0.329619 0.625822 -0.353564 0.639 Uiso 1 1 calc R U . . .
C35_6 C 0.3426(11) 0.6139(16) -0.2720(15) 0.49(4) Uani 1 1 d D U . . .
H35A_6 H 0.330412 0.607563 -0.245362 0.737 Uiso 1 1 calc R U . . .
H35B_6 H 0.348545 0.586715 -0.286235 0.737 Uiso 1 1 calc R U . . .
H35C_6 H 0.370978 0.630239 -0.269219 0.737 Uiso 1 1 calc R U . . .
C36_6 C 0.3027(17) 0.6846(13) -0.2738(16) 0.51(4) Uani 1 1 d D U . . .
H36A_6 H 0.292456 0.679391 -0.246309 0.762 Uiso 1 1 calc R U . . .
H36B_6 H 0.331961 0.699688 -0.273189 0.762 Uiso 1 1 calc R U . . .
H36C_6 H 0.280234 0.702478 -0.288035 0.762 Uiso 1 1 calc R U . . .
O1_7 O 0.1863(3) 0.5598(3) -0.0862(3) 0.075(2) Uani 1 1 d D U . . .
C2_7 C 0.1439(4) 0.5656(5) -0.0800(4) 0.074(3) Uani 1 1 d D U . . .
N3_7 N 0.1297(4) 0.5946(4) -0.0507(4) 0.084(3) Uani 1 1 d D U . . .
H3_7 H 0.150421 0.608977 -0.037053 0.100 Uiso 1 1 calc R U . . .
C4_7 C 0.0857(4) 0.6017(5) -0.0422(4) 0.077(3) Uani 1 1 d D U . . .
N5_7 N 0.0524(4) 0.5818(4) -0.0598(4) 0.084(3) Uani 1 1 d D U . . .
C6_7 C 0.0646(4) 0.5523(4) -0.0883(4) 0.079(3) Uani 1 1 d D U . . .
C7_7 C 0.1083(4) 0.5426(4) -0.0987(4) 0.075(3) Uani 1 1 d D U . . .
N8_7 N 0.1087(3) 0.5114(4) -0.1284(3) 0.075(3) Uani 1 1 d D U . . .
C9_7 C 0.0654(4) 0.5028(5) -0.1354(4) 0.078(3) Uani 1 1 d D U . . .
N10_7 N 0.0369(3) 0.5260(4) -0.1110(3) 0.077(3) Uani 1 1 d D U . . .
N11_7 N 0.0770(4) 0.6308(4) -0.0122(4) 0.090(4) Uani 1 1 d D U . . .
H11A_7 H 0.048845 0.635970 -0.004919 0.108 Uiso 1 1 calc R U . . .
H11B_7 H 0.099606 0.644389 -0.000173 0.108 Uiso 1 1 calc R U . . .
C12_7 C 0.0506(4) 0.4701(4) -0.1653(4) 0.077(3) Uani 1 1 d D U . . .
C13_7 C 0.0749(4) 0.4322(4) -0.1688(4) 0.084(4) Uani 1 1 d D U . . .
H13_7 H 0.100772 0.427241 -0.152155 0.100 Uiso 1 1 calc R U . . .
C14_7 C 0.0616(5) 0.4011(5) -0.1968(4) 0.084(4) Uani 1 1 d D U . . .
H14_7 H 0.078325 0.374931 -0.199375 0.101 Uiso 1 1 calc R U . . .
C15_7 C 0.0240(5) 0.4084(5) -0.2206(5) 0.095(4) Uani 1 1 d D U . . .
H15_7 H 0.015156 0.386837 -0.239413 0.114 Uiso 1 1 calc R U . . .
C16_7 C -0.0009(5) 0.4454(5) -0.2182(5) 0.091(4) Uani 1 1 d D U . . .
H16_7 H -0.026645 0.449706 -0.235177 0.109 Uiso 1 1 calc R U . . .
C17_7 C 0.0124(4) 0.4771(5) -0.1899(4) 0.085(4) Uani 1 1 d D U . . .
H17_7 H -0.004520 0.503174 -0.187574 0.103 Uiso 1 1 calc R U . . .
C18_7 C -0.0132(4) 0.5223(5) -0.1098(4) 0.083(3) Uani 1 1 d D U . . .
H18_7 H -0.021399 0.492093 -0.117946 0.100 Uiso 1 1 calc R U . . .
O19_7 O -0.0328(3) 0.5505(4) -0.1379(3) 0.097(3) Uani 1 1 d D U . . .
C20_7 C -0.0546(6) 0.5864(5) -0.1179(5) 0.108(4) Uani 1 1 d D U . . .
H20_7 H -0.085360 0.590952 -0.130103 0.130 Uiso 1 1 calc R U . . .
C21_7 C -0.0603(5) 0.5731(5) -0.0735(5) 0.105(4) Uani 1 1 d D U . . .
H21_7 H -0.048097 0.595937 -0.055094 0.126 Uiso 1 1 calc R U . . .
C22_7 C -0.0337(5) 0.5304(5) -0.0686(5) 0.091(3) Uani 1 1 d D U . . .
H22_7 H -0.009858 0.532420 -0.047134 0.110 Uiso 1 1 calc R U . . .
O23_7 O -0.0669(4) 0.4988(4) -0.0597(4) 0.117(4) Uani 1 1 d D U . . .
C24_7 C -0.1111(5) 0.5181(6) -0.0601(6) 0.128(5) Uani 1 1 d D U . . .
O25_7 O -0.1048(4) 0.5634(5) -0.0644(5) 0.142(5) Uani 1 1 d D U . . .
C26_7 C -0.1302(11) 0.5027(13) -0.1006(8) 0.216(13) Uani 1 1 d D U . . .
H26A_7 H -0.135379 0.471371 -0.099595 0.324 Uiso 1 1 calc R U . . .
H26B_7 H -0.158965 0.517505 -0.106196 0.324 Uiso 1 1 calc R U . . .
H26C_7 H -0.108429 0.509298 -0.121870 0.324 Uiso 1 1 calc R U . . .
C27_7 C -0.1372(9) 0.5026(12) -0.0246(9) 0.195(12) Uani 1 1 d D U . . .
H27A_7 H -0.139131 0.470935 -0.025188 0.292 Uiso 1 1 calc R U . . .
H27B_7 H -0.121702 0.511783 0.000128 0.292 Uiso 1 1 calc R U . . .
H27C_7 H -0.167875 0.514888 -0.025348 0.292 Uiso 1 1 calc R U . . .
C28_7 C -0.0271(7) 0.6275(6) -0.1227(6) 0.127(5) Uani 1 1 d D U . . .
H28A_7 H -0.041953 0.651525 -0.108180 0.152 Uiso 1 1 calc R U . . .
H28B_7 H 0.003639 0.623327 -0.111038 0.152 Uiso 1 1 calc DR U . . .
O29_7 O -0.0235(6) 0.6381(5) -0.1644(5) 0.172(6) Uani 1 1 d D U . . .
Si30_7 Si 0.0134(5) 0.6667(4) -0.1876(4) 0.214(4) Uani 1 1 d D U . . .
C31_7 C -0.0157(12) 0.6803(13) -0.2391(9) 0.33(2) Uani 1 1 d D U . . .
H31A_7 H 0.004885 0.697954 -0.255296 0.496 Uiso 1 1 calc R U . . .
H31B_7 H -0.022724 0.653402 -0.253392 0.496 Uiso 1 1 calc R U . . .
H31C_7 H -0.043837 0.696410 -0.234323 0.496 Uiso 1 1 calc R U . . .
C32_7 C 0.0270(9) 0.7198(7) -0.1683(11) 0.276(18) Uani 1 1 d D U . . .
H32A_7 H 0.049867 0.733341 -0.185391 0.414 Uiso 1 1 calc R U . . .
H32B_7 H -0.000509 0.737636 -0.168085 0.414 Uiso 1 1 calc R U . . .
H32C_7 H 0.038953 0.717102 -0.140838 0.414 Uiso 1 1 calc R U . . .
C33_7 C 0.0643(11) 0.6340(12) -0.2017(12) 0.340(18) Uani 1 1 d D U . . .
C34_7 C 0.0514(15) 0.5907(11) -0.2204(13) 0.49(4) Uani 1 1 d D U . . .
H34A_7 H 0.037295 0.595587 -0.246783 0.731 Uiso 1 1 calc R U . . .
H34B_7 H 0.078767 0.572961 -0.223633 0.731 Uiso 1 1 calc R U . . .
H34C_7 H 0.029947 0.575648 -0.202936 0.731 Uiso 1 1 calc R U . . .
C35_7 C 0.0858(7) 0.6232(11) -0.1613(12) 0.40(3) Uani 1 1 d D U . . .
H35A_7 H 0.094846 0.650007 -0.147719 0.600 Uiso 1 1 calc R U . . .
H35B_7 H 0.063778 0.607654 -0.144704 0.600 Uiso 1 1 calc DR U . . .
H35C_7 H 0.112598 0.604967 -0.165400 0.600 Uiso 1 1 calc R U . . .
C36_7 C 0.0989(11) 0.6591(14) -0.2276(13) 0.45(4) Uani 1 1 d D U . . .
H36A_7 H 0.085163 0.666118 -0.253657 0.672 Uiso 1 1 calc R U . . .
H36B_7 H 0.107542 0.685929 -0.213760 0.672 Uiso 1 1 calc R U . . .
H36C_7 H 0.125992 0.641242 -0.231647 0.672 Uiso 1 1 calc R U . . .
O1_8 O 0.2119(3) 0.6279(3) -0.0183(3) 0.072(2) Uani 1 1 d D U . . .
C2_8 C 0.2201(4) 0.6574(5) 0.0068(4) 0.070(3) Uani 1 1 d D U . . .
N3_8 N 0.2621(4) 0.6752(4) 0.0100(3) 0.077(3) Uani 1 1 d D U . . .
H3_8 H 0.283290 0.665004 -0.005913 0.092 Uiso 1 1 calc R U . . .
C4_8 C 0.2744(4) 0.7078(5) 0.0359(4) 0.073(3) Uani 1 1 d D U . . .
N5_8 N 0.2451(3) 0.7276(4) 0.0605(4) 0.076(3) Uani 1 1 d D U . . .
C6_8 C 0.2030(4) 0.7113(5) 0.0566(4) 0.075(3) Uani 1 1 d D U . . .
C7_8 C 0.1884(4) 0.6775(5) 0.0330(4) 0.076(3) Uani 1 1 d D U . . .
N8_8 N 0.1429(3) 0.6690(4) 0.0387(3) 0.076(3) Uani 1 1 d D U . . .
C9_8 C 0.1296(4) 0.6989(5) 0.0647(4) 0.081(4) Uani 1 1 d D U . . .
N10_8 N 0.1653(4) 0.7244(4) 0.0774(4) 0.081(3) Uani 1 1 d D U . . .
N11_8 N 0.3171(4) 0.7212(4) 0.0359(4) 0.086(3) Uani 1 1 d D U . . .
H11A_8 H 0.325564 0.742549 0.051748 0.103 Uiso 1 1 calc R U . . .
H11B_8 H 0.337008 0.708707 0.020082 0.103 Uiso 1 1 calc R U . . .
C12_8 C 0.0828(4) 0.6990(5) 0.0804(5) 0.092(4) Uani 1 1 d D U . . .
C13_8 C 0.0613(5) 0.6611(5) 0.0865(4) 0.101(5) Uani 1 1 d D U . . .
H13_8 H 0.077649 0.634941 0.082752 0.122 Uiso 1 1 calc R U . . .
C14_8 C 0.0164(5) 0.6588(5) 0.0978(5) 0.097(4) Uani 1 1 d D U . . .
H14_8 H 0.001980 0.631701 0.101877 0.116 Uiso 1 1 calc R U . . .
C15_8 C -0.0073(5) 0.6976(5) 0.1032(6) 0.101(5) Uani 1 1 d D U . . .
H15_8 H -0.038171 0.697166 0.111435 0.122 Uiso 1 1 calc R U . . .
C16_8 C 0.0136(5) 0.7353(5) 0.0967(6) 0.108(5) Uani 1 1 d D U . . .
H16_8 H -0.003080 0.761429 0.099791 0.130 Uiso 1 1 calc R U . . .
C17_8 C 0.0597(5) 0.7375(5) 0.0855(5) 0.093(4) Uani 1 1 d D U . . .
H17_8 H 0.074306 0.764528 0.081583 0.112 Uiso 1 1 calc R U . . .
C18_8 C 0.1606(5) 0.7659(5) 0.1017(5) 0.105(4) Uani 1 1 d D U . . .
H18_8 H 0.137667 0.761161 0.123353 0.126 Uiso 1 1 calc R U . . .
O19_8 O 0.1466(4) 0.7994(4) 0.0781(4) 0.109(3) Uani 1 1 d D U . . .
C20_8 C 0.1846(6) 0.8254(6) 0.0641(5) 0.126(4) Uani 1 1 d D U . . .
H20_8 H 0.175236 0.856422 0.065833 0.151 Uiso 1 1 calc R U . . .
C21_8 C 0.2214(7) 0.8179(6) 0.0964(6) 0.141(5) Uani 1 1 d D U . . .
H21_8 H 0.251687 0.812834 0.083856 0.170 Uiso 1 1 calc R U . . .
C22_8 C 0.2065(6) 0.7779(7) 0.1213(5) 0.134(5) Uani 1 1 d D U . . .
H22_8 H 0.229170 0.753981 0.123862 0.161 Uiso 1 1 calc R U . . .
O23_8 O 0.1928(5) 0.7992(6) 0.1591(5) 0.178(7) Uani 1 1 d D U . . .
C24_8 C 0.2238(7) 0.8338(8) 0.1636(7) 0.208(9) Uani 1 1 d D U . . .
O25_8 O 0.2234(6) 0.8530(6) 0.1238(6) 0.196(7) Uani 1 1 d D U . . .
C26_8 C 0.2726(7) 0.8239(14) 0.1736(8) 0.257(16) Uani 1 1 d D U . . .
H26A_8 H 0.289731 0.851006 0.175695 0.386 Uiso 1 1 calc R U . . .
H26B_8 H 0.274241 0.808358 0.199181 0.386 Uiso 1 1 calc DR U . . .
H26C_8 H 0.285569 0.805934 0.152283 0.386 Uiso 1 1 calc R U . . .
C27_8 C 0.2018(10) 0.8643(14) 0.1930(12) 0.30(2) Uani 1 1 d D U . . .
H27A_8 H 0.221649 0.889328 0.197477 0.453 Uiso 1 1 calc R U . . .
H27B_8 H 0.172576 0.874230 0.181990 0.453 Uiso 1 1 calc R U . . .
H27C_8 H 0.196732 0.849336 0.218475 0.453 Uiso 1 1 calc R U . . .
C28_8 C 0.1979(6) 0.8167(7) 0.0212(5) 0.125(5) Uani 1 1 d D U . . .
H28A_8 H 0.224886 0.834299 0.014458 0.150 Uiso 1 1 calc R U . . .
H28B_8 H 0.206280 0.785808 0.018303 0.150 Uiso 1 1 calc R U . . .
O29_8 O 0.1615(5) 0.8267(5) -0.0067(5) 0.169(6) Uani 1 1 d D U . . .
Si30_8 Si 0.1539(3) 0.8052(3) -0.0527(3) 0.165(3) Uani 1 1 d D U . . .
C31_8 C 0.1981(6) 0.8323(10) -0.0851(9) 0.210(12) Uani 1 1 d D U . . .
H31A_8 H 0.195687 0.821240 -0.112586 0.315 Uiso 1 1 calc R U . . .
H31B_8 H 0.192962 0.863633 -0.085097 0.315 Uiso 1 1 calc R U . . .
H31C_8 H 0.228408 0.826077 -0.074266 0.315 Uiso 1 1 calc R U . . .
C32_8 C 0.1657(7) 0.7463(6) -0.0529(7) 0.168(9) Uani 1 1 d D U . . .
H32A_8 H 0.160942 0.734818 -0.079995 0.252 Uiso 1 1 calc R U . . .
H32B_8 H 0.197191 0.741251 -0.044457 0.252 Uiso 1 1 calc R U . . .
H32C_8 H 0.145116 0.731750 -0.034186 0.252 Uiso 1 1 calc R U . . .
C33_8 C 0.0965(7) 0.8191(7) -0.0696(7) 0.162(6) Uani 1 1 d D U . . .
C34_8 C 0.0886(8) 0.8686(7) -0.0691(7) 0.216(13) Uani 1 1 d D U . . .
H34A_8 H 0.110078 0.882606 -0.087297 0.324 Uiso 1 1 calc R U . . .
H34B_8 H 0.057449 0.874833 -0.078000 0.324 Uiso 1 1 calc R U . . .
H34C_8 H 0.093141 0.879607 -0.041801 0.324 Uiso 1 1 calc R U . . .
C35_8 C 0.0624(5) 0.7978(8) -0.0409(7) 0.171(9) Uani 1 1 d D U . . .
H35A_8 H 0.067375 0.808755 -0.013628 0.256 Uiso 1 1 calc R U . . .
H35B_8 H 0.031425 0.804572 -0.049691 0.256 Uiso 1 1 calc R U . . .
H35C_8 H 0.066844 0.766320 -0.041184 0.256 Uiso 1 1 calc R U . . .
C36_8 C 0.0892(8) 0.8021(8) -0.1128(6) 0.199(12) Uani 1 1 d D U . . .
H36A_8 H 0.111103 0.815966 -0.130775 0.298 Uiso 1 1 calc R U . . .
H36B_8 H 0.093706 0.770721 -0.113266 0.298 Uiso 1 1 calc R U . . .
H36C_8 H 0.058287 0.808973 -0.121773 0.298 Uiso 1 1 calc R U . . .
O1_9 O 0.6814(3) 0.5041(4) 0.4791(3) 0.102(3) Uani 1 1 d D U . . .
C2_9 C 0.6497(5) 0.4929(6) 0.5028(4) 0.097(4) Uani 1 1 d D U . . .
N3_9 N 0.6605(4) 0.4710(6) 0.5372(4) 0.106(4) Uani 1 1 d D U . . .
H3_9 H 0.689152 0.464192 0.541605 0.127 Uiso 1 1 calc R U . . .
C4_9 C 0.6288(5) 0.4589(8) 0.5652(5) 0.120(6) Uani 1 1 d D U . . .
N5_9 N 0.5843(4) 0.4711(7) 0.5646(4) 0.117(5) Uani 1 1 d D U . . .
C6_9 C 0.5743(5) 0.4908(7) 0.5292(4) 0.110(5) Uani 1 1 d D U . . .
C7_9 C 0.6037(4) 0.5041(7) 0.5000(5) 0.101(5) Uani 1 1 d D U . . .
N8_9 N 0.5805(4) 0.5245(5) 0.4682(4) 0.093(3) Uani 1 1 d D U . . .
C9_9 C 0.5387(5) 0.5276(7) 0.4831(5) 0.103(5) Uani 1 1 d D U . . .
N10_9 N 0.5320(4) 0.5079(6) 0.5194(4) 0.115(4) Uani 1 1 d D U . . .
N11_9 N 0.6434(5) 0.4359(9) 0.5959(5) 0.165(9) Uani 1 1 d D U . . .
H11A_9 H 0.624558 0.428856 0.615239 0.198 Uiso 1 1 calc R U . . .
H11B_9 H 0.671932 0.427587 0.597096 0.198 Uiso 1 1 calc R U . . .
C12_9 C 0.5017(5) 0.5482(5) 0.4596(5) 0.104(4) Uani 1 1 d D U . . .
C13_9 C 0.5005(5) 0.5441(5) 0.4195(5) 0.108(5) Uani 1 1 d D U . . .
H13_9 H 0.522265 0.526353 0.406453 0.130 Uiso 1 1 calc R U . . .
C14_9 C 0.4669(5) 0.5660(6) 0.3964(6) 0.114(5) Uani 1 1 d D U . . .
H14_9 H 0.466180 0.562971 0.367952 0.137 Uiso 1 1 calc R U . . .
C15_9 C 0.4358(6) 0.5913(7) 0.4152(7) 0.133(6) Uani 1 1 d D U . . .
H15_9 H 0.413238 0.605998 0.399884 0.159 Uiso 1 1 calc R U . . .
C16_9 C 0.4366(7) 0.5958(9) 0.4561(7) 0.155(8) Uani 1 1 d D U . . .
H16_9 H 0.415071 0.614092 0.468651 0.186 Uiso 1 1 calc R U . . .
C17_9 C 0.4686(6) 0.5738(7) 0.4797(6) 0.128(6) Uani 1 1 d D U . . .
H17_9 H 0.468377 0.575948 0.508191 0.154 Uiso 1 1 calc R U . . .
C18_9 C 0.4894(6) 0.5094(8) 0.5413(6) 0.146(6) Uani 1 1 d D U . . .
H18_9 H 0.463183 0.509865 0.521970 0.175 Uiso 1 1 calc R U . . .
O19_9 O 0.4873(6) 0.5454(7) 0.5669(5) 0.175(6) Uani 1 1 d D U . . .
C20_9 C 0.4930(10) 0.5348(9) 0.6088(6) 0.204(8) Uani 1 1 d D U . . .
H20_9 H 0.467212 0.547007 0.624652 0.245 Uiso 1 1 calc R U . . .
C21_9 C 0.4930(7) 0.4862(9) 0.6119(6) 0.182(7) Uani 1 1 d D U . . .
H21_9 H 0.522500 0.475565 0.623292 0.219 Uiso 1 1 calc R U . . .
C22_9 C 0.4858(6) 0.4694(8) 0.5693(5) 0.161(6) Uani 1 1 d D U . . .
H22_9 H 0.505858 0.444555 0.561753 0.193 Uiso 1 1 calc R U . . .
O23_9 O 0.4382(4) 0.4599(6) 0.5685(4) 0.140(5) Uani 1 1 d D U . . .
C24_9 C 0.4262(6) 0.4464(9) 0.6086(6) 0.164(7) Uani 1 1 d D U . . .
O25_9 O 0.4558(6) 0.4700(10) 0.6344(5) 0.227(9) Uani 1 1 d D U . . .
C26_9 C 0.4334(10) 0.3987(10) 0.6145(9) 0.198(9) Uani 1 1 d D U . . .
H26A_9 H 0.412974 0.382599 0.596622 0.297 Uiso 1 1 calc R U . . .
H26B_9 H 0.464989 0.391353 0.608274 0.297 Uiso 1 1 calc R U . . .
H26C_9 H 0.427046 0.391080 0.642470 0.297 Uiso 1 1 calc R U . . .
C27_9 C 0.3794(7) 0.4638(12) 0.6164(8) 0.193(11) Uani 1 1 d D U . . .
H27A_9 H 0.357347 0.448606 0.599334 0.289 Uiso 1 1 calc R U . . .
H27B_9 H 0.371747 0.459248 0.644713 0.289 Uiso 1 1 calc R U . . .
H27C_9 H 0.378650 0.494790 0.610326 0.289 Uiso 1 1 calc R U . . .
C28_9 C 0.5379(10) 0.5539(9) 0.6237(10) 0.202(9) Uani 1 1 d D U . . .
H28A_9 H 0.544092 0.544891 0.651794 0.242 Uiso 1 1 calc R U . . .
H28B_9 H 0.563324 0.543992 0.606692 0.242 Uiso 1 1 calc R U . . .
O29_9 O 0.5332(8) 0.6005(7) 0.6213(6) 0.213(7) Uani 1 1 d D U . . .
Si30_9 Si 0.5609(6) 0.6358(5) 0.5956(4) 0.246(5) Uani 1 1 d D U . . .
C31_9 C 0.6109(9) 0.6565(12) 0.6265(9) 0.249(15) Uani 1 1 d D U . . .
H31A_9 H 0.627760 0.677961 0.610785 0.373 Uiso 1 1 calc R U . . .
H31B_9 H 0.599764 0.669998 0.651157 0.373 Uiso 1 1 calc R U . . .
H31C_9 H 0.631036 0.632333 0.633356 0.373 Uiso 1 1 calc R U . . .
C32_9 C 0.5782(12) 0.6136(10) 0.5467(8) 0.232(15) Uani 1 1 d D U . . .
H32A_9 H 0.595011 0.635655 0.531707 0.348 Uiso 1 1 calc R U . . .
H32B_9 H 0.597714 0.588252 0.550932 0.348 Uiso 1 1 calc R U . . .
H32C_9 H 0.551187 0.605021 0.531278 0.348 Uiso 1 1 calc R U . . .
C33_9 C 0.5187(13) 0.6828(11) 0.5899(11) 0.286(14) Uani 1 1 d D U . . .
C34_9 C 0.5034(13) 0.7011(9) 0.6312(12) 0.38(3) Uani 1 1 d D U . . .
H34A_9 H 0.488955 0.678068 0.646833 0.566 Uiso 1 1 calc R U . . .
H34B_9 H 0.529904 0.712101 0.645969 0.566 Uiso 1 1 calc R U . . .
H34C_9 H 0.481654 0.724690 0.626883 0.566 Uiso 1 1 calc R U . . .
C35_9 C 0.4773(11) 0.6674(14) 0.5642(11) 0.40(3) Uani 1 1 d D U . . .
H35A_9 H 0.461032 0.644555 0.578596 0.607 Uiso 1 1 calc R U . . .
H35B_9 H 0.456831 0.691822 0.559282 0.607 Uiso 1 1 calc R U . . .
H35C_9 H 0.488060 0.656007 0.538425 0.607 Uiso 1 1 calc R U . . .
C36_9 C 0.5415(16) 0.7180(9) 0.5648(11) 0.34(2) Uani 1 1 d D U . . .
H36A_9 H 0.550837 0.705781 0.538935 0.515 Uiso 1 1 calc R U . . .
H36B_9 H 0.519914 0.741647 0.560070 0.515 Uiso 1 1 calc R U . . .
H36C_9 H 0.568164 0.729058 0.579156 0.515 Uiso 1 1 calc R U . . .
O1_10 O 0.7548(4) 0.4617(6) 0.5328(3) 0.127(4) Uani 1 1 d D U . . .
C2_10 C 0.7843(5) 0.4488(9) 0.5577(5) 0.131(7) Uani 1 1 d D U . . .
N3_10 N 0.8293(4) 0.4556(6) 0.5537(4) 0.111(5) Uani 1 1 d D U . . .
H3_10 H 0.838196 0.468872 0.531719 0.133 Uiso 1 1 calc R U . . .
C4_10 C 0.8622(5) 0.4440(7) 0.5802(5) 0.105(5) Uani 1 1 d D U . . .
N5_10 N 0.8544(4) 0.4263(5) 0.6157(4) 0.095(4) Uani 1 1 d D U . . .
C6_10 C 0.8098(4) 0.4171(6) 0.6210(4) 0.096(4) Uani 1 1 d D U . . .
C7_10 C 0.7748(5) 0.4261(9) 0.5939(5) 0.126(7) Uani 1 1 d D U . . .
N8_10 N 0.7335(4) 0.4100(7) 0.6099(4) 0.121(5) Uani 1 1 d D U . . .
C9_10 C 0.7436(5) 0.3961(7) 0.6450(5) 0.104(5) Uani 1 1 d D U . . .
N10_10 N 0.7911(4) 0.3968(5) 0.6539(4) 0.098(4) Uani 1 1 d D U . . .
N11_10 N 0.9050(4) 0.4559(5) 0.5725(4) 0.108(5) Uani 1 1 d D U . . .
H11A_10 H 0.926472 0.451904 0.590709 0.129 Uiso 1 1 calc R U . . .
H11B_10 H 0.911739 0.467789 0.549278 0.129 Uiso 1 1 calc R U . . .
C12_10 C 0.7087(5) 0.3764(6) 0.6709(4) 0.109(5) Uani 1 1 d D U . . .
C13_10 C 0.6773(5) 0.3498(6) 0.6542(6) 0.118(5) Uani 1 1 d D U . . .
H13_10 H 0.679179 0.342367 0.626545 0.141 Uiso 1 1 calc R U . . .
C14_10 C 0.6423(6) 0.3334(7) 0.6776(6) 0.138(6) Uani 1 1 d D U . . .
H14_10 H 0.620546 0.314497 0.665838 0.165 Uiso 1 1 calc R U . . .
C15_10 C 0.6386(7) 0.3443(8) 0.7183(6) 0.140(7) Uani 1 1 d D U . . .
H15_10 H 0.614449 0.333021 0.733903 0.168 Uiso 1 1 calc R U . . .
C16_10 C 0.6713(7) 0.3722(8) 0.7359(6) 0.133(6) Uani 1 1 d D U . . .
H16_10 H 0.669166 0.380200 0.763401 0.160 Uiso 1 1 calc R U . . .
C17_10 C 0.7064(6) 0.3877(7) 0.7123(5) 0.116(5) Uani 1 1 d D U . . .
H17_10 H 0.729050 0.405870 0.723800 0.139 Uiso 1 1 calc R U . . .
C18_10 C 0.8112(5) 0.3832(6) 0.6913(5) 0.104(4) Uani 1 1 d D U . . .
H18_10 H 0.792565 0.359178 0.702806 0.124 Uiso 1 1 calc R U . . .
O19_10 O 0.8121(5) 0.4178(4) 0.7185(3) 0.118(3) Uani 1 1 d D U . . .
C20_10 C 0.8555(7) 0.4353(6) 0.7226(6) 0.128(5) Uani 1 1 d D U . . .
H20_10 H 0.863229 0.440729 0.751490 0.154 Uiso 1 1 calc R U . . .
C21_10 C 0.8889(6) 0.4041(5) 0.7037(5) 0.111(4) Uani 1 1 d D U . . .
H21_10 H 0.907008 0.419033 0.682521 0.133 Uiso 1 1 calc R U . . .
C22_10 C 0.8611(5) 0.3669(5) 0.6854(5) 0.105(4) Uani 1 1 d D U . . .
H22_10 H 0.869249 0.358767 0.657324 0.126 Uiso 1 1 calc R U . . .
O23_10 O 0.8674(4) 0.3339(4) 0.7146(4) 0.112(4) Uani 1 1 d D U . . .
C24_10 C 0.9107(6) 0.3386(5) 0.7319(6) 0.123(5) Uani 1 1 d D U . . .
O25_10 O 0.9184(6) 0.3842(4) 0.7329(6) 0.166(6) Uani 1 1 d D U . . .
C26_10 C 0.9111(8) 0.3198(7) 0.7730(6) 0.132(6) Uani 1 1 d D U . . .
H26A_10 H 0.941451 0.323185 0.784881 0.198 Uiso 1 1 calc R U . . .
H26B_10 H 0.888788 0.334800 0.789603 0.198 Uiso 1 1 calc R U . . .
H26C_10 H 0.903475 0.288971 0.771458 0.198 Uiso 1 1 calc R U . . .
C27_10 C 0.9450(6) 0.3200(7) 0.7024(6) 0.131(6) Uani 1 1 d D U . . .
H27A_10 H 0.975735 0.322895 0.713681 0.197 Uiso 1 1 calc R U . . .
H27B_10 H 0.938339 0.289360 0.697710 0.197 Uiso 1 1 calc R U . . .
H27C_10 H 0.943125 0.335830 0.676947 0.197 Uiso 1 1 calc R U . . .
C28_10 C 0.8550(12) 0.4780(6) 0.6981(8) 0.190(10) Uani 1 1 d D U . . .
H28A_10 H 0.880787 0.479209 0.679211 0.228 Uiso 1 1 calc R U . . .
H28B_10 H 0.826212 0.481276 0.682868 0.228 Uiso 1 1 calc R U . . .
Si30_10 Si 0.8813(9) 0.5530(5) 0.7294(7) 0.370(11) Uani 1 1 d D U . . .
O29_10 O 0.8588(13) 0.5074(6) 0.7260(8) 0.322(13) Uani 1 1 d D U . . .
C31_10 C 0.9435(11) 0.5506(15) 0.7465(15) 0.46(3) Uani 1 1 d D U . . .
H31A_10 H 0.955788 0.580032 0.748026 0.685 Uiso 1 1 calc R U . . .
H31B_10 H 0.945351 0.536954 0.772997 0.685 Uiso 1 1 calc R U . . .
H31C_10 H 0.961036 0.533662 0.727163 0.685 Uiso 1 1 calc R U . . .
C32_10 C 0.8843(14) 0.5860(12) 0.6803(10) 0.33(2) Uani 1 1 d D U . . .
H32A_10 H 0.898968 0.613946 0.685678 0.500 Uiso 1 1 calc R U . . .
H32B_10 H 0.901988 0.570032 0.660356 0.500 Uiso 1 1 calc R U . . .
H32C_10 H 0.853528 0.590954 0.669906 0.500 Uiso 1 1 calc R U . . .
C33_10 C 0.8493(13) 0.5874(12) 0.7664(11) 0.390(18) Uani 1 1 d D U . . .
C34_10 C 0.8503(16) 0.5638(15) 0.8080(8) 0.44(3) Uani 1 1 d D U . . .
H34A_10 H 0.881847 0.561034 0.817263 0.657 Uiso 1 1 calc R U . . .
H34B_10 H 0.832962 0.580607 0.827534 0.657 Uiso 1 1 calc R U . . .
H34C_10 H 0.836848 0.534947 0.805137 0.657 Uiso 1 1 calc R U . . .
C35_10 C 0.8000(11) 0.5917(12) 0.7518(12) 0.35(2) Uani 1 1 d D U . . .
H35A_10 H 0.787087 0.562876 0.747277 0.521 Uiso 1 1 calc R U . . .
H35B_10 H 0.782115 0.606908 0.772167 0.521 Uiso 1 1 calc R U . . .
H35C_10 H 0.799186 0.608168 0.726641 0.521 Uiso 1 1 calc R U . . .
C36_10 C 0.8701(15) 0.6327(10) 0.7737(13) 0.42(3) Uani 1 1 d D U . . .
H36A_10 H 0.901548 0.629618 0.783050 0.632 Uiso 1 1 calc R U . . .
H36B_10 H 0.869463 0.649269 0.748609 0.632 Uiso 1 1 calc R U . . .
H36C_10 H 0.852392 0.648008 0.794134 0.632 Uiso 1 1 calc R U . . .
O1_11 O 0.8356(3) 0.5042(4) 0.4811(3) 0.097(3) Uani 1 1 d D U . . .
C2_11 C 0.8666(5) 0.5282(6) 0.4681(5) 0.097(4) Uani 1 1 d D U . . .
N3_11 N 0.8560(4) 0.5593(5) 0.4408(4) 0.093(3) Uani 1 1 d D U . . .
H3_11 H 0.827579 0.561297 0.432783 0.112 Uiso 1 1 calc R U . . .
C4_11 C 0.8866(5) 0.5877(6) 0.4250(5) 0.098(4) Uani 1 1 d D U . . .
N5_11 N 0.9311(4) 0.5880(5) 0.4341(5) 0.105(4) Uani 1 1 d D U . . .
C6_11 C 0.9422(5) 0.5559(6) 0.4604(5) 0.108(5) Uani 1 1 d D U . . .
C7_11 C 0.9142(5) 0.5245(6) 0.4756(5) 0.104(5) Uani 1 1 d D U . . .
N8_11 N 0.9367(4) 0.4979(6) 0.5027(5) 0.119(5) Uani 1 1 d D U . . .
C9_11 C 0.9797(5) 0.5093(7) 0.4989(6) 0.125(6) Uani 1 1 d D U . . .
N10_11 N 0.9851(4) 0.5447(5) 0.4745(4) 0.105(4) Uani 1 1 d D U . . .
N11_11 N 0.8732(4) 0.6159(5) 0.3981(5) 0.107(4) Uani 1 1 d D U . . .
H11A_11 H 0.892986 0.633628 0.387111 0.129 Uiso 1 1 calc R U . . .
H11B_11 H 0.844384 0.617228 0.390917 0.129 Uiso 1 1 calc R U . . .
C12_11 C 1.0160(5) 0.4909(8) 0.5265(5) 0.146(7) Uani 1 1 d D U . . .
C13_11 C 1.0155(6) 0.4475(8) 0.5303(6) 0.161(8) Uani 1 1 d D U . . .
H13_11 H 0.993434 0.430577 0.516422 0.193 Uiso 1 1 calc R U . . .
C14_11 C 1.0485(7) 0.4276(9) 0.5552(7) 0.190(10) Uani 1 1 d D U . . .
H14_11 H 1.048974 0.397014 0.558058 0.228 Uiso 1 1 calc R U . . .
C15_11 C 1.0797(8) 0.4526(11) 0.5752(7) 0.194(10) Uani 1 1 d D U . . .
H15_11 H 1.101391 0.439269 0.592491 0.233 Uiso 1 1 calc R U . . .
C16_11 C 1.0800(8) 0.4976(11) 0.5703(8) 0.202(11) Uani 1 1 d D U . . .
H16_11 H 1.102182 0.514763 0.583743 0.243 Uiso 1 1 calc R U . . .
C17_11 C 1.0474(6) 0.5170(9) 0.5455(6) 0.175(8) Uani 1 1 d D U . . .
H17_11 H 1.046978 0.547482 0.541759 0.210 Uiso 1 1 calc R U . . .
C18_11 C 1.0278(5) 0.5660(7) 0.4656(5) 0.124(4) Uani 1 1 d D U . . .
H18_11 H 1.052885 0.544283 0.467542 0.149 Uiso 1 1 calc R U . . .
O19_11 O 1.0362(5) 0.5997(6) 0.4937(5) 0.161(5) Uani 1 1 d D U . . .
C20_11 C 1.0310(8) 0.6425(8) 0.4770(7) 0.166(6) Uani 1 1 d D U . . .
H20_11 H 1.056849 0.661955 0.484435 0.199 Uiso 1 1 calc R U . . .
C21_11 C 1.0274(7) 0.6354(6) 0.4311(6) 0.138(5) Uani 1 1 d D U . . .
H21_11 H 0.998573 0.648201 0.420414 0.166 Uiso 1 1 calc R U . . .
C22_11 C 1.0285(6) 0.5868(6) 0.4235(6) 0.122(4) Uani 1 1 d D U . . .
H22_11 H 1.003421 0.576500 0.405447 0.147 Uiso 1 1 calc R U . . .
O23_11 O 1.0736(5) 0.5802(5) 0.4067(5) 0.142(5) Uani 1 1 d D U . . .
C24_11 C 1.0942(6) 0.6195(6) 0.3984(7) 0.151(7) Uani 1 1 d D U . . .
O25_11 O 1.0652(5) 0.6529(5) 0.4109(6) 0.156(5) Uani 1 1 d D U . . .
C26_11 C 1.1102(14) 0.6237(15) 0.3568(10) 0.276(18) Uani 1 1 d D U . . .
H26A_11 H 1.124306 0.652110 0.353193 0.413 Uiso 1 1 calc R U . . .
H26B_11 H 1.132579 0.600968 0.351344 0.413 Uiso 1 1 calc R U . . .
H26C_11 H 1.084445 0.620671 0.338244 0.413 Uiso 1 1 calc R U . . .
C27_11 C 1.1350(11) 0.6198(13) 0.4274(13) 0.270(18) Uani 1 1 d D U . . .
H27A_11 H 1.152195 0.646717 0.423951 0.406 Uiso 1 1 calc R U . . .
H27B_11 H 1.124234 0.617891 0.455144 0.406 Uiso 1 1 calc DR U . . .
H27C_11 H 1.154717 0.595047 0.421643 0.406 Uiso 1 1 calc DR U . . .
C28_11 C 0.9849(11) 0.6571(9) 0.4970(11) 0.206(11) Uani 1 1 d D U . . .
H28A_11 H 0.959414 0.638733 0.487574 0.248 Uiso 1 1 calc R U . . .
H28B_11 H 0.987005 0.655235 0.526602 0.248 Uiso 1 1 calc R U . . .
O29_11 O 0.9787(7) 0.7011(7) 0.4843(7) 0.214(8) Uani 1 1 d D U . . .
Si30_11 Si 0.9503(5) 0.7418(4) 0.5062(4) 0.226(4) Uani 1 1 d D U . . .
C31_11 C 0.9419(13) 0.7281(16) 0.5601(7) 0.33(2) Uani 1 1 d D U . . .
H31A_11 H 0.925369 0.751643 0.573340 0.499 Uiso 1 1 calc R U . . .
H31B_11 H 0.924311 0.701277 0.562191 0.499 Uiso 1 1 calc R U . . .
H31C_11 H 0.971479 0.724226 0.573283 0.499 Uiso 1 1 calc R U . . .
C32_11 C 0.9819(10) 0.7927(10) 0.4987(12) 0.30(2) Uani 1 1 d D U . . .
H32A_11 H 0.965508 0.816570 0.511436 0.454 Uiso 1 1 calc R U . . .
H32B_11 H 1.012218 0.790110 0.510757 0.454 Uiso 1 1 calc R U . . .
H32C_11 H 0.984699 0.798400 0.469855 0.454 Uiso 1 1 calc R U . . .
C33_11 C 0.8973(9) 0.7405(10) 0.4764(9) 0.233(11) Uani 1 1 d D U . . .
C34_11 C 0.8684(7) 0.6983(11) 0.4836(12) 0.31(2) Uani 1 1 d D U . . .
H34A_11 H 0.866463 0.692573 0.512437 0.458 Uiso 1 1 calc R U . . .
H34B_11 H 0.837743 0.702433 0.472490 0.458 Uiso 1 1 calc R U . . .
H34C_11 H 0.882938 0.673800 0.470166 0.458 Uiso 1 1 calc R U . . .
C35_11 C 0.9020(9) 0.7519(12) 0.4321(9) 0.266(17) Uani 1 1 d D U . . .
H35A_11 H 0.920166 0.778278 0.429423 0.399 Uiso 1 1 calc R U . . .
H35B_11 H 0.916963 0.728051 0.418043 0.399 Uiso 1 1 calc R U . . .
H35C_11 H 0.871768 0.756684 0.420367 0.399 Uiso 1 1 calc R U . . .
C36_11 C 0.8657(8) 0.7772(12) 0.4951(13) 0.31(2) Uani 1 1 d D U . . .
H36A_11 H 0.861396 0.771593 0.523847 0.468 Uiso 1 1 calc R U . . .
H36B_11 H 0.880076 0.805553 0.491642 0.468 Uiso 1 1 calc R U . . .
H36C_11 H 0.836086 0.777076 0.481456 0.468 Uiso 1 1 calc R U . . .
O1_12 O 0.7597(3) 0.5519(4) 0.4330(3) 0.092(2) Uani 1 1 d D U . . .
C2_12 C 0.7320(4) 0.5776(5) 0.4158(4) 0.086(4) Uani 1 1 d D U . . .
N3_12 N 0.6859(4) 0.5731(4) 0.4230(4) 0.087(3) Uani 1 1 d D U . . .
H3_12 H 0.677518 0.552501 0.439685 0.104 Uiso 1 1 calc R U . . .
C4_12 C 0.6523(5) 0.5981(6) 0.4064(5) 0.099(5) Uani 1 1 d D U . . .
N5_12 N 0.6614(4) 0.6312(5) 0.3814(4) 0.094(3) Uani 1 1 d D U . . .
C6_12 C 0.7052(4) 0.6341(5) 0.3727(5) 0.087(4) Uani 1 1 d D U . . .
C7_12 C 0.7416(4) 0.6112(5) 0.3891(5) 0.085(4) Uani 1 1 d D U . . .
N8_12 N 0.7821(4) 0.6266(4) 0.3746(4) 0.084(3) Uani 1 1 d D U . . .
C9_12 C 0.7707(4) 0.6612(5) 0.3516(4) 0.082(3) Uani 1 1 d D U . . .
N10_12 N 0.7243(4) 0.6669(4) 0.3501(4) 0.090(3) Uani 1 1 d D U . . .
N11_12 N 0.6095(4) 0.5896(7) 0.4148(6) 0.130(6) Uani 1 1 d D U . . .
H11A_12 H 0.587687 0.605442 0.404064 0.157 Uiso 1 1 calc R U . . .
H11B_12 H 0.602698 0.568171 0.431044 0.157 Uiso 1 1 calc R U . . .
C12_12 C 0.8046(4) 0.6888(5) 0.3326(4) 0.083(3) Uani 1 1 d D U . . .
C13_12 C 0.8409(4) 0.6709(5) 0.3120(4) 0.086(4) Uani 1 1 d D U . . .
H13_12 H 0.842818 0.640444 0.308906 0.103 Uiso 1 1 calc R U . . .
C14_12 C 0.8748(5) 0.6975(5) 0.2958(5) 0.095(4) Uani 1 1 d D U . . .
H14_12 H 0.899884 0.685194 0.282134 0.115 Uiso 1 1 calc R U . . .
C15_12 C 0.8712(5) 0.7410(5) 0.2998(5) 0.091(4) Uani 1 1 d D U . . .
H15_12 H 0.893370 0.758972 0.287618 0.109 Uiso 1 1 calc R U . . .
C16_12 C 0.8360(5) 0.7603(5) 0.3215(5) 0.089(4) Uani 1 1 d D U . . .
H16_12 H 0.835181 0.790777 0.325238 0.107 Uiso 1 1 calc R U . . .
C17_12 C 0.8028(5) 0.7344(5) 0.3371(4) 0.083(3) Uani 1 1 d D U . . .
H17_12 H 0.778226 0.747154 0.351065 0.100 Uiso 1 1 calc R U . . .
C18_12 C 0.6996(5) 0.7009(5) 0.3273(5) 0.092(4) Uani 1 1 d D U . . .
H18_12 H 0.720117 0.712946 0.306229 0.110 Uiso 1 1 calc R U . . .
O19_12 O 0.6860(4) 0.7339(4) 0.3520(4) 0.106(3) Uani 1 1 d D U . . .
C20_12 C 0.6375(5) 0.7372(6) 0.3548(5) 0.105(4) Uani 1 1 d D U . . .
H20_12 H 0.628976 0.767587 0.347638 0.125 Uiso 1 1 calc R U . . .
C21_12 C 0.6174(5) 0.7084(6) 0.3239(4) 0.100(4) Uani 1 1 d D U . . .
H21_12 H 0.594737 0.688531 0.336511 0.120 Uiso 1 1 calc R U . . .
C22_12 C 0.6567(5) 0.6825(6) 0.3068(4) 0.100(4) Uani 1 1 d D U . . .
H22_12 H 0.653247 0.650634 0.310740 0.120 Uiso 1 1 calc R U . . .
O23_12 O 0.6577(4) 0.6949(4) 0.2650(3) 0.111(3) Uani 1 1 d D U . . .
C24_12 C 0.6177(6) 0.7185(7) 0.2556(5) 0.134(6) Uani 1 1 d D U . . .
O25_12 O 0.5975(5) 0.7302(5) 0.2909(4) 0.133(4) Uani 1 1 d D U . . .
C26_12 C 0.5862(10) 0.6826(12) 0.2347(10) 0.217(12) Uani 1 1 d D U . . .
H26A_12 H 0.599845 0.673534 0.209315 0.325 Uiso 1 1 calc R U . . .
H26B_12 H 0.583520 0.657489 0.252587 0.325 Uiso 1 1 calc R U . . .
H26C_12 H 0.555991 0.694723 0.229541 0.325 Uiso 1 1 calc R U . . .
C27_12 C 0.6214(12) 0.7489(10) 0.2229(7) 0.198(12) Uani 1 1 d D U . . .
H27A_12 H 0.636717 0.735034 0.200192 0.297 Uiso 1 1 calc R U . . .
H27B_12 H 0.591045 0.758334 0.214463 0.297 Uiso 1 1 calc R U . . .
H27C_12 H 0.639144 0.774093 0.231700 0.297 Uiso 1 1 calc R U . . .
C28_12 C 0.6217(8) 0.7291(8) 0.3966(5) 0.130(6) Uani 1 1 d D U . . .
H28A_12 H 0.588154 0.731510 0.397496 0.156 Uiso 1 1 calc R U . . .
H28B_12 H 0.630043 0.699275 0.404736 0.156 Uiso 1 1 calc R U . . .
Si30_12 Si 0.6715(3) 0.7454(3) 0.4630(2) 0.172(3) Uani 1 1 d D U . . .
O29_12 O 0.6413(5) 0.7591(5) 0.4239(4) 0.142(4) Uani 1 1 d D U . . .
C31_12 C 0.6405(14) 0.6977(8) 0.4864(9) 0.28(2) Uani 1 1 d D U . . .
H31A_12 H 0.657102 0.687843 0.510294 0.426 Uiso 1 1 calc R U . . .
H31B_12 H 0.609781 0.706622 0.494029 0.426 Uiso 1 1 calc R U . . .
H31C_12 H 0.638522 0.673977 0.466877 0.426 Uiso 1 1 calc R U . . .
C32_12 C 0.7298(8) 0.7274(10) 0.4472(7) 0.260(18) Uani 1 1 d D U . . .
H32A_12 H 0.747588 0.719269 0.471042 0.390 Uiso 1 1 calc R U . . .
H32B_12 H 0.727145 0.702461 0.429196 0.390 Uiso 1 1 calc R U . . .
H32C_12 H 0.745069 0.751168 0.433220 0.390 Uiso 1 1 calc R U . . .
C33_12 C 0.6755(11) 0.7912(8) 0.5000(7) 0.215(10) Uani 1 1 d D U . . .
C34_12 C 0.6266(13) 0.8057(11) 0.5103(7) 0.33(2) Uani 1 1 d D U . . .
H34A_12 H 0.610993 0.815026 0.485661 0.496 Uiso 1 1 calc R U . . .
H34B_12 H 0.610094 0.781473 0.522267 0.496 Uiso 1 1 calc R U . . .
H34C_12 H 0.627869 0.829832 0.529345 0.496 Uiso 1 1 calc R U . . .
C35_12 C 0.6971(11) 0.8299(7) 0.4769(8) 0.247(16) Uani 1 1 d D U . . .
H35A_12 H 0.678059 0.837188 0.453598 0.371 Uiso 1 1 calc R U . . .
H35B_12 H 0.699291 0.855019 0.494769 0.371 Uiso 1 1 calc R U . . .
H35C_12 H 0.727520 0.821798 0.467795 0.371 Uiso 1 1 calc R U . . .
C36_12 C 0.7016(11) 0.7763(9) 0.5371(6) 0.251(18) Uani 1 1 d D U . . .
H36A_12 H 0.732225 0.767388 0.529363 0.376 Uiso 1 1 calc R U . . .
H36B_12 H 0.703517 0.800137 0.556435 0.376 Uiso 1 1 calc R U . . .
H36C_12 H 0.685742 0.751777 0.549357 0.376 Uiso 1 1 calc R U . . .
O1_13 O 0.6878(3) 0.4155(4) 0.4497(3) 0.094(3) Uani 1 1 d D U . . .
C2_13 C 0.6482(4) 0.4209(6) 0.4377(4) 0.091(4) Uani 1 1 d D U . . .
N3_13 N 0.6400(4) 0.4451(5) 0.4041(4) 0.090(4) Uani 1 1 d D U . . .
H3_13 H 0.663382 0.456111 0.391286 0.109 Uiso 1 1 calc R U . . .
C4_13 C 0.5966(4) 0.4534(6) 0.3892(4) 0.099(5) Uani 1 1 d D U . . .
N5_13 N 0.5587(4) 0.4356(5) 0.4042(4) 0.092(4) Uani 1 1 d D U . . .
C6_13 C 0.5675(4) 0.4120(6) 0.4370(4) 0.088(4) Uani 1 1 d D U . . .
C7_13 C 0.6092(4) 0.4042(6) 0.4554(4) 0.093(4) Uani 1 1 d D U . . .
N8_13 N 0.6030(4) 0.3791(6) 0.4906(5) 0.113(5) Uani 1 1 d D U . . .
C9_13 C 0.5591(5) 0.3730(6) 0.4938(5) 0.099(5) Uani 1 1 d D U . . .
N10_13 N 0.5347(4) 0.3936(5) 0.4624(4) 0.097(4) Uani 1 1 d D U . . .
N11_13 N 0.5937(4) 0.4779(6) 0.3566(4) 0.113(5) Uani 1 1 d D U . . .
H11A_13 H 0.567173 0.482402 0.345040 0.136 Uiso 1 1 calc R U . . .
H11B_13 H 0.618365 0.489641 0.346486 0.136 Uiso 1 1 calc R U . . .
C12_13 C 0.5377(5) 0.3488(6) 0.5272(5) 0.110(5) Uani 1 1 d D U . . .
C13_13 C 0.5547(5) 0.3555(6) 0.5648(5) 0.120(6) Uani 1 1 d D U . . .
H13_13 H 0.579390 0.374877 0.568450 0.143 Uiso 1 1 calc R U . . .
C14_13 C 0.5366(6) 0.3345(7) 0.5982(6) 0.147(8) Uani 1 1 d D U . . .
H14_13 H 0.548747 0.339309 0.624346 0.176 Uiso 1 1 calc R U . . .
C15_13 C 0.5005(6) 0.3065(7) 0.5922(6) 0.122(6) Uani 1 1 d D U . . .
H15_13 H 0.487626 0.291654 0.614388 0.147 Uiso 1 1 calc R U . . .
C16_13 C 0.4834(6) 0.3002(7) 0.5541(6) 0.118(6) Uani 1 1 d D U . . .
H16_13 H 0.458476 0.281079 0.550309 0.142 Uiso 1 1 calc R U . . .
C17_13 C 0.5014(5) 0.3210(7) 0.5215(6) 0.121(6) Uani 1 1 d D U . . .
H17_13 H 0.489087 0.316335 0.495406 0.145 Uiso 1 1 calc R U . . .
C18_13 C 0.4853(5) 0.3922(6) 0.4565(5) 0.108(4) Uani 1 1 d D U . . .
H18_13 H 0.470813 0.384084 0.482486 0.129 Uiso 1 1 calc R U . . .
O19_13 O 0.4751(4) 0.3599(5) 0.4277(4) 0.131(4) Uani 1 1 d D U . . .
C20_13 C 0.4466(6) 0.3754(8) 0.3969(5) 0.138(5) Uani 1 1 d D U . . .
H20_13 H 0.419423 0.355991 0.395536 0.165 Uiso 1 1 calc R U . . .
C21_13 C 0.4303(5) 0.4197(7) 0.4110(5) 0.125(5) Uani 1 1 d D U . . .
H21_13 H 0.426502 0.440684 0.388361 0.149 Uiso 1 1 calc R U . . .
C22_13 C 0.4652(5) 0.4352(6) 0.4422(5) 0.111(4) Uani 1 1 d D U . . .
H22_13 H 0.488513 0.454954 0.430489 0.134 Uiso 1 1 calc R U . . .
O23_13 O 0.4390(4) 0.4557(5) 0.4728(4) 0.121(4) Uani 1 1 d D U . . .
C24_13 C 0.3917(5) 0.4500(7) 0.4628(6) 0.129(5) Uani 1 1 d D U . . .
O25_13 O 0.3883(4) 0.4142(6) 0.4343(4) 0.130(4) Uani 1 1 d D U . . .
C26_13 C 0.3748(9) 0.4899(9) 0.4395(10) 0.187(10) Uani 1 1 d D U . . .
H26A_13 H 0.342581 0.486233 0.432637 0.281 Uiso 1 1 calc R U . . .
H26B_13 H 0.378541 0.515814 0.456207 0.281 Uiso 1 1 calc R U . . .
H26C_13 H 0.392393 0.493197 0.414814 0.281 Uiso 1 1 calc R U . . .
C27_13 C 0.3663(7) 0.4360(12) 0.4993(6) 0.169(10) Uani 1 1 d D U . . .
H27A_13 H 0.334123 0.432163 0.492450 0.254 Uiso 1 1 calc R U . . .
H27B_13 H 0.378791 0.408552 0.509145 0.254 Uiso 1 1 calc R U . . .
H27C_13 H 0.369317 0.458102 0.520271 0.254 Uiso 1 1 calc R U . . .
C28_13 C 0.4684(8) 0.3743(11) 0.3572(6) 0.162(7) Uani 1 1 d D U . . .
H28A_13 H 0.496644 0.391689 0.358013 0.194 Uiso 1 1 calc R U . . .
H28B_13 H 0.476534 0.344157 0.350365 0.194 Uiso 1 1 calc R U . . .
O29_13 O 0.4385(6) 0.3912(7) 0.3276(4) 0.187(7) Uani 1 1 d D U . . .
Si30_13 Si 0.4426(5) 0.4117(5) 0.2823(3) 0.233(5) Uani 1 1 d D U . . .
C31_13 C 0.4305(15) 0.3722(11) 0.2416(8) 0.37(3) Uani 1 1 d D U . . .
H31A_13 H 0.433470 0.386460 0.215430 0.551 Uiso 1 1 calc R U . . .
H31B_13 H 0.452056 0.348104 0.243345 0.551 Uiso 1 1 calc R U . . .
H31C_13 H 0.399463 0.361094 0.244415 0.551 Uiso 1 1 calc R U . . .
C32_13 C 0.3817(7) 0.4398(12) 0.2770(13) 0.38(3) Uani 1 1 d D U . . .
H32A_13 H 0.379134 0.453800 0.250691 0.565 Uiso 1 1 calc R U . . .
H32B_13 H 0.357870 0.417907 0.279670 0.565 Uiso 1 1 calc R U . . .
H32C_13 H 0.378278 0.461615 0.298205 0.565 Uiso 1 1 calc R U . . .
C33_13 C 0.4855(11) 0.4531(9) 0.2738(8) 0.233(11) Uani 1 1 d D U . . .
C34_13 C 0.5267(8) 0.4235(13) 0.2775(10) 0.305(19) Uani 1 1 d D U . . .
H34A_13 H 0.527252 0.403400 0.254772 0.457 Uiso 1 1 calc R U . . .
H34B_13 H 0.554471 0.440990 0.277605 0.457 Uiso 1 1 calc R U . . .
H34C_13 H 0.524942 0.407063 0.302670 0.457 Uiso 1 1 calc R U . . .
C35_13 C 0.4832(11) 0.4851(7) 0.3088(8) 0.250(16) Uani 1 1 d D U . . .
H35A_13 H 0.456374 0.503616 0.305566 0.375 Uiso 1 1 calc R U . . .
H35B_13 H 0.481074 0.469140 0.334167 0.375 Uiso 1 1 calc R U . . .
H35C_13 H 0.510603 0.503067 0.309102 0.375 Uiso 1 1 calc R U . . .
C36_13 C 0.4806(13) 0.4727(11) 0.2308(8) 0.27(2) Uani 1 1 d D U . . .
H36A_13 H 0.453803 0.491430 0.229723 0.408 Uiso 1 1 calc R U . . .
H36B_13 H 0.507780 0.489723 0.224622 0.408 Uiso 1 1 calc R U . . .
H36C_13 H 0.477301 0.449296 0.211174 0.408 Uiso 1 1 calc R U . . .
O1_14 O 0.7901(3) 0.3953(4) 0.4726(3) 0.104(3) Uani 1 1 d D U . . .
C2_14 C 0.7776(5) 0.3668(7) 0.4985(6) 0.111(5) Uani 1 1 d D U . . .
N3_14 N 0.7325(4) 0.3618(6) 0.5063(5) 0.118(5) Uani 1 1 d D U . . .
H3_14 H 0.713256 0.379896 0.494904 0.142 Uiso 1 1 calc R U . . .
C4_14 C 0.7159(5) 0.3309(8) 0.5302(6) 0.126(7) Uani 1 1 d D U . . .
N5_14 N 0.7409(4) 0.3059(6) 0.5550(5) 0.120(5) Uani 1 1 d D U . . .
C6_14 C 0.7850(5) 0.3156(7) 0.5517(5) 0.107(5) Uani 1 1 d D U . . .
C7_14 C 0.8054(5) 0.3430(6) 0.5250(5) 0.099(5) Uani 1 1 d D U . . .
N8_14 N 0.8529(4) 0.3438(5) 0.5304(4) 0.108(4) Uani 1 1 d D U . . .
C9_14 C 0.8595(5) 0.3171(6) 0.5608(5) 0.098(4) Uani 1 1 d D U . . .
N10_14 N 0.8203(4) 0.2982(5) 0.5744(4) 0.110(4) Uani 1 1 d D U . . .
N11_14 N 0.6697(4) 0.3300(6) 0.5365(5) 0.114(5) Uani 1 1 d D U . . .
H11A_14 H 0.652048 0.349293 0.524923 0.137 Uiso 1 1 calc R U . . .
H11B_14 H 0.657910 0.310007 0.552154 0.137 Uiso 1 1 calc R U . . .
C12_14 C 0.9059(5) 0.3054(5) 0.5762(5) 0.098(4) Uani 1 1 d D U . . .
C13_14 C 0.9344(5) 0.3386(6) 0.5831(5) 0.114(5) Uani 1 1 d D U . . .
H13_14 H 0.924324 0.367194 0.577256 0.137 Uiso 1 1 calc R U . . .
C14_14 C 0.9782(6) 0.3327(6) 0.5985(6) 0.141(7) Uani 1 1 d D U . . .
H14_14 H 0.997962 0.356541 0.602898 0.170 Uiso 1 1 calc R U . . .
C15_14 C 0.9919(7) 0.2902(7) 0.6073(8) 0.156(8) Uani 1 1 d D U . . .
H15_14 H 1.020994 0.284877 0.618733 0.187 Uiso 1 1 calc R U . . .
C16_14 C 0.9627(6) 0.2562(7) 0.5991(8) 0.139(7) Uani 1 1 d D U . . .
H16_14 H 0.972780 0.227322 0.603271 0.167 Uiso 1 1 calc R U . . .
C17_14 C 0.9188(6) 0.2636(6) 0.5849(5) 0.108(5) Uani 1 1 d D U . . .
H17_14 H 0.898144 0.240314 0.581196 0.130 Uiso 1 1 calc R U . . .
C18_14 C 0.8154(6) 0.2676(5) 0.6072(5) 0.106(4) Uani 1 1 d D U . . .
H18_14 H 0.843097 0.269503 0.624655 0.128 Uiso 1 1 calc R U . . .
O19_14 O 0.8098(6) 0.2246(5) 0.5954(5) 0.154(5) Uani 1 1 d D U . . .
C20_14 C 0.7651(7) 0.2071(8) 0.6085(8) 0.199(7) Uani 1 1 d D U . . .
H20_14 H 0.770136 0.179973 0.624290 0.239 Uiso 1 1 calc R U . . .
C21_14 C 0.7423(7) 0.2410(7) 0.6353(6) 0.150(5) Uani 1 1 d D U . . .
H21_14 H 0.710891 0.248242 0.625701 0.180 Uiso 1 1 calc R U . . .
C22_14 C 0.7735(5) 0.2790(6) 0.6330(5) 0.109(4) Uani 1 1 d D U . . .
H22_14 H 0.757185 0.304536 0.621338 0.130 Uiso 1 1 calc R U . . .
O23_14 O 0.7865(5) 0.2879(6) 0.6752(4) 0.148(5) Uani 1 1 d D U . . .
C24_14 C 0.7732(7) 0.2519(8) 0.7001(6) 0.168(7) Uani 1 1 d D U . . .
O25_14 O 0.7428(5) 0.2270(6) 0.6764(6) 0.190(6) Uani 1 1 d D U . . .
C26_14 C 0.7627(13) 0.2701(12) 0.7408(7) 0.235(13) Uani 1 1 d D U . . .
H26A_14 H 0.789066 0.286010 0.751090 0.352 Uiso 1 1 calc R U . . .
H26B_14 H 0.736588 0.289658 0.738720 0.352 Uiso 1 1 calc R U . . .
H26C_14 H 0.755417 0.246358 0.759279 0.352 Uiso 1 1 calc R U . . .
C27_14 C 0.8173(8) 0.2256(9) 0.7058(11) 0.186(10) Uani 1 1 d D U . . .
H27A_14 H 0.838865 0.242262 0.722131 0.279 Uiso 1 1 calc R U . . .
H27B_14 H 0.810357 0.198263 0.719298 0.279 Uiso 1 1 calc R U . . .
H27C_14 H 0.830621 0.219628 0.679461 0.279 Uiso 1 1 calc R U . . .
C28_14 C 0.7373(10) 0.1971(14) 0.5722(10) 0.275(15) Uani 1 1 d D U . . .
H28A_14 H 0.705666 0.189772 0.579387 0.330 Uiso 1 1 calc R U . . .
H28B_14 H 0.737083 0.221661 0.553068 0.330 Uiso 1 1 calc DR U . . .
Si30_14 Si 0.7415(8) 0.1375(9) 0.5160(7) 0.421(15) Uani 1 1 d D U . . .
O29_14 O 0.7600(10) 0.1613(11) 0.5562(7) 0.345(16) Uani 1 1 d D U . . .
C31_14 C 0.7636(19) 0.0790(11) 0.5276(11) 0.48(3) Uani 1 1 d D U . . .
H31D_14 H 0.755064 0.059608 0.505506 0.727 Uiso 1 1 calc R U . . .
H31E_14 H 0.796716 0.079505 0.530510 0.727 Uiso 1 1 calc R U . . .
H31F_14 H 0.749981 0.068625 0.552603 0.727 Uiso 1 1 calc R U . . .
C32_14 C 0.6812(10) 0.137(2) 0.5038(15) 0.48(3) Uani 1 1 d D U . . .
H32D_14 H 0.676242 0.121275 0.478537 0.724 Uiso 1 1 calc R U . . .
H32E_14 H 0.664460 0.122699 0.525380 0.724 Uiso 1 1 calc R U . . .
H32F_14 H 0.670266 0.166817 0.500768 0.724 Uiso 1 1 calc R U . . .
C33_14 C 0.7790(13) 0.1614(14) 0.4758(11) 0.50(3) Uani 1 1 d D U . . .
C34_14 C 0.8303(11) 0.1563(19) 0.4816(10) 0.54(4) Uani 1 1 d D U . . .
H34D_14 H 0.840013 0.172306 0.505642 0.805 Uiso 1 1 calc R U . . .
H34E_14 H 0.837798 0.125605 0.484945 0.805 Uiso 1 1 calc R U . . .
H34F_14 H 0.846087 0.167788 0.458088 0.805 Uiso 1 1 calc R U . . .
C35_14 C 0.7628(19) 0.2078(13) 0.4688(11) 0.55(4) Uani 1 1 d D U . . .
H35D_14 H 0.767722 0.224876 0.493195 0.821 Uiso 1 1 calc DR U . . .
H35E_14 H 0.779856 0.220622 0.446572 0.821 Uiso 1 1 calc DR U . . .
H35F_14 H 0.730333 0.207605 0.461979 0.821 Uiso 1 1 calc R U . . .
C36_14 C 0.7714(17) 0.1347(15) 0.4379(8) 0.54(4) Uani 1 1 d D U . . .
H36D_14 H 0.781843 0.104971 0.442459 0.813 Uiso 1 1 calc R U . . .
H36E_14 H 0.738966 0.134451 0.431068 0.813 Uiso 1 1 calc R U . . .
H36F_14 H 0.788489 0.147468 0.415661 0.813 Uiso 1 1 calc R U . . .
O1_15 O 0.8251(3) 0.4566(4) 0.4056(3) 0.090(3) Uani 1 1 d D U . . .
C2_15 C 0.8665(5) 0.4455(6) 0.4119(5) 0.099(5) Uani 1 1 d D U . . .
N3_15 N 0.8761(4) 0.4145(5) 0.4405(4) 0.106(4) Uani 1 1 d D U . . .
H3_15 H 0.853262 0.403722 0.454139 0.127 Uiso 1 1 calc R U . . .
C4_15 C 0.9182(5) 0.3996(6) 0.4489(5) 0.105(5) Uani 1 1 d D U . . .
N5_15 N 0.9555(4) 0.4133(5) 0.4311(4) 0.100(4) Uani 1 1 d D U . . .
C6_15 C 0.9459(4) 0.4436(5) 0.4026(5) 0.088(4) Uani 1 1 d D U . . .
C7_15 C 0.9054(4) 0.4615(5) 0.3932(4) 0.083(4) Uani 1 1 d D U . . .
N8_15 N 0.9096(4) 0.4929(5) 0.3641(4) 0.094(4) Uani 1 1 d D U . . .
C9_15 C 0.9538(5) 0.4970(5) 0.3580(5) 0.094(4) Uani 1 1 d D U . . .
N10_15 N 0.9785(4) 0.4667(5) 0.3813(4) 0.094(3) Uani 1 1 d D U . . .
N11_15 N 0.9213(5) 0.3693(5) 0.4781(5) 0.119(5) Uani 1 1 d D U . . .
H11A_15 H 0.948010 0.358828 0.485132 0.142 Uiso 1 1 calc R U . . .
H11B_15 H 0.896604 0.359992 0.490124 0.142 Uiso 1 1 calc R U . . .
C12_15 C 0.9741(5) 0.5289(5) 0.3304(5) 0.095(4) Uani 1 1 d D U . . .
C13_15 C 0.9553(5) 0.5692(5) 0.3282(5) 0.107(5) Uani 1 1 d D U . . .
H13_15 H 0.929751 0.575869 0.344441 0.128 Uiso 1 1 calc R U . . .
C14_15 C 0.9727(6) 0.6009(6) 0.3027(6) 0.124(6) Uani 1 1 d D U . . .
H14_15 H 0.959814 0.629099 0.301939 0.149 Uiso 1 1 calc R U . . .
C15_15 C 1.0098(7) 0.5903(7) 0.2783(7) 0.137(7) Uani 1 1 d D U . . .
H15_15 H 1.022026 0.611016 0.260338 0.164 Uiso 1 1 calc R U . . .
C16_15 C 1.0278(6) 0.5500(6) 0.2808(7) 0.126(6) Uani 1 1 d D U . . .
H16_15 H 1.052875 0.542785 0.264170 0.151 Uiso 1 1 calc R U . . .
C17_15 C 1.0110(6) 0.5192(6) 0.3066(5) 0.112(5) Uani 1 1 d D U . . .
H17_15 H 1.024608 0.491343 0.307959 0.134 Uiso 1 1 calc R U . . .
C18_15 C 1.0282(5) 0.4660(7) 0.3830(5) 0.116(4) Uani 1 1 d D U . . .
H18_15 H 1.040017 0.495401 0.376083 0.139 Uiso 1 1 calc R U . . .
O19_15 O 1.0454(4) 0.4359(5) 0.3556(5) 0.135(4) Uani 1 1 d D U . . .
C20_15 C 1.0640(7) 0.3986(6) 0.3742(7) 0.153(5) Uani 1 1 d D U . . .
H20_15 H 1.093481 0.391034 0.361181 0.184 Uiso 1 1 calc R U . . .
C21_15 C 1.0727(6) 0.4103(6) 0.4188(7) 0.154(6) Uani 1 1 d D U . . .
H21_15 H 1.060511 0.387175 0.436752 0.185 Uiso 1 1 calc R U . . .
C22_15 C 1.0469(6) 0.4527(6) 0.4253(6) 0.127(5) Uani 1 1 d D U . . .
H22_15 H 1.021502 0.448639 0.444741 0.153 Uiso 1 1 calc R U . . .
O23_15 O 1.0795(4) 0.4820(5) 0.4407(5) 0.135(4) Uani 1 1 d D U . . .
C24_15 C 1.1247(6) 0.4661(8) 0.4356(8) 0.163(7) Uani 1 1 d D U . . .
O25_15 O 1.1178(5) 0.4211(7) 0.4302(9) 0.212(8) Uani 1 1 d D U . . .
C26_15 C 1.1495(10) 0.4757(16) 0.4748(10) 0.244(16) Uani 1 1 d D U . . .
H26A_15 H 1.153688 0.506968 0.477565 0.366 Uiso 1 1 calc R U . . .
H26B_15 H 1.131496 0.464833 0.497330 0.366 Uiso 1 1 calc R U . . .
H26C_15 H 1.179161 0.461333 0.474739 0.366 Uiso 1 1 calc R U . . .
C27_15 C 1.1453(10) 0.4868(13) 0.3996(10) 0.216(13) Uani 1 1 d D U . . .
H27A_15 H 1.149473 0.517835 0.404649 0.324 Uiso 1 1 calc R U . . .
H27B_15 H 1.174804 0.473487 0.394110 0.324 Uiso 1 1 calc R U . . .
H27C_15 H 1.125137 0.482861 0.376331 0.324 Uiso 1 1 calc R U . . .
C28_15 C 1.0309(9) 0.3609(8) 0.3698(8) 0.180(7) Uani 1 1 d D U . . .
H28A_15 H 1.043449 0.334735 0.383011 0.216 Uiso 1 1 calc R U . . .
H28B_15 H 1.001609 0.368100 0.382551 0.216 Uiso 1 1 calc R U . . .
O29_15 O 1.0246(6) 0.3533(7) 0.3292(6) 0.203(7) Uani 1 1 d D U . . .
Si30_15 Si 0.9776(5) 0.3332(4) 0.3077(5) 0.248(6) Uani 1 1 d D U . . .
C31_15 C 0.9770(15) 0.2733(8) 0.3184(11) 0.32(2) Uani 1 1 d D U . . .
H31A_15 H 0.949812 0.260294 0.306251 0.483 Uiso 1 1 calc R U . . .
H31B_15 H 1.004162 0.259901 0.307047 0.483 Uiso 1 1 calc R U . . .
H31C_15 H 0.976601 0.268586 0.347527 0.483 Uiso 1 1 calc R U . . .
C32_15 C 0.9254(11) 0.3616(13) 0.3273(10) 0.33(2) Uani 1 1 d D U . . .
H32A_15 H 0.898195 0.349383 0.314468 0.495 Uiso 1 1 calc R U . . .
H32B_15 H 0.923512 0.357514 0.356486 0.495 Uiso 1 1 calc R U . . .
H32C_15 H 0.927297 0.392537 0.321253 0.495 Uiso 1 1 calc R U . . .
C33_15 C 0.9879(13) 0.3444(11) 0.2532(8) 0.283(13) Uani 1 1 d D U . . .
C34_15 C 1.0301(14) 0.3201(13) 0.2369(7) 0.32(2) Uani 1 1 d D U . . .
H34A_15 H 1.027700 0.289240 0.243426 0.483 Uiso 1 1 calc R U . . .
H34B_15 H 1.031610 0.323637 0.207677 0.483 Uiso 1 1 calc R U . . .
H34C_15 H 1.057656 0.332014 0.249306 0.483 Uiso 1 1 calc R U . . .
C35_15 C 0.9878(12) 0.3930(11) 0.2447(8) 0.34(2) Uani 1 1 d D U . . .
H35A_15 H 0.960195 0.406010 0.255861 0.515 Uiso 1 1 calc R U . . .
H35B_15 H 1.014534 0.406347 0.257295 0.515 Uiso 1 1 calc R U . . .
H35C_15 H 0.988488 0.397970 0.215666 0.515 Uiso 1 1 calc R U . . .
C36_15 C 0.9454(15) 0.3255(14) 0.2307(8) 0.34(2) Uani 1 1 d D U . . .
H36A_15 H 0.943824 0.294233 0.235173 0.509 Uiso 1 1 calc R U . . .
H36B_15 H 0.917815 0.339230 0.241104 0.509 Uiso 1 1 calc R U . . .
H36C_15 H 0.947891 0.331392 0.201906 0.509 Uiso 1 1 calc R U . . .
O1_16 O 0.7249(3) 0.4809(4) 0.3818(3) 0.087(3) Uani 1 1 d D U . . .
C2_16 C 0.7375(4) 0.5037(5) 0.3534(4) 0.081(4) Uani 1 1 d D U . . .
N3_16 N 0.7835(4) 0.5064(4) 0.3444(4) 0.085(3) Uani 1 1 d D U . . .
H3_16 H 0.802876 0.491965 0.359462 0.102 Uiso 1 1 calc R U . . .
C4_16 C 0.7999(4) 0.5303(5) 0.3132(4) 0.082(4) Uani 1 1 d D U . . .
N5_16 N 0.7748(4) 0.5508(5) 0.2855(3) 0.085(3) Uani 1 1 d D U . . .
C6_16 C 0.7300(4) 0.5484(5) 0.2941(4) 0.087(4) Uani 1 1 d D U . . .
C7_16 C 0.7097(4) 0.5278(6) 0.3261(4) 0.090(4) Uani 1 1 d D U . . .
N8_16 N 0.6634(4) 0.5322(6) 0.3239(4) 0.101(4) Uani 1 1 d D U . . .
C9_16 C 0.6557(4) 0.5552(7) 0.2916(5) 0.105(5) Uani 1 1 d D U . . .
N10_16 N 0.6954(4) 0.5671(5) 0.2719(3) 0.096(4) Uani 1 1 d D U . . .
N11_16 N 0.8456(4) 0.5320(4) 0.3090(4) 0.087(4) Uani 1 1 d D U . . .
H11A_16 H 0.857489 0.546148 0.288652 0.105 Uiso 1 1 calc R U . . .
H11B_16 H 0.863392 0.518974 0.326541 0.105 Uiso 1 1 calc R U . . .
C12_16 C 0.6085(5) 0.5711(7) 0.2798(5) 0.125(6) Uani 1 1 d D U . . .
C13_16 C 0.5798(5) 0.5831(7) 0.3098(6) 0.133(7) Uani 1 1 d D U . . .
H13_16 H 0.590470 0.583311 0.336821 0.159 Uiso 1 1 calc R U . . .
C14_16 C 0.5347(6) 0.5952(9) 0.3013(6) 0.169(9) Uani 1 1 d D U . . .
H14_16 H 0.514443 0.602635 0.322259 0.203 Uiso 1 1 calc R U . . .
C15_16 C 0.5206(7) 0.5960(12) 0.2611(7) 0.204(11) Uani 1 1 d D U . . .
H15_16 H 0.491821 0.607619 0.254025 0.244 Uiso 1 1 calc R U . . .
C16_16 C 0.5488(6) 0.5797(12) 0.2317(7) 0.201(11) Uani 1 1 d D U . . .
H16_16 H 0.537208 0.574038 0.205531 0.241 Uiso 1 1 calc R U . . .
C17_16 C 0.5948(6) 0.5716(10) 0.2409(6) 0.166(9) Uani 1 1 d D U . . .
H17_16 H 0.615984 0.566469 0.220041 0.200 Uiso 1 1 calc R U . . .
C18_16 C 0.6981(5) 0.5922(6) 0.2340(4) 0.095(4) Uani 1 1 d D U . . .
H18_16 H 0.673644 0.614642 0.233102 0.114 Uiso 1 1 calc R U . . .
O19_16 O 0.6932(4) 0.5636(5) 0.2013(3) 0.113(3) Uani 1 1 d D U . . .
C20_16 C 0.7359(5) 0.5497(5) 0.1849(5) 0.101(4) Uani 1 1 d D U . . .
H20_16 H 0.733629 0.549623 0.154916 0.121 Uiso 1 1 calc R U . . .
C21_16 C 0.7706(5) 0.5836(5) 0.1980(4) 0.092(3) Uani 1 1 d D U . . .
H21_16 H 0.798147 0.570320 0.210843 0.111 Uiso 1 1 calc R U . . .
C22_16 C 0.7450(5) 0.6133(5) 0.2268(4) 0.089(3) Uani 1 1 d D U . . .
H22_16 H 0.762171 0.618564 0.252373 0.107 Uiso 1 1 calc R U . . .
O23_16 O 0.7368(3) 0.6523(4) 0.2048(3) 0.099(3) Uani 1 1 d D U . . .
C24_16 C 0.7733(5) 0.6538(6) 0.1766(4) 0.093(3) Uani 1 1 d D U . . .
O25_16 O 0.7817(4) 0.6104(4) 0.1652(3) 0.099(3) Uani 1 1 d D U . . .
C26_16 C 0.8164(5) 0.6712(6) 0.1972(5) 0.095(4) Uani 1 1 d D U . . .
H26A_16 H 0.811499 0.701304 0.205381 0.143 Uiso 1 1 calc R U . . .
H26B_16 H 0.823349 0.653586 0.220910 0.143 Uiso 1 1 calc R U . . .
H26C_16 H 0.841848 0.669839 0.178407 0.143 Uiso 1 1 calc R U . . .
C27_16 C 0.7582(6) 0.6785(7) 0.1401(5) 0.115(6) Uani 1 1 d D U . . .
H27A_16 H 0.752180 0.708665 0.147419 0.172 Uiso 1 1 calc R U . . .
H27B_16 H 0.782059 0.677519 0.119727 0.172 Uiso 1 1 calc R U . . .
H27C_16 H 0.730359 0.665448 0.129146 0.172 Uiso 1 1 calc R U . . .
C28_16 C 0.7480(7) 0.5042(6) 0.1993(6) 0.116(5) Uani 1 1 d D U . . .
H28A_16 H 0.779115 0.496386 0.190827 0.139 Uiso 1 1 calc R U . . .
H28B_16 H 0.746514 0.502549 0.228988 0.139 Uiso 1 1 calc R U . . .
Si30_16 Si 0.6957(7) 0.4315(5) 0.1998(4) 0.304(9) Uani 1 1 d D U . . .
O29_16 O 0.7152(6) 0.4756(6) 0.1813(5) 0.177(6) Uani 1 1 d D U . . .
C31_16 C 0.7448(9) 0.3900(11) 0.1962(11) 0.344(18) Uani 1 1 d D U . . .
H31A_16 H 0.734861 0.362191 0.207189 0.517 Uiso 1 1 calc R U . . .
H31B_16 H 0.753306 0.386310 0.168009 0.517 Uiso 1 1 calc R U . . .
H31C_16 H 0.771036 0.400580 0.211587 0.517 Uiso 1 1 calc R U . . .
C32_16 C 0.6853(13) 0.4384(12) 0.2556(6) 0.38(3) Uani 1 1 d D U . . .
H32A_16 H 0.673425 0.411362 0.266687 0.574 Uiso 1 1 calc R U . . .
H32B_16 H 0.713937 0.445805 0.269148 0.574 Uiso 1 1 calc R U . . .
H32C_16 H 0.663229 0.461691 0.259778 0.574 Uiso 1 1 calc R U . . .
C33_16 C 0.6466(10) 0.4121(11) 0.1696(8) 0.334(16) Uani 1 1 d D U . . .
C34_16 C 0.6601(10) 0.4069(9) 0.1255(8) 0.37(3) Uani 1 1 d D U . . .
H34A_16 H 0.670811 0.434718 0.115047 0.557 Uiso 1 1 calc R U . . .
H34B_16 H 0.684501 0.385405 0.123427 0.557 Uiso 1 1 calc R U . . .
H34C_16 H 0.633775 0.397207 0.109777 0.557 Uiso 1 1 calc DR U . . .
C35_16 C 0.6090(6) 0.4474(14) 0.1767(11) 0.39(2) Uani 1 1 d D U . . .
H35A_16 H 0.618612 0.474848 0.164624 0.580 Uiso 1 1 calc R U . . .
H35B_16 H 0.580430 0.437991 0.164269 0.580 Uiso 1 1 calc R U . . .
H35C_16 H 0.604615 0.451464 0.205611 0.580 Uiso 1 1 calc R U . . .
C36_16 C 0.6294(11) 0.3706(11) 0.1891(10) 0.38(3) Uani 1 1 d D U . . .
H36A_16 H 0.621445 0.376458 0.217130 0.577 Uiso 1 1 calc R U . . .
H36B_16 H 0.602476 0.360313 0.174531 0.577 Uiso 1 1 calc R U . . .
H36C_16 H 0.653203 0.348510 0.188181 0.577 Uiso 1 1 calc R U . . .
O41_21 O 1.1477(4) 0.4472(4) 0.7394(3) 0.104(3) Uani 1 1 d D U . . .
C42_21 C 1.1145(5) 0.4524(5) 0.7168(5) 0.091(4) Uani 1 1 d D U . . .
C43_21 C 1.0930(6) 0.4940(5) 0.7085(6) 0.118(5) Uani 1 1 d D U . . .
C44_21 C 1.0534(6) 0.4986(6) 0.6879(6) 0.119(5) Uani 1 1 d D U . . .
H44_21 H 1.040386 0.526549 0.684540 0.143 Uiso 1 1 calc R U . . .
C45_21 C 1.0322(5) 0.4631(6) 0.6719(5) 0.102(4) Uani 1 1 d D U . . .
C46_21 C 1.0497(5) 0.4217(6) 0.6770(5) 0.099(4) Uani 1 1 d D U . . .
H46_21 H 1.034026 0.397136 0.666744 0.119 Uiso 1 1 calc R U . . .
C47_21 C 1.0900(5) 0.4171(5) 0.6974(4) 0.091(4) Uani 1 1 d D U . . .
N48_21 N 1.1086(5) 0.3746(5) 0.7000(4) 0.105(4) Uani 1 1 d D U . . .
O49_21 O 1.1497(5) 0.3717(5) 0.6959(4) 0.128(4) Uani 1 1 d D U . . .
O50_21 O 1.0827(6) 0.3437(5) 0.7053(5) 0.144(5) Uani 1 1 d D U . . .
N51_21 N 1.1152(7) 0.5327(6) 0.7200(7) 0.174(9) Uani 1 1 d D U . . .
O52_21 O 1.1392(10) 0.5348(6) 0.7482(8) 0.239(13) Uani 1 1 d D U . . .
O53_21 O 1.1094(13) 0.5672(8) 0.7025(11) 0.33(2) Uani 1 1 d D U . . .
N54_21 N 0.9922(5) 0.4677(6) 0.6470(5) 0.121(5) Uani 1 1 d D U . . .
O55_21 O 0.9751(6) 0.5048(6) 0.6441(6) 0.166(6) Uani 1 1 d D U . . .
O56_21 O 0.9733(5) 0.4355(5) 0.6344(4) 0.133(5) Uani 1 1 d D U . . .
O41_22 O 0.6353(4) 0.2616(6) 0.5910(5) 0.138(5) Uani 1 1 d D U . . .
C42_22 C 0.6021(7) 0.2379(8) 0.5874(5) 0.132(6) Uani 1 1 d D U . . .
C43_22 C 0.5812(7) 0.2278(9) 0.5498(5) 0.142(7) Uani 1 1 d D U . . .
C44_22 C 0.5406(7) 0.2049(8) 0.5459(6) 0.133(6) Uani 1 1 d D U . . .
H44_22 H 0.527767 0.198918 0.520296 0.160 Uiso 1 1 calc R U . . .
C45_22 C 0.5203(6) 0.1915(7) 0.5801(6) 0.126(5) Uani 1 1 d D U . . .
C46_22 C 0.5364(6) 0.1984(6) 0.6196(6) 0.113(5) Uani 1 1 d D U . . .
H46_22 H 0.520426 0.189099 0.642744 0.135 Uiso 1 1 calc R U . . .
C47_22 C 0.5768(5) 0.2195(7) 0.6215(5) 0.112(5) Uani 1 1 d D U . . .
N48_22 N 0.5961(7) 0.2271(7) 0.6618(6) 0.164(7) Uani 1 1 d D U . . .
O49_22 O 0.6366(7) 0.2196(9) 0.6649(7) 0.221(10) Uani 1 1 d D U . . .
O50_22 O 0.5733(10) 0.2411(14) 0.6883(6) 0.305(19) Uani 1 1 d D U . . .
N51_22 N 0.6036(7) 0.2413(8) 0.5129(5) 0.171(8) Uani 1 1 d D U . . .
O52_22 O 0.6447(7) 0.2386(11) 0.5103(7) 0.231(12) Uani 1 1 d D U . . .
O53_22 O 0.5787(7) 0.2535(8) 0.4843(5) 0.185(8) Uani 1 1 d D U . . .
N54_22 N 0.4795(6) 0.1689(6) 0.5770(6) 0.139(6) Uani 1 1 d D U . . .
O55_22 O 0.4604(6) 0.1648(7) 0.5434(5) 0.172(7) Uani 1 1 d D U . . .
O56_22 O 0.4615(5) 0.1536(5) 0.6103(5) 0.134(4) Uani 1 1 d D U . . .
O41_23 O -0.1378(4) 0.5195(5) 0.2204(4) 0.115(4) Uani 1 1 d D U . . .
C42_23 C -0.0990(6) 0.5220(5) 0.2051(6) 0.105(5) Uani 1 1 d D U . . .
C43_23 C -0.0770(6) 0.4840(5) 0.1862(7) 0.126(6) Uani 1 1 d D U . . .
C44_23 C -0.0351(6) 0.4859(6) 0.1706(6) 0.109(5) Uani 1 1 d D U . . .
H44_23 H -0.019876 0.459996 0.163138 0.131 Uiso 1 1 calc R U . . .
C45_23 C -0.0136(5) 0.5261(5) 0.1654(5) 0.098(4) Uani 1 1 d D U . . .
C46_23 C -0.0312(5) 0.5628(6) 0.1812(5) 0.099(4) Uani 1 1 d D U . . .
H46_23 H -0.016950 0.590053 0.177382 0.119 Uiso 1 1 calc R U . . .
C47_23 C -0.0710(5) 0.5592(5) 0.2034(5) 0.100(4) Uani 1 1 d D U . . .
N48_23 N -0.0865(4) 0.5995(4) 0.2220(4) 0.098(4) Uani 1 1 d D U . . .
O49_23 O -0.1157(4) 0.5974(5) 0.2479(4) 0.113(4) Uani 1 1 d D U . . .
O50_23 O -0.0693(5) 0.6346(4) 0.2094(4) 0.117(4) Uani 1 1 d D U . . .
N51_23 N -0.1007(6) 0.4434(5) 0.1872(6) 0.153(7) Uani 1 1 d D U . . .
O52_23 O -0.1268(9) 0.4334(7) 0.2138(8) 0.233(13) Uani 1 1 d D U . . .
O53_23 O -0.0937(7) 0.4160(6) 0.1606(7) 0.196(9) Uani 1 1 d D U . . .
N54_23 N 0.0284(5) 0.5269(5) 0.1447(5) 0.108(4) Uani 1 1 d D U . . .
O55_23 O 0.0433(5) 0.4927(4) 0.1304(5) 0.127(5) Uani 1 1 d D U . . .
O56_23 O 0.0485(5) 0.5617(5) 0.1414(4) 0.129(5) Uani 1 1 d D U . . .
O41_24 O 0.5074(3) 0.4381(3) -0.1261(3) 0.084(3) Uani 1 1 d D U . . .
C42_24 C 0.5386(5) 0.4134(5) -0.1133(4) 0.086(4) Uani 1 1 d D U . . .
C43_24 C 0.5760(5) 0.3976(5) -0.1367(5) 0.095(4) Uani 1 1 d D U . . .
C44_24 C 0.6058(6) 0.3661(6) -0.1241(6) 0.112(5) Uani 1 1 d D U . . .
H44_24 H 0.628220 0.354965 -0.141790 0.134 Uiso 1 1 calc R U . . .
C45_24 C 0.6024(6) 0.3507(6) -0.0844(6) 0.110(5) Uani 1 1 d D U . . .
C46_24 C 0.5681(5) 0.3643(5) -0.0585(6) 0.108(5) Uani 1 1 d D U . . .
H46_24 H 0.565302 0.353042 -0.032078 0.130 Uiso 1 1 calc R U . . .
C47_24 C 0.5392(5) 0.3943(5) -0.0733(4) 0.091(4) Uani 1 1 d D U . . .
N48_24 N 0.5040(4) 0.4068(5) -0.0446(3) 0.087(3) Uani 1 1 d D U . . .
O49_24 O 0.4890(4) 0.4441(4) -0.0448(3) 0.101(3) Uani 1 1 d D U . . .
O50_24 O 0.4908(4) 0.3788(4) -0.0210(4) 0.103(3) Uani 1 1 d D U . . .
N51_24 N 0.5813(5) 0.4133(5) -0.1766(5) 0.111(4) Uani 1 1 d D U . . .
O52_24 O 0.5736(5) 0.4510(5) -0.1853(4) 0.126(4) Uani 1 1 d D U . . .
O53_24 O 0.5932(5) 0.3887(6) -0.2037(5) 0.140(5) Uani 1 1 d D U . . .
N54_24 N 0.6342(5) 0.3189(5) -0.0704(6) 0.133(5) Uani 1 1 d D U . . .
O55_24 O 0.6611(5) 0.3028(5) -0.0942(6) 0.160(6) Uani 1 1 d D U . . .
O56_24 O 0.6299(6) 0.3056(6) -0.0350(6) 0.168(7) Uani 1 1 d D U . . .
C61_31 C 0.1737(7) 0.2734(9) -0.0731(6) 0.136(7) Uani 1 1 d D U . . .
C62_31 C 0.1458(6) 0.2942(7) -0.1053(5) 0.115(5) Uani 1 1 d D U . . .
C63_31 C 0.1213(6) 0.2614(6) -0.1313(5) 0.120(6) Uani 1 1 d D U . . .
C64_31 C 0.0910(6) 0.2807(6) -0.1633(5) 0.107(5) Uani 1 1 d D U . . .
C65_31 C 0.0708(6) 0.2471(6) -0.1925(5) 0.111(5) Uani 1 1 d D U . . .
C66_31 C 0.0377(6) 0.2668(7) -0.2234(5) 0.112(6) Uani 1 1 d D U . . .
C61_32 C 0.2674(10) 0.4248(10) 0.0298(9) 0.162(9) Uiso 1 1 d D U . . .
C62_32 C 0.2638(18) 0.4592(17) 0.0616(14) 0.31(3) Uiso 1 1 d D U . . .
C63_32 C 0.2996(15) 0.4638(13) 0.0924(11) 0.257(19) Uiso 1 1 d D U . . .
C64_32 C 0.2971(17) 0.4977(15) 0.1244(13) 0.28(2) Uiso 1 1 d D U . . .
C65_32 C 0.333(2) 0.5013(19) 0.1554(16) 0.35(3) Uiso 1 1 d D U . . .
C66_32 C 0.3277(16) 0.5375(15) 0.1855(13) 0.231(17) Uiso 1 1 d D U . . .
C61_33 C 0.1839(15) 0.3754(14) -0.4106(13) 0.239(18) Uiso 1 1 d D U . . .
C62_33 C 0.2170(16) 0.4084(15) -0.4272(14) 0.28(2) Uiso 1 1 d D U . . .
C63_33 C 0.2109(19) 0.4543(15) -0.4086(16) 0.30(2) Uiso 1 1 d D U . . .
C64_33 C 0.2474(19) 0.4813(16) -0.4296(17) 0.37(3) Uiso 1 1 d D U . . .
C65_33 C 0.252(2) 0.5285(15) -0.421(2) 0.45(4) Uiso 1 1 d D U . . .
C66_33 C 0.293(2) 0.545(2) -0.445(2) 0.58(8) Uiso 1 1 d D U . . .
C61_34 C -0.1233(13) 0.6148(12) 0.1090(11) 0.191(12) Uiso 1 1 d D U . . .
C62_34 C -0.1501(18) 0.6277(16) 0.0741(14) 0.38(3) Uiso 1 1 d D U . . .
C63_34 C -0.1381(16) 0.6494(19) 0.0358(15) 0.35(3) Uiso 1 1 d D U . . .
C64_34 C -0.0905(13) 0.6593(12) 0.0252(11) 0.205(13) Uiso 1 1 d D U . . .
C65_34 C -0.0796(14) 0.6908(17) -0.0093(15) 0.29(2) Uiso 1 1 d D U . . .
C66_34 C -0.0273(12) 0.6955(11) -0.0164(11) 0.186(12) Uiso 1 1 d D U . . .
C66_35^a C 0.748(3) 0.480(3) -0.177(2) 0.33(5) Uiso 0.62(3) 1 d D U P A 1
C65_35^a C 0.721(3) 0.450(3) -0.1487(16) 0.30(4) Uiso 0.62(3) 1 d D U P A 1
C64_35^a C 0.7341(18) 0.4530(17) -0.1043(14) 0.21(2) Uiso 0.62(3) 1 d D U P A 1
C63_35^a C 0.7073(17) 0.4247(16) -0.0765(13) 0.22(2) Uiso 0.62(3) 1 d D U P A 1
C62_35^a C 0.7206(15) 0.4279(15) -0.0322(12) 0.158(15) Uiso 0.62(3) 1 d D U P A 1
C61_35^a C 0.6907(17) 0.3973(16) -0.0072(15) 0.180(19) Uiso 0.62(3) 1 d D U P A 1
C66_36 C 0.6057(18) 0.2902(17) 0.0718(17) 0.28(2) Uiso 1 1 d D U . . .
C65_36 C 0.6486(17) 0.2700(16) 0.0860(16) 0.27(2) Uiso 1 1 d D U . . .
C64_36 C 0.6580(18) 0.2392(19) 0.1191(17) 0.34(3) Uiso 1 1 d D U . . .
C63_36 C 0.7032(16) 0.2166(13) 0.1137(15) 0.29(2) Uiso 1 1 d D U . . .
C62_36 C 0.7209(18) 0.1864(19) 0.1464(16) 0.31(3) Uiso 1 1 d D U . . .
C61_36 C 0.7678(17) 0.1667(16) 0.1367(16) 0.26(2) Uiso 1 1 d D U . . .
C66_37 C 0.373(2) 0.281(3) 0.316(2) 0.35(5) Uiso 0.71(5) 1 d D U P . .
C65_37 C 0.3415(17) 0.3026(17) 0.3449(15) 0.21(2) Uiso 0.71(5) 1 d D U P . .
C64_37 C 0.332(3) 0.3504(19) 0.339(2) 0.40(4) Uiso 0.71(5) 1 d D U P . .
C63_37 C 0.3029(17) 0.369(2) 0.372(2) 0.39(5) Uiso 0.71(5) 1 d D U P . .
C62_37 C 0.289(3) 0.416(2) 0.371(2) 0.35(4) Uiso 0.71(5) 1 d D U P . .
C61_37 C 0.260(2) 0.421(2) 0.409(2) 0.25(3) Uiso 0.71(5) 1 d D U P . .
C66_39 C 0.791(3) 0.347(3) 0.364(4) 0.31(5) Uiso 0.5 1 d D U P . .
C65_39 C 0.744(2) 0.339(3) 0.377(2) 0.22(3) Uiso 0.5 1 d D U P . .
C64_39 C 0.706(2) 0.319(3) 0.352(2) 0.24(3) Uiso 0.5 1 d D U P . .
C63_39 C 0.662(2) 0.314(2) 0.375(3) 0.31(4) Uiso 0.5 1 d D U P . .
C62_39 C 0.621(3) 0.295(3) 0.354(3) 0.33(5) Uiso 0.5 1 d D U P . .
C61_39 C 0.579(3) 0.293(3) 0.381(3) 0.27(4) Uiso 0.5 1 d D U P . .
C66_41 C 0.770(2) 0.6260(19) 0.5175(17) 0.16(2) Uiso 0.50(4) 1 d D U P . .
C65_41 C 0.731(2) 0.605(3) 0.540(2) 0.26(4) Uiso 0.50(4) 1 d D U P . .
C64_41 C 0.754(3) 0.583(2) 0.5756(19) 0.37(5) Uiso 0.50(4) 1 d D U P . .
C63_41 C 0.724(3) 0.559(3) 0.606(2) 0.39(5) Uiso 0.50(4) 1 d D U P . .
C62_41 C 0.756(3) 0.538(3) 0.637(2) 0.34(5) Uiso 0.50(4) 1 d D U P . .
C61_41 C 0.7327(19) 0.5128(18) 0.6695(17) 0.17(2) Uiso 0.50(4) 1 d D U P . .
C66_42^b C 0.835(2) 0.476(2) 0.107(2) 0.16(3) Uiso 0.38(3) 1 d D U P A 2
C65_42^b C 0.789(2) 0.459(3) 0.0942(17) 0.21(3) Uiso 0.38(3) 1 d D U P A 2
C64_42^b C 0.7864(18) 0.4504(17) 0.0497(16) 0.15(2) Uiso 0.38(3) 1 d D U P A 2
C63_42^b C 0.7441(18) 0.4309(18) 0.0331(15) 0.16(2) Uiso 0.38(3) 1 d D U P A 2
C62_42^b C 0.7467(18) 0.4234(19) -0.0118(15) 0.15(2) Uiso 0.38(3) 1 d D U P A 2
C61_42^b C 0.704(2) 0.4046(18) -0.0301(19) 0.129(19) Uiso 0.38(3) 1 d D U P A 2
C2_51 C 0.4734(14) 0.7124(11) 0.2094(12) 0.156(15) Uiso 0.72(5) 1 d D U P . .
C1_51 C 0.4584(16) 0.6694(13) 0.1929(15) 0.182(18) Uiso 0.72(5) 1 d D U P . .
N_51 N 0.4325(12) 0.6416(11) 0.1848(11) 0.171(15) Uiso 0.72(5) 1 d D U P . .
C2_52 C 0.626(2) 0.514(3) 0.708(3) 0.26(4) Uiso 0.5 1 d D U P . .
C1_52 C 0.613(3) 0.471(2) 0.696(2) 0.20(3) Uiso 0.5 1 d D U P . .
N_52 N 0.593(2) 0.443(2) 0.680(2) 0.22(2) Uiso 0.5 1 d D U P . .

loop_
_atom_site_aniso_label
_atom_site_aniso_U_11
_atom_site_aniso_U_22
_atom_site_aniso_U_33
_atom_site_aniso_U_23
_atom_site_aniso_U_13
_atom_site_aniso_U_12
Sr1 0.0528(6) 0.0892(8) 0.0555(7) -0.0052(6) 0.0134(5) -0.0007(6)
Sr2 0.0592(8) 0.1372(12) 0.0684(9) 0.0263(8) 0.0131(6) 0.0056(7)
O1_1 0.063(4) 0.094(6) 0.052(5) -0.004(4) 0.008(3) 0.009(4)
C2_1 0.071(5) 0.092(8) 0.052(6) -0.005(6) 0.007(5) 0.014(6)
N3_1 0.073(6) 0.106(8) 0.058(6) -0.016(5) 0.014(5) -0.010(6)
C4_1 0.080(7) 0.147(13) 0.051(7) -0.006(7) 0.009(5) -0.008(8)
N5_1 0.079(6) 0.121(9) 0.063(6) -0.003(6) 0.003(5) -0.013(6)
C6_1 0.073(6) 0.122(11) 0.054(6) 0.011(6) 0.010(5) -0.005(7)
C7_1 0.069(5) 0.094(8) 0.055(6) 0.006(6) 0.003(4) 0.013(6)
N8_1 0.063(5) 0.093(8) 0.068(6) -0.004(5) 0.012(4) 0.004(5)
C9_1 0.066(6) 0.089(9) 0.074(7) 0.006(6) 0.008(5) 0.001(6)
N10_1 0.065(5) 0.099(8) 0.070(6) 0.008(5) -0.003(4) -0.008(5)
N11_1 0.083(8) 0.190(15) 0.052(7) -0.018(7) 0.012(6) -0.015(8)
C12_1 0.066(7) 0.102(10) 0.092(7) -0.026(8) -0.001(6) 0.008(6)
C13_1 0.064(8) 0.109(11) 0.093(7) -0.017(8) 0.017(6) -0.008(7)
C14_1 0.073(9) 0.125(12) 0.100(9) -0.034(9) 0.011(7) -0.004(7)
C15_1 0.068(8) 0.107(12) 0.149(11) -0.016(10) 0.021(9) -0.009(7)
C16_1 0.075(10) 0.128(14) 0.150(12) -0.003(12) 0.002(9) 0.025(9)
C17_1 0.075(8) 0.099(11) 0.128(11) -0.008(9) 0.000(7) 0.006(7)
C18_1 0.065(7) 0.129(9) 0.072(7) 0.009(5) 0.004(6) -0.012(7)
O19_1 0.082(7) 0.138(7) 0.081(6) 0.011(5) -0.002(5) 0.005(6)
C20_1 0.100(10) 0.136(8) 0.073(7) -0.003(7) -0.003(8) -0.010(8)
C21_1 0.085(9) 0.129(8) 0.073(7) 0.008(6) -0.021(6) -0.018(7)
C22_1 0.070(8) 0.136(8) 0.081(7) -0.002(6) 0.007(7) -0.026(8)
O23_1 0.071(6) 0.140(9) 0.104(7) 0.003(6) -0.002(5) -0.020(6)
C24_1 0.086(8) 0.134(10) 0.105(9) -0.001(8) -0.016(8) -0.013(7)
O25_1 0.097(7) 0.142(8) 0.094(7) -0.003(6) -0.021(6) -0.029(6)
C26_1 0.086(8) 0.140(14) 0.109(13) -0.001(11) -0.011(8) -0.014(8)
C27_1 0.113(13) 0.138(10) 0.100(13) -0.003(9) -0.020(11) -0.002(9)
C28_1 0.108(11) 0.134(8) 0.078(10) -0.004(8) -0.003(8) -0.022(8)
O29_1 0.129(9) 0.139(7) 0.070(6) 0.017(5) -0.017(6) -0.026(7)
Si30_1 0.110(4) 0.127(4) 0.094(3) 0.013(3) -0.012(3) -0.006(3)
C31_1 0.098(10) 0.128(12) 0.068(9) -0.010(8) -0.007(7) -0.004(9)
C32_1 0.112(10) 0.114(14) 0.145(16) 0.014(11) 0.006(9) 0.003(9)
C33_1 0.161(14) 0.127(10) 0.084(11) 0.004(7) 0.008(8) -0.016(10)
C34_1 0.159(15) 0.150(18) 0.138(18) -0.008(13) 0.029(12) -0.045(12)
C35_1 0.183(18) 0.20(2) 0.087(13) 0.052(13) 0.013(11) -0.018(17)
C36_1 0.19(2) 0.124(13) 0.115(14) 0.000(10) 0.016(13) -0.030(13)
O1_2 0.056(4) 0.091(5) 0.056(5) -0.004(4) 0.011(3) 0.000(4)
C2_2 0.056(5) 0.090(7) 0.050(7) 0.010(5) 0.013(5) 0.001(5)
N3_2 0.056(5) 0.091(7) 0.057(6) -0.010(5) 0.009(4) 0.007(4)
C4_2 0.060(6) 0.094(9) 0.067(8) -0.008(6) 0.013(5) 0.004(6)
N5_2 0.061(5) 0.091(7) 0.057(6) -0.005(5) 0.017(5) -0.003(5)
C6_2 0.058(5) 0.085(8) 0.064(8) 0.006(5) 0.010(5) 0.007(5)
C7_2 0.058(6) 0.094(8) 0.053(7) 0.003(5) 0.013(5) 0.003(5)
N8_2 0.054(5) 0.090(7) 0.060(6) -0.001(5) 0.010(4) 0.009(4)
C9_2 0.053(5) 0.102(8) 0.070(8) -0.004(6) 0.010(5) 0.015(5)
N10_2 0.058(5) 0.099(7) 0.063(6) -0.007(5) 0.016(4) 0.006(4)
N11_2 0.060(6) 0.110(9) 0.083(8) -0.038(7) 0.018(6) 0.001(5)
C12_2 0.057(6) 0.109(7) 0.064(8) -0.003(6) 0.020(5) 0.003(5)
C13_2 0.061(7) 0.107(8) 0.060(8) 0.004(7) 0.013(6) -0.008(6)
C14_2 0.064(8) 0.127(9) 0.065(9) 0.010(8) 0.001(6) -0.016(6)
C15_2 0.085(8) 0.127(9) 0.067(9) -0.010(8) 0.020(7) -0.018(8)
C16_2 0.076(8) 0.109(9) 0.098(11) -0.005(8) 0.031(7) -0.010(6)
C17_2 0.076(8) 0.107(7) 0.057(8) 0.000(7) 0.031(6) -0.002(6)
C18_2 0.058(6) 0.100(8) 0.068(8) -0.011(5) 0.016(5) 0.001(5)
O19_2 0.064(5) 0.100(6) 0.080(6) -0.003(5) 0.015(4) 0.008(4)
C20_2 0.063(7) 0.109(10) 0.089(7) -0.003(6) 0.010(6) 0.002(7)
C21_2 0.059(6) 0.117(10) 0.073(6) -0.015(6) 0.022(5) 0.017(6)
C22_2 0.063(6) 0.117(9) 0.059(7) -0.012(6) 0.025(5) 0.001(6)
O23_2 0.072(5) 0.137(8) 0.064(5) -0.029(5) 0.019(4) -0.003(5)
C24_2 0.068(7) 0.130(10) 0.079(7) -0.021(7) 0.032(7) -0.002(7)
O25_2 0.071(6) 0.126(8) 0.085(6) -0.019(5) 0.027(4) 0.018(5)
C26_2 0.079(9) 0.125(10) 0.110(13) -0.011(9) 0.018(9) -0.004(8)
C27_2 0.084(10) 0.127(12) 0.104(10) -0.035(9) 0.036(9) -0.012(9)
C28_2 0.069(9) 0.104(10) 0.087(7) -0.001(7) 0.022(6) 0.006(7)
O29_2 0.073(6) 0.090(6) 0.100(6) 0.001(5) 0.032(5) 0.014(5)
Si30_2 0.076(3) 0.100(3) 0.084(3) 0.002(2) 0.011(2) 0.011(2)
C31_2 0.077(10) 0.123(11) 0.101(10) 0.013(9) -0.004(8) 0.011(9)
C32_2 0.088(11) 0.106(8) 0.106(12) -0.021(8) 0.014(9) 0.019(8)
C33_2 0.066(7) 0.116(9) 0.086(9) 0.018(7) 0.012(6) 0.005(7)
C34_2 0.091(12) 0.133(10) 0.155(18) -0.013(11) 0.013(11) -0.015(9)
C35_2 0.102(12) 0.181(16) 0.106(12) 0.028(12) -0.027(10) 0.016(12)
C36_2 0.089(10) 0.161(16) 0.083(9) 0.008(9) 0.010(7) -0.017(11)
O1_3 0.062(5) 0.090(6) 0.077(6) -0.003(4) 0.022(4) -0.002(4)
C2_3 0.061(6) 0.086(8) 0.068(8) 0.005(5) 0.021(5) 0.005(5)
N3_3 0.062(6) 0.084(7) 0.078(7) -0.002(5) 0.023(5) -0.007(5)
C4_3 0.069(7) 0.083(9) 0.102(10) -0.011(6) 0.033(7) -0.007(6)
N5_3 0.067(6) 0.097(7) 0.073(7) -0.006(5) 0.029(5) -0.004(5)
C6_3 0.071(6) 0.099(9) 0.089(10) -0.016(7) 0.029(6) -0.011(6)
C7_3 0.073(6) 0.101(9) 0.066(8) -0.007(6) 0.025(6) -0.008(6)
N8_3 0.077(6) 0.094(8) 0.081(8) -0.011(6) 0.039(6) -0.013(5)
C9_3 0.078(7) 0.095(9) 0.090(10) -0.020(7) 0.031(6) -0.013(6)
N10_3 0.085(6) 0.114(8) 0.078(8) -0.030(6) 0.045(6) -0.021(6)
N11_3 0.068(7) 0.102(8) 0.081(8) -0.015(6) 0.024(6) -0.011(6)
C12_3 0.082(8) 0.116(8) 0.082(10) -0.041(8) 0.037(7) -0.024(7)
C13_3 0.087(10) 0.119(8) 0.106(12) -0.037(10) 0.041(8) -0.008(8)
C14_3 0.081(10) 0.126(11) 0.165(17) -0.028(12) 0.048(10) -0.001(8)
C15_3 0.107(13) 0.140(11) 0.178(19) -0.055(14) 0.078(13) -0.022(9)
C16_3 0.109(12) 0.135(10) 0.162(18) -0.062(13) 0.076(11) -0.035(10)
C17_3 0.090(10) 0.120(9) 0.099(12) -0.044(9) 0.043(8) -0.031(8)
C18_3 0.085(8) 0.109(7) 0.088(8) -0.008(6) 0.035(7) -0.020(7)
O19_3 0.090(7) 0.103(6) 0.093(6) -0.011(5) 0.046(6) -0.020(5)
C20_3 0.080(8) 0.105(7) 0.080(7) -0.008(6) 0.034(6) -0.023(7)
C21_3 0.074(7) 0.107(7) 0.080(7) -0.015(6) 0.024(6) -0.013(6)
C22_3 0.079(7) 0.104(7) 0.086(7) -0.010(6) 0.027(6) -0.015(7)
O23_3 0.075(6) 0.111(6) 0.097(7) -0.001(6) 0.031(5) -0.010(5)
C24_3 0.082(8) 0.104(9) 0.119(10) -0.008(9) 0.024(6) -0.012(5)
O25_3 0.081(6) 0.100(6) 0.096(7) -0.016(5) 0.017(5) -0.015(4)
C26_3 0.083(11) 0.134(15) 0.148(12) 0.020(11) 0.002(9) -0.029(9)
C27_3 0.079(11) 0.124(14) 0.155(13) 0.010(12) 0.048(9) -0.011(9)
C28_3 0.089(9) 0.127(12) 0.091(8) -0.003(9) 0.022(7) -0.006(8)
O29_3 0.129(9) 0.145(10) 0.095(7) 0.014(7) 0.021(6) -0.019(7)
Si30_3 0.186(7) 0.167(6) 0.126(5) 0.013(4) -0.027(5) -0.058(5)
C31_3 0.19(2) 0.27(3) 0.18(2) 0.05(2) -0.052(16) 0.001(19)
C32_3 0.34(4) 0.179(16) 0.25(4) 0.08(2) -0.12(3) -0.12(2)
C33_3 0.25(2) 0.28(3) 0.105(10) 0.031(17) -0.029(11) -0.038(19)
C34_3 0.38(5) 0.38(3) 0.13(2) 0.12(3) -0.08(3) -0.17(3)
C35_3 0.22(3) 0.49(5) 0.27(5) 0.03(5) 0.06(3) 0.01(4)
C36_3 0.35(4) 0.27(4) 0.138(14) 0.00(3) -0.09(3) -0.02(3)
O1_4 0.066(5) 0.106(7) 0.056(4) 0.005(4) 0.020(3) -0.008(4)
C2_4 0.065(6) 0.108(10) 0.060(6) 0.002(6) 0.019(5) -0.013(6)
N3_4 0.058(5) 0.097(7) 0.064(6) 0.003(6) 0.016(4) -0.009(5)
C4_4 0.080(7) 0.086(9) 0.076(8) -0.006(6) 0.031(6) -0.018(6)
N5_4 0.090(7) 0.105(9) 0.066(7) -0.007(6) 0.038(6) -0.026(6)
C6_4 0.077(7) 0.079(8) 0.065(7) -0.001(6) 0.023(5) -0.005(6)
C7_4 0.070(7) 0.113(10) 0.059(7) -0.003(6) 0.024(5) -0.016(6)
N8_4 0.077(7) 0.134(10) 0.051(6) -0.004(6) 0.010(5) -0.013(6)
C9_4 0.097(8) 0.129(11) 0.066(8) -0.011(7) 0.018(6) -0.030(8)
N10_4 0.107(7) 0.131(10) 0.066(6) -0.024(6) 0.038(6) -0.035(7)
N11_4 0.071(6) 0.097(8) 0.091(9) -0.029(6) 0.042(6) -0.010(5)
C12_4 0.103(11) 0.129(12) 0.076(7) -0.011(7) 0.010(8) -0.028(8)
C13_4 0.122(14) 0.153(15) 0.089(10) -0.005(9) 0.006(9) -0.054(11)
C14_4 0.164(18) 0.189(19) 0.099(10) -0.032(12) 0.015(12) -0.092(15)
C15_4 0.18(2) 0.23(2) 0.106(11) -0.028(14) -0.007(13) -0.089(16)
C16_4 0.158(18) 0.181(19) 0.088(11) -0.021(11) -0.019(11) -0.050(13)
C17_4 0.128(14) 0.177(17) 0.064(7) -0.017(9) 0.012(8) -0.046(12)
C18_4 0.119(8) 0.135(11) 0.053(7) -0.022(6) 0.024(6) -0.030(7)
O19_4 0.128(8) 0.151(9) 0.069(6) -0.005(6) 0.034(6) -0.034(7)
C20_4 0.121(9) 0.124(8) 0.107(12) -0.003(8) 0.034(9) -0.026(7)
C21_4 0.118(8) 0.109(8) 0.099(11) -0.016(8) 0.055(7) -0.017(7)
C22_4 0.113(7) 0.109(8) 0.063(9) -0.025(6) 0.041(6) -0.037(7)
O23_4 0.160(9) 0.105(7) 0.081(7) -0.013(6) 0.055(7) -0.024(6)
C24_4 0.152(11) 0.102(8) 0.109(12) -0.032(9) 0.068(8) -0.022(8)
O25_4 0.150(10) 0.110(7) 0.110(9) -0.003(6) 0.089(7) -0.003(7)
C26_4 0.156(13) 0.17(2) 0.158(17) -0.007(14) 0.062(11) 0.047(15)
C27_4 0.31(3) 0.117(13) 0.119(14) -0.024(12) 0.116(15) 0.019(19)
C28_4 0.128(13) 0.141(9) 0.089(12) -0.009(10) 0.039(10) -0.003(7)
O29_4 0.163(12) 0.115(7) 0.119(10) -0.012(7) 0.052(9) -0.004(7)
Si30_4 0.204(7) 0.116(4) 0.128(5) -0.011(4) 0.020(5) -0.002(4)
C31_4 0.199(13) 0.103(15) 0.29(4) -0.05(2) 0.053(17) -0.007(12)
C32_4 0.22(3) 0.15(2) 0.132(11) -0.047(13) 0.003(14) -0.016(19)
C33_4 0.248(18) 0.141(12) 0.156(13) -0.016(13) 0.001(17) 0.017(16)
C34_4 0.33(4) 0.18(2) 0.131(12) 0.032(15) 0.013(19) -0.05(3)
C35_4 0.218(16) 0.15(2) 0.26(4) 0.07(2) 0.015(19) 0.072(17)
C36_4 0.40(5) 0.135(13) 0.24(3) 0.001(18) -0.10(4) 0.03(2)
O1_5 0.059(4) 0.095(5) 0.052(5) -0.002(4) 0.016(4) 0.002(4)
C2_5 0.057(6) 0.098(9) 0.061(7) 0.004(6) 0.018(5) 0.004(5)
N3_5 0.055(5) 0.094(7) 0.064(6) -0.003(5) 0.017(4) -0.008(5)
C4_5 0.059(6) 0.093(9) 0.067(7) -0.006(6) 0.023(5) 0.005(6)
N5_5 0.054(5) 0.085(7) 0.072(6) 0.001(5) 0.013(4) 0.003(5)
C6_5 0.059(6) 0.081(8) 0.074(7) 0.000(5) 0.015(5) 0.002(5)
C7_5 0.059(6) 0.090(8) 0.065(7) 0.000(6) 0.013(5) -0.001(6)
N8_5 0.060(5) 0.100(8) 0.072(7) -0.002(5) 0.022(5) -0.009(5)
C9_5 0.065(6) 0.096(9) 0.068(7) -0.004(6) 0.011(5) -0.005(6)
N10_5 0.056(5) 0.100(8) 0.076(7) -0.005(5) 0.018(4) -0.003(5)
N11_5 0.056(6) 0.128(10) 0.075(7) -0.028(6) 0.025(5) -0.017(6)
C12_5 0.064(8) 0.109(9) 0.070(6) -0.007(6) 0.005(6) -0.003(6)
C13_5 0.069(9) 0.134(12) 0.070(7) -0.013(7) 0.007(6) -0.027(8)
C14_5 0.089(11) 0.145(13) 0.070(8) -0.022(8) 0.013(8) -0.025(8)
C15_5 0.076(10) 0.133(12) 0.087(8) -0.028(9) 0.010(7) -0.016(8)
C16_5 0.063(9) 0.116(11) 0.093(9) -0.018(7) 0.009(7) 0.001(7)
C17_5 0.080(9) 0.105(10) 0.076(8) 0.004(7) 0.001(7) -0.012(7)
C18_5 0.056(6) 0.091(7) 0.091(9) -0.003(6) 0.014(6) -0.013(5)
O19_5 0.083(6) 0.102(6) 0.094(6) 0.005(5) 0.022(5) -0.010(5)
C20_5 0.076(9) 0.126(10) 0.110(8) 0.000(8) 0.038(6) -0.004(7)
C21_5 0.071(8) 0.114(9) 0.108(10) -0.013(7) 0.025(6) -0.016(6)
C22_5 0.059(6) 0.101(8) 0.096(9) -0.013(6) 0.014(5) -0.013(5)
O23_5 0.065(5) 0.119(8) 0.104(7) -0.012(5) 0.017(5) 0.004(5)
C24_5 0.056(6) 0.103(9) 0.162(13) -0.028(7) 0.014(7) 0.007(7)
O25_5 0.062(5) 0.111(7) 0.170(11) -0.014(7) 0.025(6) -0.013(5)
C26_5 0.092(12) 0.115(11) 0.172(19) -0.037(11) 0.046(12) 0.003(9)
C27_5 0.084(11) 0.134(16) 0.180(15) -0.037(11) -0.005(11) -0.006(10)
C28_5 0.133(13) 0.126(13) 0.098(7) 0.021(10) 0.020(7) -0.010(10)
O29_5 0.234(17) 0.207(15) 0.097(7) -0.001(9) 0.058(8) -0.082(14)
Si30_5 0.320(14) 0.347(15) 0.104(5) -0.030(8) 0.012(7) -0.151(13)
C31_5 0.44(3) 0.33(5) 0.105(19) -0.01(3) 0.11(3) -0.09(4)
C32_5 0.48(6) 0.35(2) 0.23(4) -0.13(3) 0.15(4) -0.19(3)
C33_5 0.36(3) 0.57(4) 0.21(3) 0.03(4) -0.04(2) -0.10(3)
C34_5 0.43(8) 0.53(4) 0.28(6) -0.04(5) 0.07(6) 0.04(4)
C35_5 0.35(3) 0.75(9) 0.36(6) 0.10(8) 0.05(5) -0.02(7)
C36_5 0.27(5) 0.77(9) 0.30(4) -0.11(6) -0.07(3) -0.10(6)
O1_6 0.064(5) 0.094(5) 0.053(4) 0.009(4) 0.008(3) -0.003(4)
C2_6 0.051(6) 0.099(9) 0.054(6) 0.007(5) 0.006(5) 0.003(5)
N3_6 0.058(5) 0.104(8) 0.049(6) 0.003(5) 0.006(4) -0.001(5)
C4_6 0.061(6) 0.104(9) 0.046(7) 0.003(6) 0.006(5) -0.003(6)
N5_6 0.065(5) 0.106(8) 0.058(6) -0.005(5) 0.011(4) -0.005(5)
C6_6 0.063(5) 0.095(9) 0.058(7) 0.002(6) 0.008(5) -0.003(6)
C7_6 0.065(6) 0.090(8) 0.055(7) 0.000(5) 0.015(5) -0.007(6)
N8_6 0.067(5) 0.110(8) 0.046(6) -0.002(5) 0.016(4) -0.005(5)
C9_6 0.075(6) 0.097(9) 0.062(7) -0.009(6) 0.028(5) -0.015(6)
N10_6 0.076(6) 0.110(8) 0.055(5) -0.004(5) 0.022(5) -0.010(6)
N11_6 0.064(6) 0.107(8) 0.062(7) -0.013(6) 0.018(5) -0.005(5)
C12_6 0.081(6) 0.136(12) 0.074(8) -0.045(8) 0.034(5) -0.022(8)
C13_6 0.077(7) 0.129(13) 0.105(10) -0.038(10) 0.029(6) -0.009(9)
C14_6 0.080(8) 0.189(19) 0.150(14) -0.082(14) 0.045(9) -0.022(11)
C15_6 0.114(12) 0.27(3) 0.152(15) -0.084(17) 0.071(10) -0.073(16)
C16_6 0.145(14) 0.30(3) 0.121(14) -0.054(17) 0.073(10) -0.087(18)
C17_6 0.128(11) 0.21(2) 0.084(9) -0.024(11) 0.035(8) -0.088(14)
C18_6 0.085(9) 0.160(11) 0.056(7) -0.018(6) 0.022(6) -0.020(8)
O19_6 0.130(8) 0.174(10) 0.062(6) -0.013(6) 0.007(6) -0.045(7)
C20_6 0.122(11) 0.190(9) 0.053(9) -0.011(8) 0.004(8) -0.022(8)
C21_6 0.087(9) 0.189(10) 0.064(9) -0.018(8) 0.014(7) -0.019(7)
C22_6 0.082(9) 0.133(9) 0.073(8) -0.020(6) 0.020(6) -0.008(6)
O23_6 0.081(8) 0.164(10) 0.207(13) -0.066(9) 0.022(8) 0.008(6)
C24_6 0.156(16) 0.168(12) 0.109(13) -0.049(9) 0.084(9) -0.063(9)
O25_6 0.191(13) 0.193(11) 0.080(8) -0.037(7) 0.031(7) -0.087(10)
C26_6 0.149(17) 0.26(2) 0.065(12) 0.016(14) 0.016(10) -0.098(17)
C27_6 0.35(4) 0.166(19) 0.23(3) -0.084(19) 0.22(3) -0.091(17)
C28_6 0.211(17) 0.215(11) 0.061(11) 0.015(12) 0.011(13) 0.042(14)
O29_6 0.40(3) 0.223(11) 0.136(14) 0.079(11) -0.016(17) 0.034(16)
Si30_6 0.49(3) 0.210(10) 0.189(10) 0.059(8) -0.067(14) 0.002(13)
C31_6 0.50(4) 0.25(4) 0.26(4) 0.10(4) 0.03(4) 0.09(3)
C32_6 0.62(7) 0.24(4) 0.18(2) 0.01(2) -0.01(3) 0.02(5)
C33_6 0.55(4) 0.28(4) 0.33(4) 0.10(3) -0.09(3) -0.06(3)
C34_6 0.55(7) 0.37(7) 0.35(5) 0.12(4) -0.09(5) -0.13(6)
C35_6 0.54(5) 0.42(7) 0.51(8) 0.24(6) -0.18(7) -0.13(5)
C36_6 0.63(10) 0.39(5) 0.51(8) -0.07(6) -0.09(8) -0.13(5)
O1_7 0.057(4) 0.100(6) 0.069(5) -0.005(4) 0.019(3) -0.001(4)
C2_7 0.057(5) 0.097(8) 0.067(8) -0.002(6) 0.012(5) 0.003(6)
N3_7 0.055(5) 0.105(8) 0.091(8) -0.016(6) 0.016(5) 0.006(5)
C4_7 0.058(6) 0.088(9) 0.085(9) -0.004(6) 0.022(6) 0.001(6)
N5_7 0.055(6) 0.101(8) 0.095(8) -0.010(5) 0.015(5) 0.005(5)
C6_7 0.055(5) 0.087(9) 0.095(9) -0.005(6) 0.012(6) -0.002(5)
C7_7 0.063(5) 0.087(8) 0.077(8) -0.004(6) 0.011(6) 0.004(5)
N8_7 0.053(5) 0.096(7) 0.076(7) -0.008(5) 0.018(5) -0.010(5)
C9_7 0.056(6) 0.104(9) 0.074(8) -0.004(6) 0.003(5) 0.004(6)
N10_7 0.060(5) 0.094(7) 0.078(7) -0.001(5) 0.010(4) 0.003(5)
N11_7 0.046(6) 0.125(10) 0.099(9) -0.028(7) 0.014(6) 0.009(6)
C12_7 0.057(7) 0.101(8) 0.074(8) -0.003(6) 0.010(5) -0.005(6)
C13_7 0.074(9) 0.101(8) 0.075(9) 0.002(6) -0.001(7) 0.001(6)
C14_7 0.069(8) 0.100(9) 0.082(9) -0.011(7) 0.025(6) -0.011(7)
C15_7 0.088(10) 0.118(10) 0.080(10) -0.008(8) 0.010(7) -0.025(7)
C16_7 0.059(8) 0.123(10) 0.090(10) -0.007(8) 0.013(7) -0.025(6)
C17_7 0.065(8) 0.120(10) 0.071(9) 0.000(7) 0.001(6) 0.001(7)
C18_7 0.052(6) 0.097(9) 0.101(8) -0.015(6) 0.006(5) -0.001(5)
O19_7 0.067(6) 0.128(7) 0.095(6) -0.015(5) -0.011(5) 0.006(5)
C20_7 0.079(10) 0.103(8) 0.141(10) -0.019(7) -0.003(8) 0.011(6)
C21_7 0.061(7) 0.111(8) 0.143(9) -0.022(8) 0.015(8) 0.008(6)
C22_7 0.069(7) 0.095(8) 0.109(8) -0.023(7) 0.027(7) -0.001(5)
O23_7 0.078(6) 0.121(7) 0.153(10) -0.019(7) 0.052(6) -0.014(5)
C24_7 0.071(7) 0.152(10) 0.162(14) -0.004(12) 0.014(9) -0.012(8)
O25_7 0.068(6) 0.147(8) 0.213(14) -0.026(10) 0.038(7) 0.007(6)
C26_7 0.15(2) 0.28(3) 0.22(2) -0.05(2) -0.021(16) -0.10(2)
C27_7 0.101(16) 0.25(3) 0.23(2) 0.05(2) 0.077(16) 0.027(19)
C28_7 0.108(13) 0.121(10) 0.151(12) -0.002(11) -0.004(11) -0.010(9)
O29_7 0.211(14) 0.145(12) 0.159(11) 0.027(10) -0.033(10) -0.038(10)
Si30_7 0.249(11) 0.201(9) 0.192(9) 0.065(7) -0.003(8) -0.047(7)
C31_7 0.39(5) 0.36(5) 0.24(3) 0.15(3) -0.08(3) -0.16(4)
C32_7 0.25(4) 0.20(2) 0.37(5) 0.08(2) -0.11(3) -0.085(19)
C33_7 0.32(3) 0.32(3) 0.37(4) 0.10(3) 0.13(3) 0.01(2)
C34_7 0.64(9) 0.23(4) 0.59(8) 0.06(4) 0.16(7) 0.08(4)
C35_7 0.40(5) 0.35(6) 0.45(5) 0.22(4) 0.13(4) 0.17(5)
C36_7 0.46(6) 0.46(7) 0.43(7) 0.15(6) 0.25(6) 0.00(5)
O1_8 0.049(4) 0.100(5) 0.068(5) 0.001(4) 0.008(4) -0.001(4)
C2_8 0.053(6) 0.104(8) 0.053(7) 0.001(5) 0.012(5) 0.003(5)
N3_8 0.060(5) 0.098(8) 0.072(7) -0.011(5) 0.022(5) -0.006(5)
C4_8 0.061(6) 0.093(9) 0.066(8) -0.005(6) 0.012(5) 0.001(6)
N5_8 0.056(5) 0.090(7) 0.083(8) -0.008(6) 0.014(5) -0.002(5)
C6_8 0.060(5) 0.099(9) 0.066(8) -0.003(6) 0.013(5) 0.000(5)
C7_8 0.060(6) 0.095(9) 0.072(8) -0.003(6) 0.018(5) -0.002(5)
N8_8 0.059(5) 0.104(8) 0.065(7) -0.018(5) 0.024(5) 0.001(5)
C9_8 0.062(6) 0.101(9) 0.080(9) -0.016(6) 0.019(6) 0.003(5)
N10_8 0.061(5) 0.097(7) 0.086(8) -0.015(5) 0.022(5) -0.005(5)
N11_8 0.066(6) 0.110(9) 0.083(8) -0.028(7) 0.021(6) -0.010(6)
C12_8 0.056(6) 0.118(8) 0.101(11) -0.022(9) 0.026(7) -0.001(5)
C13_8 0.072(8) 0.110(9) 0.122(13) -0.008(10) 0.035(9) 0.006(6)
C14_8 0.071(8) 0.114(9) 0.105(12) -0.014(9) 0.027(8) 0.002(7)
C15_8 0.066(8) 0.119(9) 0.120(13) -0.033(10) 0.042(9) -0.002(6)
C16_8 0.083(8) 0.112(9) 0.130(14) -0.034(10) 0.054(10) -0.005(7)
C17_8 0.067(7) 0.103(8) 0.108(12) -0.026(9) 0.026(8) -0.013(6)
C18_8 0.076(8) 0.134(9) 0.104(11) -0.044(6) 0.029(7) -0.019(7)
O19_8 0.081(6) 0.096(6) 0.151(10) -0.041(6) 0.044(6) -0.019(5)
C20_8 0.086(10) 0.095(10) 0.197(10) -0.044(8) 0.045(7) -0.026(8)
C21_8 0.103(10) 0.148(12) 0.174(10) -0.088(9) 0.036(8) -0.030(10)
C22_8 0.098(10) 0.208(12) 0.096(10) -0.077(7) 0.022(7) -0.044(10)
O23_8 0.094(8) 0.279(16) 0.162(10) -0.135(10) 0.056(8) -0.040(10)
C24_8 0.097(11) 0.32(2) 0.208(13) -0.186(14) 0.041(13) -0.064(12)
O25_8 0.127(11) 0.204(12) 0.259(14) -0.154(11) 0.053(11) -0.046(10)
C26_8 0.101(11) 0.42(5) 0.25(3) -0.13(3) 0.043(16) -0.055(16)
C27_8 0.137(19) 0.46(4) 0.31(3) -0.31(3) 0.06(2) -0.06(2)
C28_8 0.087(10) 0.114(13) 0.176(9) 0.009(11) 0.047(7) 0.015(10)
O29_8 0.111(10) 0.165(12) 0.231(11) -0.054(11) -0.005(9) 0.044(9)
Si30_8 0.187(7) 0.156(6) 0.152(6) 0.020(5) 0.019(5) 0.032(5)
C31_8 0.168(17) 0.21(3) 0.26(2) 0.07(3) 0.02(2) 0.01(2)
C32_8 0.23(3) 0.138(10) 0.14(2) -0.005(12) -0.010(19) 0.026(14)
C33_8 0.178(12) 0.143(13) 0.165(15) -0.008(14) -0.003(11) 0.008(13)
C34_8 0.30(4) 0.160(14) 0.19(3) 0.008(16) -0.05(3) 0.076(19)
C35_8 0.172(13) 0.21(2) 0.135(17) 0.019(17) 0.023(15) 0.085(16)
C36_8 0.26(3) 0.21(3) 0.130(15) 0.000(16) 0.010(14) 0.06(3)
O1_9 0.070(5) 0.152(8) 0.083(7) 0.022(6) 0.024(4) 0.007(5)
C2_9 0.070(6) 0.159(14) 0.062(8) 0.006(7) 0.020(6) 0.003(8)
N3_9 0.062(6) 0.182(13) 0.074(8) 0.022(7) 0.014(5) 0.004(8)
C4_9 0.068(7) 0.23(2) 0.060(9) 0.020(9) 0.015(6) -0.001(9)
N5_9 0.068(6) 0.216(16) 0.068(7) 0.026(8) 0.027(6) 0.002(8)
C6_9 0.063(7) 0.214(17) 0.054(8) -0.002(8) 0.016(6) 0.002(8)
C7_9 0.063(6) 0.156(14) 0.084(9) 0.026(9) 0.017(6) -0.008(8)
N8_9 0.067(6) 0.135(10) 0.078(7) -0.005(6) 0.007(5) 0.001(6)
C9_9 0.065(7) 0.152(14) 0.091(9) 0.008(9) 0.019(6) 0.000(8)
N10_9 0.066(6) 0.188(14) 0.092(8) 0.012(7) 0.020(5) -0.001(7)
N11_9 0.077(9) 0.32(3) 0.094(11) 0.074(13) 0.025(8) 0.012(12)
C12_9 0.075(8) 0.127(12) 0.109(8) 0.011(9) 0.019(7) -0.001(7)
C13_9 0.061(9) 0.150(14) 0.115(8) 0.013(10) -0.006(8) -0.001(8)
C14_9 0.082(10) 0.128(13) 0.134(12) 0.014(11) -0.016(8) -0.007(8)
C15_9 0.080(11) 0.153(16) 0.165(13) 0.018(14) 0.001(11) 0.001(9)
C16_9 0.098(13) 0.20(2) 0.166(14) 0.006(16) 0.007(13) 0.030(12)
C17_9 0.078(10) 0.156(17) 0.152(13) -0.007(12) 0.018(9) 0.020(9)
C18_9 0.076(9) 0.253(17) 0.109(10) 0.001(9) 0.042(9) 0.000(11)
O19_9 0.134(11) 0.288(15) 0.103(9) -0.017(9) 0.042(8) 0.021(12)
C20_9 0.153(17) 0.352(18) 0.107(10) -0.007(12) 0.036(13) -0.026(16)
C21_9 0.093(12) 0.357(19) 0.098(9) 0.024(12) 0.027(9) -0.043(14)
C22_9 0.083(9) 0.300(15) 0.100(10) 0.026(11) 0.039(9) -0.014(13)
O23_9 0.076(6) 0.257(16) 0.086(7) 0.006(8) 0.032(5) -0.009(8)
C24_9 0.095(11) 0.305(19) 0.091(10) 0.022(14) 0.042(9) -0.024(11)
O25_9 0.151(12) 0.43(2) 0.096(8) -0.024(14) 0.063(8) -0.095(16)
C26_9 0.14(2) 0.321(19) 0.13(2) 0.063(16) 0.023(17) 0.010(18)
C27_9 0.127(12) 0.31(3) 0.14(2) -0.03(2) 0.086(12) -0.006(18)
C28_9 0.148(18) 0.313(18) 0.145(18) 0.04(2) 0.009(14) -0.023(17)
O29_9 0.200(18) 0.311(17) 0.127(13) 0.000(14) -0.015(11) 0.003(14)
Si30_9 0.310(16) 0.280(13) 0.149(8) 0.006(8) 0.010(8) -0.013(10)
C31_9 0.29(3) 0.29(4) 0.16(2) -0.01(3) 0.05(2) -0.05(2)
C32_9 0.24(4) 0.26(4) 0.19(2) -0.02(2) 0.05(2) -0.07(3)
C33_9 0.36(4) 0.31(3) 0.19(3) 0.00(2) 0.03(2) 0.04(2)
C34_9 0.47(8) 0.43(7) 0.24(4) -0.02(4) 0.12(4) 0.07(5)
C35_9 0.44(5) 0.48(8) 0.30(5) 0.09(5) -0.12(5) 0.04(4)
C36_9 0.43(7) 0.37(4) 0.22(4) 0.09(4) 0.05(4) 0.08(4)
O1_10 0.065(6) 0.246(14) 0.071(5) 0.037(6) 0.011(4) -0.002(7)
C2_10 0.077(7) 0.25(2) 0.069(9) 0.042(10) 0.001(7) -0.011(11)
N3_10 0.073(6) 0.181(14) 0.079(8) 0.042(9) 0.002(6) -0.001(8)
C4_10 0.086(7) 0.146(14) 0.082(9) 0.021(9) -0.015(7) -0.007(9)
N5_10 0.077(6) 0.126(10) 0.083(7) 0.021(7) -0.016(6) 0.001(7)
C6_10 0.077(6) 0.150(13) 0.061(8) 0.001(7) 0.009(6) 0.016(8)
C7_10 0.069(7) 0.23(2) 0.077(9) 0.040(10) -0.002(6) -0.010(10)
N8_10 0.073(7) 0.231(17) 0.059(7) 0.021(8) 0.012(5) -0.004(9)
C9_10 0.085(7) 0.151(14) 0.077(8) 0.022(9) 0.004(6) 0.004(8)
N10_10 0.084(6) 0.136(11) 0.073(6) 0.012(6) 0.000(5) 0.011(7)
N11_10 0.083(7) 0.161(13) 0.080(9) 0.038(8) -0.005(6) 0.006(8)
C12_10 0.089(9) 0.163(14) 0.074(7) 0.028(8) 0.009(7) 0.020(8)
C13_10 0.082(10) 0.166(15) 0.105(11) 0.027(10) 0.012(8) 0.015(8)
C14_10 0.090(11) 0.192(19) 0.132(12) 0.022(12) 0.032(10) 0.019(10)
C15_10 0.121(14) 0.188(19) 0.113(11) 0.048(13) 0.019(10) 0.027(11)
C16_10 0.113(13) 0.190(19) 0.097(12) 0.030(11) 0.031(8) 0.047(11)
C17_10 0.106(11) 0.160(15) 0.082(8) 0.024(9) 0.018(8) 0.039(10)
C18_10 0.095(8) 0.129(11) 0.087(8) 0.022(7) -0.010(7) 0.001(7)
O19_10 0.135(8) 0.138(9) 0.080(7) 0.013(6) -0.007(7) 0.030(7)
C20_10 0.146(11) 0.144(10) 0.095(12) -0.001(8) -0.020(11) 0.006(8)
C21_10 0.110(9) 0.119(8) 0.103(12) 0.016(8) -0.029(8) -0.007(7)
C22_10 0.096(9) 0.115(9) 0.103(11) 0.014(6) -0.016(7) 0.006(7)
O23_10 0.106(7) 0.106(7) 0.124(9) 0.012(6) -0.033(7) -0.002(6)
C24_10 0.112(10) 0.108(8) 0.147(12) 0.000(9) -0.048(9) -0.007(9)
O25_10 0.166(12) 0.110(7) 0.220(15) 0.013(8) -0.114(11) -0.004(7)
C26_10 0.135(16) 0.128(13) 0.133(12) -0.010(10) -0.044(10) 0.047(12)
C27_10 0.102(11) 0.140(14) 0.150(15) 0.028(12) -0.029(10) -0.008(10)
C28_10 0.26(3) 0.116(11) 0.20(2) 0.012(10) 0.07(2) 0.039(11)
Si30_10 0.53(3) 0.191(11) 0.38(2) -0.029(12) -0.11(2) -0.037(15)
O29_10 0.56(4) 0.175(12) 0.23(2) -0.005(13) 0.00(3) -0.06(2)
C31_10 0.56(3) 0.30(6) 0.50(8) -0.13(6) -0.20(5) 0.03(4)
C32_10 0.23(4) 0.19(3) 0.58(4) 0.12(3) 0.06(4) 0.05(3)
C33_10 0.57(4) 0.24(3) 0.35(3) -0.08(3) -0.19(3) 0.03(3)
C34_10 0.56(7) 0.46(6) 0.30(3) -0.07(4) -0.25(3) -0.05(6)
C35_10 0.54(4) 0.19(4) 0.31(5) -0.01(4) -0.15(4) -0.01(4)
C36_10 0.47(6) 0.22(3) 0.57(7) -0.10(3) -0.31(6) 0.12(3)
O1_11 0.066(5) 0.158(8) 0.067(6) 0.029(5) 0.002(4) 0.015(5)
C2_11 0.071(6) 0.143(12) 0.077(10) 0.012(8) 0.001(7) 0.003(7)
N3_11 0.076(7) 0.139(10) 0.066(7) 0.012(6) 0.016(6) 0.014(6)
C4_11 0.072(7) 0.125(11) 0.098(11) 0.007(8) 0.002(7) 0.003(7)
N5_11 0.069(6) 0.140(11) 0.104(10) 0.010(7) 0.005(6) 0.003(7)
C6_11 0.077(7) 0.149(13) 0.096(11) 0.013(8) -0.011(8) -0.008(7)
C7_11 0.070(6) 0.148(13) 0.094(11) 0.018(9) -0.005(7) -0.002(7)
N8_11 0.073(6) 0.178(13) 0.106(11) 0.033(9) -0.006(7) -0.009(8)
C9_11 0.062(7) 0.212(16) 0.101(12) 0.045(11) 0.011(7) 0.022(8)
N10_11 0.064(6) 0.167(11) 0.084(9) 0.011(7) 0.001(6) -0.008(6)
N11_11 0.058(7) 0.146(12) 0.117(11) 0.031(8) -0.003(7) -0.007(7)
C12_11 0.067(9) 0.270(18) 0.101(13) 0.053(13) 0.007(8) 0.030(12)
C13_11 0.070(10) 0.274(18) 0.138(16) 0.088(16) 0.018(9) 0.047(12)
C14_11 0.078(13) 0.33(2) 0.17(2) 0.129(19) 0.000(11) 0.016(15)
C15_11 0.092(14) 0.37(3) 0.116(16) 0.07(2) 0.018(10) 0.037(18)
C16_11 0.083(13) 0.37(3) 0.15(2) 0.06(2) -0.019(12) 0.010(18)
C17_11 0.073(12) 0.33(2) 0.118(16) 0.055(17) -0.002(9) 0.003(14)
C18_11 0.072(7) 0.182(11) 0.119(10) 0.019(8) 0.008(8) -0.003(9)
O19_11 0.112(10) 0.217(12) 0.154(10) 0.000(9) -0.032(9) -0.040(9)
C20_11 0.120(13) 0.198(11) 0.179(13) -0.018(11) -0.008(12) -0.044(11)
C21_11 0.093(11) 0.152(10) 0.170(12) 0.009(10) 0.021(10) 0.012(9)
C22_11 0.091(9) 0.146(10) 0.131(9) 0.027(9) 0.035(9) 0.004(9)
O23_11 0.105(8) 0.136(8) 0.186(13) 0.018(9) 0.064(8) 0.005(7)
C24_11 0.090(10) 0.139(11) 0.224(18) 0.045(15) 0.042(10) 0.013(8)
O25_11 0.101(9) 0.134(8) 0.233(15) 0.008(11) 0.039(9) 0.000(7)
C26_11 0.23(3) 0.30(4) 0.30(2) 0.13(3) 0.17(2) 0.08(3)
C27_11 0.15(2) 0.21(3) 0.44(4) 0.00(4) -0.09(3) 0.010(18)
C28_11 0.21(2) 0.194(15) 0.22(2) -0.02(2) 0.08(2) -0.021(16)
O29_11 0.236(18) 0.189(12) 0.217(19) -0.023(14) 0.041(15) -0.019(12)
Si30_11 0.223(10) 0.219(9) 0.238(11) -0.017(9) 0.031(9) -0.002(8)
C31_11 0.40(6) 0.40(6) 0.206(17) -0.07(3) 0.04(2) 0.02(5)
C32_11 0.24(4) 0.23(2) 0.44(6) -0.13(3) 0.07(4) -0.06(3)
C33_11 0.214(19) 0.19(2) 0.29(3) 0.02(2) 0.016(19) -0.057(13)
C34_11 0.16(3) 0.24(3) 0.52(6) 0.10(4) 0.08(3) -0.04(2)
C35_11 0.15(3) 0.33(5) 0.32(3) 0.09(3) 0.00(2) -0.04(3)
C36_11 0.22(3) 0.29(4) 0.43(6) -0.01(5) 0.02(4) 0.01(3)
O1_12 0.068(5) 0.125(6) 0.083(7) 0.003(5) 0.000(5) 0.005(4)
C2_12 0.064(6) 0.128(10) 0.067(9) 0.010(7) 0.007(6) 0.005(6)
N3_12 0.068(5) 0.125(10) 0.067(7) 0.016(6) 0.009(5) 0.003(6)
C4_12 0.063(6) 0.154(13) 0.081(10) 0.020(8) 0.005(7) 0.001(7)
N5_12 0.067(6) 0.124(9) 0.093(9) 0.010(6) 0.006(6) 0.002(6)
C6_12 0.062(5) 0.106(10) 0.093(10) 0.005(7) 0.004(6) 0.006(6)
C7_12 0.065(6) 0.106(9) 0.083(10) 0.003(6) 0.008(6) 0.002(6)
N8_12 0.059(5) 0.121(9) 0.071(7) 0.014(6) 0.000(5) 0.002(5)
C9_12 0.064(6) 0.113(9) 0.070(9) 0.003(6) 0.002(6) 0.010(6)
N10_12 0.060(5) 0.122(8) 0.090(8) 0.022(6) -0.002(5) 0.007(5)
N11_12 0.070(6) 0.172(15) 0.150(15) 0.050(12) 0.028(9) 0.006(8)
C12_12 0.060(6) 0.107(7) 0.082(9) 0.011(7) -0.008(6) 0.011(6)
C13_12 0.067(8) 0.108(9) 0.083(10) 0.018(7) 0.002(6) 0.007(6)
C14_12 0.082(9) 0.114(8) 0.091(11) 0.006(9) 0.013(7) -0.003(7)
C15_12 0.077(9) 0.117(8) 0.077(10) 0.011(8) 0.021(7) -0.005(7)
C16_12 0.066(8) 0.109(9) 0.092(11) 0.008(8) -0.001(6) 0.006(6)
C17_12 0.071(8) 0.116(7) 0.063(9) -0.006(7) 0.002(6) -0.002(6)
C18_12 0.070(7) 0.101(9) 0.104(10) 0.009(6) -0.008(7) 0.011(6)
O19_12 0.079(6) 0.129(8) 0.110(8) -0.003(6) -0.014(5) 0.023(6)
C20_12 0.083(7) 0.111(11) 0.119(8) 0.023(7) 0.026(7) 0.013(8)
C21_12 0.066(7) 0.132(12) 0.101(7) 0.039(7) 0.006(6) 0.007(7)
C22_12 0.076(8) 0.132(11) 0.092(8) 0.008(7) -0.009(6) 0.004(7)
O23_12 0.095(7) 0.146(10) 0.093(6) 0.001(6) -0.005(5) 0.026(6)
C24_12 0.082(10) 0.207(17) 0.113(9) 0.041(10) 0.014(8) 0.032(9)
O25_12 0.113(9) 0.177(12) 0.109(7) 0.052(8) 0.015(6) 0.050(8)
C26_12 0.129(19) 0.34(3) 0.18(3) -0.02(2) -0.043(19) 0.00(2)
C27_12 0.25(3) 0.25(2) 0.095(15) 0.048(15) 0.049(17) 0.114(19)
C28_12 0.135(13) 0.160(15) 0.094(8) 0.031(9) -0.002(7) 0.005(12)
Si30_12 0.179(7) 0.210(8) 0.126(5) -0.027(5) -0.028(5) 0.024(6)
O29_12 0.123(10) 0.170(12) 0.132(9) -0.014(8) 0.008(7) 0.026(9)
C31_12 0.38(4) 0.27(3) 0.20(3) 0.06(2) -0.11(3) -0.09(3)
C32_12 0.212(18) 0.44(5) 0.13(2) -0.06(3) -0.064(15) 0.14(3)
C33_12 0.27(3) 0.215(19) 0.155(19) -0.037(12) -0.020(18) 0.036(19)
C34_12 0.33(4) 0.38(6) 0.29(5) -0.12(4) 0.05(3) 0.09(4)
C35_12 0.41(5) 0.188(19) 0.14(2) -0.030(16) 0.01(3) 0.05(2)
C36_12 0.45(5) 0.18(3) 0.127(19) -0.043(15) -0.05(3) 0.04(3)
O1_13 0.074(5) 0.132(7) 0.075(6) 0.034(5) 0.012(4) 0.006(5)
C2_13 0.067(6) 0.135(12) 0.070(9) 0.017(7) 0.013(6) 0.001(7)
N3_13 0.060(5) 0.143(11) 0.068(7) 0.016(6) 0.013(5) -0.002(6)
C4_13 0.067(7) 0.167(15) 0.062(8) 0.026(8) -0.005(6) -0.021(8)
N5_13 0.058(6) 0.150(11) 0.068(7) 0.025(6) 0.017(5) 0.005(6)
C6_13 0.067(6) 0.138(12) 0.060(8) 0.009(7) 0.014(5) -0.005(7)
C7_13 0.073(6) 0.133(12) 0.074(9) 0.028(8) 0.013(6) 0.004(8)
N8_13 0.073(6) 0.153(12) 0.113(10) 0.056(9) 0.017(6) 0.001(8)
C9_13 0.073(7) 0.144(13) 0.080(8) 0.027(8) 0.014(6) -0.007(8)
N10_13 0.070(5) 0.150(11) 0.072(7) 0.025(6) 0.009(5) -0.012(6)
N11_13 0.062(7) 0.181(15) 0.097(10) 0.062(9) 0.001(6) -0.020(8)
C12_13 0.074(9) 0.149(13) 0.106(9) 0.050(9) 0.021(7) 0.007(8)
C13_13 0.073(10) 0.191(17) 0.095(9) 0.058(11) 0.022(7) 0.000(9)
C14_13 0.099(13) 0.22(2) 0.124(11) 0.082(13) 0.014(10) -0.031(12)
C15_13 0.082(11) 0.158(16) 0.127(11) 0.054(12) 0.026(9) 0.008(9)
C16_13 0.076(10) 0.151(15) 0.128(12) 0.055(11) 0.020(8) 0.007(9)
C17_13 0.067(9) 0.165(15) 0.131(11) 0.057(11) 0.016(8) 0.001(8)
C18_13 0.066(6) 0.157(11) 0.100(10) 0.031(8) 0.015(7) -0.010(7)
O19_13 0.092(8) 0.168(10) 0.132(9) 0.013(7) 0.008(7) -0.026(7)
C20_13 0.074(10) 0.229(16) 0.110(9) 0.009(10) 0.014(6) -0.033(9)
C21_13 0.077(9) 0.217(15) 0.079(9) 0.048(8) 0.010(6) -0.007(9)
C22_13 0.069(7) 0.162(10) 0.104(10) 0.042(8) 0.018(6) -0.004(7)
O23_13 0.074(6) 0.174(11) 0.117(8) 0.026(7) 0.013(5) -0.006(6)
C24_13 0.067(7) 0.196(16) 0.124(13) 0.026(8) 0.012(7) 0.002(9)
O25_13 0.078(6) 0.217(13) 0.096(8) 0.031(7) 0.011(5) -0.011(7)
C26_13 0.128(18) 0.234(18) 0.20(3) 0.051(17) 0.000(17) 0.047(18)
C27_13 0.093(13) 0.30(3) 0.110(12) 0.014(13) 0.009(10) -0.055(17)
C28_13 0.118(15) 0.25(2) 0.121(10) -0.011(13) 0.038(9) -0.041(14)
O29_13 0.169(14) 0.30(2) 0.095(8) -0.013(9) 0.003(9) -0.077(13)
Si30_13 0.306(14) 0.253(12) 0.142(7) 0.020(7) 0.083(8) -0.001(10)
C31_13 0.64(8) 0.36(5) 0.109(15) 0.00(2) 0.06(4) -0.16(4)
C32_13 0.30(2) 0.44(7) 0.38(6) 0.15(5) -0.03(5) 0.02(3)
C33_13 0.31(3) 0.25(3) 0.140(16) 0.039(14) 0.06(2) 0.003(17)
C34_13 0.28(2) 0.44(6) 0.19(4) 0.00(4) 0.00(3) 0.06(3)
C35_13 0.23(4) 0.34(3) 0.18(2) -0.02(2) -0.10(3) 0.01(3)
C36_13 0.40(6) 0.26(4) 0.159(18) 0.06(2) -0.03(3) -0.10(4)
O1_14 0.067(5) 0.160(7) 0.086(7) 0.052(6) 0.018(5) 0.002(5)
C2_14 0.075(7) 0.149(12) 0.110(12) 0.050(9) 0.001(8) -0.014(8)
N3_14 0.074(6) 0.178(14) 0.104(10) 0.064(9) 0.032(7) 0.014(8)
C4_14 0.076(7) 0.187(17) 0.114(14) 0.073(12) 0.018(9) 0.005(9)
N5_14 0.081(6) 0.182(14) 0.100(10) 0.067(9) 0.027(7) 0.016(8)
C6_14 0.084(6) 0.155(14) 0.083(10) 0.046(9) 0.001(7) 0.004(8)
C7_14 0.076(6) 0.142(13) 0.078(10) 0.034(8) 0.019(7) 0.008(8)
N8_14 0.081(6) 0.152(12) 0.090(9) 0.036(8) 0.017(6) 0.019(7)
C9_14 0.082(6) 0.133(12) 0.080(10) 0.016(7) 0.013(7) 0.025(7)
N10_14 0.088(6) 0.148(10) 0.095(9) 0.043(7) 0.012(6) 0.026(7)
N11_14 0.070(6) 0.161(13) 0.112(11) 0.072(10) 0.011(7) -0.009(8)
C12_14 0.085(7) 0.125(9) 0.086(10) 0.000(9) 0.003(8) 0.020(6)
C13_14 0.101(10) 0.121(10) 0.119(14) -0.013(11) -0.022(10) 0.021(7)
C14_14 0.114(12) 0.138(11) 0.171(19) 0.016(14) -0.042(13) 0.016(10)
C15_14 0.123(14) 0.136(12) 0.21(2) -0.014(15) -0.049(15) 0.031(9)
C16_14 0.101(11) 0.130(12) 0.19(2) 0.002(14) -0.014(12) 0.024(9)
C17_14 0.099(9) 0.125(9) 0.100(12) 0.000(10) 0.008(9) 0.028(8)
C18_14 0.101(9) 0.130(9) 0.089(9) 0.038(7) -0.008(7) 0.015(8)
O19_14 0.158(10) 0.126(8) 0.178(13) 0.019(8) -0.035(9) 0.034(8)
C20_14 0.113(13) 0.160(14) 0.323(18) -0.023(14) -0.093(11) 0.000(10)
C21_14 0.103(11) 0.143(13) 0.203(12) 0.054(9) -0.031(9) -0.025(9)
C22_14 0.081(9) 0.134(10) 0.110(8) 0.048(7) -0.001(7) -0.007(7)
O23_14 0.111(9) 0.233(13) 0.101(7) 0.047(8) 0.003(7) -0.049(9)
C24_14 0.110(13) 0.25(2) 0.143(10) 0.095(12) 0.027(10) -0.009(11)
O25_14 0.099(9) 0.218(14) 0.252(13) 0.158(11) -0.030(9) -0.036(9)
C26_14 0.22(3) 0.33(4) 0.150(14) 0.112(14) 0.075(17) 0.07(2)
C27_14 0.117(14) 0.19(2) 0.25(3) -0.008(19) -0.039(16) -0.016(13)
C28_14 0.18(2) 0.31(3) 0.33(3) -0.09(2) -0.12(2) 0.07(2)
Si30_14 0.31(2) 0.58(4) 0.37(2) -0.25(2) -0.066(17) 0.16(2)
O29_14 0.23(2) 0.44(4) 0.36(3) -0.17(2) -0.09(2) 0.11(2)
C31_14 0.43(7) 0.53(4) 0.49(7) -0.29(4) -0.10(6) 0.15(4)
C32_14 0.35(3) 0.59(9) 0.51(8) -0.24(7) -0.18(3) 0.07(4)
C33_14 0.41(4) 0.72(6) 0.37(3) -0.21(4) -0.05(4) 0.11(5)
C34_14 0.40(4) 0.80(11) 0.41(8) -0.17(9) -0.02(5) 0.06(6)
C35_14 0.58(9) 0.73(6) 0.33(7) -0.16(5) -0.04(7) 0.13(7)
C36_14 0.50(9) 0.76(10) 0.37(4) -0.21(6) -0.04(5) 0.03(9)
O1_15 0.073(5) 0.120(7) 0.076(6) 0.023(5) 0.021(4) 0.002(5)
C2_15 0.081(6) 0.135(12) 0.083(10) 0.034(8) 0.026(7) 0.020(8)
N3_15 0.075(6) 0.135(11) 0.109(10) 0.043(8) 0.028(7) 0.022(7)
C4_15 0.079(7) 0.136(13) 0.100(12) 0.033(9) 0.030(8) 0.034(8)
N5_15 0.072(7) 0.130(10) 0.098(9) 0.023(7) 0.010(6) 0.005(7)
C6_15 0.072(6) 0.112(10) 0.080(9) 0.005(6) 0.016(6) 0.008(6)
C7_15 0.073(6) 0.102(10) 0.075(9) 0.004(6) 0.026(6) 0.014(6)
N8_15 0.066(6) 0.119(9) 0.098(9) 0.022(6) 0.016(6) -0.012(6)
C9_15 0.070(6) 0.126(10) 0.087(10) 0.012(7) 0.033(7) 0.011(7)
N10_15 0.067(5) 0.128(9) 0.088(8) 0.015(6) 0.023(5) 0.007(6)
N11_15 0.073(8) 0.147(13) 0.136(13) 0.052(9) 0.031(8) 0.032(8)
C12_15 0.062(8) 0.124(9) 0.099(11) 0.019(8) 0.017(6) -0.004(7)
C13_15 0.095(11) 0.128(10) 0.099(12) 0.021(9) 0.049(9) 0.003(8)
C14_15 0.106(13) 0.137(12) 0.131(15) 0.043(11) 0.055(10) 0.008(10)
C15_15 0.102(13) 0.143(13) 0.167(18) 0.028(13) 0.070(12) 0.000(10)
C16_15 0.089(12) 0.134(12) 0.154(16) 0.023(11) 0.045(10) -0.012(9)
C17_15 0.086(10) 0.143(12) 0.106(13) 0.017(10) 0.037(8) 0.003(9)
C18_15 0.068(6) 0.147(12) 0.131(10) 0.028(9) 0.026(7) 0.007(8)
O19_15 0.078(7) 0.164(10) 0.162(10) 0.015(8) 0.036(7) 0.027(7)
C20_15 0.083(11) 0.159(11) 0.219(15) 0.036(10) 0.056(10) 0.023(8)
C21_15 0.096(10) 0.144(10) 0.222(14) 0.057(10) 0.009(12) 0.011(8)
C22_15 0.070(8) 0.157(12) 0.155(10) 0.047(9) 0.006(8) 0.004(7)
O23_15 0.090(7) 0.161(10) 0.155(11) 0.030(9) 0.013(7) 0.004(6)
C24_15 0.073(8) 0.216(15) 0.200(17) 0.016(17) -0.001(10) 0.004(10)
O25_15 0.088(8) 0.205(13) 0.34(2) 0.005(15) -0.016(12) 0.040(9)
C26_15 0.118(19) 0.38(4) 0.23(2) -0.05(3) -0.036(17) 0.06(3)
C27_15 0.13(2) 0.28(3) 0.24(3) 0.02(3) 0.076(18) 0.03(2)
C28_15 0.143(16) 0.158(14) 0.240(18) -0.025(17) 0.094(14) 0.007(12)
O29_15 0.197(14) 0.166(14) 0.247(16) -0.031(14) 0.103(12) -0.015(11)
Si30_15 0.256(11) 0.204(9) 0.284(12) -0.104(9) 0.090(10) -0.028(9)
C31_15 0.36(5) 0.210(15) 0.39(5) -0.06(2) 0.21(5) -0.11(2)
C32_15 0.200(19) 0.37(4) 0.43(5) 0.17(5) 0.17(3) 0.04(3)
C33_15 0.35(4) 0.22(2) 0.276(15) -0.09(2) 0.064(18) -0.08(3)
C34_15 0.42(4) 0.34(5) 0.21(4) -0.10(4) 0.08(3) -0.03(4)
C35_15 0.37(6) 0.24(3) 0.43(5) -0.03(3) 0.15(5) -0.12(3)
C36_15 0.40(4) 0.32(5) 0.30(3) -0.14(4) 0.07(4) -0.14(4)
O1_16 0.069(5) 0.125(7) 0.066(5) 0.014(4) 0.014(4) -0.003(5)
C2_16 0.068(6) 0.110(10) 0.065(8) 0.011(6) 0.018(6) -0.010(7)
N3_16 0.070(5) 0.118(9) 0.067(7) 0.019(6) 0.010(5) -0.012(6)
C4_16 0.073(6) 0.108(10) 0.065(8) 0.014(7) 0.027(6) 0.010(7)
N5_16 0.071(5) 0.128(10) 0.059(7) 0.019(6) 0.026(5) 0.007(6)
C6_16 0.067(5) 0.127(12) 0.067(8) 0.019(7) 0.015(6) -0.020(7)
C7_16 0.070(6) 0.137(12) 0.062(8) 0.023(7) 0.014(6) -0.018(7)
N8_16 0.073(6) 0.173(12) 0.059(7) 0.022(7) 0.007(5) -0.020(7)
C9_16 0.069(6) 0.169(15) 0.076(9) 0.034(9) 0.004(6) -0.033(8)
N10_16 0.071(5) 0.161(11) 0.056(6) 0.028(6) 0.009(5) -0.017(7)
N11_16 0.065(5) 0.117(9) 0.080(8) 0.039(7) 0.016(6) 0.000(6)
C12_16 0.068(7) 0.211(18) 0.097(9) 0.068(11) 0.007(6) -0.035(9)
C13_16 0.075(8) 0.203(19) 0.121(11) 0.075(13) 0.021(8) -0.015(10)
C14_16 0.084(10) 0.29(3) 0.130(12) 0.090(17) 0.018(10) 0.004(13)
C15_16 0.080(12) 0.39(3) 0.142(14) 0.07(2) -0.002(9) -0.042(16)
C16_16 0.077(10) 0.41(3) 0.121(13) 0.090(18) -0.004(9) -0.038(16)
C17_16 0.088(9) 0.30(3) 0.111(10) 0.041(16) -0.023(9) -0.033(14)
C18_16 0.071(7) 0.151(11) 0.063(7) 0.032(6) 0.010(6) -0.012(7)
O19_16 0.084(6) 0.184(10) 0.069(6) 0.023(6) 0.011(5) -0.022(6)
C20_16 0.081(8) 0.157(9) 0.064(9) 0.016(7) 0.013(7) -0.023(7)
C21_16 0.081(8) 0.142(8) 0.055(8) 0.022(6) 0.016(6) -0.008(6)
C22_16 0.074(8) 0.136(9) 0.057(8) 0.026(5) 0.011(6) -0.004(6)
O23_16 0.073(6) 0.146(8) 0.078(6) 0.038(6) 0.008(4) -0.006(5)
C24_16 0.072(8) 0.143(8) 0.066(9) 0.026(7) 0.011(5) 0.000(8)
O25_16 0.086(7) 0.139(7) 0.071(6) 0.024(5) 0.015(5) -0.022(6)
C26_16 0.075(8) 0.138(12) 0.073(10) 0.010(9) 0.017(6) -0.004(8)
C27_16 0.080(11) 0.184(15) 0.080(10) 0.047(11) 0.013(7) 0.018(11)
C28_16 0.117(12) 0.143(9) 0.088(12) -0.006(10) 0.004(10) -0.029(7)
Si30_16 0.44(2) 0.280(12) 0.188(9) -0.054(9) 0.094(12) -0.241(14)
O29_16 0.173(14) 0.221(12) 0.138(11) -0.024(10) 0.025(10) -0.113(11)
C31_16 0.60(4) 0.19(2) 0.24(4) 0.03(3) 0.03(4) -0.15(2)
C32_16 0.61(6) 0.36(5) 0.178(14) -0.07(2) 0.13(3) -0.36(4)
C33_16 0.44(3) 0.34(3) 0.23(2) -0.13(2) 0.12(2) -0.28(2)
C34_16 0.56(7) 0.36(6) 0.19(2) -0.11(3) 0.09(3) -0.21(5)
C35_16 0.51(4) 0.46(5) 0.19(4) -0.15(4) 0.02(4) -0.15(4)
C36_16 0.49(6) 0.36(4) 0.30(4) -0.14(3) 0.19(5) -0.32(4)
O41_21 0.089(7) 0.154(10) 0.069(6) 0.007(6) -0.011(5) 0.003(6)
C42_21 0.066(8) 0.135(8) 0.074(9) -0.001(8) 0.009(6) 0.003(6)
C43_21 0.112(11) 0.137(8) 0.105(12) -0.001(10) -0.019(9) 0.015(8)
C44_21 0.103(11) 0.145(11) 0.110(14) 0.003(11) -0.009(9) 0.017(9)
C45_21 0.077(9) 0.145(10) 0.084(10) 0.028(9) -0.001(7) 0.002(7)
C46_21 0.072(8) 0.140(10) 0.087(11) 0.025(9) -0.005(7) -0.012(7)
C47_21 0.086(8) 0.130(7) 0.057(8) 0.003(7) -0.013(7) 0.012(6)
N48_21 0.104(8) 0.134(8) 0.076(9) -0.011(8) 0.002(8) 0.019(7)
O49_21 0.105(7) 0.161(11) 0.117(10) -0.031(8) -0.021(7) 0.031(7)
O50_21 0.151(11) 0.131(9) 0.150(13) 0.016(10) 0.052(11) 0.014(8)
N51_21 0.182(18) 0.142(9) 0.196(19) 0.030(12) -0.086(15) -0.011(12)
O52_21 0.34(3) 0.143(13) 0.23(2) 0.026(14) -0.18(2) -0.038(16)
O53_21 0.43(4) 0.168(14) 0.38(4) 0.09(2) -0.28(4) -0.06(2)
N54_21 0.082(9) 0.160(11) 0.120(12) 0.033(10) -0.008(7) 0.003(7)
O55_21 0.131(12) 0.178(11) 0.188(16) 0.031(12) -0.051(11) 0.041(10)
O56_21 0.101(9) 0.184(11) 0.113(10) 0.041(9) -0.038(7) -0.025(8)
O41_22 0.085(8) 0.185(14) 0.145(12) 0.044(10) 0.012(7) -0.016(7)
C42_22 0.097(12) 0.182(18) 0.116(9) 0.012(12) 0.016(8) -0.015(10)
C43_22 0.105(11) 0.21(2) 0.114(9) 0.022(12) 0.007(8) 0.002(11)
C44_22 0.104(11) 0.174(18) 0.121(11) -0.029(12) 0.012(9) 0.013(10)
C45_22 0.114(12) 0.137(14) 0.127(11) -0.008(11) 0.004(8) -0.003(9)
C46_22 0.087(10) 0.125(13) 0.127(10) 0.003(10) -0.008(8) 0.000(8)
C47_22 0.078(9) 0.145(14) 0.114(8) 0.020(10) 0.011(7) 0.003(8)
N48_22 0.143(13) 0.22(2) 0.131(10) 0.053(12) -0.035(10) -0.068(13)
O49_22 0.149(12) 0.30(3) 0.210(19) 0.109(18) -0.072(12) -0.068(14)
O50_22 0.26(2) 0.54(5) 0.109(13) -0.05(2) -0.073(14) 0.05(3)
N51_22 0.127(11) 0.28(3) 0.102(10) 0.008(13) 0.010(9) -0.021(14)
O52_22 0.146(11) 0.35(3) 0.20(2) 0.11(2) 0.069(13) 0.065(18)
O53_22 0.174(15) 0.27(2) 0.110(11) 0.011(12) 0.000(10) 0.010(15)
N54_22 0.116(12) 0.170(16) 0.133(11) -0.051(11) 0.002(8) -0.017(9)
O55_22 0.136(12) 0.236(19) 0.143(11) -0.042(13) -0.016(9) 0.010(12)
O56_22 0.092(9) 0.162(12) 0.149(10) -0.047(9) 0.011(7) -0.014(8)
O41_23 0.095(7) 0.153(10) 0.099(9) 0.000(7) 0.039(6) -0.016(7)
C42_23 0.102(10) 0.116(8) 0.100(12) 0.002(9) 0.044(9) -0.003(7)
C43_23 0.104(11) 0.115(9) 0.158(16) 0.005(10) 0.065(11) -0.009(7)
C44_23 0.089(9) 0.126(10) 0.114(13) -0.024(10) 0.036(9) -0.023(8)
C45_23 0.075(8) 0.131(9) 0.088(11) 0.001(9) 0.042(7) -0.015(7)
C46_23 0.084(9) 0.123(9) 0.092(11) 0.001(9) 0.028(7) -0.004(8)
C47_23 0.092(9) 0.116(7) 0.092(10) 0.005(8) 0.036(7) 0.002(7)
N48_23 0.091(9) 0.116(7) 0.086(9) 0.000(7) 0.037(6) -0.002(7)
O49_23 0.098(8) 0.154(10) 0.086(8) 0.022(7) 0.046(6) 0.022(7)
O50_23 0.126(10) 0.117(7) 0.109(9) 0.009(7) 0.048(7) -0.004(7)
N51_23 0.130(13) 0.121(10) 0.209(18) -0.025(11) 0.096(13) -0.023(9)
O52_23 0.26(2) 0.187(17) 0.25(2) -0.059(16) 0.17(2) -0.110(17)
O53_23 0.167(15) 0.165(14) 0.26(2) -0.077(14) 0.124(16) -0.042(12)
N54_23 0.091(9) 0.115(8) 0.119(11) -0.007(8) 0.058(8) -0.012(7)
O55_23 0.129(10) 0.120(8) 0.134(11) -0.015(8) 0.071(8) -0.004(7)
O56_23 0.121(9) 0.129(8) 0.140(11) -0.031(9) 0.079(8) -0.043(8)
O41_24 0.083(6) 0.098(7) 0.072(6) -0.009(5) 0.012(5) 0.003(5)
C42_24 0.074(8) 0.091(10) 0.093(8) -0.012(7) 0.019(6) 0.006(6)
C43_24 0.066(8) 0.106(10) 0.114(8) -0.010(7) 0.018(7) 0.005(6)
C44_24 0.073(9) 0.100(11) 0.163(12) 0.006(10) 0.033(9) 0.010(7)
C45_24 0.083(10) 0.100(11) 0.148(12) 0.001(9) 0.005(8) 0.015(7)
C46_24 0.070(9) 0.101(11) 0.153(13) 0.012(9) 0.011(8) 0.002(6)
C47_24 0.075(9) 0.094(9) 0.104(9) 0.007(7) 0.011(6) -0.001(6)
N48_24 0.082(8) 0.116(8) 0.064(7) 0.003(6) -0.005(5) 0.013(6)
O49_24 0.104(8) 0.116(7) 0.082(7) 0.004(6) 0.016(6) 0.022(6)
O50_24 0.096(8) 0.107(7) 0.107(9) 0.007(6) 0.020(6) 0.003(6)
N51_24 0.085(9) 0.136(10) 0.113(8) -0.014(7) 0.030(8) 0.027(8)
O52_24 0.128(10) 0.144(9) 0.107(9) 0.010(7) 0.049(8) 0.038(9)
O53_24 0.130(11) 0.170(12) 0.122(9) -0.034(9) 0.037(8) 0.033(9)
N54_24 0.076(9) 0.117(12) 0.208(15) 0.031(11) 0.018(10) 0.022(7)
O55_24 0.075(8) 0.138(11) 0.269(18) 0.046(12) 0.060(10) 0.021(7)
O56_24 0.119(11) 0.156(13) 0.228(15) 0.073(13) 0.021(11) 0.048(10)
C61_31 0.120(16) 0.18(2) 0.108(14) -0.003(12) 0.029(9) -0.026(13)
C62_31 0.101(12) 0.145(15) 0.098(12) -0.023(9) 0.042(8) -0.014(10)
C63_31 0.103(12) 0.115(13) 0.142(14) 0.017(10) 0.006(9) -0.022(10)
C64_31 0.088(11) 0.114(12) 0.120(12) 0.009(9) 0.024(7) -0.001(8)
C65_31 0.092(11) 0.135(14) 0.107(12) 0.023(9) 0.014(8) -0.008(9)
C66_31 0.080(10) 0.154(16) 0.103(12) 0.024(11) 0.031(7) 0.021(10)

loop_
_atom_type_symbol
_atom_type_description
_atom_type_scat_dispersion_real
_atom_type_scat_dispersion_imag
_atom_type_scat_source
C C 0.0181 0.0091 'International Tables Vol C Tables 4.2.6.8 and 6.1.1.4'
H H 0.0000 0.0000 'International Tables Vol C Tables 4.2.6.8 and 6.1.1.4'
N N 0.0311 0.0180 'International Tables Vol C Tables 4.2.6.8 and 6.1.1.4'
O O 0.0492 0.0322 'International Tables Vol C Tables 4.2.6.8 and 6.1.1.4'
Sr Sr -0.3528 1.8200 'International Tables Vol C Tables 4.2.6.8 and 6.1.1.4'
Si Si 0.2541 0.3302 'International Tables Vol C Tables 4.2.6.8 and 6.1.1.4'

loop_
_geom_angle_atom_site_label_1
_geom_angle_atom_site_label_2
_geom_angle_atom_site_label_3
_geom_angle
O1_5 Sr1 O1_6 73.5(3)
O1_5 Sr1 O1_8 75.5(3)
O1_6 Sr1 O1_8 115.4(3)
O1_5 Sr1 O1_2 125.8(3)
O1_6 Sr1 O1_2 69.3(3)
O1_8 Sr1 O1_2 157.1(3)
O1_5 Sr1 O1_3 157.2(3)
O1_6 Sr1 O1_3 127.9(3)
O1_8 Sr1 O1_3 86.5(3)
O1_2 Sr1 O1_3 74.6(3)
O1_5 Sr1 O1_4 87.3(3)
O1_6 Sr1 O1_4 158.0(3)
O1_8 Sr1 O1_4 68.2(3)
O1_2 Sr1 O1_4 116.6(3)
O1_3 Sr1 O1_4 72.9(3)
O1_5 Sr1 O1_7 118.8(3)
O1_6 Sr1 O1_7 73.5(3)
O1_8 Sr1 O1_7 74.4(3)
O1_2 Sr1 O1_7 86.4(3)
O1_3 Sr1 O1_7 67.9(3)
O1_4 Sr1 O1_7 126.6(3)
O1_5 Sr1 O1_1 67.2(3)
O1_6 Sr1 O1_1 88.9(3)
O1_8 Sr1 O1_1 127.0(3)
O1_2 Sr1 O1_1 74.1(3)
O1_3 Sr1 O1_1 115.9(3)
O1_4 Sr1 O1_1 73.6(3)
O1_7 Sr1 O1_1 157.4(3)
O1_14 Sr2 O1_15 73.5(3)
O1_14 Sr2 O1_16 117.7(4)
O1_15 Sr2 O1_16 74.3(3)
O1_14 Sr2 O1_12 157.1(3)
O1_15 Sr2 O1_12 88.7(3)
O1_16 Sr2 O1_12 69.2(3)
O1_14 Sr2 O1_9 126.4(3)
O1_15 Sr2 O1_9 157.7(3)
O1_16 Sr2 O1_9 86.2(3)
O1_12 Sr2 O1_9 74.1(4)
O1_14 Sr2 O1_10 71.4(5)
O1_15 Sr2 O1_10 128.8(3)
O1_16 Sr2 O1_10 156.3(3)
O1_12 Sr2 O1_10 111.6(5)
O1_9 Sr2 O1_10 71.9(4)
O1_14 Sr2 O1_11 87.3(4)
O1_15 Sr2 O1_11 67.5(3)
O1_16 Sr2 O1_11 125.3(3)
O1_12 Sr2 O1_11 72.3(3)
O1_9 Sr2 O1_11 118.4(4)
O1_10 Sr2 O1_11 74.8(4)
O1_14 Sr2 O1_13 73.8(3)
O1_15 Sr2 O1_13 116.8(4)
O1_16 Sr2 O1_13 75.5(3)
O1_12 Sr2 O1_13 128.2(3)
O1_9 Sr2 O1_13 66.8(4)
O1_10 Sr2 O1_13 87.4(4)
O1_11 Sr2 O1_13 157.5(3)
C2_1 O1_1 Sr1 137.1(8)
O1_1 C2_1 C7_1 127.7(11)
O1_1 C2_1 N3_1 120.1(11)
C7_1 C2_1 N3_1 112.2(10)
C4_1 N3_1 C2_1 123.4(11)
C4_1 N3_1 H3_1 118.3
C2_1 N3_1 H3_1 118.3
N5_1 C4_1 N11_1 121.1(12)
N5_1 C4_1 N3_1 124.0(12)
N11_1 C4_1 N3_1 114.9(12)
C4_1 N5_1 C6_1 111.8(11)
N5_1 C6_1 C7_1 128.3(12)
N5_1 C6_1 N10_1 125.1(11)
C7_1 C6_1 N10_1 106.6(10)
C6_1 C7_1 C2_1 119.9(11)
C6_1 C7_1 N8_1 109.9(10)
C2_1 C7_1 N8_1 129.8(11)
C9_1 N8_1 C7_1 106.1(10)
N8_1 C9_1 N10_1 111.6(10)
N8_1 C9_1 C12_1 123.1(11)
N10_1 C9_1 C12_1 125.1(11)
C6_1 N10_1 C9_1 105.7(9)
C6_1 N10_1 C18_1 127.9(11)
C9_1 N10_1 C18_1 125.8(11)
C4_1 N11_1 H11A_1 120.0
C4_1 N11_1 H11B_1 120.0
H11A_1 N11_1 H11B_1 120.0
C13_1 C12_1 C17_1 120.3(13)
C13_1 C12_1 C9_1 118.6(12)
C17_1 C12_1 C9_1 120.8(13)
C12_1 C13_1 C14_1 120.7(14)
C12_1 C13_1 H13_1 119.7
C14_1 C13_1 H13_1 119.7
C15_1 C14_1 C13_1 118.5(15)
C15_1 C14_1 H14_1 120.7
C13_1 C14_1 H14_1 120.7
C14_1 C15_1 C16_1 121.4(15)
C14_1 C15_1 H15_1 119.3
C16_1 C15_1 H15_1 119.3
C15_1 C16_1 C17_1 119.3(15)
C15_1 C16_1 H16_1 120.3
C17_1 C16_1 H16_1 120.3
C16_1 C17_1 C12_1 119.6(15)
C16_1 C17_1 H17_1 120.2
C12_1 C17_1 H17_1 120.2
O19_1 C18_1 N10_1 110.5(11)
O19_1 C18_1 C22_1 105.4(11)
N10_1 C18_1 C22_1 114.0(12)
O19_1 C18_1 H18_1 108.9
N10_1 C18_1 H18_1 108.9
C22_1 C18_1 H18_1 108.9
C18_1 O19_1 C20_1 114.5(12)
O19_1 C20_1 C21_1 105.4(12)
O19_1 C20_1 C28_1 110.3(12)
C21_1 C20_1 C28_1 112.4(14)
O19_1 C20_1 H20_1 109.6
C21_1 C20_1 H20_1 109.5
C28_1 C20_1 H20_1 109.5
O25_1 C21_1 C20_1 113.1(13)
O25_1 C21_1 C22_1 105.5(11)
C20_1 C21_1 C22_1 107.2(13)
O25_1 C21_1 H21_1 110.3
C20_1 C21_1 H21_1 110.3
C22_1 C21_1 H21_1 110.3
O23_1 C22_1 C21_1 102.8(11)
O23_1 C22_1 C18_1 107.4(12)
C21_1 C22_1 C18_1 104.7(12)
O23_1 C22_1 H22_1 113.7
C21_1 C22_1 H22_1 113.7
C18_1 C22_1 H22_1 113.7
C22_1 O23_1 C24_1 107.1(11)
O25_1 C24_1 O23_1 104.3(11)
O25_1 C24_1 C26_1 109.7(14)
O23_1 C24_1 C26_1 106.4(14)
O25_1 C24_1 C27_1 108.5(15)
O23_1 C24_1 C27_1 111.8(14)
C26_1 C24_1 C27_1 115.5(15)
C24_1 O25_1 C21_1 108.2(11)
C24_1 C26_1 H26A_1 109.5
C24_1 C26_1 H26B_1 109.5
H26A_1 C26_1 H26B_1 109.5
C24_1 C26_1 H26C_1 109.5
H26A_1 C26_1 H26C_1 109.5
H26B_1 C26_1 H26C_1 109.5
C24_1 C27_1 H27A_1 109.5
C24_1 C27_1 H27B_1 109.5
H27A_1 C27_1 H27B_1 109.5
C24_1 C27_1 H27C_1 109.5
H27A_1 C27_1 H27C_1 109.5
H27B_1 C27_1 H27C_1 109.5
O29_1 C28_1 C20_1 111.0(14)
O29_1 C28_1 H28A_1 109.4
C20_1 C28_1 H28A_1 109.4
O29_1 C28_1 H28B_1 109.4
C20_1 C28_1 H28B_1 109.4
H28A_1 C28_1 H28B_1 108.0
C28_1 O29_1 Si30_1 127.8(10)
O29_1 Si30_1 C32_1 108.2(8)
O29_1 Si30_1 C31_1 108.3(7)
C32_1 Si30_1 C31_1 112.8(8)
O29_1 Si30_1 C33_1 105.3(7)
C32_1 Si30_1 C33_1 110.6(8)
C31_1 Si30_1 C33_1 111.4(8)
Si30_1 C31_1 H31A_1 109.5
Si30_1 C31_1 H31B_1 109.5
H31A_1 C31_1 H31B_1 109.5
Si30_1 C31_1 H31C_1 109.5
H31A_1 C31_1 H31C_1 109.5
H31B_1 C31_1 H31C_1 109.5
Si30_1 C32_1 H32A_1 109.5
Si30_1 C32_1 H32B_1 109.5
H32A_1 C32_1 H32B_1 109.5
Si30_1 C32_1 H32C_1 109.5
H32A_1 C32_1 H32C_1 109.5
H32B_1 C32_1 H32C_1 109.5
C36_1 C33_1 C35_1 110.7(15)
C36_1 C33_1 C34_1 109.3(15)
C35_1 C33_1 C34_1 107.2(14)
C36_1 C33_1 Si30_1 108.2(10)
C35_1 C33_1 Si30_1 111.4(11)
C34_1 C33_1 Si30_1 110.1(11)
C33_1 C34_1 H34A_1 109.5
C33_1 C34_1 H34B_1 109.5
H34A_1 C34_1 H34B_1 109.5
C33_1 C34_1 H34C_1 109.5
H34A_1 C34_1 H34C_1 109.5
H34B_1 C34_1 H34C_1 109.5
C33_1 C35_1 H35A_1 109.5
C33_1 C35_1 H35B_1 109.5
H35A_1 C35_1 H35B_1 109.5
C33_1 C35_1 H35C_1 109.5
H35A_1 C35_1 H35C_1 109.5
H35B_1 C35_1 H35C_1 109.5
C33_1 C36_1 H36A_1 109.5
C33_1 C36_1 H36B_1 109.5
H36A_1 C36_1 H36B_1 109.5
C33_1 C36_1 H36C_1 109.5
H36A_1 C36_1 H36C_1 109.5
H36B_1 C36_1 H36C_1 109.5
C2_2 O1_2 Sr1 132.5(8)
O1_2 C2_2 N3_2 120.4(11)
O1_2 C2_2 C7_2 127.6(11)
N3_2 C2_2 C7_2 111.9(10)
C4_2 N3_2 C2_2 123.7(10)
C4_2 N3_2 H3_2 118.1
C2_2 N3_2 H3_2 118.1
N5_2 C4_2 N11_2 118.0(11)
N5_2 C4_2 N3_2 124.5(11)
N11_2 C4_2 N3_2 117.3(11)
C4_2 N5_2 C6_2 112.9(10)
N5_2 C6_2 C7_2 126.3(11)
N5_2 C6_2 N10_2 126.5(10)
C7_2 C6_2 N10_2 107.1(10)
C6_2 C7_2 N8_2 109.7(10)
C6_2 C7_2 C2_2 120.2(10)
N8_2 C7_2 C2_2 129.6(10)
C9_2 N8_2 C7_2 105.8(10)
N8_2 C9_2 N10_2 112.1(10)
N8_2 C9_2 C12_2 123.7(10)
N10_2 C9_2 C12_2 124.3(11)
C6_2 N10_2 C9_2 105.3(9)
C6_2 N10_2 C18_2 127.4(10)
C9_2 N10_2 C18_2 126.5(10)
C4_2 N11_2 H11A_2 120.0
C4_2 N11_2 H11B_2 120.0
H11A_2 N11_2 H11B_2 120.0
C13_2 C12_2 C17_2 121.8(12)
C13_2 C12_2 C9_2 117.4(12)
C17_2 C12_2 C9_2 120.6(11)
C12_2 C13_2 C14_2 120.1(13)
C12_2 C13_2 H13_2 119.9
C14_2 C13_2 H13_2 119.9
C15_2 C14_2 C13_2 119.0(13)
C15_2 C14_2 H14_2 120.5
C13_2 C14_2 H14_2 120.5
C16_2 C15_2 C14_2 120.0(14)
C16_2 C15_2 H15_2 120.0
C14_2 C15_2 H15_2 120.0
C15_2 C16_2 C17_2 120.7(14)
C15_2 C16_2 H16_2 119.7
C17_2 C16_2 H16_2 119.7
C12_2 C17_2 C16_2 118.3(13)
C12_2 C17_2 H17_2 120.9
C16_2 C17_2 H17_2 120.9
O19_2 C18_2 N10_2 111.0(10)
O19_2 C18_2 C22_2 109.4(10)
N10_2 C18_2 C22_2 113.6(11)
O19_2 C18_2 H18_2 107.5
N10_2 C18_2 H18_2 107.5
C22_2 C18_2 H18_2 107.5
C18_2 O19_2 C20_2 109.4(10)
O19_2 C20_2 C21_2 107.5(11)
O19_2 C20_2 C28_2 111.0(11)
C21_2 C20_2 C28_2 110.2(12)
O19_2 C20_2 H20_2 109.4
C21_2 C20_2 H20_2 109.4
C28_2 C20_2 H20_2 109.4
O25_2 C21_2 C20_2 107.7(12)
O25_2 C21_2 C22_2 103.5(10)
C20_2 C21_2 C22_2 107.1(11)
O25_2 C21_2 H21_2 112.7
C20_2 C21_2 H21_2 112.7
C22_2 C21_2 H21_2 112.7
O23_2 C22_2 C21_2 103.9(10)
O23_2 C22_2 C18_2 108.0(11)
C21_2 C22_2 C18_2 102.6(11)
O23_2 C22_2 H22_2 113.8
C21_2 C22_2 H22_2 113.8
C18_2 C22_2 H22_2 113.8
C22_2 O23_2 C24_2 107.3(9)
O25_2 C24_2 O23_2 102.7(10)
O25_2 C24_2 C26_2 110.6(13)
O23_2 C24_2 C26_2 112.1(13)
O25_2 C24_2 C27_2 107.6(13)
O23_2 C24_2 C27_2 108.2(12)
C26_2 C24_2 C27_2 114.8(13)
C24_2 O25_2 C21_2 107.1(10)
C24_2 C26_2 H26A_2 109.5
C24_2 C26_2 H26B_2 109.5
H26A_2 C26_2 H26B_2 109.5
C24_2 C26_2 H26C_2 109.5
H26A_2 C26_2 H26C_2 109.5
H26B_2 C26_2 H26C_2 109.5
C24_2 C27_2 H27A_2 109.5
C24_2 C27_2 H27B_2 109.5
H27A_2 C27_2 H27B_2 109.5
C24_2 C27_2 H27C_2 109.5
H27A_2 C27_2 H27C_2 109.5
H27B_2 C27_2 H27C_2 109.5
O29_2 C28_2 C20_2 111.6(12)
O29_2 C28_2 H28A_2 109.3
C20_2 C28_2 H28A_2 109.3
O29_2 C28_2 H28B_2 109.3
C20_2 C28_2 H28B_2 109.3
H28A_2 C28_2 H28B_2 108.0
C28_2 O29_2 Si30_2 131.0(9)
O29_2 Si30_2 C31_2 105.7(6)
O29_2 Si30_2 C32_2 111.8(6)
C31_2 Si30_2 C32_2 111.3(8)
O29_2 Si30_2 C33_2 105.8(6)
C31_2 Si30_2 C33_2 110.6(7)
C32_2 Si30_2 C33_2 111.4(7)
Si30_2 C31_2 H31A_2 109.5
Si30_2 C31_2 H31B_2 109.5
H31A_2 C31_2 H31B_2 109.5
Si30_2 C31_2 H31C_2 109.5
H31A_2 C31_2 H31C_2 109.5
H31B_2 C31_2 H31C_2 109.5
Si30_2 C32_2 H32A_2 109.5
Si30_2 C32_2 H32B_2 109.5
H32A_2 C32_2 H32B_2 109.5
Si30_2 C32_2 H32C_2 109.5
H32A_2 C32_2 H32C_2 109.5
H32B_2 C32_2 H32C_2 109.5
C35_2 C33_2 C34_2 107.6(13)
C35_2 C33_2 C36_2 110.9(12)
C34_2 C33_2 C36_2 110.5(12)
C35_2 C33_2 Si30_2 109.5(9)
C34_2 C33_2 Si30_2 111.5(9)
C36_2 C33_2 Si30_2 106.8(9)
C33_2 C34_2 H34A_2 109.5
C33_2 C34_2 H34B_2 109.5
H34A_2 C34_2 H34B_2 109.5
C33_2 C34_2 H34C_2 109.5
H34A_2 C34_2 H34C_2 109.5
H34B_2 C34_2 H34C_2 109.5
C33_2 C35_2 H35A_2 109.5
C33_2 C35_2 H35B_2 109.5
H35A_2 C35_2 H35B_2 109.5
C33_2 C35_2 H35C_2 109.5
H35A_2 C35_2 H35C_2 109.5
H35B_2 C35_2 H35C_2 109.5
C33_2 C36_2 H36A_2 109.5
C33_2 C36_2 H36B_2 109.5
H36A_2 C36_2 H36B_2 109.5
C33_2 C36_2 H36C_2 109.5
H36A_2 C36_2 H36C_2 109.5
H36B_2 C36_2 H36C_2 109.5
C2_3 O1_3 Sr1 131.8(8)
O1_3 C2_3 N3_3 120.5(11)
O1_3 C2_3 C7_3 126.0(12)
N3_3 C2_3 C7_3 113.4(11)
C4_3 N3_3 C2_3 125.5(11)
C4_3 N3_3 H3_3 117.2
C2_3 N3_3 H3_3 117.2
N11_3 C4_3 N5_3 116.0(12)
N11_3 C4_3 N3_3 120.4(12)
N5_3 C4_3 N3_3 123.3(12)
C4_3 N5_3 C6_3 110.5(11)
N5_3 C6_3 C7_3 128.6(11)
N5_3 C6_3 N10_3 125.1(11)
C7_3 C6_3 N10_3 106.3(10)
C6_3 C7_3 N8_3 110.0(10)
C6_3 C7_3 C2_3 118.1(11)
N8_3 C7_3 C2_3 131.8(12)
C9_3 N8_3 C7_3 106.8(11)
N8_3 C9_3 N10_3 110.9(10)
N8_3 C9_3 C12_3 125.5(12)
N10_3 C9_3 C12_3 123.5(11)
C6_3 N10_3 C9_3 105.9(10)
C6_3 N10_3 C18_3 128.2(11)
C9_3 N10_3 C18_3 125.8(11)
C4_3 N11_3 H11A_3 120.0
C4_3 N11_3 H11B_3 120.0
H11A_3 N11_3 H11B_3 120.0
C17_3 C12_3 C13_3 121.4(13)
C17_3 C12_3 C9_3 121.4(13)
C13_3 C12_3 C9_3 117.2(13)
C12_3 C13_3 C14_3 120.1(15)
C12_3 C13_3 H13_3 120.0
C14_3 C13_3 H13_3 120.0
C15_3 C14_3 C13_3 120.3(16)
C15_3 C14_3 H14_3 119.9
C13_3 C14_3 H14_3 119.9
C14_3 C15_3 C16_3 118.7(15)
C14_3 C15_3 H15_3 120.6
C16_3 C15_3 H15_3 120.6
C15_3 C16_3 C17_3 120.0(15)
C15_3 C16_3 H16_3 120.0
C17_3 C16_3 H16_3 120.0
C12_3 C17_3 C16_3 119.4(15)
C12_3 C17_3 H17_3 120.3
C16_3 C17_3 H17_3 120.3
O19_3 C18_3 N10_3 111.6(13)
O19_3 C18_3 C22_3 106.7(11)
N10_3 C18_3 C22_3 114.5(11)
O19_3 C18_3 H18_3 107.9
N10_3 C18_3 H18_3 107.9
C22_3 C18_3 H18_3 107.9
C18_3 O19_3 C20_3 111.7(10)
O19_3 C20_3 C28_3 111.6(12)
O19_3 C20_3 C21_3 107.3(11)
C28_3 C20_3 C21_3 113.4(12)
O19_3 C20_3 H20_3 108.1
C28_3 C20_3 H20_3 108.1
C21_3 C20_3 H20_3 108.1
O25_3 C21_3 C22_3 105.1(11)
O25_3 C21_3 C20_3 115.5(12)
C22_3 C21_3 C20_3 104.0(11)
O25_3 C21_3 H21_3 110.6
C22_3 C21_3 H21_3 110.6
C20_3 C21_3 H21_3 110.6
O23_3 C22_3 C21_3 105.7(11)
O23_3 C22_3 C18_3 112.5(12)
C21_3 C22_3 C18_3 107.7(12)
O23_3 C22_3 H22_3 110.2
C21_3 C22_3 H22_3 110.2
C18_3 C22_3 H22_3 110.2
C22_3 O23_3 C24_3 106.2(11)
O25_3 C24_3 O23_3 105.1(11)
O25_3 C24_3 C26_3 108.1(14)
O23_3 C24_3 C26_3 107.4(13)
O25_3 C24_3 C27_3 113.4(14)
O23_3 C24_3 C27_3 108.7(13)
C26_3 C24_3 C27_3 113.5(15)
C21_3 O25_3 C24_3 108.6(11)
C24_3 C26_3 H26A_3 109.5
C24_3 C26_3 H26B_3 109.5
H26A_3 C26_3 H26B_3 109.5
C24_3 C26_3 H26C_3 109.5
H26A_3 C26_3 H26C_3 109.5
H26B_3 C26_3 H26C_3 109.5
C24_3 C27_3 H27A_3 109.5
C24_3 C27_3 H27B_3 109.5
H27A_3 C27_3 H27B_3 109.5
C24_3 C27_3 H27C_3 109.5
H27A_3 C27_3 H27C_3 109.5
H27B_3 C27_3 H27C_3 109.5
O29_3 C28_3 C20_3 108.4(13)
O29_3 C28_3 H28A_3 110.0
C20_3 C28_3 H28A_3 110.0
O29_3 C28_3 H28B_3 110.0
C20_3 C28_3 H28B_3 110.0
H28A_3 C28_3 H28B_3 108.4
C28_3 O29_3 Si30_3 128.1(11)
O29_3 Si30_3 C33_3 106.9(10)
O29_3 Si30_3 C31_3 108.4(11)
C33_3 Si30_3 C31_3 110.7(12)
O29_3 Si30_3 C32_3 106.9(11)
C33_3 Si30_3 C32_3 112.8(13)
C31_3 Si30_3 C32_3 111.0(14)
Si30_3 C31_3 H31A_3 109.5
Si30_3 C31_3 H31B_3 109.5
H31A_3 C31_3 H31B_3 109.5
Si30_3 C31_3 H31C_3 109.5
H31A_3 C31_3 H31C_3 109.5
H31B_3 C31_3 H31C_3 109.5
Si30_3 C32_3 H32A_3 109.5
Si30_3 C32_3 H32B_3 109.5
H32A_3 C32_3 H32B_3 109.5
Si30_3 C32_3 H32C_3 109.5
H32A_3 C32_3 H32C_3 109.5
H32B_3 C32_3 H32C_3 109.5
C36_3 C33_3 C34_3 114(2)
C36_3 C33_3 C35_3 107(2)
C34_3 C33_3 C35_3 109(2)
C36_3 C33_3 Si30_3 107.3(15)
C34_3 C33_3 Si30_3 110.4(14)
C35_3 C33_3 Si30_3 109.2(14)
C33_3 C34_3 H34A_3 109.5
C33_3 C34_3 H34B_3 109.5
H34A_3 C34_3 H34B_3 109.5
C33_3 C34_3 H34C_3 109.5
H34A_3 C34_3 H34C_3 109.5
H34B_3 C34_3 H34C_3 109.5
C33_3 C35_3 H35A_3 109.5
C33_3 C35_3 H35B_3 109.5
H35A_3 C35_3 H35B_3 109.5
C33_3 C35_3 H35C_3 109.5
H35A_3 C35_3 H35C_3 109.5
H35B_3 C35_3 H35C_3 109.5
C33_3 C36_3 H36A_3 109.5
C33_3 C36_3 H36B_3 109.5
H36A_3 C36_3 H36B_3 109.5
C33_3 C36_3 H36C_3 109.5
H36A_3 C36_3 H36C_3 109.5
H36B_3 C36_3 H36C_3 109.5
C2_4 O1_4 Sr1 133.2(8)
O1_4 C2_4 N3_4 119.2(11)
O1_4 C2_4 C7_4 127.9(11)
N3_4 C2_4 C7_4 112.7(11)
C4_4 N3_4 C2_4 124.0(11)
C4_4 N3_4 H3_4 118.0
C2_4 N3_4 H3_4 118.0
N5_4 C4_4 N11_4 118.5(11)
N5_4 C4_4 N3_4 123.9(12)
N11_4 C4_4 N3_4 117.5(11)
C4_4 N5_4 C6_4 112.7(11)
N5_4 C6_4 C7_4 127.6(11)
N5_4 C6_4 N10_4 126.1(11)
C7_4 C6_4 N10_4 106.2(10)
C6_4 C7_4 N8_4 110.7(11)
C6_4 C7_4 C2_4 118.7(11)
N8_4 C7_4 C2_4 130.3(11)
C9_4 N8_4 C7_4 105.8(11)
N8_4 C9_4 N10_4 111.7(11)
N8_4 C9_4 C12_4 127.3(13)
N10_4 C9_4 C12_4 121.0(12)
C6_4 N10_4 C9_4 105.3(10)
C6_4 N10_4 C18_4 128.6(12)
C9_4 N10_4 C18_4 126.0(12)
C4_4 N11_4 H11A_4 120.0
C4_4 N11_4 H11B_4 120.0
H11A_4 N11_4 H11B_4 120.0
C13_4 C12_4 C17_4 121.6(14)
C13_4 C12_4 C9_4 118.7(13)
C17_4 C12_4 C9_4 118.7(14)
C12_4 C13_4 C14_4 120.8(15)
C12_4 C13_4 H13_4 119.6
C14_4 C13_4 H13_4 119.6
C15_4 C14_4 C13_4 118.5(17)
C15_4 C14_4 H14_4 120.7
C13_4 C14_4 H14_4 120.7
C14_4 C15_4 C16_4 120.4(17)
C14_4 C15_4 H15_4 119.8
C16_4 C15_4 H15_4 119.8
C15_4 C16_4 C17_4 120.6(16)
C15_4 C16_4 H16_4 119.7
C17_4 C16_4 H16_4 119.7
C12_4 C17_4 C16_4 118.0(15)
C12_4 C17_4 H17_4 121.0
C16_4 C17_4 H17_4 121.0
O19_4 C18_4 N10_4 112.5(14)
O19_4 C18_4 C22_4 104.6(12)
N10_4 C18_4 C22_4 116.4(12)
O19_4 C18_4 H18_4 107.7
N10_4 C18_4 H18_4 107.7
C22_4 C18_4 H18_4 107.7
C18_4 O19_4 C20_4 110.7(13)
O19_4 C20_4 C28_4 108.6(14)
O19_4 C20_4 C21_4 106.8(13)
C28_4 C20_4 C21_4 117.3(16)
O19_4 C20_4 H20_4 108.0
C28_4 C20_4 H20_4 108.0
C21_4 C20_4 H20_4 108.0
O25_4 C21_4 C20_4 111.0(15)
O25_4 C21_4 C22_4 103.5(11)
C20_4 C21_4 C22_4 104.5(13)
O25_4 C21_4 H21_4 112.4
C20_4 C21_4 H21_4 112.4
C22_4 C21_4 H21_4 112.4
O23_4 C22_4 C21_4 105.3(10)
O23_4 C22_4 C18_4 109.0(12)
C21_4 C22_4 C18_4 106.6(13)
O23_4 C22_4 H22_4 111.9
C21_4 C22_4 H22_4 111.9
C18_4 C22_4 H22_4 111.9
C22_4 O23_4 C24_4 105.5(11)
O25_4 C24_4 O23_4 101.6(13)
O25_4 C24_4 C26_4 113.3(17)
O23_4 C24_4 C26_4 113.7(17)
O25_4 C24_4 C27_4 106.3(16)
O23_4 C24_4 C27_4 108.8(17)
C26_4 C24_4 C27_4 112.4(19)
C21_4 O25_4 C24_4 109.8(11)
C24_4 C26_4 H26A_4 109.5
C24_4 C26_4 H26B_4 109.5
H26A_4 C26_4 H26B_4 109.5
C24_4 C26_4 H26C_4 109.5
H26A_4 C26_4 H26C_4 109.5
H26B_4 C26_4 H26C_4 109.5
C24_4 C27_4 H27A_4 109.5
C24_4 C27_4 H27B_4 109.5
H27A_4 C27_4 H27B_4 109.5
C24_4 C27_4 H27C_4 109.5
H27A_4 C27_4 H27C_4 109.5
H27B_4 C27_4 H27C_4 109.5
O29_4 C28_4 C20_4 108.4(14)
O29_4 C28_4 H28A_4 110.0
C20_4 C28_4 H28A_4 110.0
O29_4 C28_4 H28B_4 110.0
C20_4 C28_4 H28B_4 110.0
H28A_4 C28_4 H28B_4 108.4
C28_4 O29_4 Si30_4 127.8(11)
O29_4 Si30_4 C32_4 110.4(10)
O29_4 Si30_4 C33_4 107.8(9)
C32_4 Si30_4 C33_4 114.3(11)
O29_4 Si30_4 C31_4 104.6(9)
C32_4 Si30_4 C31_4 112.0(12)
C33_4 Si30_4 C31_4 107.2(11)
Si30_4 C31_4 H31A_4 109.5
Si30_4 C31_4 H31B_4 109.5
H31A_4 C31_4 H31B_4 109.5
Si30_4 C31_4 H31C_4 109.5
H31A_4 C31_4 H31C_4 109.5
H31B_4 C31_4 H31C_4 109.5
Si30_4 C32_4 H32A_4 109.5
Si30_4 C32_4 H32B_4 109.5
H32A_4 C32_4 H32B_4 109.5
Si30_4 C32_4 H32C_4 109.5
H32A_4 C32_4 H32C_4 109.5
H32B_4 C32_4 H32C_4 109.5
C34_4 C33_4 C36_4 112(2)
C34_4 C33_4 C35_4 105.9(19)
C36_4 C33_4 C35_4 110(2)
C34_4 C33_4 Si30_4 112.9(14)
C36_4 C33_4 Si30_4 108.6(13)
C35_4 C33_4 Si30_4 107.0(13)
C33_4 C34_4 H34A_4 109.5
C33_4 C34_4 H34B_4 109.5
H34A_4 C34_4 H34B_4 109.5
C33_4 C34_4 H34C_4 109.5
H34A_4 C34_4 H34C_4 109.5
H34B_4 C34_4 H34C_4 109.5
C33_4 C35_4 H35A_4 109.5
C33_4 C35_4 H35B_4 109.5
H35A_4 C35_4 H35B_4 109.5
C33_4 C35_4 H35C_4 109.5
H35A_4 C35_4 H35C_4 109.5
H35B_4 C35_4 H35C_4 109.5
C33_4 C36_4 H36A_4 109.5
C33_4 C36_4 H36B_4 109.5
H36A_4 C36_4 H36B_4 109.5
C33_4 C36_4 H36C_4 109.5
H36A_4 C36_4 H36C_4 109.5
H36B_4 C36_4 H36C_4 109.5
C2_5 O1_5 Sr1 131.9(9)
O1_5 C2_5 N3_5 119.3(11)
O1_5 C2_5 C7_5 128.3(11)
N3_5 C2_5 C7_5 112.4(10)
C4_5 N3_5 C2_5 123.3(10)
C4_5 N3_5 H3_5 118.4
C2_5 N3_5 H3_5 118.4
N5_5 C4_5 N11_5 118.8(11)
N5_5 C4_5 N3_5 125.6(11)
N11_5 C4_5 N3_5 115.5(11)
C4_5 N5_5 C6_5 111.5(10)
N5_5 C6_5 N10_5 127.3(10)
N5_5 C6_5 C7_5 127.8(11)
N10_5 C6_5 C7_5 104.9(10)
C6_5 C7_5 N8_5 110.5(10)
C6_5 C7_5 C2_5 119.4(11)
N8_5 C7_5 C2_5 130.0(11)
C9_5 N8_5 C7_5 104.8(10)
N8_5 C9_5 N10_5 113.0(10)
N8_5 C9_5 C12_5 122.1(11)
N10_5 C9_5 C12_5 124.7(11)
C6_5 N10_5 C9_5 106.7(9)
C6_5 N10_5 C18_5 127.7(11)
C9_5 N10_5 C18_5 125.6(11)
C4_5 N11_5 H11A_5 120.0
C4_5 N11_5 H11B_5 120.0
H11A_5 N11_5 H11B_5 120.0
C13_5 C12_5 C17_5 122.0(12)
C13_5 C12_5 C9_5 117.4(12)
C17_5 C12_5 C9_5 120.3(12)
C12_5 C13_5 C14_5 117.7(13)
C12_5 C13_5 H13_5 121.1
C14_5 C13_5 H13_5 121.1
C15_5 C14_5 C13_5 120.7(14)
C15_5 C14_5 H14_5 119.7
C13_5 C14_5 H14_5 119.7
C14_5 C15_5 C16_5 120.5(14)
C14_5 C15_5 H15_5 119.8
C16_5 C15_5 H15_5 119.8
C17_5 C16_5 C15_5 118.4(14)
C17_5 C16_5 H16_5 120.8
C15_5 C16_5 H16_5 120.8
C16_5 C17_5 C12_5 120.7(14)
C16_5 C17_5 H17_5 119.7
C12_5 C17_5 H17_5 119.7
O19_5 C18_5 N10_5 110.8(11)
O19_5 C18_5 C22_5 107.8(10)
N10_5 C18_5 C22_5 117.6(11)
O19_5 C18_5 H18_5 106.7
N10_5 C18_5 H18_5 106.7
C22_5 C18_5 H18_5 106.7
C20_5 O19_5 C18_5 110.8(11)
O19_5 C20_5 C21_5 107.7(12)
O19_5 C20_5 C28_5 106.4(12)
C21_5 C20_5 C28_5 116.6(16)
O19_5 C20_5 H20_5 108.6
C21_5 C20_5 H20_5 108.6
C28_5 C20_5 H20_5 108.6
O25_5 C21_5 C20_5 109.2(13)
O25_5 C21_5 C22_5 100.1(11)
C20_5 C21_5 C22_5 105.5(12)
O25_5 C21_5 H21_5 113.7
C20_5 C21_5 H21_5 113.7
C22_5 C21_5 H21_5 113.7
O23_5 C22_5 C18_5 110.6(12)
O23_5 C22_5 C21_5 108.6(10)
C18_5 C22_5 C21_5 104.2(11)
O23_5 C22_5 H22_5 111.1
C18_5 C22_5 H22_5 111.1
C21_5 C22_5 H22_5 111.1
C22_5 O23_5 C24_5 105.7(11)
O25_5 C24_5 C26_5 115.0(16)
O25_5 C24_5 O23_5 105.6(10)
C26_5 C24_5 O23_5 109.6(13)
O25_5 C24_5 C27_5 108.6(14)
C26_5 C24_5 C27_5 112.8(15)
O23_5 C24_5 C27_5 104.6(14)
C24_5 O25_5 C21_5 107.2(11)
C24_5 C26_5 H26A_5 109.5
C24_5 C26_5 H26B_5 109.5
H26A_5 C26_5 H26B_5 109.5
C24_5 C26_5 H26C_5 109.5
H26A_5 C26_5 H26C_5 109.5
H26B_5 C26_5 H26C_5 109.5
C24_5 C27_5 H27A_5 109.5
C24_5 C27_5 H27B_5 109.5
H27A_5 C27_5 H27B_5 109.5
C24_5 C27_5 H27C_5 109.5
H27A_5 C27_5 H27C_5 109.5
H27B_5 C27_5 H27C_5 109.5
O29_5 C28_5 C20_5 108.8(16)
O29_5 C28_5 H28A_5 109.9
C20_5 C28_5 H28A_5 109.9
O29_5 C28_5 H28B_5 109.9
C20_5 C28_5 H28B_5 109.9
H28A_5 C28_5 H28B_5 108.3
C28_5 O29_5 Si30_5 133.1(15)
O29_5 Si30_5 C31_5 109.7(13)
O29_5 Si30_5 C33_5 112.2(15)
C31_5 Si30_5 C33_5 112.8(15)
O29_5 Si30_5 C32_5 106.7(15)
C31_5 Si30_5 C32_5 107.3(16)
C33_5 Si30_5 C32_5 107.8(15)
Si30_5 C31_5 H31A_5 109.5
Si30_5 C31_5 H31B_5 109.5
H31A_5 C31_5 H31B_5 109.5
Si30_5 C31_5 H31C_5 109.5
H31A_5 C31_5 H31C_5 109.5
H31B_5 C31_5 H31C_5 109.5
Si30_5 C32_5 H32A_5 109.5
Si30_5 C32_5 H32B_5 109.5
H32A_5 C32_5 H32B_5 109.5
Si30_5 C32_5 H32C_5 109.5
H32A_5 C32_5 H32C_5 109.5
H32B_5 C32_5 H32C_5 109.5
C36_5 C33_5 C35_5 114(3)
C36_5 C33_5 C34_5 111(3)
C35_5 C33_5 C34_5 108(3)
C36_5 C33_5 Si30_5 109.7(18)
C35_5 C33_5 Si30_5 108.7(17)
C34_5 C33_5 Si30_5 105.3(17)
C33_5 C34_5 H34A_5 109.5
C33_5 C34_5 H34B_5 109.5
H34A_5 C34_5 H34B_5 109.5
C33_5 C34_5 H34C_5 109.5
H34A_5 C34_5 H34C_5 109.5
H34B_5 C34_5 H34C_5 109.5
C33_5 C35_5 H35A_5 109.5
C33_5 C35_5 H35B_5 109.5
H35A_5 C35_5 H35B_5 109.5
C33_5 C35_5 H35C_5 109.5
H35A_5 C35_5 H35C_5 109.5
H35B_5 C35_5 H35C_5 109.5
C33_5 C36_5 H36A_5 109.5
C33_5 C36_5 H36B_5 109.5
H36A_5 C36_5 H36B_5 109.5
C33_5 C36_5 H36C_5 109.5
H36A_5 C36_5 H36C_5 109.5
H36B_5 C36_5 H36C_5 109.5
C2_6 O1_6 Sr1 132.8(8)
O1_6 C2_6 N3_6 120.0(10)
O1_6 C2_6 C7_6 126.0(10)
N3_6 C2_6 C7_6 114.0(11)
C2_6 N3_6 C4_6 123.7(11)
C2_6 N3_6 H3_6 118.1
C4_6 N3_6 H3_6 118.1
N5_6 C4_6 N11_6 116.8(11)
N5_6 C4_6 N3_6 124.6(11)
N11_6 C4_6 N3_6 118.5(11)
C4_6 N5_6 C6_6 111.5(10)
N5_6 C6_6 C7_6 128.2(11)
N5_6 C6_6 N10_6 125.7(11)
C7_6 C6_6 N10_6 106.0(10)
N8_6 C7_6 C6_6 112.2(10)
N8_6 C7_6 C2_6 129.9(11)
C6_6 C7_6 C2_6 117.9(10)
C9_6 N8_6 C7_6 104.4(10)
N8_6 C9_6 N10_6 111.9(10)
N8_6 C9_6 C12_6 122.1(11)
N10_6 C9_6 C12_6 126.0(11)
C6_6 N10_6 C9_6 105.5(9)
C6_6 N10_6 C18_6 129.7(11)
C9_6 N10_6 C18_6 124.8(10)
C4_6 N11_6 H11A_6 120.0
C4_6 N11_6 H11B_6 120.0
H11A_6 N11_6 H11B_6 120.0
C13_6 C12_6 C17_6 120.4(14)
C13_6 C12_6 C9_6 118.2(13)
C17_6 C12_6 C9_6 121.3(14)
C12_6 C13_6 C14_6 120.6(16)
C12_6 C13_6 H13_6 119.7
C14_6 C13_6 H13_6 119.7
C15_6 C14_6 C13_6 117.6(18)
C15_6 C14_6 H14_6 121.2
C13_6 C14_6 H14_6 121.2
C14_6 C15_6 C16_6 122.8(18)
C14_6 C15_6 H15_6 118.6
C16_6 C15_6 H15_6 118.6
C17_6 C16_6 C15_6 118.9(19)
C17_6 C16_6 H16_6 120.5
C15_6 C16_6 H16_6 120.5
C16_6 C17_6 C12_6 119.5(17)
C16_6 C17_6 H17_6 120.3
C12_6 C17_6 H17_6 120.3
O19_6 C18_6 N10_6 109.9(13)
O19_6 C18_6 C22_6 107.4(11)
N10_6 C18_6 C22_6 112.3(11)
O19_6 C18_6 H18_6 109.1
N10_6 C18_6 H18_6 109.1
C22_6 C18_6 H18_6 109.1
C18_6 O19_6 C20_6 112.6(12)
O19_6 C20_6 C28_6 110.5(16)
O19_6 C20_6 C21_6 106.3(13)
C28_6 C20_6 C21_6 114.4(16)
O19_6 C20_6 H20_6 108.5
C28_6 C20_6 H20_6 108.5
C21_6 C20_6 H20_6 108.5
O25_6 C21_6 C20_6 108.4(14)
O25_6 C21_6 C22_6 107.4(14)
C20_6 C21_6 C22_6 105.6(12)
O25_6 C21_6 H21_6 111.7
C20_6 C21_6 H21_6 111.7
C22_6 C21_6 H21_6 111.7
O23_6 C22_6 C21_6 102.5(12)
O23_6 C22_6 C18_6 108.0(13)
C21_6 C22_6 C18_6 105.0(13)
O23_6 C22_6 H22_6 113.5
C21_6 C22_6 H22_6 113.5
C18_6 C22_6 H22_6 113.5
C22_6 O23_6 C24_6 108.8(13)
O25_6 C24_6 O23_6 105.9(15)
O25_6 C24_6 C27_6 111(2)
O23_6 C24_6 C27_6 112(2)
O25_6 C24_6 C26_6 108.9(19)
O23_6 C24_6 C26_6 109.1(16)
C27_6 C24_6 C26_6 110.0(19)
C24_6 O25_6 C21_6 105.1(13)
C24_6 C26_6 H26A_6 109.5
C24_6 C26_6 H26B_6 109.5
H26A_6 C26_6 H26B_6 109.5
C24_6 C26_6 H26C_6 109.5
H26A_6 C26_6 H26C_6 109.5
H26B_6 C26_6 H26C_6 109.5
C24_6 C27_6 H27A_6 109.5
C24_6 C27_6 H27B_6 109.5
H27A_6 C27_6 H27B_6 109.5
C24_6 C27_6 H27C_6 109.5
H27A_6 C27_6 H27C_6 109.5
H27B_6 C27_6 H27C_6 109.5
O29_6 C28_6 C20_6 113(2)
O29_6 C28_6 H28A_6 108.9
C20_6 C28_6 H28A_6 108.9
O29_6 C28_6 H28B_6 108.9
C20_6 C28_6 H28B_6 108.9
H28A_6 C28_6 H28B_6 107.7
C28_6 O29_6 Si30_6 124.5(18)
O29_6 Si30_6 C31_6 114.0(15)
O29_6 Si30_6 C33_6 104.9(17)
C31_6 Si30_6 C33_6 113.3(16)
O29_6 Si30_6 C32_6 110.1(16)
C31_6 Si30_6 C32_6 105.8(18)
C33_6 Si30_6 C32_6 108.6(16)
Si30_6 C31_6 H31A_6 109.5
Si30_6 C31_6 H31B_6 109.5
H31A_6 C31_6 H31B_6 109.5
Si30_6 C31_6 H31C_6 109.5
H31A_6 C31_6 H31C_6 109.5
H31B_6 C31_6 H31C_6 109.5
Si30_6 C32_6 H32A_6 109.5
Si30_6 C32_6 H32B_6 109.5
H32A_6 C32_6 H32B_6 109.5
Si30_6 C32_6 H32C_6 109.5
H32A_6 C32_6 H32C_6 109.5
H32B_6 C32_6 H32C_6 109.5
C34_6 C33_6 C35_6 114(3)
C34_6 C33_6 C36_6 105(3)
C35_6 C33_6 C36_6 107(3)
C34_6 C33_6 Si30_6 108.7(17)
C35_6 C33_6 Si30_6 112.1(18)
C36_6 C33_6 Si30_6 109.7(18)
C33_6 C34_6 H34A_6 109.5
C33_6 C34_6 H34B_6 109.5
H34A_6 C34_6 H34B_6 109.5
C33_6 C34_6 H34C_6 109.5
H34A_6 C34_6 H34C_6 109.5
H34B_6 C34_6 H34C_6 109.5
C33_6 C35_6 H35A_6 109.5
C33_6 C35_6 H35B_6 109.5
H35A_6 C35_6 H35B_6 109.5
C33_6 C35_6 H35C_6 109.5
H35A_6 C35_6 H35C_6 109.5
H35B_6 C35_6 H35C_6 109.5
C33_6 C36_6 H36A_6 109.5
C33_6 C36_6 H36B_6 109.5
H36A_6 C36_6 H36B_6 109.5
C33_6 C36_6 H36C_6 109.5
H36A_6 C36_6 H36C_6 109.5
H36B_6 C36_6 H36C_6 109.5
C2_7 O1_7 Sr1 135.8(8)
O1_7 C2_7 N3_7 120.2(11)
O1_7 C2_7 C7_7 125.5(12)
N3_7 C2_7 C7_7 114.2(10)
C4_7 N3_7 C2_7 123.1(11)
C4_7 N3_7 H3_7 118.4
C2_7 N3_7 H3_7 118.4
N5_7 C4_7 N3_7 123.7(12)
N5_7 C4_7 N11_7 119.8(11)
N3_7 C4_7 N11_7 116.4(12)
C4_7 N5_7 C6_7 115.5(11)
N5_7 C6_7 C7_7 125.0(11)
N5_7 C6_7 N10_7 128.3(11)
C7_7 C6_7 N10_7 106.7(11)
C6_7 C7_7 N8_7 110.3(10)
C6_7 C7_7 C2_7 118.4(11)
N8_7 C7_7 C2_7 131.3(11)
C9_7 N8_7 C7_7 104.7(10)
N8_7 C9_7 N10_7 112.5(10)
N8_7 C9_7 C12_7 122.4(11)
N10_7 C9_7 C12_7 125.1(11)
C6_7 N10_7 C9_7 105.7(10)
C6_7 N10_7 C18_7 128.2(11)
C9_7 N10_7 C18_7 126.0(11)
C4_7 N11_7 H11A_7 120.0
C4_7 N11_7 H11B_7 120.0
H11A_7 N11_7 H11B_7 120.0
C13_7 C12_7 C17_7 119.7(12)
C13_7 C12_7 C9_7 119.1(11)
C17_7 C12_7 C9_7 121.2(12)
C12_7 C13_7 C14_7 120.0(12)
C12_7 C13_7 H13_7 120.0
C14_7 C13_7 H13_7 120.0
C15_7 C14_7 C13_7 119.6(14)
C15_7 C14_7 H14_7 120.2
C13_7 C14_7 H14_7 120.2
C16_7 C15_7 C14_7 122.6(14)
C16_7 C15_7 H15_7 118.7
C14_7 C15_7 H15_7 118.7
C15_7 C16_7 C17_7 118.2(13)
C15_7 C16_7 H16_7 120.9
C17_7 C16_7 H16_7 120.9
C12_7 C17_7 C16_7 120.0(13)
C12_7 C17_7 H17_7 120.0
C16_7 C17_7 H17_7 120.0
O19_7 C18_7 N10_7 109.8(11)
O19_7 C18_7 C22_7 109.5(11)
N10_7 C18_7 C22_7 114.4(11)
O19_7 C18_7 H18_7 107.7
N10_7 C18_7 H18_7 107.7
C22_7 C18_7 H18_7 107.6
C18_7 O19_7 C20_7 110.7(11)
O19_7 C20_7 C28_7 110.7(14)
O19_7 C20_7 C21_7 106.7(12)
C28_7 C20_7 C21_7 112.8(14)
O19_7 C20_7 H20_7 108.8
C28_7 C20_7 H20_7 108.8
C21_7 C20_7 H20_7 108.8
O25_7 C21_7 C20_7 112.2(15)
O25_7 C21_7 C22_7 105.9(12)
C20_7 C21_7 C22_7 105.6(12)
O25_7 C21_7 H21_7 110.9
C20_7 C21_7 H21_7 110.9
C22_7 C21_7 H21_7 110.9
O23_7 C22_7 C18_7 110.7(12)
O23_7 C22_7 C21_7 105.0(11)
C18_7 C22_7 C21_7 104.5(12)
O23_7 C22_7 H22_7 112.1
C18_7 C22_7 H22_7 112.1
C21_7 C22_7 H22_7 112.1
C22_7 O23_7 C24_7 110.0(12)
O25_7 C24_7 O23_7 106.9(12)
O25_7 C24_7 C27_7 118(2)
O23_7 C24_7 C27_7 109.3(17)
O25_7 C24_7 C26_7 105(2)
O23_7 C24_7 C26_7 102.0(19)
C27_7 C24_7 C26_7 114(2)
C21_7 O25_7 C24_7 111.2(12)
C24_7 C26_7 H26A_7 109.5
C24_7 C26_7 H26B_7 109.5
H26A_7 C26_7 H26B_7 109.5
C24_7 C26_7 H26C_7 109.5
H26A_7 C26_7 H26C_7 109.5
H26B_7 C26_7 H26C_7 109.5
C24_7 C27_7 H27A_7 109.5
C24_7 C27_7 H27B_7 109.5
H27A_7 C27_7 H27B_7 109.5
C24_7 C27_7 H27C_7 109.5
H27A_7 C27_7 H27C_7 109.5
H27B_7 C27_7 H27C_7 109.5
O29_7 C28_7 C20_7 109.8(16)
O29_7 C28_7 H28A_7 109.7
C20_7 C28_7 H28A_7 109.7
O29_7 C28_7 H28B_7 109.7
C20_7 C28_7 H28B_7 109.7
H28A_7 C28_7 H28B_7 108.2
C28_7 O29_7 Si30_7 130.5(13)
O29_7 Si30_7 C32_7 118.5(14)
O29_7 Si30_7 C33_7 111.7(13)
C32_7 Si30_7 C33_7 113.9(15)
O29_7 Si30_7 C31_7 104.3(14)
C32_7 Si30_7 C31_7 102.2(16)
C33_7 Si30_7 C31_7 104.0(15)
Si30_7 C31_7 H31A_7 109.5
Si30_7 C31_7 H31B_7 109.5
H31A_7 C31_7 H31B_7 109.5
Si30_7 C31_7 H31C_7 109.5
H31A_7 C31_7 H31C_7 109.5
H31B_7 C31_7 H31C_7 109.5
Si30_7 C32_7 H32A_7 109.5
Si30_7 C32_7 H32B_7 109.5
H32A_7 C32_7 H32B_7 109.5
Si30_7 C32_7 H32C_7 109.5
H32A_7 C32_7 H32C_7 109.5
H32B_7 C32_7 H32C_7 109.5
C35_7 C33_7 C34_7 106(3)
C35_7 C33_7 C36_7 109(3)
C34_7 C33_7 C36_7 112(3)
C35_7 C33_7 Si30_7 103.0(16)
C34_7 C33_7 Si30_7 112.4(17)
C36_7 C33_7 Si30_7 113.6(17)
C33_7 C34_7 H34A_7 109.5
C33_7 C34_7 H34B_7 109.5
H34A_7 C34_7 H34B_7 109.5
C33_7 C34_7 H34C_7 109.5
H34A_7 C34_7 H34C_7 109.5
H34B_7 C34_7 H34C_7 109.5
C33_7 C35_7 H35A_7 109.5
C33_7 C35_7 H35B_7 109.5
H35A_7 C35_7 H35B_7 109.5
C33_7 C35_7 H35C_7 109.5
H35A_7 C35_7 H35C_7 109.5
H35B_7 C35_7 H35C_7 109.5
C33_7 C36_7 H36A_7 109.5
C33_7 C36_7 H36B_7 109.5
H36A_7 C36_7 H36B_7 109.5
C33_7 C36_7 H36C_7 109.5
H36A_7 C36_7 H36C_7 109.5
H36B_7 C36_7 H36C_7 109.5
C2_8 O1_8 Sr1 130.7(7)
O1_8 C2_8 N3_8 121.1(11)
O1_8 C2_8 C7_8 126.8(11)
N3_8 C2_8 C7_8 112.1(11)
C2_8 N3_8 C4_8 125.7(11)
C2_8 N3_8 H3_8 117.2
C4_8 N3_8 H3_8 117.2
N11_8 C4_8 N5_8 118.3(11)
N11_8 C4_8 N3_8 118.4(11)
N5_8 C4_8 N3_8 123.2(11)
C4_8 N5_8 C6_8 111.7(11)
N5_8 C6_8 N10_8 126.1(11)
N5_8 C6_8 C7_8 128.6(11)
N10_8 C6_8 C7_8 105.2(10)
C6_8 C7_8 N8_8 111.5(10)
C6_8 C7_8 C2_8 118.5(11)
N8_8 C7_8 C2_8 130.0(11)
C9_8 N8_8 C7_8 104.3(10)
N8_8 C9_8 N10_8 111.7(10)
N8_8 C9_8 C12_8 120.8(11)
N10_8 C9_8 C12_8 127.0(11)
C6_8 N10_8 C9_8 107.1(10)
C6_8 N10_8 C18_8 126.4(11)
C9_8 N10_8 C18_8 124.9(10)
C4_8 N11_8 H11A_8 120.0
C4_8 N11_8 H11B_8 120.0
H11A_8 N11_8 H11B_8 120.0
C13_8 C12_8 C17_8 119.9(12)
C13_8 C12_8 C9_8 119.4(13)
C17_8 C12_8 C9_8 120.4(13)
C12_8 C13_8 C14_8 122.5(14)
C12_8 C13_8 H13_8 118.8
C14_8 C13_8 H13_8 118.8
C13_8 C14_8 C15_8 118.2(14)
C13_8 C14_8 H14_8 120.9
C15_8 C14_8 H14_8 120.9
C16_8 C15_8 C14_8 119.7(13)
C16_8 C15_8 H15_8 120.2
C14_8 C15_8 H15_8 120.2
C15_8 C16_8 C17_8 122.0(15)
C15_8 C16_8 H16_8 119.0
C17_8 C16_8 H16_8 119.0
C12_8 C17_8 C16_8 117.8(13)
C12_8 C17_8 H17_8 121.1
C16_8 C17_8 H17_8 121.1
O19_8 C18_8 N10_8 111.2(13)
O19_8 C18_8 C22_8 108.7(14)
N10_8 C18_8 C22_8 110.1(12)
O19_8 C18_8 H18_8 108.9
N10_8 C18_8 H18_8 108.9
C22_8 C18_8 H18_8 108.9
C18_8 O19_8 C20_8 112.0(13)
O19_8 C20_8 C28_8 114.2(14)
O19_8 C20_8 C21_8 103.4(14)
C28_8 C20_8 C21_8 116.7(14)
O19_8 C20_8 H20_8 107.3
C28_8 C20_8 H20_8 107.3
C21_8 C20_8 H20_8 107.3
O25_8 C21_8 C20_8 111.0(17)
O25_8 C21_8 C22_8 106.2(15)
C20_8 C21_8 C22_8 106.9(13)
O25_8 C21_8 H21_8 110.9
C20_8 C21_8 H21_8 110.9
C22_8 C21_8 H21_8 110.9
O23_8 C22_8 C18_8 102.9(13)
O23_8 C22_8 C21_8 100.3(15)
C18_8 C22_8 C21_8 102.6(15)
O23_8 C22_8 H22_8 116.2
C18_8 C22_8 H22_8 116.2
C21_8 C22_8 H22_8 116.2
C24_8 O23_8 C22_8 104.3(13)
O23_8 C24_8 O25_8 102.2(16)
O23_8 C24_8 C26_8 119(2)
O25_8 C24_8 C26_8 106.6(19)
O23_8 C24_8 C27_8 105.2(18)
O25_8 C24_8 C27_8 110(3)
C26_8 C24_8 C27_8 114(2)
C21_8 O25_8 C24_8 105.8(16)
C24_8 C26_8 H26A_8 109.5
C24_8 C26_8 H26B_8 109.5
H26A_8 C26_8 H26B_8 109.5
C24_8 C26_8 H26C_8 109.5
H26A_8 C26_8 H26C_8 109.5
H26B_8 C26_8 H26C_8 109.5
C24_8 C27_8 H27A_8 109.5
C24_8 C27_8 H27B_8 109.5
H27A_8 C27_8 H27B_8 109.5
C24_8 C27_8 H27C_8 109.5
H27A_8 C27_8 H27C_8 109.5
H27B_8 C27_8 H27C_8 109.5
O29_8 C28_8 C20_8 112.0(14)
O29_8 C28_8 H28A_8 109.2
C20_8 C28_8 H28A_8 109.2
O29_8 C28_8 H28B_8 109.2
C20_8 C28_8 H28B_8 109.2
H28A_8 C28_8 H28B_8 107.9
C28_8 O29_8 Si30_8 126.3(12)
O29_8 Si30_8 C33_8 107.6(9)
O29_8 Si30_8 C32_8 111.6(10)
C33_8 Si30_8 C32_8 113.8(11)
O29_8 Si30_8 C31_8 104.8(13)
C33_8 Si30_8 C31_8 111.0(11)
C32_8 Si30_8 C31_8 107.7(12)
Si30_8 C31_8 H31A_8 109.5
Si30_8 C31_8 H31B_8 109.5
H31A_8 C31_8 H31B_8 109.5
Si30_8 C31_8 H31C_8 109.5
H31A_8 C31_8 H31C_8 109.5
H31B_8 C31_8 H31C_8 109.5
Si30_8 C32_8 H32A_8 109.5
Si30_8 C32_8 H32B_8 109.5
H32A_8 C32_8 H32B_8 109.5
Si30_8 C32_8 H32C_8 109.5
H32A_8 C32_8 H32C_8 109.5
H32B_8 C32_8 H32C_8 109.5
C35_8 C33_8 C36_8 110.2(18)
C35_8 C33_8 C34_8 108.6(19)
C36_8 C33_8 C34_8 108.9(18)
C35_8 C33_8 Si30_8 108.3(13)
C36_8 C33_8 Si30_8 109.1(13)
C34_8 C33_8 Si30_8 111.7(13)
C33_8 C34_8 H34A_8 109.5
C33_8 C34_8 H34B_8 109.5
H34A_8 C34_8 H34B_8 109.5
C33_8 C34_8 H34C_8 109.5
H34A_8 C34_8 H34C_8 109.5
H34B_8 C34_8 H34C_8 109.5
C33_8 C35_8 H35A_8 109.5
C33_8 C35_8 H35B_8 109.5
H35A_8 C35_8 H35B_8 109.5
C33_8 C35_8 H35C_8 109.5
H35A_8 C35_8 H35C_8 109.5
H35B_8 C35_8 H35C_8 109.5
C33_8 C36_8 H36A_8 109.5
C33_8 C36_8 H36B_8 109.5
H36A_8 C36_8 H36B_8 109.5
C33_8 C36_8 H36C_8 109.5
H36A_8 C36_8 H36C_8 109.5
H36B_8 C36_8 H36C_8 109.5
C2_9 O1_9 Sr2 136.5(11)
O1_9 C2_9 N3_9 119.1(12)
O1_9 C2_9 C7_9 127.1(13)
N3_9 C2_9 C7_9 113.5(12)
C2_9 N3_9 C4_9 123.2(12)
C2_9 N3_9 H3_9 118.4
C4_9 N3_9 H3_9 118.4
N11_9 C4_9 N5_9 117.9(13)
N11_9 C4_9 N3_9 117.0(14)
N5_9 C4_9 N3_9 125.0(14)
C6_9 N5_9 C4_9 109.8(11)
N5_9 C6_9 C7_9 128.2(12)
N5_9 C6_9 N10_9 124.2(12)
C7_9 C6_9 N10_9 106.8(12)
C6_9 C7_9 C2_9 119.5(13)
C6_9 C7_9 N8_9 111.4(11)
C2_9 C7_9 N8_9 128.8(12)
C9_9 N8_9 C7_9 101.3(11)
N8_9 C9_9 N10_9 115.8(12)
N8_9 C9_9 C12_9 120.7(13)
N10_9 C9_9 C12_9 123.2(12)
C9_9 N10_9 C6_9 104.0(11)
C9_9 N10_9 C18_9 123.8(14)
C6_9 N10_9 C18_9 132.1(14)
C4_9 N11_9 H11A_9 120.0
C4_9 N11_9 H11B_9 120.0
H11A_9 N11_9 H11B_9 120.0
C13_9 C12_9 C17_9 120.5(14)
C13_9 C12_9 C9_9 120.0(14)
C17_9 C12_9 C9_9 119.5(15)
C12_9 C13_9 C14_9 120.5(16)
C12_9 C13_9 H13_9 119.8
C14_9 C13_9 H13_9 119.8
C15_9 C14_9 C13_9 119.5(17)
C15_9 C14_9 H14_9 120.3
C13_9 C14_9 H14_9 120.3
C14_9 C15_9 C16_9 120.6(18)
C14_9 C15_9 H15_9 119.7
C16_9 C15_9 H15_9 119.7
C15_9 C16_9 C17_9 121.3(19)
C15_9 C16_9 H16_9 119.4
C17_9 C16_9 H16_9 119.4
C16_9 C17_9 C12_9 117.7(17)
C16_9 C17_9 H17_9 121.2
C12_9 C17_9 H17_9 121.2
O19_9 C18_9 N10_9 111.6(17)
O19_9 C18_9 C22_9 105.3(15)
N10_9 C18_9 C22_9 109.6(15)
O19_9 C18_9 H18_9 110.1
N10_9 C18_9 H18_9 110.1
C22_9 C18_9 H18_9 110.1
C18_9 O19_9 C20_9 113.7(19)
O19_9 C20_9 C21_9 107.0(18)
O19_9 C20_9 C28_9 109(2)
C21_9 C20_9 C28_9 111(2)
O19_9 C20_9 H20_9 110.0
C21_9 C20_9 H20_9 110.0
C28_9 C20_9 H20_9 110.0
O25_9 C21_9 C20_9 113(2)
O25_9 C21_9 C22_9 105.4(15)
C20_9 C21_9 C22_9 106.1(18)
O25_9 C21_9 H21_9 110.8
C20_9 C21_9 H21_9 110.8
C22_9 C21_9 H21_9 110.8
O23_9 C22_9 C21_9 102.5(13)
O23_9 C22_9 C18_9 102.8(16)
C21_9 C22_9 C18_9 106.1(18)
O23_9 C22_9 H22_9 114.7
C21_9 C22_9 H22_9 114.7
C18_9 C22_9 H22_9 114.7
C22_9 O23_9 C24_9 106.7(13)
O25_9 C24_9 O23_9 105.0(15)
O25_9 C24_9 C26_9 110(2)
O23_9 C24_9 C26_9 112(2)
O25_9 C24_9 C27_9 106(2)
O23_9 C24_9 C27_9 106.7(18)
C26_9 C24_9 C27_9 117(2)
C24_9 O25_9 C21_9 109.5(14)
C24_9 C26_9 H26A_9 109.5
C24_9 C26_9 H26B_9 109.5
H26A_9 C26_9 H26B_9 109.5
C24_9 C26_9 H26C_9 109.5
H26A_9 C26_9 H26C_9 109.5
H26B_9 C26_9 H26C_9 109.5
C24_9 C27_9 H27A_9 109.5
C24_9 C27_9 H27B_9 109.5
H27A_9 C27_9 H27B_9 109.5
C24_9 C27_9 H27C_9 109.5
H27A_9 C27_9 H27C_9 109.5
H27B_9 C27_9 H27C_9 109.5
O29_9 C28_9 C20_9 106(2)
O29_9 C28_9 H28A_9 110.5
C20_9 C28_9 H28A_9 110.5
O29_9 C28_9 H28B_9 110.5
C20_9 C28_9 H28B_9 110.5
H28A_9 C28_9 H28B_9 108.6
C28_9 O29_9 Si30_9 131(2)
O29_9 Si30_9 C32_9 111.2(15)
O29_9 Si30_9 C31_9 109.6(14)
C32_9 Si30_9 C31_9 112.7(16)
O29_9 Si30_9 C33_9 103.6(15)
C32_9 Si30_9 C33_9 112.1(14)
C31_9 Si30_9 C33_9 107.2(15)
Si30_9 C31_9 H31A_9 109.5
Si30_9 C31_9 H31B_9 109.5
H31A_9 C31_9 H31B_9 109.5
Si30_9 C31_9 H31C_9 109.5
H31A_9 C31_9 H31C_9 109.5
H31B_9 C31_9 H31C_9 109.5
Si30_9 C32_9 H32A_9 109.5
Si30_9 C32_9 H32B_9 109.5
H32A_9 C32_9 H32B_9 109.5
Si30_9 C32_9 H32C_9 109.5
H32A_9 C32_9 H32C_9 109.5
H32B_9 C32_9 H32C_9 109.5
C36_9 C33_9 C34_9 111(3)
C36_9 C33_9 C35_9 105(2)
C34_9 C33_9 C35_9 111(3)
C36_9 C33_9 Si30_9 107.9(17)
C34_9 C33_9 Si30_9 112.3(16)
C35_9 C33_9 Si30_9 109.0(16)
C33_9 C34_9 H34A_9 109.5
C33_9 C34_9 H34B_9 109.5
H34A_9 C34_9 H34B_9 109.5
C33_9 C34_9 H34C_9 109.5
H34A_9 C34_9 H34C_9 109.5
H34B_9 C34_9 H34C_9 109.5
C33_9 C35_9 H35A_9 109.5
C33_9 C35_9 H35B_9 109.5
H35A_9 C35_9 H35B_9 109.5
C33_9 C35_9 H35C_9 109.5
H35A_9 C35_9 H35C_9 109.5
H35B_9 C35_9 H35C_9 109.5
C33_9 C36_9 H36A_9 109.5
C33_9 C36_9 H36B_9 109.5
H36A_9 C36_9 H36B_9 109.5
C33_9 C36_9 H36C_9 109.5
H36A_9 C36_9 H36C_9 109.5
H36B_9 C36_9 H36C_9 109.5
C2_10 O1_10 Sr2 131.2(11)
O1_10 C2_10 N3_10 124.0(14)
O1_10 C2_10 C7_10 124.9(14)
N3_10 C2_10 C7_10 111.1(12)
C2_10 N3_10 C4_10 126.3(13)
C2_10 N3_10 H3_10 116.8
C4_10 N3_10 H3_10 116.8
N5_10 C4_10 N11_10 117.1(12)
N5_10 C4_10 N3_10 124.2(14)
N11_10 C4_10 N3_10 118.1(14)
C4_10 N5_10 C6_10 112.1(11)
N5_10 C6_10 N10_10 126.1(12)
N5_10 C6_10 C7_10 126.0(13)
N10_10 C6_10 C7_10 107.9(12)
C6_10 C7_10 N8_10 108.5(12)
C6_10 C7_10 C2_10 119.7(13)
N8_10 C7_10 C2_10 131.7(13)
C9_10 N8_10 C7_10 105.5(12)
N8_10 C9_10 N10_10 114.0(12)
N8_10 C9_10 C12_10 121.0(13)
N10_10 C9_10 C12_10 124.5(12)
C6_10 N10_10 C9_10 103.7(10)
C6_10 N10_10 C18_10 131.1(12)
C9_10 N10_10 C18_10 124.9(12)
C4_10 N11_10 H11A_10 120.0
C4_10 N11_10 H11B_10 120.0
H11A_10 N11_10 H11B_10 120.0
C13_10 C12_10 C17_10 120.7(15)
C13_10 C12_10 C9_10 118.9(14)
C17_10 C12_10 C9_10 120.2(16)
C12_10 C13_10 C14_10 119.7(17)
C12_10 C13_10 H13_10 120.1
C14_10 C13_10 H13_10 120.1
C13_10 C14_10 C15_10 121.2(19)
C13_10 C14_10 H14_10 119.4
C15_10 C14_10 H14_10 119.4
C14_10 C15_10 C16_10 119.4(18)
C14_10 C15_10 H15_10 120.3
C16_10 C15_10 H15_10 120.3
C17_10 C16_10 C15_10 118.8(18)
C17_10 C16_10 H16_10 120.6
C15_10 C16_10 H16_10 120.6
C16_10 C17_10 C12_10 120.3(17)
C16_10 C17_10 H17_10 119.8
C12_10 C17_10 H17_10 119.8
O19_10 C18_10 N10_10 110.0(13)
O19_10 C18_10 C22_10 108.1(12)
N10_10 C18_10 C22_10 111.6(13)
O19_10 C18_10 H18_10 109.1
N10_10 C18_10 H18_10 109.1
C22_10 C18_10 H18_10 109.1
C20_10 O19_10 C18_10 111.9(14)
O19_10 C20_10 C21_10 108.1(14)
O19_10 C20_10 C28_10 105.8(18)
C21_10 C20_10 C28_10 109.0(17)
O19_10 C20_10 H20_10 111.3
C21_10 C20_10 H20_10 111.3
C28_10 C20_10 H20_10 111.3
O25_10 C21_10 C20_10 112.4(16)
O25_10 C21_10 C22_10 105.4(12)
C20_10 C21_10 C22_10 107.2(14)
O25_10 C21_10 H21_10 110.6
C20_10 C21_10 H21_10 110.6
C22_10 C21_10 H21_10 110.6
O23_10 C22_10 C21_10 101.6(12)
O23_10 C22_10 C18_10 105.3(13)
C21_10 C22_10 C18_10 102.0(13)
O23_10 C22_10 H22_10 115.4
C21_10 C22_10 H22_10 115.4
C18_10 C22_10 H22_10 115.4
C24_10 O23_10 C22_10 108.6(12)
O23_10 C24_10 O25_10 104.9(12)
O23_10 C24_10 C26_10 109.7(16)
O25_10 C24_10 C26_10 111.3(16)
O23_10 C24_10 C27_10 107.6(15)
O25_10 C24_10 C27_10 106.4(17)
C26_10 C24_10 C27_10 116.2(15)
C24_10 O25_10 C21_10 108.1(12)
C24_10 C26_10 H26A_10 109.5
C24_10 C26_10 H26B_10 109.5
H26A_10 C26_10 H26B_10 109.5
C24_10 C26_10 H26C_10 109.5
H26A_10 C26_10 H26C_10 109.5
H26B_10 C26_10 H26C_10 109.5
C24_10 C27_10 H27A_10 109.5
C24_10 C27_10 H27B_10 109.5
H27A_10 C27_10 H27B_10 109.5
C24_10 C27_10 H27C_10 109.5
H27A_10 C27_10 H27C_10 109.5
H27B_10 C27_10 H27C_10 109.5
O29_10 C28_10 C20_10 103(2)
O29_10 C28_10 H28A_10 111.2
C20_10 C28_10 H28A_10 111.3
O29_10 C28_10 H28B_10 111.3
C20_10 C28_10 H28B_10 111.3
H28A_10 C28_10 H28B_10 109.2
O29_10 Si30_10 C33_10 109.9(18)
O29_10 Si30_10 C31_10 113(2)
C33_10 Si30_10 C31_10 108.0(16)
O29_10 Si30_10 C32_10 116.1(19)
C33_10 Si30_10 C32_10 106.3(15)
C31_10 Si30_10 C32_10 103(2)
C28_10 O29_10 Si30_10 136(2)
Si30_10 C31_10 H31A_10 109.5
Si30_10 C31_10 H31B_10 109.5
H31A_10 C31_10 H31B_10 109.5
Si30_10 C31_10 H31C_10 109.5
H31A_10 C31_10 H31C_10 109.5
H31B_10 C31_10 H31C_10 109.5
Si30_10 C32_10 H32A_10 109.5
Si30_10 C32_10 H32B_10 109.5
H32A_10 C32_10 H32B_10 109.5
Si30_10 C32_10 H32C_10 109.5
H32A_10 C32_10 H32C_10 109.5
H32B_10 C32_10 H32C_10 109.5
C35_10 C33_10 C36_10 110(3)
C35_10 C33_10 C34_10 110(3)
C36_10 C33_10 C34_10 106(3)
C35_10 C33_10 Si30_10 108.6(18)
C36_10 C33_10 Si30_10 114.4(19)
C34_10 C33_10 Si30_10 108.0(18)
C33_10 C34_10 H34A_10 109.5
C33_10 C34_10 H34B_10 109.5
H34A_10 C34_10 H34B_10 109.5
C33_10 C34_10 H34C_10 109.5
H34A_10 C34_10 H34C_10 109.5
H34B_10 C34_10 H34C_10 109.5
C33_10 C35_10 H35A_10 109.5
C33_10 C35_10 H35B_10 109.5
H35A_10 C35_10 H35B_10 109.5
C33_10 C35_10 H35C_10 109.5
H35A_10 C35_10 H35C_10 109.5
H35B_10 C35_10 H35C_10 109.5
C33_10 C36_10 H36A_10 109.5
C33_10 C36_10 H36B_10 109.5
H36A_10 C36_10 H36B_10 109.5
C33_10 C36_10 H36C_10 109.5
H36A_10 C36_10 H36C_10 109.5
H36B_10 C36_10 H36C_10 109.5
C2_11 O1_11 Sr2 137.5(9)
O1_11 C2_11 N3_11 119.0(12)
O1_11 C2_11 C7_11 127.4(14)
N3_11 C2_11 C7_11 113.3(13)
C2_11 N3_11 C4_11 124.5(13)
C2_11 N3_11 H3_11 117.8
C4_11 N3_11 H3_11 117.8
N11_11 C4_11 N5_11 116.0(14)
N11_11 C4_11 N3_11 119.8(13)
N5_11 C4_11 N3_11 124.2(14)
C4_11 N5_11 C6_11 111.6(13)
N5_11 C6_11 C7_11 127.7(13)
N5_11 C6_11 N10_11 127.7(14)
C7_11 C6_11 N10_11 104.2(12)
C6_11 C7_11 N8_11 111.9(12)
C6_11 C7_11 C2_11 118.0(13)
N8_11 C7_11 C2_11 128.9(14)
C9_11 N8_11 C7_11 103.6(13)
N8_11 C9_11 N10_11 112.6(12)
N8_11 C9_11 C12_11 120.9(14)
N10_11 C9_11 C12_11 125.0(15)
C9_11 N10_11 C6_11 106.8(11)
C9_11 N10_11 C18_11 126.0(13)
C6_11 N10_11 C18_11 127.2(14)
C4_11 N11_11 H11A_11 120.0
C4_11 N11_11 H11B_11 120.0
H11A_11 N11_11 H11B_11 120.0
C13_11 C12_11 C17_11 123.3(16)
C13_11 C12_11 C9_11 115.0(18)
C17_11 C12_11 C9_11 121.8(19)
C12_11 C13_11 C14_11 119(2)
C12_11 C13_11 H13_11 120.7
C14_11 C13_11 H13_11 120.7
C15_11 C14_11 C13_11 120(2)
C15_11 C14_11 H14_11 120.1
C13_11 C14_11 H14_11 120.1
C14_11 C15_11 C16_11 121(2)
C14_11 C15_11 H15_11 119.7
C16_11 C15_11 H15_11 119.7
C17_11 C16_11 C15_11 119(2)
C17_11 C16_11 H16_11 120.3
C15_11 C16_11 H16_11 120.3
C12_11 C17_11 C16_11 118(2)
C12_11 C17_11 H17_11 120.8
C16_11 C17_11 H17_11 120.8
O19_11 C18_11 N10_11 110.2(15)
O19_11 C18_11 C22_11 106.8(15)
N10_11 C18_11 C22_11 113.1(13)
O19_11 C18_11 H18_11 108.9
N10_11 C18_11 H18_11 108.9
C22_11 C18_11 H18_11 108.9
C18_11 O19_11 C20_11 113.6(16)
O19_11 C20_11 C21_11 105.0(16)
O19_11 C20_11 C28_11 100.8(18)
C21_11 C20_11 C28_11 114(2)
O19_11 C20_11 H20_11 112.2
C21_11 C20_11 H20_11 112.2
C28_11 C20_11 H20_11 112.2
O25_11 C21_11 C22_11 106.3(14)
O25_11 C21_11 C20_11 111.5(18)
C22_11 C21_11 C20_11 107.7(16)
O25_11 C21_11 H21_11 110.4
C22_11 C21_11 H21_11 110.4
C20_11 C21_11 H21_11 110.4
O23_11 C22_11 C21_11 102.8(13)
O23_11 C22_11 C18_11 108.0(15)
C21_11 C22_11 C18_11 104.9(15)
O23_11 C22_11 H22_11 113.4
C21_11 C22_11 H22_11 113.4
C18_11 C22_11 H22_11 113.4
C24_11 O23_11 C22_11 110.8(13)
O23_11 C24_11 O25_11 108.6(14)
O23_11 C24_11 C26_11 114(2)
O25_11 C24_11 C26_11 114(2)
O23_11 C24_11 C27_11 103(2)
O25_11 C24_11 C27_11 106(2)
C26_11 C24_11 C27_11 110(2)
C24_11 O25_11 C21_11 109.9(14)
C24_11 C26_11 H26A_11 109.5
C24_11 C26_11 H26B_11 109.5
H26A_11 C26_11 H26B_11 109.5
C24_11 C26_11 H26C_11 109.5
H26A_11 C26_11 H26C_11 109.5
H26B_11 C26_11 H26C_11 109.5
C24_11 C27_11 H27A_11 109.5
C24_11 C27_11 H27B_11 109.5
H27A_11 C27_11 H27B_11 109.5
C24_11 C27_11 H27C_11 109.5
H27A_11 C27_11 H27C_11 109.5
H27B_11 C27_11 H27C_11 109.5
O29_11 C28_11 C20_11 105(2)
O29_11 C28_11 H28A_11 110.8
C20_11 C28_11 H28A_11 110.8
O29_11 C28_11 H28B_11 110.8
C20_11 C28_11 H28B_11 110.8
H28A_11 C28_11 H28B_11 108.9
C28_11 O29_11 Si30_11 130.2(19)
O29_11 Si30_11 C32_11 109.1(15)
O29_11 Si30_11 C33_11 99.8(14)
C32_11 Si30_11 C33_11 111.7(14)
O29_11 Si30_11 C31_11 108.6(17)
C32_11 Si30_11 C31_11 113.3(18)
C33_11 Si30_11 C31_11 113.3(15)
Si30_11 C31_11 H31A_11 109.5
Si30_11 C31_11 H31B_11 109.5
H31A_11 C31_11 H31B_11 109.5
Si30_11 C31_11 H31C_11 109.5
H31A_11 C31_11 H31C_11 109.5
H31B_11 C31_11 H31C_11 109.5
Si30_11 C32_11 H32A_11 109.5
Si30_11 C32_11 H32B_11 109.5
H32A_11 C32_11 H32B_11 109.5
Si30_11 C32_11 H32C_11 109.5
H32A_11 C32_11 H32C_11 109.5
H32B_11 C32_11 H32C_11 109.5
C35_11 C33_11 C34_11 113(2)
C35_11 C33_11 C36_11 106(2)
C34_11 C33_11 C36_11 102(2)
C35_11 C33_11 Si30_11 115.7(16)
C34_11 C33_11 Si30_11 113.1(16)
C36_11 C33_11 Si30_11 105.6(16)
C33_11 C34_11 H34A_11 109.5
C33_11 C34_11 H34B_11 109.5
H34A_11 C34_11 H34B_11 109.5
C33_11 C34_11 H34C_11 109.5
H34A_11 C34_11 H34C_11 109.5
H34B_11 C34_11 H34C_11 109.5
C33_11 C35_11 H35A_11 109.5
C33_11 C35_11 H35B_11 109.5
H35A_11 C35_11 H35B_11 109.5
C33_11 C35_11 H35C_11 109.5
H35A_11 C35_11 H35C_11 109.5
H35B_11 C35_11 H35C_11 109.5
C33_11 C36_11 H36A_11 109.5
C33_11 C36_11 H36B_11 109.5
H36A_11 C36_11 H36B_11 109.5
C33_11 C36_11 H36C_11 109.5
H36A_11 C36_11 H36C_11 109.5
H36B_11 C36_11 H36C_11 109.5
C2_12 O1_12 Sr2 134.9(9)
O1_12 C2_12 N3_12 119.0(12)
O1_12 C2_12 C7_12 128.2(12)
N3_12 C2_12 C7_12 112.8(11)
C4_12 N3_12 C2_12 125.3(12)
C4_12 N3_12 H3_12 117.4
C2_12 N3_12 H3_12 117.4
N11_12 C4_12 N5_12 118.3(14)
N11_12 C4_12 N3_12 119.4(14)
N5_12 C4_12 N3_12 122.2(12)
C6_12 N5_12 C4_12 112.6(12)
N5_12 C6_12 N10_12 124.5(12)
N5_12 C6_12 C7_12 128.8(13)
N10_12 C6_12 C7_12 105.7(11)
N8_12 C7_12 C6_12 110.7(11)
N8_12 C7_12 C2_12 131.3(12)
C6_12 C7_12 C2_12 118.0(12)
C9_12 N8_12 C7_12 105.1(10)
N8_12 C9_12 N10_12 111.0(11)
N8_12 C9_12 C12_12 122.6(11)
N10_12 C9_12 C12_12 126.4(12)
C9_12 N10_12 C6_12 107.1(10)
C9_12 N10_12 C18_12 126.1(12)
C6_12 N10_12 C18_12 126.8(11)
C4_12 N11_12 H11A_12 120.0
C4_12 N11_12 H11B_12 120.0
H11A_12 N11_12 H11B_12 120.0
C13_12 C12_12 C17_12 118.4(12)
C13_12 C12_12 C9_12 120.8(13)
C17_12 C12_12 C9_12 120.6(13)
C12_12 C13_12 C14_12 120.6(14)
C12_12 C13_12 H13_12 119.7
C14_12 C13_12 H13_12 119.7
C15_12 C14_12 C13_12 119.1(14)
C15_12 C14_12 H14_12 120.4
C13_12 C14_12 H14_12 120.4
C14_12 C15_12 C16_12 122.2(14)
C14_12 C15_12 H15_12 118.9
C16_12 C15_12 H15_12 118.9
C17_12 C16_12 C15_12 118.6(14)
C17_12 C16_12 H16_12 120.7
C15_12 C16_12 H16_12 120.7
C16_12 C17_12 C12_12 121.0(13)
C16_12 C17_12 H17_12 119.5
C12_12 C17_12 H17_12 119.5
O19_12 C18_12 N10_12 111.2(12)
O19_12 C18_12 C22_12 107.4(11)
N10_12 C18_12 C22_12 111.2(12)
O19_12 C18_12 H18_12 109.0
N10_12 C18_12 H18_12 109.0
C22_12 C18_12 H18_12 109.0
C18_12 O19_12 C20_12 112.6(12)
O19_12 C20_12 C21_12 107.9(12)
O19_12 C20_12 C28_12 111.4(14)
C21_12 C20_12 C28_12 114.8(14)
O19_12 C20_12 H20_12 107.5
C21_12 C20_12 H20_12 107.5
C28_12 C20_12 H20_12 107.5
O25_12 C21_12 C20_12 114.6(15)
O25_12 C21_12 C22_12 105.7(12)
C20_12 C21_12 C22_12 105.8(12)
O25_12 C21_12 H21_12 110.2
C20_12 C21_12 H21_12 110.2
C22_12 C21_12 H21_12 110.2
O23_12 C22_12 C21_12 104.0(11)
O23_12 C22_12 C18_12 107.9(13)
C21_12 C22_12 C18_12 105.3(12)
O23_12 C22_12 H22_12 113.0
C21_12 C22_12 H22_12 113.0
C18_12 C22_12 H22_12 113.0
C24_12 O23_12 C22_12 109.1(12)
O25_12 C24_12 O23_12 108.1(13)
O25_12 C24_12 C27_12 120.8(18)
O23_12 C24_12 C27_12 115.6(17)
O25_12 C24_12 C26_12 107.6(19)
O23_12 C24_12 C26_12 102.6(18)
C27_12 C24_12 C26_12 100(2)
C24_12 O25_12 C21_12 111.2(12)
C24_12 C26_12 H26A_12 109.5
C24_12 C26_12 H26B_12 109.5
H26A_12 C26_12 H26B_12 109.5
C24_12 C26_12 H26C_12 109.5
H26A_12 C26_12 H26C_12 109.5
H26B_12 C26_12 H26C_12 109.5
C24_12 C27_12 H27A_12 109.5
C24_12 C27_12 H27B_12 109.5
H27A_12 C27_12 H27B_12 109.5
C24_12 C27_12 H27C_12 109.5
H27A_12 C27_12 H27C_12 109.5
H27B_12 C27_12 H27C_12 109.5
O29_12 C28_12 C20_12 110.9(16)
O29_12 C28_12 H28A_12 109.5
C20_12 C28_12 H28A_12 109.5
O29_12 C28_12 H28B_12 109.5
C20_12 C28_12 H28B_12 109.5
H28A_12 C28_12 H28B_12 108.0
O29_12 Si30_12 C33_12 111.1(11)
O29_12 Si30_12 C32_12 110.3(10)
C33_12 Si30_12 C32_12 110.6(13)
O29_12 Si30_12 C31_12 105.5(12)
C33_12 Si30_12 C31_12 110.0(13)
C32_12 Si30_12 C31_12 109.1(16)
C28_12 O29_12 Si30_12 124.0(14)
Si30_12 C31_12 H31A_12 109.5
Si30_12 C31_12 H31B_12 109.5
H31A_12 C31_12 H31B_12 109.5
Si30_12 C31_12 H31C_12 109.5
H31A_12 C31_12 H31C_12 109.5
H31B_12 C31_12 H31C_12 109.5
Si30_12 C32_12 H32A_12 109.5
Si30_12 C32_12 H32B_12 109.5
H32A_12 C32_12 H32B_12 109.5
Si30_12 C32_12 H32C_12 109.5
H32A_12 C32_12 H32C_12 109.5
H32B_12 C32_12 H32C_12 109.5
C36_12 C33_12 C34_12 112(2)
C36_12 C33_12 C35_12 115(2)
C34_12 C33_12 C35_12 106(2)
C36_12 C33_12 Si30_12 109.5(15)
C34_12 C33_12 Si30_12 108.0(15)
C35_12 C33_12 Si30_12 106.1(14)
C33_12 C34_12 H34A_12 109.5
C33_12 C34_12 H34B_12 109.5
H34A_12 C34_12 H34B_12 109.5
C33_12 C34_12 H34C_12 109.5
H34A_12 C34_12 H34C_12 109.5
H34B_12 C34_12 H34C_12 109.5
C33_12 C35_12 H35A_12 109.5
C33_12 C35_12 H35B_12 109.5
H35A_12 C35_12 H35B_12 109.5
C33_12 C35_12 H35C_12 109.5
H35A_12 C35_12 H35C_12 109.5
H35B_12 C35_12 H35C_12 109.5
C33_12 C36_12 H36A_12 109.5
C33_12 C36_12 H36B_12 109.5
H36A_12 C36_12 H36B_12 109.5
C33_12 C36_12 H36C_12 109.5
H36A_12 C36_12 H36C_12 109.5
H36B_12 C36_12 H36C_12 109.5
C2_13 O1_13 Sr2 130.7(10)
O1_13 C2_13 N3_13 119.8(12)
O1_13 C2_13 C7_13 126.0(13)
N3_13 C2_13 C7_13 114.2(12)
C2_13 N3_13 C4_13 123.3(11)
C2_13 N3_13 H3_13 118.4
C4_13 N3_13 H3_13 118.4
N11_13 C4_13 N5_13 119.3(12)
N11_13 C4_13 N3_13 116.8(12)
N5_13 C4_13 N3_13 123.8(12)
C6_13 N5_13 C4_13 111.7(11)
N5_13 C6_13 C7_13 128.3(12)
N5_13 C6_13 N10_13 125.6(11)
C7_13 C6_13 N10_13 105.8(11)
C6_13 C7_13 C2_13 118.4(12)
C6_13 C7_13 N8_13 110.0(11)
C2_13 C7_13 N8_13 131.6(12)
C9_13 N8_13 C7_13 106.2(11)
N8_13 C9_13 N10_13 111.7(11)
N8_13 C9_13 C12_13 123.9(13)
N10_13 C9_13 C12_13 124.3(12)
C6_13 N10_13 C9_13 106.1(10)
C6_13 N10_13 C18_13 128.0(11)
C9_13 N10_13 C18_13 125.7(11)
C4_13 N11_13 H11A_13 120.0
C4_13 N11_13 H11B_13 120.0
H11A_13 N11_13 H11B_13 120.0
C13_13 C12_13 C17_13 120.0(14)
C13_13 C12_13 C9_13 117.2(14)
C17_13 C12_13 C9_13 122.8(15)
C12_13 C13_13 C14_13 121.5(16)
C12_13 C13_13 H13_13 119.3
C14_13 C13_13 H13_13 119.3
C15_13 C14_13 C13_13 118.2(17)
C15_13 C14_13 H14_13 120.9
C13_13 C14_13 H14_13 120.9
C16_13 C15_13 C14_13 119.8(16)
C16_13 C15_13 H15_13 120.1
C14_13 C15_13 H15_13 120.1
C17_13 C16_13 C15_13 121.5(17)
C17_13 C16_13 H16_13 119.2
C15_13 C16_13 H16_13 119.2
C16_13 C17_13 C12_13 119.0(16)
C16_13 C17_13 H17_13 120.5
C12_13 C17_13 H17_13 120.5
O19_13 C18_13 N10_13 108.5(14)
O19_13 C18_13 C22_13 108.9(13)
N10_13 C18_13 C22_13 113.4(13)
O19_13 C18_13 H18_13 108.6
N10_13 C18_13 H18_13 108.6
C22_13 C18_13 H18_13 108.6
C20_13 O19_13 C18_13 112.2(15)
O19_13 C20_13 C28_13 112.6(16)
O19_13 C20_13 C21_13 105.5(14)
C28_13 C20_13 C21_13 115.9(19)
O19_13 C20_13 H20_13 107.5
C28_13 C20_13 H20_13 107.5
C21_13 C20_13 H20_13 107.5
O25_13 C21_13 C20_13 108.8(15)
O25_13 C21_13 C22_13 104.0(12)
C20_13 C21_13 C22_13 106.3(13)
O25_13 C21_13 H21_13 112.4
C20_13 C21_13 H21_13 112.4
C22_13 C21_13 H21_13 112.4
O23_13 C22_13 C18_13 112.0(14)
O23_13 C22_13 C21_13 105.0(12)
C18_13 C22_13 C21_13 101.2(14)
O23_13 C22_13 H22_13 112.6
C18_13 C22_13 H22_13 112.6
C21_13 C22_13 H22_13 112.6
C22_13 O23_13 C24_13 108.0(13)
O23_13 C24_13 O25_13 107.7(13)
O23_13 C24_13 C27_13 109.6(15)
O25_13 C24_13 C27_13 106.0(18)
O23_13 C24_13 C26_13 109.2(17)
O25_13 C24_13 C26_13 105.1(18)
C27_13 C24_13 C26_13 119(2)
C24_13 O25_13 C21_13 101.4(13)
C24_13 C26_13 H26A_13 109.5
C24_13 C26_13 H26B_13 109.5
H26A_13 C26_13 H26B_13 109.5
C24_13 C26_13 H26C_13 109.5
H26A_13 C26_13 H26C_13 109.5
H26B_13 C26_13 H26C_13 109.5
C24_13 C27_13 H27A_13 109.5
C24_13 C27_13 H27B_13 109.5
H27A_13 C27_13 H27B_13 109.5
C24_13 C27_13 H27C_13 109.5
H27A_13 C27_13 H27C_13 109.5
H27B_13 C27_13 H27C_13 109.5
O29_13 C28_13 C20_13 110.1(17)
O29_13 C28_13 H28A_13 109.6
C20_13 C28_13 H28A_13 109.6
O29_13 C28_13 H28B_13 109.6
C20_13 C28_13 H28B_13 109.6
H28A_13 C28_13 H28B_13 108.2
C28_13 O29_13 Si30_13 137.2(15)
O29_13 Si30_13 C33_13 117.9(12)
O29_13 Si30_13 C31_13 113.8(14)
C33_13 Si30_13 C31_13 118.6(13)
O29_13 Si30_13 C32_13 100.2(15)
C33_13 Si30_13 C32_13 107.6(14)
C31_13 Si30_13 C32_13 93.2(17)
Si30_13 C31_13 H31A_13 109.5
Si30_13 C31_13 H31B_13 109.5
H31A_13 C31_13 H31B_13 109.5
Si30_13 C31_13 H31C_13 109.5
H31A_13 C31_13 H31C_13 109.5
H31B_13 C31_13 H31C_13 109.5
Si30_13 C32_13 H32A_13 109.5
Si30_13 C32_13 H32B_13 109.5
H32A_13 C32_13 H32B_13 109.5
Si30_13 C32_13 H32C_13 109.5
H32A_13 C32_13 H32C_13 109.5
H32B_13 C32_13 H32C_13 109.5
C34_13 C33_13 C35_13 111(2)
C34_13 C33_13 C36_13 112(2)
C35_13 C33_13 C36_13 116(2)
C34_13 C33_13 Si30_13 96.9(15)
C35_13 C33_13 Si30_13 107.6(15)
C36_13 C33_13 Si30_13 110.9(16)
C33_13 C34_13 H34A_13 109.5
C33_13 C34_13 H34B_13 109.5
H34A_13 C34_13 H34B_13 109.5
C33_13 C34_13 H34C_13 109.5
H34A_13 C34_13 H34C_13 109.5
H34B_13 C34_13 H34C_13 109.5
C33_13 C35_13 H35A_13 109.5
C33_13 C35_13 H35B_13 109.5
H35A_13 C35_13 H35B_13 109.5
C33_13 C35_13 H35C_13 109.5
H35A_13 C35_13 H35C_13 109.5
H35B_13 C35_13 H35C_13 109.5
C33_13 C36_13 H36A_13 109.5
C33_13 C36_13 H36B_13 109.5
H36A_13 C36_13 H36B_13 109.5
C33_13 C36_13 H36C_13 109.5
H36A_13 C36_13 H36C_13 109.5
H36B_13 C36_13 H36C_13 109.5
C2_14 O1_14 Sr2 131.9(11)
O1_14 C2_14 N3_14 119.3(13)
O1_14 C2_14 C7_14 127.5(13)
N3_14 C2_14 C7_14 112.6(12)
C4_14 N3_14 C2_14 123.8(14)
C4_14 N3_14 H3_14 118.1
C2_14 N3_14 H3_14 118.1
N3_14 C4_14 N5_14 125.0(14)
N3_14 C4_14 N11_14 118.2(14)
N5_14 C4_14 N11_14 115.5(13)
C6_14 N5_14 C4_14 110.2(13)
N5_14 C6_14 C7_14 128.6(12)
N5_14 C6_14 N10_14 126.1(13)
C7_14 C6_14 N10_14 105.3(12)
C6_14 C7_14 C2_14 118.3(12)
C6_14 C7_14 N8_14 111.5(11)
C2_14 C7_14 N8_14 130.1(13)
C9_14 N8_14 C7_14 103.2(12)
N8_14 C9_14 N10_14 113.5(12)
N8_14 C9_14 C12_14 122.9(13)
N10_14 C9_14 C12_14 123.3(13)
C9_14 N10_14 C6_14 106.4(11)
C9_14 N10_14 C18_14 127.8(12)
C6_14 N10_14 C18_14 125.7(13)
C4_14 N11_14 H11A_14 120.0
C4_14 N11_14 H11B_14 120.0
H11A_14 N11_14 H11B_14 120.0
C13_14 C12_14 C17_14 120.8(14)
C13_14 C12_14 C9_14 116.0(14)
C17_14 C12_14 C9_14 123.2(15)
C12_14 C13_14 C14_14 122.3(16)
C12_14 C13_14 H13_14 118.9
C14_14 C13_14 H13_14 118.9
C13_14 C14_14 C15_14 117.6(17)
C13_14 C14_14 H14_14 121.2
C15_14 C14_14 H14_14 121.2
C16_14 C15_14 C14_14 119.5(17)
C16_14 C15_14 H15_14 120.2
C14_14 C15_14 H15_14 120.2
C15_14 C16_14 C17_14 121.0(17)
C15_14 C16_14 H16_14 119.5
C17_14 C16_14 H16_14 119.5
C12_14 C17_14 C16_14 118.7(16)
C12_14 C17_14 H17_14 120.7
C16_14 C17_14 H17_14 120.7
O19_14 C18_14 N10_14 114.8(15)
O19_14 C18_14 C22_14 106.3(14)
N10_14 C18_14 C22_14 110.6(12)
O19_14 C18_14 H18_14 108.3
N10_14 C18_14 H18_14 108.3
C22_14 C18_14 H18_14 108.3
C18_14 O19_14 C20_14 111.4(15)
C28_14 C20_14 O19_14 109(2)
C28_14 C20_14 C21_14 111.9(19)
O19_14 C20_14 C21_14 108.3(16)
C28_14 C20_14 H20_14 109.3
O19_14 C20_14 H20_14 109.3
C21_14 C20_14 H20_14 109.3
O25_14 C21_14 C22_14 106.3(14)
O25_14 C21_14 C20_14 110.2(18)
C22_14 C21_14 C20_14 103.6(16)
O25_14 C21_14 H21_14 112.1
C22_14 C21_14 H21_14 112.1
C20_14 C21_14 H21_14 112.1
O23_14 C22_14 C21_14 104.7(13)
O23_14 C22_14 C18_14 111.5(13)
C21_14 C22_14 C18_14 109.9(15)
O23_14 C22_14 H22_14 110.2
C21_14 C22_14 H22_14 110.2
C18_14 C22_14 H22_14 110.2
C24_14 O23_14 C22_14 109.6(14)
O25_14 C24_14 O23_14 105.7(14)
O25_14 C24_14 C26_14 125(2)
O23_14 C24_14 C26_14 107(2)
O25_14 C24_14 C27_14 108.0(19)
O23_14 C24_14 C27_14 104.2(19)
C26_14 C24_14 C27_14 105(2)
C24_14 O25_14 C21_14 111.8(13)
C24_14 C26_14 H26A_14 109.5
C24_14 C26_14 H26B_14 109.5
H26A_14 C26_14 H26B_14 109.5
C24_14 C26_14 H26C_14 109.5
H26A_14 C26_14 H26C_14 109.5
H26B_14 C26_14 H26C_14 109.5
C24_14 C27_14 H27A_14 109.5
C24_14 C27_14 H27B_14 109.5
H27A_14 C27_14 H27B_14 109.5
C24_14 C27_14 H27C_14 109.5
H27A_14 C27_14 H27C_14 109.5
H27B_14 C27_14 H27C_14 109.5
O29_14 C28_14 C20_14 102(2)
O29_14 C28_14 H28A_14 111.3
C20_14 C28_14 H28A_14 111.3
O29_14 C28_14 H28B_14 111.3
C20_14 C28_14 H28B_14 111.3
H28A_14 C28_14 H28B_14 109.2
O29_14 Si30_14 C32_14 121(2)
O29_14 Si30_14 C33_14 102.3(18)
C32_14 Si30_14 C33_14 114.8(18)
O29_14 Si30_14 C31_14 98.4(18)
C32_14 Si30_14 C31_14 111(2)
C33_14 Si30_14 C31_14 107.8(16)
C28_14 O29_14 Si30_14 121(2)
Si30_14 C31_14 H31D_14 109.5
Si30_14 C31_14 H31E_14 109.5
H31D_14 C31_14 H31E_14 109.5
Si30_14 C31_14 H31F_14 109.5
H31D_14 C31_14 H31F_14 109.5
H31E_14 C31_14 H31F_14 109.5
Si30_14 C32_14 H32D_14 109.5
Si30_14 C32_14 H32E_14 109.5
H32D_14 C32_14 H32E_14 109.5
Si30_14 C32_14 H32F_14 109.5
H32D_14 C32_14 H32F_14 109.5
H32E_14 C32_14 H32F_14 109.5
C36_14 C33_14 C35_14 110(3)
C36_14 C33_14 C34_14 101(3)
C35_14 C33_14 C34_14 115(3)
C36_14 C33_14 Si30_14 106.9(19)
C35_14 C33_14 Si30_14 106.9(19)
C34_14 C33_14 Si30_14 116.8(19)
C33_14 C34_14 H34D_14 109.5
C33_14 C34_14 H34E_14 109.5
H34D_14 C34_14 H34E_14 109.5
C33_14 C34_14 H34F_14 109.5
H34D_14 C34_14 H34F_14 109.5
H34E_14 C34_14 H34F_14 109.5
C33_14 C35_14 H35D_14 109.5
C33_14 C35_14 H35E_14 109.5
H35D_14 C35_14 H35E_14 109.5
C33_14 C35_14 H35F_14 109.5
H35D_14 C35_14 H35F_14 109.5
H35E_14 C35_14 H35F_14 109.5
C33_14 C36_14 H36D_14 109.5
C33_14 C36_14 H36E_14 109.5
H36D_14 C36_14 H36E_14 109.5
C33_14 C36_14 H36F_14 109.5
H36D_14 C36_14 H36F_14 109.5
H36E_14 C36_14 H36F_14 109.5
C2_15 O1_15 Sr2 132.4(9)
O1_15 C2_15 N3_15 119.3(12)
O1_15 C2_15 C7_15 127.9(12)
N3_15 C2_15 C7_15 112.8(12)
C4_15 N3_15 C2_15 124.5(13)
C4_15 N3_15 H3_15 117.8
C2_15 N3_15 H3_15 117.8
N5_15 C4_15 N3_15 124.1(13)
N5_15 C4_15 N11_15 119.5(13)
N3_15 C4_15 N11_15 116.4(13)
C4_15 N5_15 C6_15 111.4(12)
C7_15 C6_15 N5_15 128.5(12)
C7_15 C6_15 N10_15 106.5(11)
N5_15 C6_15 N10_15 124.4(12)
C6_15 C7_15 N8_15 111.6(11)
C6_15 C7_15 C2_15 118.6(12)
N8_15 C7_15 C2_15 129.7(12)
C9_15 N8_15 C7_15 105.5(11)
N8_15 C9_15 N10_15 110.9(11)
N8_15 C9_15 C12_15 124.1(12)
N10_15 C9_15 C12_15 125.0(12)
C6_15 N10_15 C9_15 105.2(10)
C6_15 N10_15 C18_15 131.7(12)
C9_15 N10_15 C18_15 122.8(12)
C4_15 N11_15 H11A_15 120.0
C4_15 N11_15 H11B_15 120.0
H11A_15 N11_15 H11B_15 120.0
C13_15 C12_15 C17_15 119.2(13)
C13_15 C12_15 C9_15 118.4(13)
C17_15 C12_15 C9_15 122.4(14)
C12_15 C13_15 C14_15 121.4(14)
C12_15 C13_15 H13_15 119.3
C14_15 C13_15 H13_15 119.3
C13_15 C14_15 C15_15 118.5(16)
C13_15 C14_15 H14_15 120.7
C15_15 C14_15 H14_15 120.7
C16_15 C15_15 C14_15 119.1(16)
C16_15 C15_15 H15_15 120.4
C14_15 C15_15 H15_15 120.4
C15_15 C16_15 C17_15 121.9(16)
C15_15 C16_15 H16_15 119.0
C17_15 C16_15 H16_15 119.0
C16_15 C17_15 C12_15 119.8(16)
C16_15 C17_15 H17_15 120.1
C12_15 C17_15 H17_15 120.1
O19_15 C18_15 N10_15 110.6(14)
O19_15 C18_15 C22_15 106.6(14)
N10_15 C18_15 C22_15 112.6(13)
O19_15 C18_15 H18_15 109.0
N10_15 C18_15 H18_15 109.0
C22_15 C18_15 H18_15 109.0
C18_15 O19_15 C20_15 113.4(15)
O19_15 C20_15 C28_15 109.5(18)
O19_15 C20_15 C21_15 106.9(16)
C28_15 C20_15 C21_15 111.9(18)
O19_15 C20_15 H20_15 109.5
C28_15 C20_15 H20_15 109.5
C21_15 C20_15 H20_15 109.5
O25_15 C21_15 C22_15 103.0(15)
O25_15 C21_15 C20_15 117(2)
C22_15 C21_15 C20_15 104.9(15)
O25_15 C21_15 H21_15 110.4
C22_15 C21_15 H21_15 110.4
C20_15 C21_15 H21_15 110.4
O23_15 C22_15 C21_15 105.2(13)
O23_15 C22_15 C18_15 113.2(15)
C21_15 C22_15 C18_15 105.6(15)
O23_15 C22_15 H22_15 110.9
C21_15 C22_15 H22_15 110.9
C18_15 C22_15 H22_15 110.9
C22_15 O23_15 C24_15 111.6(15)
O25_15 C24_15 O23_15 102.6(15)
O25_15 C24_15 C27_15 112(2)
O23_15 C24_15 C27_15 109.3(19)
O25_15 C24_15 C26_15 112(2)
O23_15 C24_15 C26_15 105.8(19)
C27_15 C24_15 C26_15 114(2)
C24_15 O25_15 C21_15 113.5(15)
C24_15 C26_15 H26A_15 109.5
C24_15 C26_15 H26B_15 109.5
H26A_15 C26_15 H26B_15 109.5
C24_15 C26_15 H26C_15 109.5
H26A_15 C26_15 H26C_15 109.5
H26B_15 C26_15 H26C_15 109.5
C24_15 C27_15 H27A_15 109.5
C24_15 C27_15 H27B_15 109.5
H27A_15 C27_15 H27B_15 109.5
C24_15 C27_15 H27C_15 109.5
H27A_15 C27_15 H27C_15 109.5
H27B_15 C27_15 H27C_15 109.5
O29_15 C28_15 C20_15 108(2)
O29_15 C28_15 H28A_15 110.1
C20_15 C28_15 H28A_15 110.1
O29_15 C28_15 H28B_15 110.1
C20_15 C28_15 H28B_15 110.1
H28A_15 C28_15 H28B_15 108.5
C28_15 O29_15 Si30_15 125.9(16)
O29_15 Si30_15 C33_15 101.9(13)
O29_15 Si30_15 C31_15 107.1(17)
C33_15 Si30_15 C31_15 111.5(14)
O29_15 Si30_15 C32_15 110.5(15)
C33_15 Si30_15 C32_15 112.7(15)
C31_15 Si30_15 C32_15 112.5(16)
Si30_15 C31_15 H31A_15 109.5
Si30_15 C31_15 H31B_15 109.5
H31A_15 C31_15 H31B_15 109.5
Si30_15 C31_15 H31C_15 109.5
H31A_15 C31_15 H31C_15 109.5
H31B_15 C31_15 H31C_15 109.5
Si30_15 C32_15 H32A_15 109.5
Si30_15 C32_15 H32B_15 109.5
H32A_15 C32_15 H32B_15 109.5
Si30_15 C32_15 H32C_15 109.5
H32A_15 C32_15 H32C_15 109.5
H32B_15 C32_15 H32C_15 109.5
C35_15 C33_15 C34_15 114(2)
C35_15 C33_15 C36_15 106(2)
C34_15 C33_15 C36_15 107(2)
C35_15 C33_15 Si30_15 111.0(16)
C34_15 C33_15 Si30_15 112.6(16)
C36_15 C33_15 Si30_15 105.0(17)
C33_15 C34_15 H34A_15 109.5
C33_15 C34_15 H34B_15 109.5
H34A_15 C34_15 H34B_15 109.5
C33_15 C34_15 H34C_15 109.5
H34A_15 C34_15 H34C_15 109.5
H34B_15 C34_15 H34C_15 109.5
C33_15 C35_15 H35A_15 109.5
C33_15 C35_15 H35B_15 109.5
H35A_15 C35_15 H35B_15 109.5
C33_15 C35_15 H35C_15 109.5
H35A_15 C35_15 H35C_15 109.5
H35B_15 C35_15 H35C_15 109.5
C33_15 C36_15 H36A_15 109.5
C33_15 C36_15 H36B_15 109.5
H36A_15 C36_15 H36B_15 109.5
C33_15 C36_15 H36C_15 109.5
H36A_15 C36_15 H36C_15 109.5
H36B_15 C36_15 H36C_15 109.5
C2_16 O1_16 Sr2 131.4(9)
O1_16 C2_16 N3_16 119.9(12)
O1_16 C2_16 C7_16 127.3(12)
N3_16 C2_16 C7_16 112.7(11)
C4_16 N3_16 C2_16 123.2(11)
C4_16 N3_16 H3_16 118.4
C2_16 N3_16 H3_16 118.4
N5_16 C4_16 N11_16 117.0(11)
N5_16 C4_16 N3_16 125.7(12)
N11_16 C4_16 N3_16 117.3(12)
C4_16 N5_16 C6_16 111.2(11)
N5_16 C6_16 N10_16 125.5(11)
N5_16 C6_16 C7_16 128.1(12)
N10_16 C6_16 C7_16 106.4(10)
N8_16 C7_16 C6_16 110.4(11)
N8_16 C7_16 C2_16 130.7(12)
C6_16 C7_16 C2_16 118.7(12)
C9_16 N8_16 C7_16 105.4(11)
N8_16 C9_16 N10_16 112.9(11)
N8_16 C9_16 C12_16 122.8(12)
N10_16 C9_16 C12_16 124.0(12)
C6_16 N10_16 C9_16 104.9(10)
C6_16 N10_16 C18_16 129.0(11)
C9_16 N10_16 C18_16 126.0(11)
C4_16 N11_16 H11A_16 120.0
C4_16 N11_16 H11B_16 120.0
H11A_16 N11_16 H11B_16 120.0
C17_16 C12_16 C13_16 121.0(15)
C17_16 C12_16 C9_16 121.2(15)
C13_16 C12_16 C9_16 117.7(14)
C12_16 C13_16 C14_16 120.8(16)
C12_16 C13_16 H13_16 119.6
C14_16 C13_16 H13_16 119.6
C15_16 C14_16 C13_16 118.1(18)
C15_16 C14_16 H14_16 121.0
C13_16 C14_16 H14_16 120.9
C16_16 C15_16 C14_16 119.7(19)
C16_16 C15_16 H15_16 120.1
C14_16 C15_16 H15_16 120.1
C15_16 C16_16 C17_16 119.4(19)
C15_16 C16_16 H16_16 120.3
C17_16 C16_16 H16_16 120.3
C12_16 C17_16 C16_16 119.3(17)
C12_16 C17_16 H17_16 120.3
C16_16 C17_16 H17_16 120.3
O19_16 C18_16 N10_16 108.9(13)
O19_16 C18_16 C22_16 103.4(11)
N10_16 C18_16 C22_16 113.8(11)
O19_16 C18_16 H18_16 110.2
N10_16 C18_16 H18_16 110.2
C22_16 C18_16 H18_16 110.2
C18_16 O19_16 C20_16 113.4(11)
O19_16 C20_16 C28_16 111.0(13)
O19_16 C20_16 C21_16 105.7(12)
C28_16 C20_16 C21_16 112.7(13)
O19_16 C20_16 H20_16 109.1
C28_16 C20_16 H20_16 109.1
C21_16 C20_16 H20_16 109.1
O25_16 C21_16 C20_16 109.8(12)
O25_16 C21_16 C22_16 104.4(11)
C20_16 C21_16 C22_16 105.1(11)
O25_16 C21_16 H21_16 112.4
C20_16 C21_16 H21_16 112.4
C22_16 C21_16 H21_16 112.4
O23_16 C22_16 C21_16 105.6(10)
O23_16 C22_16 C18_16 106.6(11)
C21_16 C22_16 C18_16 106.7(12)
O23_16 C22_16 H22_16 112.5
C21_16 C22_16 H22_16 112.5
C18_16 C22_16 H22_16 112.5
C22_16 O23_16 C24_16 103.8(10)
O25_16 C24_16 O23_16 106.1(12)
O25_16 C24_16 C27_16 108.5(14)
O23_16 C24_16 C27_16 109.2(12)
O25_16 C24_16 C26_16 107.7(12)
O23_16 C24_16 C26_16 109.8(12)
C27_16 C24_16 C26_16 115.1(14)
C21_16 O25_16 C24_16 108.0(11)
C24_16 C26_16 H26A_16 109.5
C24_16 C26_16 H26B_16 109.5
H26A_16 C26_16 H26B_16 109.5
C24_16 C26_16 H26C_16 109.5
H26A_16 C26_16 H26C_16 109.5
H26B_16 C26_16 H26C_16 109.5
C24_16 C27_16 H27A_16 109.5
C24_16 C27_16 H27B_16 109.5
H27A_16 C27_16 H27B_16 109.5
C24_16 C27_16 H27C_16 109.5
H27A_16 C27_16 H27C_16 109.5
H27B_16 C27_16 H27C_16 109.5
O29_16 C28_16 C20_16 106.2(15)
O29_16 C28_16 H28A_16 110.5
C20_16 C28_16 H28A_16 110.5
O29_16 C28_16 H28B_16 110.5
C20_16 C28_16 H28B_16 110.5
H28A_16 C28_16 H28B_16 108.7
O29_16 Si30_16 C33_16 110.2(14)
O29_16 Si30_16 C32_16 110.0(12)
C33_16 Si30_16 C32_16 115.9(14)
O29_16 Si30_16 C31_16 105.6(15)
C33_16 Si30_16 C31_16 109.3(14)
C32_16 Si30_16 C31_16 105.1(17)
C28_16 O29_16 Si30_16 127.0(14)
Si30_16 C31_16 H31A_16 109.5
Si30_16 C31_16 H31B_16 109.5
H31A_16 C31_16 H31B_16 109.5
Si30_16 C31_16 H31C_16 109.5
H31A_16 C31_16 H31C_16 109.5
H31B_16 C31_16 H31C_16 109.5
Si30_16 C32_16 H32A_16 109.5
Si30_16 C32_16 H32B_16 109.5
H32A_16 C32_16 H32B_16 109.5
Si30_16 C32_16 H32C_16 109.5
H32A_16 C32_16 H32C_16 109.5
H32B_16 C32_16 H32C_16 109.5
C36_16 C33_16 C34_16 114(2)
C36_16 C33_16 C35_16 106(2)
C34_16 C33_16 C35_16 114(2)
C36_16 C33_16 Si30_16 107.5(16)
C34_16 C33_16 Si30_16 110.3(15)
C35_16 C33_16 Si30_16 103.9(15)
C33_16 C34_16 H34A_16 109.5
C33_16 C34_16 H34B_16 109.5
H34A_16 C34_16 H34B_16 109.5
C33_16 C34_16 H34C_16 109.5
H34A_16 C34_16 H34C_16 109.5
H34B_16 C34_16 H34C_16 109.5
C33_16 C35_16 H35A_16 109.5
C33_16 C35_16 H35B_16 109.5
H35A_16 C35_16 H35B_16 109.5
C33_16 C35_16 H35C_16 109.5
H35A_16 C35_16 H35C_16 109.5
H35B_16 C35_16 H35C_16 109.5
C33_16 C36_16 H36A_16 109.5
C33_16 C36_16 H36B_16 109.5
H36A_16 C36_16 H36B_16 109.5
C33_16 C36_16 H36C_16 109.5
H36A_16 C36_16 H36C_16 109.5
H36B_16 C36_16 H36C_16 109.5
O41_21 C42_21 C43_21 124.7(14)
O41_21 C42_21 C47_21 123.8(13)
C43_21 C42_21 C47_21 111.3(12)
C44_21 C43_21 N51_21 116.2(15)
C44_21 C43_21 C42_21 124.0(15)
N51_21 C43_21 C42_21 119.7(14)
C43_21 C44_21 C45_21 120.0(16)
C43_21 C44_21 H44_21 120.0
C45_21 C44_21 H44_21 120.0
C44_21 C45_21 C46_21 121.5(14)
C44_21 C45_21 N54_21 120.8(15)
C46_21 C45_21 N54_21 117.6(15)
C47_21 C46_21 C45_21 118.4(15)
C47_21 C46_21 H46_21 120.8
C45_21 C46_21 H46_21 120.8
C46_21 C47_21 N48_21 117.3(13)
C46_21 C47_21 C42_21 124.5(14)
N48_21 C47_21 C42_21 118.2(11)
O49_21 N48_21 O50_21 124.8(16)
O49_21 N48_21 C47_21 116.4(16)
O50_21 N48_21 C47_21 118.8(15)
O52_21 N51_21 O53_21 114(2)
O52_21 N51_21 C43_21 122.6(18)
O53_21 N51_21 C43_21 122.9(18)
O56_21 N54_21 O55_21 122.7(15)
O56_21 N54_21 C45_21 119.2(15)
O55_21 N54_21 C45_21 117.4(16)
O41_22 C42_22 C43_22 123.7(17)
O41_22 C42_22 C47_22 124.1(16)
C43_22 C42_22 C47_22 112.0(15)
C44_22 C43_22 C42_22 123.9(16)
C44_22 C43_22 N51_22 117.3(16)
C42_22 C43_22 N51_22 118.8(16)
C45_22 C44_22 C43_22 117.4(18)
C45_22 C44_22 H44_22 121.3
C43_22 C44_22 H44_22 121.3
C44_22 C45_22 N54_22 118.6(17)
C44_22 C45_22 C46_22 126.1(17)
N54_22 C45_22 C46_22 115.2(16)
C47_22 C46_22 C45_22 113.8(17)
C47_22 C46_22 H46_22 123.1
C45_22 C46_22 H46_22 123.1
C46_22 C47_22 N48_22 116.8(15)
C46_22 C47_22 C42_22 126.5(15)
N48_22 C47_22 C42_22 116.6(14)
O50_22 N48_22 O49_22 124(2)
O50_22 N48_22 C47_22 121(2)
O49_22 N48_22 C47_22 115(2)
O52_22 N51_22 O53_22 123(2)
O52_22 N51_22 C43_22 119.7(19)
O53_22 N51_22 C43_22 117.4(18)
O55_22 N54_22 O56_22 122.2(17)
O55_22 N54_22 C45_22 119.7(19)
O56_22 N54_22 C45_22 118.1(16)
O41_23 C42_23 C47_23 126.7(14)
O41_23 C42_23 C43_23 121.5(14)
C47_23 C42_23 C43_23 111.7(12)
C44_23 C43_23 N51_23 119.7(14)
C44_23 C43_23 C42_23 122.2(14)
N51_23 C43_23 C42_23 118.0(13)
C43_23 C44_23 C45_23 120.0(15)
C43_23 C44_23 H44_23 120.0
C45_23 C44_23 H44_23 120.0
C46_23 C45_23 C44_23 121.2(13)
C46_23 C45_23 N54_23 120.9(13)
C44_23 C45_23 N54_23 117.8(14)
C45_23 C46_23 C47_23 117.7(15)
C45_23 C46_23 H46_23 121.1
C47_23 C46_23 H46_23 121.1
C46_23 C47_23 C42_23 125.4(14)
C46_23 C47_23 N48_23 115.0(13)
C42_23 C47_23 N48_23 119.2(12)
O49_23 N48_23 O50_23 124.2(14)
O49_23 N48_23 C47_23 118.5(13)
O50_23 N48_23 C47_23 117.2(12)
O52_23 N51_23 O53_23 117.1(17)
O52_23 N51_23 C43_23 123.1(18)
O53_23 N51_23 C43_23 119.7(16)
O56_23 N54_23 O55_23 122.6(13)
O56_23 N54_23 C45_23 118.4(13)
O55_23 N54_23 C45_23 119.0(13)
O41_24 C42_24 C43_24 125.3(13)
O41_24 C42_24 C47_24 123.8(12)
C43_24 C42_24 C47_24 110.7(12)
C44_24 C43_24 N51_24 116.7(13)
C44_24 C43_24 C42_24 124.5(14)
N51_24 C43_24 C42_24 118.6(12)
C43_24 C44_24 C45_24 118.2(15)
C43_24 C44_24 H44_24 120.9
C45_24 C44_24 H44_24 120.9
C46_24 C45_24 C44_24 122.4(14)
C46_24 C45_24 N54_24 118.6(16)
C44_24 C45_24 N54_24 118.9(15)
C47_24 C46_24 C45_24 116.0(16)
C47_24 C46_24 H46_24 122.0
C45_24 C46_24 H46_24 122.0
C46_24 C47_24 C42_24 127.9(14)
C46_24 C47_24 N48_24 113.0(13)
C42_24 C47_24 N48_24 119.1(11)
O50_24 N48_24 O49_24 123.1(13)
O50_24 N48_24 C47_24 117.2(13)
O49_24 N48_24 C47_24 119.7(13)
O52_24 N51_24 O53_24 118.1(16)
O52_24 N51_24 C43_24 121.5(14)
O53_24 N51_24 C43_24 120.4(16)
O55_24 N54_24 O56_24 122.9(16)
O55_24 N54_24 C45_24 119.4(18)
O56_24 N54_24 C45_24 117.3(16)
C61_31 C62_31 C63_31 112.3(17)
C64_31 C63_31 C62_31 114.5(16)
C63_31 C64_31 C65_31 113.8(14)
C66_31 C65_31 C64_31 113.4(16)
C63_32 C62_32 C61_32 120(4)
C62_32 C63_32 C64_32 122(4)
C65_32 C64_32 C63_32 121(4)
C64_32 C65_32 C66_32 116(4)
C61_33 C62_33 C63_33 113(3)
C64_33 C63_33 C62_33 103(3)
C65_33 C64_33 C63_33 121(4)
C64_33 C65_33 C66_33 107(4)
C61_34 C62_34 C63_34 133(4)
C64_34 C63_34 C62_34 122(4)
C63_34 C64_34 C65_34 121(3)
C64_34 C65_34 C66_34 112(3)
C66_35^a C65_35^a C64_35^a 115(4)
C63_35^a C64_35^a C65_35^a 116(4)
C64_35^a C63_35^a C62_35^a 115(3)
C63_35^a C62_35^a C61_35^a 110(3)
C64_36 C65_36 C66_36 131(4)
C65_36 C64_36 C63_36 112(4)
C64_36 C63_36 C62_36 120(4)
C63_36 C62_36 C61_36 113(4)
C66_37 C65_37 C64_37 118(4)
C63_37 C64_37 C65_37 113(4)
C64_37 C63_37 C62_37 121(5)
C63_37 C62_37 C61_37 104(4)
C66_39 C65_39 C64_39 126(5)
C65_39 C64_39 C63_39 112(4)
C62_39 C63_39 C64_39 119(4)
C63_39 C62_39 C61_39 113(4)
C64_41 C65_41 C66_41 104(4)
C63_41 C64_41 C65_41 119(4)
C64_41 C63_41 C62_41 108(4)
C61_41 C62_41 C63_41 115(4)
C64_42^b C65_42^b C66_42^b 112(4)
C63_42^b C64_42^b C65_42^b 118(4)
C64_42^b C63_42^b C62_42^b 112(4)
C61_42^b C62_42^b C63_42^b 114(4)
N_51 C1_51 C2_51 156(5)
N_52 C1_52 C2_52 160(9)

loop_
_geom_bond_atom_site_label_1
_geom_bond_atom_site_label_2
_geom_bond_distance
Sr1 O1_5 2.572(9)
Sr1 O1_6 2.596(8)
Sr1 O1_8 2.596(9)
Sr1 O1_2 2.606(9)
Sr1 O1_3 2.625(9)
Sr1 O1_4 2.649(9)
Sr1 O1_7 2.651(9)
Sr1 O1_1 2.655(8)
Sr2 O1_14 2.592(12)
Sr2 O1_15 2.598(10)
Sr2 O1_16 2.603(10)
Sr2 O1_12 2.607(11)
Sr2 O1_9 2.614(11)
Sr2 O1_10 2.643(11)
Sr2 O1_11 2.669(11)
Sr2 O1_13 2.674(11)
O1_1 C2_1 1.237(13)
C2_1 C7_1 1.391(15)
C2_1 N3_1 1.395(15)
N3_1 C4_1 1.382(16)
N3_1 H3_1 0.8800
C4_1 N5_1 1.336(16)
C4_1 N11_1 1.366(17)
N5_1 C6_1 1.337(15)
C6_1 C7_1 1.368(16)
C6_1 N10_1 1.385(15)
C7_1 N8_1 1.399(15)
N8_1 C9_1 1.301(15)
C9_1 N10_1 1.405(15)
C9_1 C12_1 1.478(16)
N10_1 C18_1 1.456(15)
N11_1 H11A_1 0.8800
N11_1 H11B_1 0.8800
C12_1 C13_1 1.368(17)
C12_1 C17_1 1.402(18)
C13_1 C14_1 1.412(18)
C13_1 H13_1 0.9500
C14_1 C15_1 1.383(19)
C14_1 H14_1 0.9500
C15_1 C16_1 1.39(2)
C15_1 H15_1 0.9500
C16_1 C17_1 1.394(19)
C16_1 H16_1 0.9500
C17_1 H17_1 0.9500
C18_1 O19_1 1.392(16)
C18_1 C22_1 1.551(19)
C18_1 H18_1 1.0000
O19_1 C20_1 1.442(17)
C20_1 C21_1 1.507(19)
C20_1 C28_1 1.536(19)
C20_1 H20_1 1.0000
C21_1 O25_1 1.445(15)
C21_1 C22_1 1.528(18)
C21_1 H21_1 1.0000
C22_1 O23_1 1.416(16)
C22_1 H22_1 1.0000
O23_1 C24_1 1.448(18)
C24_1 O25_1 1.439(18)
C24_1 C26_1 1.487(19)
C24_1 C27_1 1.50(2)
C26_1 H26A_1 0.9800
C26_1 H26B_1 0.9800
C26_1 H26C_1 0.9800
C27_1 H27A_1 0.9800
C27_1 H27B_1 0.9800
C27_1 H27C_1 0.9800
C28_1 O29_1 1.432(18)
C28_1 H28A_1 0.9900
C28_1 H28B_1 0.9900
O29_1 Si30_1 1.685(12)
Si30_1 C32_1 1.861(15)
Si30_1 C31_1 1.865(13)
Si30_1 C33_1 1.879(17)
C31_1 H31A_1 0.9800
C31_1 H31B_1 0.9800
C31_1 H31C_1 0.9800
C32_1 H32A_1 0.9800
C32_1 H32B_1 0.9800
C32_1 H32C_1 0.9800
C33_1 C36_1 1.52(2)
C33_1 C35_1 1.52(2)
C33_1 C34_1 1.55(2)
C34_1 H34A_1 0.9800
C34_1 H34B_1 0.9800
C34_1 H34C_1 0.9800
C35_1 H35A_1 0.9800
C35_1 H35B_1 0.9800
C35_1 H35C_1 0.9800
C36_1 H36A_1 0.9800
C36_1 H36B_1 0.9800
C36_1 H36C_1 0.9800
O1_2 C2_2 1.252(13)
C2_2 N3_2 1.388(14)
C2_2 C7_2 1.404(15)
N3_2 C4_2 1.365(14)
N3_2 H3_2 0.8800
C4_2 N5_2 1.311(15)
C4_2 N11_2 1.344(15)
N5_2 C6_2 1.351(14)
C6_2 C7_2 1.367(15)
C6_2 N10_2 1.380(15)
C7_2 N8_2 1.393(14)
N8_2 C9_2 1.305(15)
C9_2 N10_2 1.398(14)
C9_2 C12_2 1.489(16)
N10_2 C18_2 1.486(15)
N11_2 H11A_2 0.8800
N11_2 H11B_2 0.8800
C12_2 C13_2 1.370(16)
C12_2 C17_2 1.375(17)
C13_2 C14_2 1.404(17)
C13_2 H13_2 0.9500
C14_2 C15_2 1.396(19)
C14_2 H14_2 0.9500
C15_2 C16_2 1.379(18)
C15_2 H15_2 0.9500
C16_2 C17_2 1.414(18)
C16_2 H16_2 0.9500
C17_2 H17_2 0.9500
C18_2 O19_2 1.401(15)
C18_2 C22_2 1.547(16)
C18_2 H18_2 1.0000
O19_2 C20_2 1.453(15)
C20_2 C21_2 1.508(18)
C20_2 C28_2 1.538(18)
C20_2 H20_2 1.0000
C21_2 O25_2 1.469(15)
C21_2 C22_2 1.545(17)
C21_2 H21_2 1.0000
C22_2 O23_2 1.417(15)
C22_2 H22_2 1.0000
O23_2 C24_2 1.436(15)
C24_2 O25_2 1.425(17)
C24_2 C26_2 1.493(19)
C24_2 C27_2 1.506(18)
C26_2 H26A_2 0.9800
C26_2 H26B_2 0.9800
C26_2 H26C_2 0.9800
C27_2 H27A_2 0.9800
C27_2 H27B_2 0.9800
C27_2 H27C_2 0.9800
C28_2 O29_2 1.401(16)
C28_2 H28A_2 0.9900
C28_2 H28B_2 0.9900
O29_2 Si30_2 1.669(10)
Si30_2 C31_2 1.848(13)
Si30_2 C32_2 1.870(13)
Si30_2 C33_2 1.891(14)
C31_2 H31A_2 0.9800
C31_2 H31B_2 0.9800
C31_2 H31C_2 0.9800
C32_2 H32A_2 0.9800
C32_2 H32B_2 0.9800
C32_2 H32C_2 0.9800
C33_2 C35_2 1.496(18)
C33_2 C34_2 1.526(19)
C33_2 C36_2 1.589(18)
C34_2 H34A_2 0.9800
C34_2 H34B_2 0.9800
C34_2 H34C_2 0.9800
C35_2 H35A_2 0.9800
C35_2 H35B_2 0.9800
C35_2 H35C_2 0.9800
C36_2 H36A_2 0.9800
C36_2 H36B_2 0.9800
C36_2 H36C_2 0.9800
O1_3 C2_3 1.246(14)
C2_3 N3_3 1.362(15)
C2_3 C7_3 1.391(15)
N3_3 C4_3 1.356(15)
N3_3 H3_3 0.8800
C4_3 N11_3 1.324(15)
C4_3 N5_3 1.349(15)
N5_3 C6_3 1.373(15)
C6_3 C7_3 1.376(16)
C6_3 N10_3 1.390(15)
C7_3 N8_3 1.388(15)
N8_3 C9_3 1.309(15)
C9_3 N10_3 1.410(15)
C9_3 C12_3 1.465(16)
N10_3 C18_3 1.459(16)
N11_3 H11A_3 0.8800
N11_3 H11B_3 0.8800
C12_3 C17_3 1.355(18)
C12_3 C13_3 1.369(18)
C13_3 C14_3 1.390(18)
C13_3 H13_3 0.9500
C14_3 C15_3 1.39(2)
C14_3 H14_3 0.9500
C15_3 C16_3 1.40(2)
C15_3 H15_3 0.9500
C16_3 C17_3 1.410(18)
C16_3 H16_3 0.9500
C17_3 H17_3 0.9500
C18_3 O19_3 1.404(17)
C18_3 C22_3 1.522(18)
C18_3 H18_3 1.0000
O19_3 C20_3 1.433(16)
C20_3 C28_3 1.505(18)
C20_3 C21_3 1.535(18)
C20_3 H20_3 1.0000
C21_3 O25_3 1.408(15)
C21_3 C22_3 1.508(18)
C21_3 H21_3 1.0000
C22_3 O23_3 1.419(16)
C22_3 H22_3 1.0000
O23_3 C24_3 1.437(17)
C24_3 O25_3 1.411(17)
C24_3 C26_3 1.51(2)
C24_3 C27_3 1.522(19)
C26_3 H26A_3 0.9800
C26_3 H26B_3 0.9800
C26_3 H26C_3 0.9800
C27_3 H27A_3 0.9800
C27_3 H27B_3 0.9800
C27_3 H27C_3 0.9800
C28_3 O29_3 1.396(17)
C28_3 H28A_3 0.9900
C28_3 H28B_3 0.9900
O29_3 Si30_3 1.676(13)
Si30_3 C33_3 1.85(2)
Si30_3 C31_3 1.88(2)
Si30_3 C32_3 1.90(2)
C31_3 H31A_3 0.9800
C31_3 H31B_3 0.9800
C31_3 H31C_3 0.9800
C32_3 H32A_3 0.9800
C32_3 H32B_3 0.9800
C32_3 H32C_3 0.9800
C33_3 C36_3 1.54(2)
C33_3 C34_3 1.54(2)
C33_3 C35_3 1.54(3)
C34_3 H34A_3 0.9800
C34_3 H34B_3 0.9800
C34_3 H34C_3 0.9800
C35_3 H35A_3 0.9800
C35_3 H35B_3 0.9800
C35_3 H35C_3 0.9800
C36_3 H36A_3 0.9800
C36_3 H36B_3 0.9800
C36_3 H36C_3 0.9800
O1_4 C2_4 1.279(14)
C2_4 N3_4 1.383(15)
C2_4 C7_4 1.397(16)
N3_4 C4_4 1.372(15)
N3_4 H3_4 0.8800
C4_4 N5_4 1.308(15)
C4_4 N11_4 1.330(15)
N5_4 C6_4 1.344(15)
C6_4 C7_4 1.381(16)
C6_4 N10_4 1.398(15)
C7_4 N8_4 1.392(15)
N8_4 C9_4 1.318(16)
C9_4 N10_4 1.419(16)
C9_4 C12_4 1.482(17)
N10_4 C18_4 1.435(16)
N11_4 H11A_4 0.8800
N11_4 H11B_4 0.8800
C12_4 C13_4 1.349(19)
C12_4 C17_4 1.397(19)
C13_4 C14_4 1.430(19)
C13_4 H13_4 0.9500
C14_4 C15_4 1.38(2)
C14_4 H14_4 0.9500
C15_4 C16_4 1.40(2)
C15_4 H15_4 0.9500
C16_4 C17_4 1.412(19)
C16_4 H16_4 0.9500
C17_4 H17_4 0.9500
C18_4 O19_4 1.403(18)
C18_4 C22_4 1.522(19)
C18_4 H18_4 1.0000
O19_4 C20_4 1.452(18)
C20_4 C28_4 1.51(2)
C20_4 C21_4 1.51(2)
C20_4 H20_4 1.0000
C21_4 O25_4 1.420(16)
C21_4 C22_4 1.521(18)
C21_4 H21_4 1.0000
C22_4 O23_4 1.429(16)
C22_4 H22_4 1.0000
O23_4 C24_4 1.450(18)
C24_4 O25_4 1.446(19)
C24_4 C26_4 1.50(2)
C24_4 C27_4 1.52(2)
C26_4 H26A_4 0.9800
C26_4 H26B_4 0.9800
C26_4 H26C_4 0.9800
C27_4 H27A_4 0.9800
C27_4 H27B_4 0.9800
C27_4 H27C_4 0.9800
C28_4 O29_4 1.374(18)
C28_4 H28A_4 0.9900
C28_4 H28B_4 0.9900
O29_4 Si30_4 1.663(13)
Si30_4 C32_4 1.838(18)
Si30_4 C33_4 1.85(2)
Si30_4 C31_4 1.960(19)
C31_4 H31A_4 0.9800
C31_4 H31B_4 0.9800
C31_4 H31C_4 0.9800
C32_4 H32A_4 0.9800
C32_4 H32B_4 0.9800
C32_4 H32C_4 0.9800
C33_4 C34_4 1.53(2)
C33_4 C36_4 1.53(2)
C33_4 C35_4 1.57(2)
C34_4 H34A_4 0.9800
C34_4 H34B_4 0.9800
C34_4 H34C_4 0.9800
C35_4 H35A_4 0.9800
C35_4 H35B_4 0.9800
C35_4 H35C_4 0.9800
C36_4 H36A_4 0.9800
C36_4 H36B_4 0.9800
C36_4 H36C_4 0.9800
O1_5 C2_5 1.237(13)
C2_5 N3_5 1.405(15)
C2_5 C7_5 1.417(16)
N3_5 C4_5 1.376(14)
N3_5 H3_5 0.8800
C4_5 N5_5 1.326(15)
C4_5 N11_5 1.335(15)
N5_5 C6_5 1.368(14)
C6_5 N10_5 1.380(15)
C6_5 C7_5 1.384(15)
C7_5 N8_5 1.400(15)
N8_5 C9_5 1.293(15)
C9_5 N10_5 1.381(15)
C9_5 C12_5 1.523(16)
N10_5 C18_5 1.475(14)
N11_5 H11A_5 0.8800
N11_5 H11B_5 0.8800
C12_5 C13_5 1.346(17)
C12_5 C17_5 1.359(17)
C13_5 C14_5 1.410(17)
C13_5 H13_5 0.9500
C14_5 C15_5 1.334(19)
C14_5 H14_5 0.9500
C15_5 C16_5 1.403(19)
C15_5 H15_5 0.9500
C16_5 C17_5 1.355(17)
C16_5 H16_5 0.9500
C17_5 H17_5 0.9500
C18_5 O19_5 1.423(16)
C18_5 C22_5 1.525(17)
C18_5 H18_5 1.0000
O19_5 C20_5 1.410(16)
C20_5 C21_5 1.488(19)
C20_5 C28_5 1.51(2)
C20_5 H20_5 1.0000
C21_5 O25_5 1.467(17)
C21_5 C22_5 1.533(18)
C21_5 H21_5 1.0000
C22_5 O23_5 1.429(16)
C22_5 H22_5 1.0000
O23_5 C24_5 1.467(17)
C24_5 O25_5 1.410(18)
C24_5 C26_5 1.465(19)
C24_5 C27_5 1.54(2)
C26_5 H26A_5 0.9800
C26_5 H26B_5 0.9800
C26_5 H26C_5 0.9800
C27_5 H27A_5 0.9800
C27_5 H27B_5 0.9800
C27_5 H27C_5 0.9800
C28_5 O29_5 1.399(19)
C28_5 H28A_5 0.9900
C28_5 H28B_5 0.9900
O29_5 Si30_5 1.586(15)
Si30_5 C31_5 1.87(2)
Si30_5 C33_5 1.87(2)
Si30_5 C32_5 1.97(2)
C31_5 H31A_5 0.9800
C31_5 H31B_5 0.9800
C31_5 H31C_5 0.9800
C32_5 H32A_5 0.9800
C32_5 H32B_5 0.9800
C32_5 H32C_5 0.9800
C33_5 C36_5 1.52(3)
C33_5 C35_5 1.53(3)
C33_5 C34_5 1.55(3)
C34_5 H34A_5 0.9800
C34_5 H34B_5 0.9800
C34_5 H34C_5 0.9800
C35_5 H35A_5 0.9800
C35_5 H35B_5 0.9800
C35_5 H35C_5 0.9800
C36_5 H36A_5 0.9800
C36_5 H36B_5 0.9800
C36_5 H36C_5 0.9800
O1_6 C2_6 1.273(14)
C2_6 N3_6 1.363(14)
C2_6 C7_6 1.425(15)
N3_6 C4_6 1.371(15)
N3_6 H3_6 0.8800
C4_6 N5_6 1.335(15)
C4_6 N11_6 1.344(14)
N5_6 C6_6 1.366(14)
C6_6 C7_6 1.368(16)
C6_6 N10_6 1.389(15)
C7_6 N8_6 1.362(14)
N8_6 C9_6 1.344(15)
C9_6 N10_6 1.391(15)
C9_6 C12_6 1.480(16)
N10_6 C18_6 1.480(16)
N11_6 H11A_6 0.8800
N11_6 H11B_6 0.8800
C12_6 C13_6 1.346(18)
C12_6 C17_6 1.396(19)
C13_6 C14_6 1.393(19)
C13_6 H13_6 0.9500
C14_6 C15_6 1.35(2)
C14_6 H14_6 0.9500
C15_6 C16_6 1.37(2)
C15_6 H15_6 0.9500
C16_6 C17_6 1.36(2)
C16_6 H16_6 0.9500
C17_6 H17_6 0.9500
C18_6 O19_6 1.383(18)
C18_6 C22_6 1.538(18)
C18_6 H18_6 1.0000
O19_6 C20_6 1.429(18)
C20_6 C28_6 1.49(2)
C20_6 C21_6 1.52(2)
C20_6 H20_6 1.0000
C21_6 O25_6 1.424(18)
C21_6 C22_6 1.532(19)
C21_6 H21_6 1.0000
C22_6 O23_6 1.415(17)
C22_6 H22_6 1.0000
O23_6 C24_6 1.42(2)
C24_6 O25_6 1.41(2)
C24_6 C27_6 1.49(2)
C24_6 C26_6 1.50(2)
C26_6 H26A_6 0.9800
C26_6 H26B_6 0.9800
C26_6 H26C_6 0.9800
C27_6 H27A_6 0.9800
C27_6 H27B_6 0.9800
C27_6 H27C_6 0.9800
C28_6 O29_6 1.42(2)
C28_6 H28A_6 0.9900
C28_6 H28B_6 0.9900
O29_6 Si30_6 1.65(2)
Si30_6 C31_6 1.84(2)
Si30_6 C33_6 1.87(2)
Si30_6 C32_6 1.93(2)
C31_6 H31A_6 0.9800
C31_6 H31B_6 0.9800
C31_6 H31C_6 0.9800
C32_6 H32A_6 0.9800
C32_6 H32B_6 0.9800
C32_6 H32C_6 0.9800
C33_6 C34_6 1.53(3)
C33_6 C35_6 1.53(3)
C33_6 C36_6 1.55(3)
C34_6 H34A_6 0.9800
C34_6 H34B_6 0.9800
C34_6 H34C_6 0.9800
C35_6 H35A_6 0.9800
C35_6 H35B_6 0.9800
C35_6 H35C_6 0.9800
C36_6 H36A_6 0.9800
C36_6 H36B_6 0.9800
C36_6 H36C_6 0.9800
O1_7 C2_7 1.281(13)
C2_7 N3_7 1.389(15)
C2_7 C7_7 1.409(16)
N3_7 C4_7 1.344(15)
N3_7 H3_7 0.8800
C4_7 N5_7 1.294(15)
C4_7 N11_7 1.372(16)
N5_7 C6_7 1.366(15)
C6_7 C7_7 1.367(16)
C6_7 N10_7 1.373(15)
C7_7 N8_7 1.380(15)
N8_7 C9_7 1.319(14)
C9_7 N10_7 1.374(15)
C9_7 C12_7 1.480(16)
N10_7 C18_7 1.482(15)
N11_7 H11A_7 0.8800
N11_7 H11B_7 0.8800
C12_7 C13_7 1.380(17)
C12_7 C17_7 1.406(16)
C13_7 C14_7 1.393(17)
C13_7 H13_7 0.9500
C14_7 C15_7 1.376(18)
C14_7 H14_7 0.9500
C15_7 C16_7 1.361(19)
C15_7 H15_7 0.9500
C16_7 C17_7 1.415(18)
C16_7 H16_7 0.9500
C17_7 H17_7 0.9500
C18_7 O19_7 1.401(16)
C18_7 C22_7 1.521(18)
C18_7 H18_7 1.0000
O19_7 C20_7 1.445(17)
C20_7 C28_7 1.52(2)
C20_7 C21_7 1.54(2)
C20_7 H20_7 1.0000
C21_7 O25_7 1.378(16)
C21_7 C22_7 1.544(18)
C21_7 H21_7 1.0000
C22_7 O23_7 1.415(16)
C22_7 H22_7 1.0000
O23_7 C24_7 1.432(18)
C24_7 O25_7 1.421(19)
C24_7 C27_7 1.49(2)
C24_7 C26_7 1.53(2)
C26_7 H26A_7 0.9800
C26_7 H26B_7 0.9800
C26_7 H26C_7 0.9800
C27_7 H27A_7 0.9800
C27_7 H27B_7 0.9800
C27_7 H27C_7 0.9800
C28_7 O29_7 1.43(2)
C28_7 H28A_7 0.9900
C28_7 H28B_7 0.9900
O29_7 Si30_7 1.602(16)
Si30_7 C32_7 1.80(2)
Si30_7 C33_7 1.87(2)
Si30_7 C31_7 1.96(2)
C31_7 H31A_7 0.9800
C31_7 H31B_7 0.9800
C31_7 H31C_7 0.9800
C32_7 H32A_7 0.9800
C32_7 H32B_7 0.9800
C32_7 H32C_7 0.9800
C33_7 C35_7 1.52(3)
C33_7 C34_7 1.52(3)
C33_7 C36_7 1.55(3)
C34_7 H34A_7 0.9800
C34_7 H34B_7 0.9800
C34_7 H34C_7 0.9800
C35_7 H35A_7 0.9800
C35_7 H35B_7 0.9800
C35_7 H35C_7 0.9800
C36_7 H36A_7 0.9800
C36_7 H36B_7 0.9800
C36_7 H36C_7 0.9800
O1_8 C2_8 1.261(14)
C2_8 N3_8 1.358(15)
C2_8 C7_8 1.423(15)
N3_8 C4_8 1.373(15)
N3_8 H3_8 0.8800
C4_8 N11_8 1.323(15)
C4_8 N5_8 1.341(15)
N5_8 C6_8 1.343(14)
C6_8 N10_8 1.373(15)
C6_8 C7_8 1.374(16)
C7_8 N8_8 1.380(15)
N8_8 C9_8 1.328(15)
C9_8 N10_8 1.378(15)
C9_8 C12_8 1.478(16)
N10_8 C18_8 1.523(17)
N11_8 H11A_8 0.8800
N11_8 H11B_8 0.8800
C12_8 C13_8 1.348(18)
C12_8 C17_8 1.380(18)
C13_8 C14_8 1.378(18)
C13_8 H13_8 0.9500
C14_8 C15_8 1.400(19)
C14_8 H14_8 0.9500
C15_8 C16_8 1.335(19)
C15_8 H15_8 0.9500
C16_8 C17_8 1.412(18)
C16_8 H16_8 0.9500
C17_8 H17_8 0.9500
C18_8 O19_8 1.362(18)
C18_8 C22_8 1.541(19)
C18_8 H18_8 1.0000
O19_8 C20_8 1.456(17)
C20_8 C28_8 1.51(2)
C20_8 C21_8 1.54(2)
C20_8 H20_8 1.0000
C21_8 O25_8 1.419(19)
C21_8 C22_8 1.55(2)
C21_8 H21_8 1.0000
C22_8 O23_8 1.479(18)
C22_8 H22_8 1.0000
O23_8 C24_8 1.41(2)
C24_8 O25_8 1.45(2)
C24_8 C26_8 1.50(2)
C24_8 C27_8 1.51(2)
C26_8 H26A_8 0.9800
C26_8 H26B_8 0.9800
C26_8 H26C_8 0.9800
C27_8 H27A_8 0.9800
C27_8 H27B_8 0.9800
C27_8 H27C_8 0.9800
C28_8 O29_8 1.448(19)
C28_8 H28A_8 0.9900
C28_8 H28B_8 0.9900
O29_8 Si30_8 1.682(16)
Si30_8 C33_8 1.83(2)
Si30_8 C32_8 1.851(18)
Si30_8 C31_8 1.89(2)
C31_8 H31A_8 0.9800
C31_8 H31B_8 0.9800
C31_8 H31C_8 0.9800
C32_8 H32A_8 0.9800
C32_8 H32B_8 0.9800
C32_8 H32C_8 0.9800
C33_8 C35_8 1.54(2)
C33_8 C36_8 1.54(2)
C33_8 C34_8 1.55(2)
C34_8 H34A_8 0.9800
C34_8 H34B_8 0.9800
C34_8 H34C_8 0.9800
C35_8 H35A_8 0.9800
C35_8 H35B_8 0.9800
C35_8 H35C_8 0.9800
C36_8 H36A_8 0.9800
C36_8 H36B_8 0.9800
C36_8 H36C_8 0.9800
O1_9 C2_9 1.276(15)
C2_9 N3_9 1.364(17)
C2_9 C7_9 1.402(17)
N3_9 C4_9 1.375(17)
N3_9 H3_9 0.8800
C4_9 N11_9 1.314(19)
C4_9 N5_9 1.363(17)
N5_9 C6_9 1.358(17)
C6_9 C7_9 1.368(17)
C6_9 N10_9 1.391(17)
C7_9 N8_9 1.405(17)
N8_9 C9_9 1.335(16)
C9_9 N10_9 1.369(17)
C9_9 C12_9 1.481(17)
N10_9 C18_9 1.455(17)
N11_9 H11A_9 0.8800
N11_9 H11B_9 0.8800
C12_9 C13_9 1.342(19)
C12_9 C17_9 1.425(19)
C13_9 C14_9 1.421(19)
C13_9 H13_9 0.9500
C14_9 C15_9 1.36(2)
C14_9 H14_9 0.9500
C15_9 C16_9 1.37(2)
C15_9 H15_9 0.9500
C16_9 C17_9 1.40(2)
C16_9 H16_9 0.9500
C17_9 H17_9 0.9500
C18_9 O19_9 1.40(2)
C18_9 C22_9 1.55(2)
C18_9 H18_9 1.0000
O19_9 C20_9 1.44(2)
C20_9 C21_9 1.50(2)
C20_9 C28_9 1.53(2)
C20_9 H20_9 1.0000
C21_9 O25_9 1.424(19)
C21_9 C22_9 1.52(2)
C21_9 H21_9 1.0000
C22_9 O23_9 1.433(18)
C22_9 H22_9 1.0000
O23_9 C24_9 1.442(19)
C24_9 O25_9 1.42(2)
C24_9 C26_9 1.50(2)
C24_9 C27_9 1.50(2)
C26_9 H26A_9 0.9800
C26_9 H26B_9 0.9800
C26_9 H26C_9 0.9800
C27_9 H27A_9 0.9800
C27_9 H27B_9 0.9800
C27_9 H27C_9 0.9800
C28_9 O29_9 1.45(2)
C28_9 H28A_9 0.9900
C28_9 H28B_9 0.9900
O29_9 Si30_9 1.61(2)
Si30_9 C32_9 1.84(2)
Si30_9 C31_9 1.90(2)
Si30_9 C33_9 1.92(2)
C31_9 H31A_9 0.9800
C31_9 H31B_9 0.9800
C31_9 H31C_9 0.9800
C32_9 H32A_9 0.9800
C32_9 H32B_9 0.9800
C32_9 H32C_9 0.9800
C33_9 C36_9 1.53(3)
C33_9 C34_9 1.56(3)
C33_9 C35_9 1.56(3)
C34_9 H34A_9 0.9800
C34_9 H34B_9 0.9800
C34_9 H34C_9 0.9800
C35_9 H35A_9 0.9800
C35_9 H35B_9 0.9800
C35_9 H35C_9 0.9800
C36_9 H36A_9 0.9800
C36_9 H36B_9 0.9800
C36_9 H36C_9 0.9800
O1_10 C2_10 1.261(16)
C2_10 N3_10 1.350(17)
C2_10 C7_10 1.422(18)
N3_10 C4_10 1.355(17)
N3_10 H3_10 0.8800
C4_10 N5_10 1.323(17)
C4_10 N11_10 1.340(17)
N5_10 C6_10 1.355(16)
C6_10 N10_10 1.382(16)
C6_10 C7_10 1.395(17)
C7_10 N8_10 1.421(17)
N8_10 C9_10 1.277(17)
C9_10 N10_10 1.430(17)
C9_10 C12_10 1.476(18)
N10_10 C18_10 1.436(16)
N11_10 H11A_10 0.8800
N11_10 H11B_10 0.8800
C12_10 C13_10 1.36(2)
C12_10 C17_10 1.422(19)
C13_10 C14_10 1.39(2)
C13_10 H13_10 0.9500
C14_10 C15_10 1.40(2)
C14_10 H14_10 0.9500
C15_10 C16_10 1.42(2)
C15_10 H15_10 0.9500
C16_10 C17_10 1.39(2)
C16_10 H16_10 0.9500
C17_10 H17_10 0.9500
C18_10 O19_10 1.403(18)
C18_10 C22_10 1.567(19)
C18_10 H18_10 1.0000
O19_10 C20_10 1.393(19)
C20_10 C21_10 1.52(2)
C20_10 C28_10 1.55(2)
C20_10 H20_10 1.0000
C21_10 O25_10 1.438(17)
C21_10 C22_10 1.535(19)
C21_10 H21_10 1.0000
C22_10 O23_10 1.421(17)
C22_10 H22_10 1.0000
O23_10 C24_10 1.402(17)
C24_10 O25_10 1.427(18)
C24_10 C26_10 1.49(2)
C24_10 C27_10 1.53(2)
C26_10 H26A_10 0.9800
C26_10 H26B_10 0.9800
C26_10 H26C_10 0.9800
C27_10 H27A_10 0.9800
C27_10 H27B_10 0.9800
C27_10 H27C_10 0.9800
C28_10 O29_10 1.30(2)
C28_10 H28A_10 0.9900
C28_10 H28B_10 0.9900
Si30_10 O29_10 1.56(2)
Si30_10 C33_10 1.89(2)
Si30_10 C31_10 1.91(2)
Si30_10 C32_10 1.93(2)
C31_10 H31A_10 0.9800
C31_10 H31B_10 0.9800
C31_10 H31C_10 0.9800
C32_10 H32A_10 0.9800
C32_10 H32B_10 0.9800
C32_10 H32C_10 0.9800
C33_10 C35_10 1.53(3)
C33_10 C36_10 1.55(3)
C33_10 C34_10 1.56(3)
C34_10 H34A_10 0.9800
C34_10 H34B_10 0.9800
C34_10 H34C_10 0.9800
C35_10 H35A_10 0.9800
C35_10 H35B_10 0.9800
C35_10 H35C_10 0.9800
C36_10 H36A_10 0.9800
C36_10 H36B_10 0.9800
C36_10 H36C_10 0.9800
O1_11 C2_11 1.255(16)
C2_11 N3_11 1.357(17)
C2_11 C7_11 1.426(17)
N3_11 C4_11 1.365(17)
N3_11 H3_11 0.8800
C4_11 N11_11 1.309(17)
C4_11 N5_11 1.345(17)
N5_11 C6_11 1.362(17)
C6_11 C7_11 1.373(18)
C6_11 N10_11 1.390(16)
C7_11 N8_11 1.385(17)
N8_11 C9_11 1.320(17)
C9_11 N10_11 1.371(18)
C9_11 C12_11 1.517(18)
N10_11 C18_11 1.451(17)
N11_11 H11A_11 0.8800
N11_11 H11B_11 0.8800
C12_11 C13_11 1.35(2)
C12_11 C17_11 1.38(2)
C13_11 C14_11 1.41(2)
C13_11 H13_11 0.9500
C14_11 C15_11 1.37(2)
C14_11 H14_11 0.9500
C15_11 C16_11 1.40(2)
C15_11 H15_11 0.9500
C16_11 C17_11 1.40(2)
C16_11 H16_11 0.9500
C17_11 H17_11 0.9500
C18_11 O19_11 1.42(2)
C18_11 C22_11 1.54(2)
C18_11 H18_11 1.0000
O19_11 C20_11 1.44(2)
C20_11 C21_11 1.54(2)
C20_11 C28_11 1.58(2)
C20_11 H20_11 1.0000
C21_11 O25_11 1.413(19)
C21_11 C22_11 1.52(2)
C21_11 H21_11 1.0000
C22_11 O23_11 1.458(18)
C22_11 H22_11 1.0000
O23_11 C24_11 1.38(2)
C24_11 O25_11 1.40(2)
C24_11 C26_11 1.47(2)
C24_11 C27_11 1.54(2)
C26_11 H26A_11 0.9800
C26_11 H26B_11 0.9800
C26_11 H26C_11 0.9800
C27_11 H27A_11 0.9800
C27_11 H27B_11 0.9800
C27_11 H27C_11 0.9800
C28_11 O29_11 1.43(2)
C28_11 H28A_11 0.9900
C28_11 H28B_11 0.9900
O29_11 Si30_11 1.680(19)
Si30_11 C32_11 1.84(2)
Si30_11 C33_11 1.85(2)
Si30_11 C31_11 1.86(2)
C31_11 H31A_11 0.9800
C31_11 H31B_11 0.9800
C31_11 H31C_11 0.9800
C32_11 H32A_11 0.9800
C32_11 H32B_11 0.9800
C32_11 H32C_11 0.9800
C33_11 C35_11 1.52(2)
C33_11 C34_11 1.58(2)
C33_11 C36_11 1.60(3)
C34_11 H34A_11 0.9800
C34_11 H34B_11 0.9800
C34_11 H34C_11 0.9800
C35_11 H35A_11 0.9800
C35_11 H35B_11 0.9800
C35_11 H35C_11 0.9800
C36_11 H36A_11 0.9800
C36_11 H36B_11 0.9800
C36_11 H36C_11 0.9800
O1_12 C2_12 1.272(15)
C2_12 N3_12 1.388(15)
C2_12 C7_12 1.398(17)
N3_12 C4_12 1.367(16)
N3_12 H3_12 0.8800
C4_12 N11_12 1.320(17)
C4_12 N5_12 1.347(17)
N5_12 C6_12 1.326(15)
C6_12 N10_12 1.383(16)
C6_12 C7_12 1.391(17)
C7_12 N8_12 1.374(15)
N8_12 C9_12 1.356(16)
C9_12 N10_12 1.380(15)
C9_12 C12_12 1.458(16)
N10_12 C18_12 1.486(16)
N11_12 H11A_12 0.8800
N11_12 H11B_12 0.8800
C12_12 C13_12 1.387(17)
C12_12 C17_12 1.418(17)
C13_12 C14_12 1.404(18)
C13_12 H13_12 0.9500
C14_12 C15_12 1.354(18)
C14_12 H14_12 0.9500
C15_12 C16_12 1.400(18)
C15_12 H15_12 0.9500
C16_12 C17_12 1.368(17)
C16_12 H16_12 0.9500
C17_12 H17_12 0.9500
C18_12 O19_12 1.372(17)
C18_12 C22_12 1.539(18)
C18_12 H18_12 1.0000
O19_12 C20_12 1.434(17)
C20_12 C21_12 1.480(19)
C20_12 C28_12 1.49(2)
C20_12 H20_12 1.0000
C21_12 O25_12 1.411(16)
C21_12 C22_12 1.522(19)
C21_12 H21_12 1.0000
C22_12 O23_12 1.442(17)
C22_12 H22_12 1.0000
O23_12 C24_12 1.418(18)
C24_12 O25_12 1.369(19)
C24_12 C27_12 1.45(2)
C24_12 C26_12 1.60(2)
C26_12 H26A_12 0.9800
C26_12 H26B_12 0.9800
C26_12 H26C_12 0.9800
C27_12 H27A_12 0.9800
C27_12 H27B_12 0.9800
C27_12 H27C_12 0.9800
C28_12 O29_12 1.42(2)
C28_12 H28A_12 0.9900
C28_12 H28B_12 0.9900
Si30_12 O29_12 1.627(15)
Si30_12 C33_12 1.88(2)
Si30_12 C32_12 1.88(2)
Si30_12 C31_12 1.90(2)
C31_12 H31A_12 0.9800
C31_12 H31B_12 0.9800
C31_12 H31C_12 0.9800
C32_12 H32A_12 0.9800
C32_12 H32B_12 0.9800
C32_12 H32C_12 0.9800
C33_12 C36_12 1.52(2)
C33_12 C34_12 1.55(3)
C33_12 C35_12 1.56(2)
C34_12 H34A_12 0.9800
C34_12 H34B_12 0.9800
C34_12 H34C_12 0.9800
C35_12 H35A_12 0.9800
C35_12 H35B_12 0.9800
C35_12 H35C_12 0.9800
C36_12 H36A_12 0.9800
C36_12 H36B_12 0.9800
C36_12 H36C_12 0.9800
O1_13 C2_13 1.244(15)
C2_13 N3_13 1.365(16)
C2_13 C7_13 1.394(17)
N3_13 C4_13 1.391(16)
N3_13 H3_13 0.8800
C4_13 N11_13 1.325(16)
C4_13 N5_13 1.343(16)
N5_13 C6_13 1.338(15)
C6_13 C7_13 1.390(17)
C6_13 N10_13 1.407(15)
C7_13 N8_13 1.416(16)
N8_13 C9_13 1.310(16)
C9_13 N10_13 1.417(16)
C9_13 C12_13 1.485(17)
N10_13 C18_13 1.467(16)
N11_13 H11A_13 0.8800
N11_13 H11B_13 0.8800
C12_13 C13_13 1.361(19)
C12_13 C17_13 1.384(19)
C13_13 C14_13 1.395(19)
C13_13 H13_13 0.9500
C14_13 C15_13 1.38(2)
C14_13 H14_13 0.9500
C15_13 C16_13 1.38(2)
C15_13 H15_13 0.9500
C16_13 C17_13 1.369(19)
C16_13 H16_13 0.9500
C17_13 H17_13 0.9500
C18_13 O19_13 1.413(19)
C18_13 C22_13 1.53(2)
C18_13 H18_13 1.0000
O19_13 C20_13 1.406(19)
C20_13 C28_13 1.47(2)
C20_13 C21_13 1.53(2)
C20_13 H20_13 1.0000
C21_13 O25_13 1.475(17)
C21_13 C22_13 1.53(2)
C21_13 H21_13 1.0000
C22_13 O23_13 1.427(18)
C22_13 H22_13 1.0000
O23_13 C24_13 1.439(18)
C24_13 O25_13 1.46(2)
C24_13 C27_13 1.50(2)
C24_13 C26_13 1.54(2)
C26_13 H26A_13 0.9800
C26_13 H26B_13 0.9800
C26_13 H26C_13 0.9800
C27_13 H27A_13 0.9800
C27_13 H27B_13 0.9800
C27_13 H27C_13 0.9800
C28_13 O29_13 1.42(2)
C28_13 H28A_13 0.9900
C28_13 H28B_13 0.9900
O29_13 Si30_13 1.641(16)
Si30_13 C33_13 1.82(2)
Si30_13 C31_13 1.86(2)
Si30_13 C32_13 2.00(2)
C31_13 H31A_13 0.9800
C31_13 H31B_13 0.9800
C31_13 H31C_13 0.9800
C32_13 H32A_13 0.9800
C32_13 H32B_13 0.9800
C32_13 H32C_13 0.9800
C33_13 C34_13 1.52(3)
C33_13 C35_13 1.53(2)
C33_13 C36_13 1.56(2)
C34_13 H34A_13 0.9800
C34_13 H34B_13 0.9800
C34_13 H34C_13 0.9800
C35_13 H35A_13 0.9800
C35_13 H35B_13 0.9800
C35_13 H35C_13 0.9800
C36_13 H36A_13 0.9800
C36_13 H36B_13 0.9800
C36_13 H36C_13 0.9800
O1_14 C2_14 1.286(16)
C2_14 N3_14 1.363(17)
C2_14 C7_14 1.407(17)
N3_14 C4_14 1.339(18)
N3_14 H3_14 0.8800
C4_14 N5_14 1.347(17)
C4_14 N11_14 1.376(17)
N5_14 C6_14 1.339(17)
C6_14 C7_14 1.369(18)
C6_14 N10_14 1.390(16)
C7_14 N8_14 1.410(17)
N8_14 C9_14 1.319(17)
C9_14 N10_14 1.374(17)
C9_14 C12_14 1.500(17)
N10_14 C18_14 1.452(17)
N11_14 H11A_14 0.8800
N11_14 H11B_14 0.8800
C12_14 C13_14 1.345(19)
C12_14 C17_14 1.374(19)
C13_14 C14_14 1.40(2)
C13_14 H13_14 0.9500
C14_14 C15_14 1.40(2)
C14_14 H14_14 0.9500
C15_14 C16_14 1.38(2)
C15_14 H15_14 0.9500
C16_14 C17_14 1.39(2)
C16_14 H16_14 0.9500
C17_14 H17_14 0.9500
C18_14 O19_14 1.395(19)
C18_14 C22_14 1.550(19)
C18_14 H18_14 1.0000
O19_14 C20_14 1.49(2)
C20_14 C28_14 1.49(2)
C20_14 C21_14 1.53(2)
C20_14 H20_14 1.0000
C21_14 O25_14 1.44(2)
C21_14 C22_14 1.49(2)
C21_14 H21_14 1.0000
C22_14 O23_14 1.478(18)
C22_14 H22_14 1.0000
O23_14 C24_14 1.44(2)
C24_14 O25_14 1.42(2)
C24_14 C26_14 1.50(2)
C24_14 C27_14 1.54(2)
C26_14 H26A_14 0.9800
C26_14 H26B_14 0.9800
C26_14 H26C_14 0.9800
C27_14 H27A_14 0.9800
C27_14 H27B_14 0.9800
C27_14 H27C_14 0.9800
C28_14 O29_14 1.40(2)
C28_14 H28A_14 0.9900
C28_14 H28B_14 0.9900
Si30_14 O29_14 1.62(2)
Si30_14 C32_14 1.82(2)
Si30_14 C33_14 1.89(2)
Si30_14 C31_14 1.96(3)
C31_14 H31D_14 0.9800
C31_14 H31E_14 0.9800
C31_14 H31F_14 0.9800
C32_14 H32D_14 0.9800
C32_14 H32E_14 0.9800
C32_14 H32F_14 0.9800
C33_14 C36_14 1.52(3)
C33_14 C35_14 1.53(3)
C33_14 C34_14 1.53(3)
C34_14 H34D_14 0.9800
C34_14 H34E_14 0.9800
C34_14 H34F_14 0.9800
C35_14 H35D_14 0.9800
C35_14 H35E_14 0.9800
C35_14 H35F_14 0.9800
C36_14 H36D_14 0.9800
C36_14 H36E_14 0.9800
C36_14 H36F_14 0.9800
O1_15 C2_15 1.282(15)
C2_15 N3_15 1.378(16)
C2_15 C7_15 1.398(17)
N3_15 C4_15 1.351(17)
N3_15 H3_15 0.8800
C4_15 N5_15 1.321(17)
C4_15 N11_15 1.352(17)
N5_15 C6_15 1.364(16)
C6_15 C7_15 1.348(16)
C6_15 N10_15 1.394(16)
C7_15 N8_15 1.377(16)
N8_15 C9_15 1.325(16)
C9_15 N10_15 1.413(16)
C9_15 C12_15 1.477(17)
N10_15 C18_15 1.465(16)
N11_15 H11A_15 0.8800
N11_15 H11B_15 0.8800
C12_15 C13_15 1.367(19)
C12_15 C17_15 1.382(18)
C13_15 C14_15 1.397(19)
C13_15 H13_15 0.9500
C14_15 C15_15 1.40(2)
C14_15 H14_15 0.9500
C15_15 C16_15 1.36(2)
C15_15 H15_15 0.9500
C16_15 C17_15 1.377(19)
C16_15 H16_15 0.9500
C17_15 H17_15 0.9500
C18_15 O19_15 1.401(19)
C18_15 C22_15 1.56(2)
C18_15 H18_15 1.0000
O19_15 C20_15 1.42(2)
C20_15 C28_15 1.53(2)
C20_15 C21_15 1.55(2)
C20_15 H20_15 1.0000
C21_15 O25_15 1.42(2)
C21_15 C22_15 1.53(2)
C21_15 H21_15 1.0000
C22_15 O23_15 1.412(19)
C22_15 H22_15 1.0000
O23_15 C24_15 1.43(2)
C24_15 O25_15 1.42(2)
C24_15 C27_15 1.49(2)
C24_15 C26_15 1.52(2)
C26_15 H26A_15 0.9800
C26_15 H26B_15 0.9800
C26_15 H26C_15 0.9800
C27_15 H27A_15 0.9800
C27_15 H27B_15 0.9800
C27_15 H27C_15 0.9800
C28_15 O29_15 1.38(2)
C28_15 H28A_15 0.9900
C28_15 H28B_15 0.9900
O29_15 Si30_15 1.674(19)
Si30_15 C33_15 1.88(2)
Si30_15 C31_15 1.88(2)
Si30_15 C32_15 1.89(2)
C31_15 H31A_15 0.9800
C31_15 H31B_15 0.9800
C31_15 H31C_15 0.9800
C32_15 H32A_15 0.9800
C32_15 H32B_15 0.9800
C32_15 H32C_15 0.9800
C33_15 C35_15 1.53(2)
C33_15 C34_15 1.55(3)
C33_15 C36_15 1.56(3)
C34_15 H34A_15 0.9800
C34_15 H34B_15 0.9800
C34_15 H34C_15 0.9800
C35_15 H35A_15 0.9800
C35_15 H35B_15 0.9800
C35_15 H35C_15 0.9800
C36_15 H36A_15 0.9800
C36_15 H36B_15 0.9800
C36_15 H36C_15 0.9800
O1_16 C2_16 1.236(14)
C2_16 N3_16 1.390(15)
C2_16 C7_16 1.429(17)
N3_16 C4_16 1.365(15)
N3_16 H3_16 0.8800
C4_16 N5_16 1.338(15)
C4_16 N11_16 1.354(15)
N5_16 C6_16 1.355(15)
C6_16 N10_16 1.381(16)
C6_16 C7_16 1.382(16)
C7_16 N8_16 1.370(16)
N8_16 C9_16 1.307(16)
C9_16 N10_16 1.393(15)
C9_16 C12_16 1.523(18)
N10_16 C18_16 1.485(16)
N11_16 H11A_16 0.8800
N11_16 H11B_16 0.8800
C12_16 C17_16 1.352(19)
C12_16 C13_16 1.365(19)
C13_16 C14_16 1.41(2)
C13_16 H13_16 0.9500
C14_16 C15_16 1.40(2)
C14_16 H14_16 0.9500
C15_16 C16_16 1.38(2)
C15_16 H15_16 0.9500
C16_16 C17_16 1.41(2)
C16_16 H16_16 0.9500
C17_16 H17_16 0.9500
C18_16 O19_16 1.405(18)
C18_16 C22_16 1.550(17)
C18_16 H18_16 1.0000
O19_16 C20_16 1.440(17)
C20_16 C28_16 1.53(2)
C20_16 C21_16 1.526(18)
C20_16 H20_16 1.0000
C21_16 O25_16 1.412(15)
C21_16 C22_16 1.530(18)
C21_16 H21_16 1.0000
C22_16 O23_16 1.429(16)
C22_16 H22_16 1.0000
O23_16 C24_16 1.432(16)
C24_16 O25_16 1.417(18)
C24_16 C27_16 1.500(18)
C24_16 C26_16 1.536(18)
C26_16 H26A_16 0.9800
C26_16 H26B_16 0.9800
C26_16 H26C_16 0.9800
C27_16 H27A_16 0.9800
C27_16 H27B_16 0.9800
C27_16 H27C_16 0.9800
C28_16 O29_16 1.439(18)
C28_16 H28A_16 0.9900
C28_16 H28B_16 0.9900
Si30_16 O29_16 1.605(17)
Si30_16 C33_16 1.85(2)
Si30_16 C32_16 1.90(2)
Si30_16 C31_16 1.94(2)
C31_16 H31A_16 0.9800
C31_16 H31B_16 0.9800
C31_16 H31C_16 0.9800
C32_16 H32A_16 0.9800
C32_16 H32B_16 0.9800
C32_16 H32C_16 0.9800
C33_16 C36_16 1.52(3)
C33_16 C34_16 1.53(2)
C33_16 C35_16 1.57(3)
C34_16 H34A_16 0.9800
C34_16 H34B_16 0.9800
C34_16 H34C_16 0.9800
C35_16 H35A_16 0.9800
C35_16 H35B_16 0.9800
C35_16 H35C_16 0.9800
C36_16 H36A_16 0.9800
C36_16 H36B_16 0.9800
C36_16 H36C_16 0.9800
O41_21 C42_21 1.243(15)
C42_21 C43_21 1.456(18)
C42_21 C47_21 1.458(18)
C43_21 C44_21 1.357(19)
C43_21 N51_21 1.413(19)
C44_21 C45_21 1.371(19)
C44_21 H44_21 0.9500
C45_21 C46_21 1.389(19)
C45_21 N54_21 1.442(17)
C46_21 C47_21 1.369(17)
C46_21 H46_21 0.9500
C47_21 N48_21 1.425(18)
N48_21 O49_21 1.222(16)
N48_21 O50_21 1.237(17)
N51_21 O52_21 1.173(18)
N51_21 O53_21 1.23(2)
N54_21 O56_21 1.213(17)
N54_21 O55_21 1.255(18)
O41_22 C42_22 1.227(18)
C42_22 C43_22 1.42(2)
C42_22 C47_22 1.475(19)
C43_22 C44_22 1.39(2)
C43_22 N51_22 1.46(2)
C44_22 C45_22 1.35(2)
C44_22 H44_22 0.9500
C45_22 N54_22 1.393(19)
C45_22 C46_22 1.41(2)
C46_22 C47_22 1.359(19)
C46_22 H46_22 0.9500
C47_22 N48_22 1.47(2)
N48_22 O50_22 1.19(2)
N48_22 O49_22 1.22(2)
N51_22 O52_22 1.215(19)
N51_22 O53_22 1.257(19)
N54_22 O55_22 1.256(18)
N54_22 O56_22 1.319(19)
O41_23 C42_23 1.258(16)
C42_23 C47_23 1.416(18)
C42_23 C43_23 1.484(19)
C43_23 C44_23 1.344(18)
C43_23 N51_23 1.437(19)
C44_23 C45_23 1.407(19)
C44_23 H44_23 0.9500
C45_23 C46_23 1.355(18)
C45_23 N54_23 1.420(16)
C46_23 C47_23 1.391(17)
C46_23 H46_23 0.9500
C47_23 N48_23 1.466(17)
N48_23 O49_23 1.222(14)
N48_23 O50_23 1.269(15)
N51_23 O52_23 1.216(18)
N51_23 O53_23 1.243(18)
N54_23 O56_23 1.234(16)
N54_23 O55_23 1.238(16)
O41_24 C42_24 1.267(15)
C42_24 C43_24 1.438(17)
C42_24 C47_24 1.456(17)
C43_24 C44_24 1.374(18)
C43_24 N51_24 1.426(18)
C44_24 C45_24 1.41(2)
C44_24 H44_24 0.9500
C45_24 C46_24 1.395(19)
C45_24 N54_24 1.435(18)
C46_24 C47_24 1.351(18)
C46_24 H46_24 0.9500
C47_24 N48_24 1.466(16)
N48_24 O50_24 1.233(15)
N48_24 O49_24 1.233(15)
N51_24 O52_24 1.221(16)
N51_24 O53_24 1.231(16)
N54_24 O55_24 1.228(18)
N54_24 O56_24 1.255(19)
C61_31 C62_31 1.49(2)
C62_31 C63_31 1.51(2)
C63_31 C64_31 1.51(2)
C64_31 C65_31 1.54(2)
C65_31 C66_31 1.54(2)
C61_32 C62_32 1.50(3)
C62_32 C63_32 1.47(3)
C63_32 C64_32 1.50(3)
C64_32 C65_32 1.48(3)
C65_32 C66_32 1.51(3)
C61_33 C62_33 1.52(3)
C62_33 C63_33 1.56(3)
C63_33 C64_33 1.53(3)
C64_33 C65_33 1.49(3)
C65_33 C66_33 1.53(3)
C61_34 C62_34 1.46(3)
C62_34 C63_34 1.48(3)
C63_34 C64_34 1.48(3)
C64_34 C65_34 1.54(3)
C65_34 C66_34 1.57(3)
C66_35^a C65_35^a 1.53(3)
C65_35^a C64_35^a 1.53(3)
C64_35^a C63_35^a 1.50(3)
C63_35^a C62_35^a 1.52(3)
C62_35^a C61_35^a 1.54(3)
C66_36 C65_36 1.48(3)
C65_36 C64_36 1.48(3)
C64_36 C63_36 1.52(3)
C63_36 C62_36 1.52(3)
C62_36 C61_36 1.54(3)
C66_37 C65_37 1.50(3)
C65_37 C64_37 1.52(3)
C64_37 C63_37 1.51(3)
C63_37 C62_37 1.52(3)
C62_37 C61_37 1.55(3)
C66_39 C65_39 1.48(3)
C65_39 C64_39 1.51(3)
C64_39 C63_39 1.54(3)
C63_39 C62_39 1.52(3)
C62_39 C61_39 1.53(3)
C66_41 C65_41 1.53(3)
C65_41 C64_41 1.52(3)
C64_41 C63_41 1.52(3)
C63_41 C62_41 1.53(3)
C62_41 C61_41 1.51(3)
C66_42^b C65_42^b 1.51(3)
C65_42^b C64_42^b 1.51(3)
C64_42^b C63_42^b 1.49(3)
C63_42^b C62_42^b 1.51(3)
C62_42^b C61_42^b 1.51(3)
C2_51 C1_51 1.50(3)
C1_51 N_51 1.18(2)
C2_52 C1_52 1.46(3)
C1_52 N_52 1.16(3)

loop_
_geom_torsion_atom_site_label_1
_geom_torsion_atom_site_label_2
_geom_torsion_atom_site_label_3
_geom_torsion_atom_site_label_4
_geom_torsion
Sr1 O1_1 C2_1 C7_1 -149.1(12)
Sr1 O1_1 C2_1 N3_1 31(2)
O1_1 C2_1 N3_1 C4_1 176.0(15)
C7_1 C2_1 N3_1 C4_1 -4(2)
C2_1 N3_1 C4_1 N5_1 0(3)
C2_1 N3_1 C4_1 N11_1 177.8(15)
N11_1 C4_1 N5_1 C6_1 -176.6(17)
N3_1 C4_1 N5_1 C6_1 1(2)
C4_1 N5_1 C6_1 C7_1 2(2)
C4_1 N5_1 C6_1 N10_1 -179.2(16)
N5_1 C6_1 C7_1 C2_1 -7(3)
N10_1 C6_1 C7_1 C2_1 174.6(14)
N5_1 C6_1 C7_1 N8_1 -179.9(15)
N10_1 C6_1 C7_1 N8_1 1.5(17)
O1_1 C2_1 C7_1 C6_1 -173.2(15)
N3_1 C2_1 C7_1 C6_1 7(2)
O1_1 C2_1 C7_1 N8_1 -2(3)
N3_1 C2_1 C7_1 N8_1 178.4(14)
C6_1 C7_1 N8_1 C9_1 0.7(17)
C2_1 C7_1 N8_1 C9_1 -171.5(16)
C7_1 N8_1 C9_1 N10_1 -2.6(16)
C7_1 N8_1 C9_1 C12_1 -179.1(13)
N5_1 C6_1 N10_1 C9_1 178.4(15)
C7_1 C6_1 N10_1 C9_1 -3.0(16)
N5_1 C6_1 N10_1 C18_1 7(2)
C7_1 C6_1 N10_1 C18_1 -174.9(14)
N8_1 C9_1 N10_1 C6_1 3.6(16)
C12_1 C9_1 N10_1 C6_1 180.0(14)
N8_1 C9_1 N10_1 C18_1 175.7(13)
C12_1 C9_1 N10_1 C18_1 -8(2)
N8_1 C9_1 C12_1 C13_1 36.3(19)
N10_1 C9_1 C12_1 C13_1 -139.6(13)
N8_1 C9_1 C12_1 C17_1 -138.0(15)
N10_1 C9_1 C12_1 C17_1 46(2)
C17_1 C12_1 C13_1 C14_1 -0.3(13)
C9_1 C12_1 C13_1 C14_1 -174.7(13)
C12_1 C13_1 C14_1 C15_1 0.9(13)
C13_1 C14_1 C15_1 C16_1 1(2)
C14_1 C15_1 C16_1 C17_1 -4(3)
C15_1 C16_1 C17_1 C12_1 4(3)
C13_1 C12_1 C17_1 C16_1 -2(2)
C9_1 C12_1 C17_1 C16_1 172.0(15)
C6_1 N10_1 C18_1 O19_1 80.8(18)
C9_1 N10_1 C18_1 O19_1 -89.6(16)
C6_1 N10_1 C18_1 C22_1 -38(2)
C9_1 N10_1 C18_1 C22_1 151.9(13)
N10_1 C18_1 O19_1 C20_1 -107.5(13)
C22_1 C18_1 O19_1 C20_1 16.1(15)
C18_1 O19_1 C20_1 C21_1 -9.0(16)
C18_1 O19_1 C20_1 C28_1 112.5(14)
O19_1 C20_1 C21_1 O25_1 -118.2(14)
C28_1 C20_1 C21_1 O25_1 121.6(15)
O19_1 C20_1 C21_1 C22_1 -2.3(16)
C28_1 C20_1 C21_1 C22_1 -122.6(14)
O25_1 C21_1 C22_1 O23_1 19.9(17)
C20_1 C21_1 C22_1 O23_1 -100.9(14)
O25_1 C21_1 C22_1 C18_1 132.0(12)
C20_1 C21_1 C22_1 C18_1 11.2(15)
O19_1 C18_1 C22_1 O23_1 92.6(13)
N10_1 C18_1 C22_1 O23_1 -146.1(12)
O19_1 C18_1 C22_1 C21_1 -16.2(14)
N10_1 C18_1 C22_1 C21_1 105.1(14)
C21_1 C22_1 O23_1 C24_1 -33.4(16)
C18_1 C22_1 O23_1 C24_1 -143.5(12)
C22_1 O23_1 C24_1 O25_1 34.6(16)
C22_1 O23_1 C24_1 C26_1 150.6(15)
C22_1 O23_1 C24_1 C27_1 -82.5(17)
O23_1 C24_1 O25_1 C21_1 -20.8(16)
C26_1 C24_1 O25_1 C21_1 -134.4(15)
C27_1 C24_1 O25_1 C21_1 98.5(15)
C20_1 C21_1 O25_1 C24_1 117.6(14)
C22_1 C21_1 O25_1 C24_1 0.8(17)
O19_1 C20_1 C28_1 O29_1 68.7(17)
C21_1 C20_1 C28_1 O29_1 -174.0(12)
C20_1 C28_1 O29_1 Si30_1 -93.5(15)
C28_1 O29_1 Si30_1 C32_1 105.0(14)
C28_1 O29_1 Si30_1 C31_1 -17.5(15)
C28_1 O29_1 Si30_1 C33_1 -136.8(14)
O29_1 Si30_1 C33_1 C36_1 179.5(12)
C32_1 Si30_1 C33_1 C36_1 -63.9(14)
C31_1 Si30_1 C33_1 C36_1 62.3(14)
O29_1 Si30_1 C33_1 C35_1 -58.7(14)
C32_1 Si30_1 C33_1 C35_1 57.9(14)
C31_1 Si30_1 C33_1 C35_1 -175.9(12)
O29_1 Si30_1 C33_1 C34_1 60.1(13)
C32_1 Si30_1 C33_1 C34_1 176.7(11)
C31_1 Si30_1 C33_1 C34_1 -57.1(13)
Sr1 O1_2 C2_2 N3_2 38.4(16)
Sr1 O1_2 C2_2 C7_2 -139.4(11)
O1_2 C2_2 N3_2 C4_2 178.3(12)
C7_2 C2_2 N3_2 C4_2 -3.6(18)
C2_2 N3_2 C4_2 N5_2 2(2)
C2_2 N3_2 C4_2 N11_2 178.2(13)
N11_2 C4_2 N5_2 C6_2 -178.9(13)
N3_2 C4_2 N5_2 C6_2 -3(2)
C4_2 N5_2 C6_2 C7_2 6(2)
C4_2 N5_2 C6_2 N10_2 -177.3(13)
N5_2 C6_2 C7_2 N8_2 180.0(13)
N10_2 C6_2 C7_2 N8_2 2.7(15)
N5_2 C6_2 C7_2 C2_2 -8(2)
N10_2 C6_2 C7_2 C2_2 174.6(12)
O1_2 C2_2 C7_2 C6_2 -175.9(13)
N3_2 C2_2 C7_2 C6_2 6.2(18)
O1_2 C2_2 C7_2 N8_2 -6(2)
N3_2 C2_2 C7_2 N8_2 176.2(13)
C6_2 C7_2 N8_2 C9_2 -2.0(15)
C2_2 C7_2 N8_2 C9_2 -172.9(14)
C7_2 N8_2 C9_2 N10_2 0.5(15)
C7_2 N8_2 C9_2 C12_2 -179.7(13)
N5_2 C6_2 N10_2 C9_2 -179.5(13)
C7_2 C6_2 N10_2 C9_2 -2.3(15)
N5_2 C6_2 N10_2 C18_2 10(2)
C7_2 C6_2 N10_2 C18_2 -172.6(12)
N8_2 C9_2 N10_2 C6_2 1.1(16)
C12_2 C9_2 N10_2 C6_2 -178.7(13)
N8_2 C9_2 N10_2 C18_2 171.5(12)
C12_2 C9_2 N10_2 C18_2 -8(2)
N8_2 C9_2 C12_2 C13_2 42.0(18)
N10_2 C9_2 C12_2 C13_2 -138.3(12)
N8_2 C9_2 C12_2 C17_2 -133.3(14)
N10_2 C9_2 C12_2 C17_2 46.4(19)
C17_2 C12_2 C13_2 C14_2 -1.0(12)
C9_2 C12_2 C13_2 C14_2 -176.2(12)
C12_2 C13_2 C14_2 C15_2 1.3(12)
C13_2 C14_2 C15_2 C16_2 -2.9(19)
C14_2 C15_2 C16_2 C17_2 4(2)
C13_2 C12_2 C17_2 C16_2 2.2(17)
C9_2 C12_2 C17_2 C16_2 177.3(12)
C15_2 C16_2 C17_2 C12_2 -4(2)
C6_2 N10_2 C18_2 O19_2 86.1(15)
C9_2 N10_2 C18_2 O19_2 -82.2(16)
C6_2 N10_2 C18_2 C22_2 -37.6(18)
C9_2 N10_2 C18_2 C22_2 154.1(13)
N10_2 C18_2 O19_2 C20_2 -104.5(11)
C22_2 C18_2 O19_2 C20_2 21.6(14)
C18_2 O19_2 C20_2 C21_2 -18.1(14)
C18_2 O19_2 C20_2 C28_2 102.5(13)
O19_2 C20_2 C21_2 O25_2 -103.4(12)
C28_2 C20_2 C21_2 O25_2 135.5(12)
O19_2 C20_2 C21_2 C22_2 7.4(15)
C28_2 C20_2 C21_2 C22_2 -113.7(13)
O25_2 C21_2 C22_2 O23_2 5.9(14)
C20_2 C21_2 C22_2 O23_2 -107.7(12)
O25_2 C21_2 C22_2 C18_2 118.3(11)
C20_2 C21_2 C22_2 C18_2 4.7(14)
O19_2 C18_2 C22_2 O23_2 93.5(13)
N10_2 C18_2 C22_2 O23_2 -141.9(11)
O19_2 C18_2 C22_2 C21_2 -15.9(13)
N10_2 C18_2 C22_2 C21_2 108.7(12)
C21_2 C22_2 O23_2 C24_2 -28.1(14)
C18_2 C22_2 O23_2 C24_2 -136.6(11)
C22_2 O23_2 C24_2 O25_2 40.2(14)
C22_2 O23_2 C24_2 C26_2 -78.5(15)
C22_2 O23_2 C24_2 C27_2 153.8(14)
O23_2 C24_2 O25_2 C21_2 -35.5(14)
C26_2 C24_2 O25_2 C21_2 84.3(14)
C27_2 C24_2 O25_2 C21_2 -149.6(12)
C20_2 C21_2 O25_2 C24_2 131.6(11)
C22_2 C21_2 O25_2 C24_2 18.4(14)
O19_2 C20_2 C28_2 O29_2 60.7(16)
C21_2 C20_2 C28_2 O29_2 179.6(11)
C20_2 C28_2 O29_2 Si30_2 -149.0(10)
C28_2 O29_2 Si30_2 C31_2 -120.9(13)
C28_2 O29_2 Si30_2 C32_2 0.4(14)
C28_2 O29_2 Si30_2 C33_2 121.8(12)
O29_2 Si30_2 C33_2 C35_2 -63.0(11)
C31_2 Si30_2 C33_2 C35_2 -177.0(10)
C32_2 Si30_2 C33_2 C35_2 58.7(11)
O29_2 Si30_2 C33_2 C34_2 56.0(11)
C31_2 Si30_2 C33_2 C34_2 -58.0(11)
C32_2 Si30_2 C33_2 C34_2 177.7(10)
O29_2 Si30_2 C33_2 C36_2 176.8(9)
C31_2 Si30_2 C33_2 C36_2 62.8(11)
C32_2 Si30_2 C33_2 C36_2 -61.5(10)
Sr1 O1_3 C2_3 N3_3 41.9(18)
Sr1 O1_3 C2_3 C7_3 -134.6(13)
O1_3 C2_3 N3_3 C4_3 -178.4(14)
C7_3 C2_3 N3_3 C4_3 -2(2)
C2_3 N3_3 C4_3 N11_3 -179.3(14)
C2_3 N3_3 C4_3 N5_3 -6(2)
N11_3 C4_3 N5_3 C6_3 -179.0(14)
N3_3 C4_3 N5_3 C6_3 7(2)
C4_3 N5_3 C6_3 C7_3 -3(2)
C4_3 N5_3 C6_3 N10_3 174.5(16)
N5_3 C6_3 C7_3 N8_3 179.9(16)
N10_3 C6_3 C7_3 N8_3 2.5(19)
N5_3 C6_3 C7_3 C2_3 -4(3)
N10_3 C6_3 C7_3 C2_3 178.2(14)
O1_3 C2_3 C7_3 C6_3 -177.3(15)
N3_3 C2_3 C7_3 C6_3 6(2)
O1_3 C2_3 C7_3 N8_3 -3(3)
N3_3 C2_3 C7_3 N8_3 -179.3(15)
C6_3 C7_3 N8_3 C9_3 -1.1(19)
C2_3 C7_3 N8_3 C9_3 -176.1(17)
C7_3 N8_3 C9_3 N10_3 -0.7(19)
C7_3 N8_3 C9_3 C12_3 179.7(16)
N5_3 C6_3 N10_3 C9_3 179.7(16)
C7_3 C6_3 N10_3 C9_3 -2.8(19)
N5_3 C6_3 N10_3 C18_3 0(3)
C7_3 C6_3 N10_3 C18_3 177.7(16)
N8_3 C9_3 N10_3 C6_3 2(2)
C12_3 C9_3 N10_3 C6_3 -178.2(16)
N8_3 C9_3 N10_3 C18_3 -178.2(15)
C12_3 C9_3 N10_3 C18_3 1(3)
N8_3 C9_3 C12_3 C17_3 -138.9(18)
N10_3 C9_3 C12_3 C17_3 42(2)
N8_3 C9_3 C12_3 C13_3 40(2)
N10_3 C9_3 C12_3 C13_3 -139.5(15)
C17_3 C12_3 C13_3 C14_3 -2.1(14)
C9_3 C12_3 C13_3 C14_3 178.9(15)
C12_3 C13_3 C14_3 C15_3 -2.0(15)
C13_3 C14_3 C15_3 C16_3 5(3)
C14_3 C15_3 C16_3 C17_3 -3(3)
C13_3 C12_3 C17_3 C16_3 3(2)
C9_3 C12_3 C17_3 C16_3 -177.6(17)
C15_3 C16_3 C17_3 C12_3 -1(3)
C6_3 N10_3 C18_3 O19_3 89.9(19)
C9_3 N10_3 C18_3 O19_3 -89.6(19)
C6_3 N10_3 C18_3 C22_3 -32(2)
C9_3 N10_3 C18_3 C22_3 149.0(16)
N10_3 C18_3 O19_3 C20_3 -112.2(13)
C22_3 C18_3 O19_3 C20_3 13.7(15)
C18_3 O19_3 C20_3 C28_3 107.7(14)
C18_3 O19_3 C20_3 C21_3 -17.1(15)
O19_3 C20_3 C21_3 O25_3 -101.7(13)
C28_3 C20_3 C21_3 O25_3 134.5(14)
O19_3 C20_3 C21_3 C22_3 12.9(14)
C28_3 C20_3 C21_3 C22_3 -110.9(14)
O25_3 C21_3 C22_3 O23_3 -3.7(14)
C20_3 C21_3 C22_3 O23_3 -125.4(11)
O25_3 C21_3 C22_3 C18_3 116.9(12)
C20_3 C21_3 C22_3 C18_3 -4.9(15)
O19_3 C18_3 C22_3 O23_3 111.4(13)
N10_3 C18_3 C22_3 O23_3 -124.6(14)
O19_3 C18_3 C22_3 C21_3 -4.8(16)
N10_3 C18_3 C22_3 C21_3 119.2(14)
C21_3 C22_3 O23_3 C24_3 20.9(14)
C18_3 C22_3 O23_3 C24_3 -96.5(13)
C22_3 O23_3 C24_3 O25_3 -30.6(14)
C22_3 O23_3 C24_3 C26_3 -145.6(14)
C22_3 O23_3 C24_3 C27_3 91.2(15)
C22_3 C21_3 O25_3 C24_3 -15.5(15)
C20_3 C21_3 O25_3 C24_3 98.5(14)
O23_3 C24_3 O25_3 C21_3 28.7(15)
C26_3 C24_3 O25_3 C21_3 143.2(13)
C27_3 C24_3 O25_3 C21_3 -89.9(15)
O19_3 C20_3 C28_3 O29_3 60.3(17)
C21_3 C20_3 C28_3 O29_3 -178.4(13)
C20_3 C28_3 O29_3 Si30_3 -132.8(14)
C28_3 O29_3 Si30_3 C33_3 165.2(17)
C28_3 O29_3 Si30_3 C31_3 -75.5(19)
C28_3 O29_3 Si30_3 C32_3 44(2)
O29_3 Si30_3 C33_3 C36_3 -176.9(16)
C31_3 Si30_3 C33_3 C36_3 65(2)
C32_3 Si30_3 C33_3 C36_3 -60(2)
O29_3 Si30_3 C33_3 C34_3 58(2)
C31_3 Si30_3 C33_3 C34_3 -59.6(19)
C32_3 Si30_3 C33_3 C34_3 175.4(17)
O29_3 Si30_3 C33_3 C35_3 -61.1(19)
C31_3 Si30_3 C33_3 C35_3 -178.9(18)
C32_3 Si30_3 C33_3 C35_3 56.1(19)
Sr1 O1_4 C2_4 N3_4 38(2)
Sr1 O1_4 C2_4 C7_4 -147.8(13)
O1_4 C2_4 N3_4 C4_4 179.5(14)
C7_4 C2_4 N3_4 C4_4 5(2)
C2_4 N3_4 C4_4 N5_4 -5(2)
C2_4 N3_4 C4_4 N11_4 178.2(14)
N11_4 C4_4 N5_4 C6_4 -179.1(14)
N3_4 C4_4 N5_4 C6_4 4(2)
C4_4 N5_4 C6_4 C7_4 -4(2)
C4_4 N5_4 C6_4 N10_4 180.0(15)
N5_4 C6_4 C7_4 N8_4 179.4(15)
N10_4 C6_4 C7_4 N8_4 -4.2(18)
N5_4 C6_4 C7_4 C2_4 5(3)
N10_4 C6_4 C7_4 C2_4 -178.4(15)
O1_4 C2_4 C7_4 C6_4 -179.0(15)
N3_4 C2_4 C7_4 C6_4 -5(2)
O1_4 C2_4 C7_4 N8_4 8(3)
N3_4 C2_4 C7_4 N8_4 -177.7(16)
C6_4 C7_4 N8_4 C9_4 2.8(19)
C2_4 C7_4 N8_4 C9_4 176.1(18)
C7_4 N8_4 C9_4 N10_4 0(2)
C7_4 N8_4 C9_4 C12_4 -179.2(18)
N5_4 C6_4 N10_4 C9_4 -179.8(16)
C7_4 C6_4 N10_4 C9_4 3.8(18)
N5_4 C6_4 N10_4 C18_4 -3(3)
C7_4 C6_4 N10_4 C18_4 -179.6(17)
N8_4 C9_4 N10_4 C6_4 -2(2)
C12_4 C9_4 N10_4 C6_4 176.7(16)
N8_4 C9_4 N10_4 C18_4 -178.9(16)
C12_4 C9_4 N10_4 C18_4 0(3)
N8_4 C9_4 C12_4 C13_4 42(3)
N10_4 C9_4 C12_4 C13_4 -137.0(17)
N8_4 C9_4 C12_4 C17_4 -127(2)
N10_4 C9_4 C12_4 C17_4 54(3)
C17_4 C12_4 C13_4 C14_4 -0.2(15)
C9_4 C12_4 C13_4 C14_4 -168.6(18)
C12_4 C13_4 C14_4 C15_4 -0.6(17)
C13_4 C14_4 C15_4 C16_4 2(3)
C14_4 C15_4 C16_4 C17_4 -2(4)
C13_4 C12_4 C17_4 C16_4 0(3)
C9_4 C12_4 C17_4 C16_4 168(2)
C15_4 C16_4 C17_4 C12_4 1(3)
C6_4 N10_4 C18_4 O19_4 95(2)
C9_4 N10_4 C18_4 O19_4 -89(2)
C6_4 N10_4 C18_4 C22_4 -25(3)
C9_4 N10_4 C18_4 C22_4 150.4(17)
N10_4 C18_4 O19_4 C20_4 -100.1(15)
C22_4 C18_4 O19_4 C20_4 27.1(16)
C18_4 O19_4 C20_4 C28_4 106.3(17)
C18_4 O19_4 C20_4 C21_4 -21.1(18)
O19_4 C20_4 C21_4 O25_4 -105.5(15)
C28_4 C20_4 C21_4 O25_4 132.5(15)
O19_4 C20_4 C21_4 C22_4 5.5(17)
C28_4 C20_4 C21_4 C22_4 -116.5(15)
O25_4 C21_4 C22_4 O23_4 10.8(17)
C20_4 C21_4 C22_4 O23_4 -105.5(15)
O25_4 C21_4 C22_4 C18_4 126.5(14)
C20_4 C21_4 C22_4 C18_4 10.2(16)
O19_4 C18_4 C22_4 O23_4 90.6(14)
N10_4 C18_4 C22_4 O23_4 -144.7(14)
O19_4 C18_4 C22_4 C21_4 -22.6(15)
N10_4 C18_4 C22_4 C21_4 102.1(16)
C21_4 C22_4 O23_4 C24_4 -30.7(17)
C18_4 C22_4 O23_4 C24_4 -144.8(14)
C22_4 O23_4 C24_4 O25_4 38.1(16)
C22_4 O23_4 C24_4 C26_4 -84.0(18)
C22_4 O23_4 C24_4 C27_4 149.9(17)
C20_4 C21_4 O25_4 C24_4 125.0(15)
C22_4 C21_4 O25_4 C24_4 13.3(19)
O23_4 C24_4 O25_4 C21_4 -31.8(18)
C26_4 C24_4 O25_4 C21_4 90.5(19)
C27_4 C24_4 O25_4 C21_4 -145.6(19)
O19_4 C20_4 C28_4 O29_4 170.0(16)
C21_4 C20_4 C28_4 O29_4 -69(2)
C20_4 C28_4 O29_4 Si30_4 171.8(13)
C28_4 O29_4 Si30_4 C32_4 -40(2)
C28_4 O29_4 Si30_4 C33_4 85.4(19)
C28_4 O29_4 Si30_4 C31_4 -160.7(17)
O29_4 Si30_4 C33_4 C34_4 53(2)
C32_4 Si30_4 C33_4 C34_4 176.1(16)
C31_4 Si30_4 C33_4 C34_4 -59.2(18)
O29_4 Si30_4 C33_4 C36_4 178.3(15)
C32_4 Si30_4 C33_4 C36_4 -59(2)
C31_4 Si30_4 C33_4 C36_4 66.2(18)
O29_4 Si30_4 C33_4 C35_4 -63.2(16)
C32_4 Si30_4 C33_4 C35_4 59.9(17)
C31_4 Si30_4 C33_4 C35_4 -175.3(14)
Sr1 O1_5 C2_5 N3_5 46.6(17)
Sr1 O1_5 C2_5 C7_5 -132.1(13)
O1_5 C2_5 N3_5 C4_5 179.2(13)
C7_5 C2_5 N3_5 C4_5 -1.9(19)
C2_5 N3_5 C4_5 N5_5 2(2)
C2_5 N3_5 C4_5 N11_5 -178.9(13)
N11_5 C4_5 N5_5 C6_5 -179.8(13)
N3_5 C4_5 N5_5 C6_5 -1(2)
C4_5 N5_5 C6_5 N10_5 178.3(14)
C4_5 N5_5 C6_5 C7_5 -1(2)
N5_5 C6_5 C7_5 N8_5 178.1(13)
N10_5 C6_5 C7_5 N8_5 -1.0(16)
N5_5 C6_5 C7_5 C2_5 1(2)
N10_5 C6_5 C7_5 C2_5 -178.3(13)
O1_5 C2_5 C7_5 C6_5 179.3(14)
N3_5 C2_5 C7_5 C6_5 0.5(19)
O1_5 C2_5 C7_5 N8_5 3(3)
N3_5 C2_5 C7_5 N8_5 -176.3(14)
C6_5 C7_5 N8_5 C9_5 2.8(16)
C2_5 C7_5 N8_5 C9_5 179.8(15)
C7_5 N8_5 C9_5 N10_5 -3.6(17)
C7_5 N8_5 C9_5 C12_5 -178.1(13)
N5_5 C6_5 N10_5 C9_5 179.7(14)
C7_5 C6_5 N10_5 C9_5 -1.2(15)
N5_5 C6_5 N10_5 C18_5 1(2)
C7_5 C6_5 N10_5 C18_5 179.9(13)
N8_5 C9_5 N10_5 C6_5 3.2(17)
C12_5 C9_5 N10_5 C6_5 177.4(13)
N8_5 C9_5 N10_5 C18_5 -177.8(13)
C12_5 C9_5 N10_5 C18_5 -4(2)
N8_5 C9_5 C12_5 C13_5 32.0(19)
N10_5 C9_5 C12_5 C13_5 -141.8(14)
N8_5 C9_5 C12_5 C17_5 -142.4(15)
N10_5 C9_5 C12_5 C17_5 44(2)
C17_5 C12_5 C13_5 C14_5 -0.1(13)
C9_5 C12_5 C13_5 C14_5 -174.3(13)
C12_5 C13_5 C14_5 C15_5 -0.9(14)
C13_5 C14_5 C15_5 C16_5 0(2)
C14_5 C15_5 C16_5 C17_5 1(2)
C15_5 C16_5 C17_5 C12_5 -2(2)
C13_5 C12_5 C17_5 C16_5 2(2)
C9_5 C12_5 C17_5 C16_5 175.9(14)
C6_5 N10_5 C18_5 O19_5 91.5(16)
C9_5 N10_5 C18_5 O19_5 -87.3(17)
C6_5 N10_5 C18_5 C22_5 -33(2)
C9_5 N10_5 C18_5 C22_5 148.2(14)
N10_5 C18_5 O19_5 C20_5 -120.4(13)
C22_5 C18_5 O19_5 C20_5 9.6(15)
C18_5 O19_5 C20_5 C21_5 -18.8(16)
C18_5 O19_5 C20_5 C28_5 106.9(15)
O19_5 C20_5 C21_5 O25_5 -86.8(15)
C28_5 C20_5 C21_5 O25_5 153.8(14)
O19_5 C20_5 C21_5 C22_5 20.0(17)
C28_5 C20_5 C21_5 C22_5 -99.4(16)
O19_5 C18_5 C22_5 O23_5 119.7(12)
N10_5 C18_5 C22_5 O23_5 -114.3(13)
O19_5 C18_5 C22_5 C21_5 3.2(14)
N10_5 C18_5 C22_5 C21_5 129.2(13)
O25_5 C21_5 C22_5 O23_5 -18.5(14)
C20_5 C21_5 C22_5 O23_5 -131.7(13)
O25_5 C21_5 C22_5 C18_5 99.5(12)
C20_5 C21_5 C22_5 C18_5 -13.8(15)
C18_5 C22_5 O23_5 C24_5 -115.9(12)
C21_5 C22_5 O23_5 C24_5 -2.1(15)
C22_5 O23_5 C24_5 O25_5 23.2(15)
C22_5 O23_5 C24_5 C26_5 -101.1(16)
C22_5 O23_5 C24_5 C27_5 137.8(14)
C26_5 C24_5 O25_5 C21_5 84.4(16)
O23_5 C24_5 O25_5 C21_5 -36.5(15)
C27_5 C24_5 O25_5 C21_5 -148.2(13)
C20_5 C21_5 O25_5 C24_5 143.8(13)
C22_5 C21_5 O25_5 C24_5 33.3(14)
O19_5 C20_5 C28_5 O29_5 170.5(16)
C21_5 C20_5 C28_5 O29_5 -69(2)
C20_5 C28_5 O29_5 Si30_5 153(2)
C28_5 O29_5 Si30_5 C31_5 176(2)
C28_5 O29_5 Si30_5 C33_5 49(3)
C28_5 O29_5 Si30_5 C32_5 -68(3)
O29_5 Si30_5 C33_5 C36_5 -179(2)
C31_5 Si30_5 C33_5 C36_5 56(3)
C32_5 Si30_5 C33_5 C36_5 -62(3)
O29_5 Si30_5 C33_5 C35_5 -54(3)
C31_5 Si30_5 C33_5 C35_5 -179(2)
C32_5 Si30_5 C33_5 C35_5 63(2)
O29_5 Si30_5 C33_5 C34_5 61(2)
C31_5 Si30_5 C33_5 C34_5 -64(2)
C32_5 Si30_5 C33_5 C34_5 178(2)
Sr1 O1_6 C2_6 N3_6 38.2(18)
Sr1 O1_6 C2_6 C7_6 -139.7(11)
O1_6 C2_6 N3_6 C4_6 -179.4(12)
C7_6 C2_6 N3_6 C4_6 -1.3(19)
C2_6 N3_6 C4_6 N5_6 2(2)
C2_6 N3_6 C4_6 N11_6 177.9(13)
N11_6 C4_6 N5_6 C6_6 -178.4(12)
N3_6 C4_6 N5_6 C6_6 -2.5(19)
C4_6 N5_6 C6_6 C7_6 3(2)
C4_6 N5_6 C6_6 N10_6 179.0(14)
N5_6 C6_6 C7_6 N8_6 175.6(14)
N10_6 C6_6 C7_6 N8_6 -1.3(16)
N5_6 C6_6 C7_6 C2_6 -2(2)
N10_6 C6_6 C7_6 C2_6 -179.2(12)
O1_6 C2_6 C7_6 N8_6 2(2)
N3_6 C2_6 C7_6 N8_6 -176.1(14)
O1_6 C2_6 C7_6 C6_6 179.3(13)
N3_6 C2_6 C7_6 C6_6 1.3(19)
C6_6 C7_6 N8_6 C9_6 1.7(16)
C2_6 C7_6 N8_6 C9_6 179.2(15)
C7_6 N8_6 C9_6 N10_6 -1.4(16)
C7_6 N8_6 C9_6 C12_6 177.7(14)
N5_6 C6_6 N10_6 C9_6 -176.6(14)
C7_6 C6_6 N10_6 C9_6 0.4(16)
N5_6 C6_6 N10_6 C18_6 4(2)
C7_6 C6_6 N10_6 C18_6 -179.3(14)
N8_6 C9_6 N10_6 C6_6 0.6(17)
C12_6 C9_6 N10_6 C6_6 -178.4(15)
N8_6 C9_6 N10_6 C18_6 -179.7(14)
C12_6 C9_6 N10_6 C18_6 1(2)
N8_6 C9_6 C12_6 C13_6 46(2)
N10_6 C9_6 C12_6 C13_6 -134.9(15)
N8_6 C9_6 C12_6 C17_6 -129.3(17)
N10_6 C9_6 C12_6 C17_6 50(2)
C17_6 C12_6 C13_6 C14_6 0.8(15)
C9_6 C12_6 C13_6 C14_6 -174.8(15)
C12_6 C13_6 C14_6 C15_6 2.6(16)
C13_6 C14_6 C15_6 C16_6 -5(3)
C14_6 C15_6 C16_6 C17_6 3(4)
C15_6 C16_6 C17_6 C12_6 0(4)
C13_6 C12_6 C17_6 C16_6 -2(3)
C9_6 C12_6 C17_6 C16_6 173(2)
C6_6 N10_6 C18_6 O19_6 89.1(17)
C9_6 N10_6 C18_6 O19_6 -90.6(17)
C6_6 N10_6 C18_6 C22_6 -30(2)
C9_6 N10_6 C18_6 C22_6 149.9(14)
N10_6 C18_6 O19_6 C20_6 -106.7(14)
C22_6 C18_6 O19_6 C20_6 15.8(18)
C18_6 O19_6 C20_6 C28_6 105.7(17)
C18_6 O19_6 C20_6 C21_6 -18.9(18)
O19_6 C20_6 C21_6 O25_6 -101.1(16)
C28_6 C20_6 C21_6 O25_6 136.8(17)
O19_6 C20_6 C21_6 C22_6 13.8(17)
C28_6 C20_6 C21_6 C22_6 -108.4(17)
O25_6 C21_6 C22_6 O23_6 -2.1(17)
C20_6 C21_6 C22_6 O23_6 -117.6(14)
O25_6 C21_6 C22_6 C18_6 110.7(14)
C20_6 C21_6 C22_6 C18_6 -4.9(16)
O19_6 C18_6 C22_6 O23_6 102.8(16)
N10_6 C18_6 C22_6 O23_6 -136.2(15)
O19_6 C18_6 C22_6 C21_6 -6.0(16)
N10_6 C18_6 C22_6 C21_6 115.0(14)
C21_6 C22_6 O23_6 C24_6 -17.5(18)
C18_6 C22_6 O23_6 C24_6 -128.0(14)
C22_6 O23_6 C24_6 O25_6 31.6(19)
C22_6 O23_6 C24_6 C27_6 152.3(19)
C22_6 O23_6 C24_6 C26_6 -85(2)
O23_6 C24_6 O25_6 C21_6 -31.7(18)
C27_6 C24_6 O25_6 C21_6 -153.5(19)
C26_6 C24_6 O25_6 C21_6 85.5(17)
C20_6 C21_6 O25_6 C24_6 134.4(15)
C22_6 C21_6 O25_6 C24_6 20.7(18)
O19_6 C20_6 C28_6 O29_6 60(2)
C21_6 C20_6 C28_6 O29_6 179.4(16)
C20_6 C28_6 O29_6 Si30_6 -148.8(19)
C28_6 O29_6 Si30_6 C31_6 -105(2)
C28_6 O29_6 Si30_6 C33_6 131(2)
C28_6 O29_6 Si30_6 C32_6 14(3)
O29_6 Si30_6 C33_6 C34_6 66(2)
C31_6 Si30_6 C33_6 C34_6 -59(3)
C32_6 Si30_6 C33_6 C34_6 -176(2)
O29_6 Si30_6 C33_6 C35_6 -60(3)
C31_6 Si30_6 C33_6 C35_6 175(2)
C32_6 Si30_6 C33_6 C35_6 58(3)
O29_6 Si30_6 C33_6 C36_6 -179(2)
C31_6 Si30_6 C33_6 C36_6 56(3)
C32_6 Si30_6 C33_6 C36_6 -61(3)
Sr1 O1_7 C2_7 N3_7 30(2)
Sr1 O1_7 C2_7 C7_7 -145.4(12)
O1_7 C2_7 N3_7 C4_7 -179.0(14)
C7_7 C2_7 N3_7 C4_7 -3(2)
C2_7 N3_7 C4_7 N5_7 1(2)
C2_7 N3_7 C4_7 N11_7 179.1(14)
N3_7 C4_7 N5_7 C6_7 0(2)
N11_7 C4_7 N5_7 C6_7 -177.7(14)
C4_7 N5_7 C6_7 C7_7 1(2)
C4_7 N5_7 C6_7 N10_7 178.6(15)
N5_7 C6_7 C7_7 N8_7 179.9(14)
N10_7 C6_7 C7_7 N8_7 1.5(17)
N5_7 C6_7 C7_7 C2_7 -2(2)
N10_7 C6_7 C7_7 C2_7 179.2(13)
O1_7 C2_7 C7_7 C6_7 179.1(14)
N3_7 C2_7 C7_7 C6_7 3(2)
O1_7 C2_7 C7_7 N8_7 -4(3)
N3_7 C2_7 C7_7 N8_7 -179.5(15)
C6_7 C7_7 N8_7 C9_7 0.0(17)
C2_7 C7_7 N8_7 C9_7 -177.3(16)
C7_7 N8_7 C9_7 N10_7 -1.6(17)
C7_7 N8_7 C9_7 C12_7 -179.1(14)
N5_7 C6_7 N10_7 C9_7 179.3(15)
C7_7 C6_7 N10_7 C9_7 -2.3(16)
N5_7 C6_7 N10_7 C18_7 -2(2)
C7_7 C6_7 N10_7 C18_7 176.7(13)
N8_7 C9_7 N10_7 C6_7 2.5(17)
C12_7 C9_7 N10_7 C6_7 180.0(14)
N8_7 C9_7 N10_7 C18_7 -176.6(13)
C12_7 C9_7 N10_7 C18_7 1(2)
N8_7 C9_7 C12_7 C13_7 38.9(19)
N10_7 C9_7 C12_7 C13_7 -138.4(13)
N8_7 C9_7 C12_7 C17_7 -141.2(15)
N10_7 C9_7 C12_7 C17_7 42(2)
C17_7 C12_7 C13_7 C14_7 0.2(12)
C9_7 C12_7 C13_7 C14_7 -179.9(12)
C12_7 C13_7 C14_7 C15_7 -0.3(12)
C13_7 C14_7 C15_7 C16_7 0(2)
C14_7 C15_7 C16_7 C17_7 0(2)
C13_7 C12_7 C17_7 C16_7 -0.1(18)
C9_7 C12_7 C17_7 C16_7 179.9(13)
C15_7 C16_7 C17_7 C12_7 0(2)
C6_7 N10_7 C18_7 O19_7 92.3(17)
C9_7 N10_7 C18_7 O19_7 -88.8(16)
C6_7 N10_7 C18_7 C22_7 -31(2)
C9_7 N10_7 C18_7 C22_7 147.7(14)
N10_7 C18_7 O19_7 C20_7 -108.4(13)
C22_7 C18_7 O19_7 C20_7 17.9(15)
C18_7 O19_7 C20_7 C28_7 106.6(15)
C18_7 O19_7 C20_7 C21_7 -16.5(15)
O19_7 C20_7 C21_7 O25_7 -106.4(14)
C28_7 C20_7 C21_7 O25_7 131.8(16)
O19_7 C20_7 C21_7 C22_7 8.5(16)
C28_7 C20_7 C21_7 C22_7 -113.3(15)
O19_7 C18_7 C22_7 O23_7 101.1(14)
N10_7 C18_7 C22_7 O23_7 -135.2(13)
O19_7 C18_7 C22_7 C21_7 -11.5(15)
N10_7 C18_7 C22_7 C21_7 112.2(13)
O25_7 C21_7 C22_7 O23_7 4.1(18)
C20_7 C21_7 C22_7 O23_7 -115.1(14)
O25_7 C21_7 C22_7 C18_7 120.7(14)
C20_7 C21_7 C22_7 C18_7 1.5(15)
C18_7 C22_7 O23_7 C24_7 -110.2(15)
C21_7 C22_7 O23_7 C24_7 2.0(18)
C22_7 O23_7 C24_7 O25_7 -7(2)
C22_7 O23_7 C24_7 C27_7 -136(2)
C22_7 O23_7 C24_7 C26_7 103.1(19)
C20_7 C21_7 O25_7 C24_7 105.9(17)
C22_7 C21_7 O25_7 C24_7 -9(2)
O23_7 C24_7 O25_7 C21_7 10(2)
C27_7 C24_7 O25_7 C21_7 134(2)
C26_7 C24_7 O25_7 C21_7 -98(2)
O19_7 C20_7 C28_7 O29_7 61(2)
C21_7 C20_7 C28_7 O29_7 -179.5(14)
C20_7 C28_7 O29_7 Si30_7 -156.8(16)
C28_7 O29_7 Si30_7 C32_7 -50(2)
C28_7 O29_7 Si30_7 C33_7 85(2)
C28_7 O29_7 Si30_7 C31_7 -162.8(19)
O29_7 Si30_7 C33_7 C35_7 -67(2)
C32_7 Si30_7 C33_7 C35_7 70(2)
C31_7 Si30_7 C33_7 C35_7 -179.1(19)
O29_7 Si30_7 C33_7 C34_7 46(3)
C32_7 Si30_7 C33_7 C34_7 -176(2)
C31_7 Si30_7 C33_7 C34_7 -66(2)
O29_7 Si30_7 C33_7 C36_7 175(2)
C32_7 Si30_7 C33_7 C36_7 -48(3)
C31_7 Si30_7 C33_7 C36_7 63(3)
Sr1 O1_8 C2_8 N3_8 37.2(19)
Sr1 O1_8 C2_8 C7_8 -146.1(11)
O1_8 C2_8 N3_8 C4_8 179.2(13)
C7_8 C2_8 N3_8 C4_8 2(2)
C2_8 N3_8 C4_8 N11_8 178.8(14)
C2_8 N3_8 C4_8 N5_8 -3(2)
N11_8 C4_8 N5_8 C6_8 178.6(14)
N3_8 C4_8 N5_8 C6_8 1(2)
C4_8 N5_8 C6_8 N10_8 179.9(14)
C4_8 N5_8 C6_8 C7_8 3(2)
N5_8 C6_8 C7_8 N8_8 177.1(14)
N10_8 C6_8 C7_8 N8_8 -0.4(17)
N5_8 C6_8 C7_8 C2_8 -4(2)
N10_8 C6_8 C7_8 C2_8 178.6(13)
O1_8 C2_8 C7_8 C6_8 -175.8(14)
N3_8 C2_8 C7_8 C6_8 1.2(19)
O1_8 C2_8 C7_8 N8_8 3(3)
N3_8 C2_8 C7_8 N8_8 179.9(15)
C6_8 C7_8 N8_8 C9_8 2.4(17)
C2_8 C7_8 N8_8 C9_8 -176.4(16)
C7_8 N8_8 C9_8 N10_8 -3.5(17)
C7_8 N8_8 C9_8 C12_8 -176.3(14)
N5_8 C6_8 N10_8 C9_8 -179.3(15)
C7_8 C6_8 N10_8 C9_8 -1.7(16)
N5_8 C6_8 N10_8 C18_8 15(2)
C7_8 C6_8 N10_8 C18_8 -167.6(14)
N8_8 C9_8 N10_8 C6_8 3.4(18)
C12_8 C9_8 N10_8 C6_8 175.7(16)
N8_8 C9_8 N10_8 C18_8 169.6(14)
C12_8 C9_8 N10_8 C18_8 -18(3)
N8_8 C9_8 C12_8 C13_8 34(2)
N10_8 C9_8 C12_8 C13_8 -137.5(15)
N8_8 C9_8 C12_8 C17_8 -140.1(16)
N10_8 C9_8 C12_8 C17_8 48(2)
C17_8 C12_8 C13_8 C14_8 -0.1(14)
C9_8 C12_8 C13_8 C14_8 -174.4(14)
C12_8 C13_8 C14_8 C15_8 -0.1(14)
C13_8 C14_8 C15_8 C16_8 1(2)
C14_8 C15_8 C16_8 C17_8 -2(3)
C13_8 C12_8 C17_8 C16_8 -1(2)
C9_8 C12_8 C17_8 C16_8 173.7(15)
C15_8 C16_8 C17_8 C12_8 1(3)
C6_8 N10_8 C18_8 O19_8 86.9(17)
C9_8 N10_8 C18_8 O19_8 -76.6(18)
C6_8 N10_8 C18_8 C22_8 -34(2)
C9_8 N10_8 C18_8 C22_8 162.8(15)
N10_8 C18_8 O19_8 C20_8 -95.7(14)
C22_8 C18_8 O19_8 C20_8 25.7(17)
C18_8 O19_8 C20_8 C28_8 102.2(17)
C18_8 O19_8 C20_8 C21_8 -25.6(17)
O19_8 C20_8 C21_8 O25_8 -100.3(17)
C28_8 C20_8 C21_8 O25_8 133.5(18)
O19_8 C20_8 C21_8 C22_8 15.1(17)
C28_8 C20_8 C21_8 C22_8 -111.1(17)
O19_8 C18_8 C22_8 O23_8 89.9(17)
N10_8 C18_8 C22_8 O23_8 -148.0(16)
O19_8 C18_8 C22_8 C21_8 -13.9(16)
N10_8 C18_8 C22_8 C21_8 108.1(15)
O25_8 C21_8 C22_8 O23_8 11.2(18)
C20_8 C21_8 C22_8 O23_8 -107.4(15)
O25_8 C21_8 C22_8 C18_8 117.1(15)
C20_8 C21_8 C22_8 C18_8 -1.5(17)
C18_8 C22_8 O23_8 C24_8 -141.2(18)
C21_8 C22_8 O23_8 C24_8 -36(2)
C22_8 O23_8 C24_8 O25_8 47(2)
C22_8 O23_8 C24_8 C26_8 -70(3)
C22_8 O23_8 C24_8 C27_8 161(3)
C20_8 C21_8 O25_8 C24_8 132.2(16)
C22_8 C21_8 O25_8 C24_8 16(2)
O23_8 C24_8 O25_8 C21_8 -39(2)
C26_8 C24_8 O25_8 C21_8 86(2)
C27_8 C24_8 O25_8 C21_8 -150.4(17)
O19_8 C20_8 C28_8 O29_8 62(2)
C21_8 C20_8 C28_8 O29_8 -177.3(16)
C20_8 C28_8 O29_8 Si30_8 -154.9(15)
C28_8 O29_8 Si30_8 C33_8 166.6(17)
C28_8 O29_8 Si30_8 C32_8 41(2)
C28_8 O29_8 Si30_8 C31_8 -75(2)
O29_8 Si30_8 C33_8 C35_8 -63.4(16)
C32_8 Si30_8 C33_8 C35_8 60.8(17)
C31_8 Si30_8 C33_8 C35_8 -177.4(15)
O29_8 Si30_8 C33_8 C36_8 176.7(15)
C32_8 Si30_8 C33_8 C36_8 -59.2(18)
C31_8 Si30_8 C33_8 C36_8 62.6(17)
O29_8 Si30_8 C33_8 C34_8 56.2(18)
C32_8 Si30_8 C33_8 C34_8 -179.7(15)
C31_8 Si30_8 C33_8 C34_8 -57.9(19)
Sr2 O1_9 C2_9 N3_9 37(3)
Sr2 O1_9 C2_9 C7_9 -149.1(16)
O1_9 C2_9 N3_9 C4_9 178(2)
C7_9 C2_9 N3_9 C4_9 3(3)
C2_9 N3_9 C4_9 N11_9 177(2)
C2_9 N3_9 C4_9 N5_9 -7(3)
N11_9 C4_9 N5_9 C6_9 -174(2)
N3_9 C4_9 N5_9 C6_9 10(3)
C4_9 N5_9 C6_9 C7_9 -10(3)
C4_9 N5_9 C6_9 N10_9 -179(2)
N5_9 C6_9 C7_9 C2_9 8(4)
N10_9 C6_9 C7_9 C2_9 177.7(19)
N5_9 C6_9 C7_9 N8_9 -178(2)
N10_9 C6_9 C7_9 N8_9 -8(2)
O1_9 C2_9 C7_9 C6_9 -177(2)
N3_9 C2_9 C7_9 C6_9 -3(3)
O1_9 C2_9 C7_9 N8_9 10(4)
N3_9 C2_9 C7_9 N8_9 -176.2(19)
C6_9 C7_9 N8_9 C9_9 8(2)
C2_9 C7_9 N8_9 C9_9 -178(2)
C7_9 N8_9 C9_9 N10_9 -6(2)
C7_9 N8_9 C9_9 C12_9 179.1(18)
N8_9 C9_9 N10_9 C6_9 1(2)
C12_9 C9_9 N10_9 C6_9 176.1(18)
N8_9 C9_9 N10_9 C18_9 177.3(18)
C12_9 C9_9 N10_9 C18_9 -8(3)
N5_9 C6_9 N10_9 C9_9 175(2)
C7_9 C6_9 N10_9 C9_9 4(2)
N5_9 C6_9 N10_9 C18_9 -1(4)
C7_9 C6_9 N10_9 C18_9 -171(2)
N8_9 C9_9 C12_9 C13_9 34(2)
N10_9 C9_9 C12_9 C13_9 -140.5(18)
N8_9 C9_9 C12_9 C17_9 -143.2(18)
N10_9 C9_9 C12_9 C17_9 42(3)
C17_9 C12_9 C13_9 C14_9 1.5(14)
C9_9 C12_9 C13_9 C14_9 -175.9(16)
C12_9 C13_9 C14_9 C15_9 0.0(15)
C13_9 C14_9 C15_9 C16_9 0(3)
C14_9 C15_9 C16_9 C17_9 -1(4)
C15_9 C16_9 C17_9 C12_9 3(3)
C13_9 C12_9 C17_9 C16_9 -3(2)
C9_9 C12_9 C17_9 C16_9 174.6(19)
C9_9 N10_9 C18_9 O19_9 -89(2)
C6_9 N10_9 C18_9 O19_9 86(3)
C9_9 N10_9 C18_9 C22_9 154.9(19)
C6_9 N10_9 C18_9 C22_9 -30(3)
N10_9 C18_9 O19_9 C20_9 -106(2)
C22_9 C18_9 O19_9 C20_9 13(2)
C18_9 O19_9 C20_9 C21_9 -8(3)
C18_9 O19_9 C20_9 C28_9 113(2)
O19_9 C20_9 C21_9 O25_9 -116(2)
C28_9 C20_9 C21_9 O25_9 125(2)
O19_9 C20_9 C21_9 C22_9 -1(3)
C28_9 C20_9 C21_9 C22_9 -120(2)
O25_9 C21_9 C22_9 O23_9 21(3)
C20_9 C21_9 C22_9 O23_9 -99(2)
O25_9 C21_9 C22_9 C18_9 129(2)
C20_9 C21_9 C22_9 C18_9 9(2)
O19_9 C18_9 C22_9 O23_9 94.2(18)
N10_9 C18_9 C22_9 O23_9 -145.6(17)
O19_9 C18_9 C22_9 C21_9 -13.0(19)
N10_9 C18_9 C22_9 C21_9 107.2(18)
C21_9 C22_9 O23_9 C24_9 -32(2)
C18_9 C22_9 O23_9 C24_9 -142.3(18)
C22_9 O23_9 C24_9 O25_9 32(2)
C22_9 O23_9 C24_9 C26_9 -87(2)
C22_9 O23_9 C24_9 C27_9 144(2)
O23_9 C24_9 O25_9 C21_9 -18(3)
C26_9 C24_9 O25_9 C21_9 103(3)
C27_9 C24_9 O25_9 C21_9 -130(2)
C20_9 C21_9 O25_9 C24_9 113(2)
C22_9 C21_9 O25_9 C24_9 -2(3)
O19_9 C20_9 C28_9 O29_9 65(3)
C21_9 C20_9 C28_9 O29_9 -177(2)
C20_9 C28_9 O29_9 Si30_9 -118(2)
C28_9 O29_9 Si30_9 C32_9 34(3)
C28_9 O29_9 Si30_9 C31_9 -91(3)
C28_9 O29_9 Si30_9 C33_9 155(2)
Sr2 O1_10 C2_10 N3_10 33(4)
Sr2 O1_10 C2_10 C7_10 -148(2)
O1_10 C2_10 N3_10 C4_10 177(2)
C7_10 C2_10 N3_10 C4_10 -2(4)
C2_10 N3_10 C4_10 N5_10 -4(4)
C2_10 N3_10 C4_10 N11_10 -176(2)
N11_10 C4_10 N5_10 C6_10 177.4(18)
N3_10 C4_10 N5_10 C6_10 6(3)
C4_10 N5_10 C6_10 N10_10 176.9(18)
C4_10 N5_10 C6_10 C7_10 -2(3)
N5_10 C6_10 C7_10 N8_10 177.8(19)
N10_10 C6_10 C7_10 N8_10 -2(3)
N5_10 C6_10 C7_10 C2_10 -3(4)
N10_10 C6_10 C7_10 C2_10 177(2)
O1_10 C2_10 C7_10 C6_10 -174(3)
N3_10 C2_10 C7_10 C6_10 5(4)
O1_10 C2_10 C7_10 N8_10 5(5)
N3_10 C2_10 C7_10 N8_10 -176(3)
C6_10 C7_10 N8_10 C9_10 5(3)
C2_10 C7_10 N8_10 C9_10 -174(3)
C7_10 N8_10 C9_10 N10_10 -7(3)
C7_10 N8_10 C9_10 C12_10 -179(2)
N5_10 C6_10 N10_10 C9_10 178.5(19)
C7_10 C6_10 N10_10 C9_10 -2(2)
N5_10 C6_10 N10_10 C18_10 5(3)
C7_10 C6_10 N10_10 C18_10 -176(2)
N8_10 C9_10 N10_10 C6_10 6(2)
C12_10 C9_10 N10_10 C6_10 178.3(19)
N8_10 C9_10 N10_10 C18_10 179.7(18)
C12_10 C9_10 N10_10 C18_10 -8(3)
N8_10 C9_10 C12_10 C13_10 40(3)
N10_10 C9_10 C12_10 C13_10 -132.3(18)
N8_10 C9_10 C12_10 C17_10 -136(2)
N10_10 C9_10 C12_10 C17_10 52(3)
C17_10 C12_10 C13_10 C14_10 0.2(13)
C9_10 C12_10 C13_10 C14_10 -175.4(16)
C12_10 C13_10 C14_10 C15_10 0.7(15)
C13_10 C14_10 C15_10 C16_10 0(3)
C14_10 C15_10 C16_10 C17_10 -1(3)
C15_10 C16_10 C17_10 C12_10 2(3)
C13_10 C12_10 C17_10 C16_10 -1(2)
C9_10 C12_10 C17_10 C16_10 174.3(17)
C6_10 N10_10 C18_10 O19_10 85(2)
C9_10 N10_10 C18_10 O19_10 -87(2)
C6_10 N10_10 C18_10 C22_10 -35(3)
C9_10 N10_10 C18_10 C22_10 152.6(17)
N10_10 C18_10 O19_10 C20_10 -104.4(15)
C22_10 C18_10 O19_10 C20_10 17.6(17)
C18_10 O19_10 C20_10 C21_10 -13.1(18)
C18_10 O19_10 C20_10 C28_10 103.5(16)
O19_10 C20_10 C21_10 O25_10 -112.2(16)
C28_10 C20_10 C21_10 O25_10 133.3(19)
O19_10 C20_10 C21_10 C22_10 3.1(19)
C28_10 C20_10 C21_10 C22_10 -111.4(19)
O25_10 C21_10 C22_10 O23_10 17.9(19)
C20_10 C21_10 C22_10 O23_10 -102.0(15)
O25_10 C21_10 C22_10 C18_10 126.5(16)
C20_10 C21_10 C22_10 C18_10 6.6(17)
O19_10 C18_10 C22_10 O23_10 91.4(14)
N10_10 C18_10 C22_10 O23_10 -147.6(14)
O19_10 C18_10 C22_10 C21_10 -14.3(16)
N10_10 C18_10 C22_10 C21_10 106.7(15)
C21_10 C22_10 O23_10 C24_10 -32.2(17)
C18_10 C22_10 O23_10 C24_10 -138.3(14)
C22_10 O23_10 C24_10 O25_10 35(2)
C22_10 O23_10 C24_10 C26_10 154.2(15)
C22_10 O23_10 C24_10 C27_10 -78.4(17)
O23_10 C24_10 O25_10 C21_10 -21(2)
C26_10 C24_10 O25_10 C21_10 -140.1(18)
C27_10 C24_10 O25_10 C21_10 92.4(18)
C20_10 C21_10 O25_10 C24_10 118.2(18)
C22_10 C21_10 O25_10 C24_10 2(2)
O19_10 C20_10 C28_10 O29_10 112(3)
C21_10 C20_10 C28_10 O29_10 -132(3)
C20_10 C28_10 O29_10 Si30_10 147(3)
C33_10 Si30_10 O29_10 C28_10 151(4)
C31_10 Si30_10 O29_10 C28_10 -89(5)
C32_10 Si30_10 O29_10 C28_10 30(5)
O29_10 Si30_10 C33_10 C35_10 -59(3)
C31_10 Si30_10 C33_10 C35_10 177(2)
C32_10 Si30_10 C33_10 C35_10 67(2)
O29_10 Si30_10 C33_10 C36_10 177(2)
C31_10 Si30_10 C33_10 C36_10 53(3)
C32_10 Si30_10 C33_10 C36_10 -56(3)
O29_10 Si30_10 C33_10 C34_10 59(3)
C31_10 Si30_10 C33_10 C34_10 -64(2)
C32_10 Si30_10 C33_10 C34_10 -174(2)
Sr2 O1_11 C2_11 N3_11 32(3)
Sr2 O1_11 C2_11 C7_11 -141.7(15)
O1_11 C2_11 N3_11 C4_11 178.9(17)
C7_11 C2_11 N3_11 C4_11 -7(3)
C2_11 N3_11 C4_11 N11_11 178.3(17)
C2_11 N3_11 C4_11 N5_11 1(3)
N11_11 C4_11 N5_11 C6_11 -176.3(18)
N3_11 C4_11 N5_11 C6_11 1(3)
C4_11 N5_11 C6_11 C7_11 3(3)
C4_11 N5_11 C6_11 N10_11 175.6(19)
N5_11 C6_11 C7_11 N8_11 -178(2)
N10_11 C6_11 C7_11 N8_11 8(2)
N5_11 C6_11 C7_11 C2_11 -9(3)
N10_11 C6_11 C7_11 C2_11 176.8(17)
O1_11 C2_11 C7_11 C6_11 -176(2)
N3_11 C2_11 C7_11 C6_11 10(3)
O1_11 C2_11 C7_11 N8_11 -9(4)
N3_11 C2_11 C7_11 N8_11 177(2)
C6_11 C7_11 N8_11 C9_11 -9(2)
C2_11 C7_11 N8_11 C9_11 -177(2)
C7_11 N8_11 C9_11 N10_11 7(3)
C7_11 N8_11 C9_11 C12_11 174(2)
N8_11 C9_11 N10_11 C6_11 -2(3)
C12_11 C9_11 N10_11 C6_11 -169(2)
N8_11 C9_11 N10_11 C18_11 177.6(19)
C12_11 C9_11 N10_11 C18_11 11(3)
N5_11 C6_11 N10_11 C9_11 -177(2)
C7_11 C6_11 N10_11 C9_11 -4(2)
N5_11 C6_11 N10_11 C18_11 3(3)
C7_11 C6_11 N10_11 C18_11 176.6(18)
N8_11 C9_11 C12_11 C13_11 50(3)
N10_11 C9_11 C12_11 C13_11 -145(2)
N8_11 C9_11 C12_11 C17_11 -132(2)
N10_11 C9_11 C12_11 C17_11 34(3)
C17_11 C12_11 C13_11 C14_11 0.8(15)
C9_11 C12_11 C13_11 C14_11 179.4(16)
C12_11 C13_11 C14_11 C15_11 0.6(16)
C13_11 C14_11 C15_11 C16_11 -2(3)
C14_11 C15_11 C16_11 C17_11 1(4)
C13_11 C12_11 C17_11 C16_11 -1(3)
C9_11 C12_11 C17_11 C16_11 -180(2)
C15_11 C16_11 C17_11 C12_11 0(4)
C9_11 N10_11 C18_11 O19_11 -91(2)
C6_11 N10_11 C18_11 O19_11 89(2)
C9_11 N10_11 C18_11 C22_11 149.6(19)
C6_11 N10_11 C18_11 C22_11 -31(3)
N10_11 C18_11 O19_11 C20_11 -108.1(18)
C22_11 C18_11 O19_11 C20_11 15(2)
C18_11 O19_11 C20_11 C21_11 -11(2)
C18_11 O19_11 C20_11 C28_11 107(2)
O19_11 C20_11 C21_11 O25_11 -113.5(18)
C28_11 C20_11 C21_11 O25_11 137.2(19)
O19_11 C20_11 C21_11 C22_11 3(2)
C28_11 C20_11 C21_11 C22_11 -107(2)
O25_11 C21_11 C22_11 O23_11 12(2)
C20_11 C21_11 C22_11 O23_11 -107.2(17)
O25_11 C21_11 C22_11 C18_11 125.3(16)
C20_11 C21_11 C22_11 C18_11 5.7(19)
O19_11 C18_11 C22_11 O23_11 96.9(17)
N10_11 C18_11 C22_11 O23_11 -141.7(17)
O19_11 C18_11 C22_11 C21_11 -12.2(18)
N10_11 C18_11 C22_11 C21_11 109.2(18)
C21_11 C22_11 O23_11 C24_11 -9(2)
C18_11 C22_11 O23_11 C24_11 -120.0(19)
C22_11 O23_11 C24_11 O25_11 3(3)
C22_11 O23_11 C24_11 C26_11 -126(2)
C22_11 O23_11 C24_11 C27_11 115(2)
O23_11 C24_11 O25_11 C21_11 6(3)
C26_11 C24_11 O25_11 C21_11 134(3)
C27_11 C24_11 O25_11 C21_11 -104(2)
C22_11 C21_11 O25_11 C24_11 -12(2)
C20_11 C21_11 O25_11 C24_11 106(2)
O19_11 C20_11 C28_11 O29_11 176(2)
C21_11 C20_11 C28_11 O29_11 -72(3)
C20_11 C28_11 O29_11 Si30_11 -153.7(19)
C28_11 O29_11 Si30_11 C32_11 143(3)
C28_11 O29_11 Si30_11 C33_11 -100(3)
C28_11 O29_11 Si30_11 C31_11 19(3)
O29_11 Si30_11 C33_11 C35_11 -65(2)
C32_11 Si30_11 C33_11 C35_11 50(3)
C31_11 Si30_11 C33_11 C35_11 179(2)
O29_11 Si30_11 C33_11 C34_11 67(2)
C32_11 Si30_11 C33_11 C34_11 -178(2)
C31_11 Si30_11 C33_11 C34_11 -48(3)
O29_11 Si30_11 C33_11 C36_11 178.1(18)
C32_11 Si30_11 C33_11 C36_11 -67(2)
C31_11 Si30_11 C33_11 C36_11 63(2)
Sr2 O1_12 C2_12 N3_12 35(2)
Sr2 O1_12 C2_12 C7_12 -144.8(14)
O1_12 C2_12 N3_12 C4_12 -179.5(16)
C7_12 C2_12 N3_12 C4_12 0(2)
C2_12 N3_12 C4_12 N11_12 177.8(18)
C2_12 N3_12 C4_12 N5_12 -2(3)
N11_12 C4_12 N5_12 C6_12 -174.5(18)
N3_12 C4_12 N5_12 C6_12 5(2)
C4_12 N5_12 C6_12 N10_12 -175.1(16)
C4_12 N5_12 C6_12 C7_12 -8(3)
N5_12 C6_12 C7_12 N8_12 -174.2(17)
N10_12 C6_12 C7_12 N8_12 -5.1(19)
N5_12 C6_12 C7_12 C2_12 7(3)
N10_12 C6_12 C7_12 C2_12 175.8(15)
O1_12 C2_12 C7_12 N8_12 -1(3)
N3_12 C2_12 C7_12 N8_12 178.9(16)
O1_12 C2_12 C7_12 C6_12 177.5(16)
N3_12 C2_12 C7_12 C6_12 -2(2)
C6_12 C7_12 N8_12 C9_12 4.5(18)
C2_12 C7_12 N8_12 C9_12 -176.5(17)
C7_12 N8_12 C9_12 N10_12 -2.2(18)
C7_12 N8_12 C9_12 C12_12 175.8(14)
N8_12 C9_12 N10_12 C6_12 -0.9(18)
C12_12 C9_12 N10_12 C6_12 -178.8(15)
N8_12 C9_12 N10_12 C18_12 -178.9(14)
C12_12 C9_12 N10_12 C18_12 3(3)
N5_12 C6_12 N10_12 C9_12 173.3(16)
C7_12 C6_12 N10_12 C9_12 3.6(18)
N5_12 C6_12 N10_12 C18_12 -9(3)
C7_12 C6_12 N10_12 C18_12 -178.5(15)
N8_12 C9_12 C12_12 C13_12 46.6(19)
N10_12 C9_12 C12_12 C13_12 -135.8(15)
N8_12 C9_12 C12_12 C17_12 -129.3(15)
N10_12 C9_12 C12_12 C17_12 48(2)
C17_12 C12_12 C13_12 C14_12 -0.4(11)
C9_12 C12_12 C13_12 C14_12 -176.4(12)
C12_12 C13_12 C14_12 C15_12 -1.2(13)
C13_12 C14_12 C15_12 C16_12 3(2)
C14_12 C15_12 C16_12 C17_12 -4(2)
C15_12 C16_12 C17_12 C12_12 2(2)
C13_12 C12_12 C17_12 C16_12 0.0(18)
C9_12 C12_12 C17_12 C16_12 176.0(13)
C9_12 N10_12 C18_12 O19_12 -101.7(18)
C6_12 N10_12 C18_12 O19_12 80.7(19)
C9_12 N10_12 C18_12 C22_12 138.7(16)
C6_12 N10_12 C18_12 C22_12 -39(2)
N10_12 C18_12 O19_12 C20_12 -114.9(13)
C22_12 C18_12 O19_12 C20_12 7.0(17)
C18_12 O19_12 C20_12 C21_12 -9.9(18)
C18_12 O19_12 C20_12 C28_12 116.9(16)
O19_12 C20_12 C21_12 O25_12 -107.7(15)
C28_12 C20_12 C21_12 O25_12 127.4(17)
O19_12 C20_12 C21_12 C22_12 8.3(17)
C28_12 C20_12 C21_12 C22_12 -116.5(16)
O25_12 C21_12 C22_12 O23_12 4.3(17)
C20_12 C21_12 C22_12 O23_12 -117.6(13)
O25_12 C21_12 C22_12 C18_12 117.7(15)
C20_12 C21_12 C22_12 C18_12 -4.2(16)
O19_12 C18_12 C22_12 O23_12 109.2(14)
N10_12 C18_12 C22_12 O23_12 -128.9(14)
O19_12 C18_12 C22_12 C21_12 -1.4(16)
N10_12 C18_12 C22_12 C21_12 120.5(14)
C21_12 C22_12 O23_12 C24_12 -11.1(18)
C18_12 C22_12 O23_12 C24_12 -122.6(15)
C22_12 O23_12 C24_12 O25_12 14(2)
C22_12 O23_12 C24_12 C27_12 153(2)
C22_12 O23_12 C24_12 C26_12 -99.3(19)
O23_12 C24_12 O25_12 C21_12 -11(2)
C27_12 C24_12 O25_12 C21_12 -148(2)
C26_12 C24_12 O25_12 C21_12 99(2)
C20_12 C21_12 O25_12 C24_12 120.4(17)
C22_12 C21_12 O25_12 C24_12 4(2)
O19_12 C20_12 C28_12 O29_12 59(2)
C21_12 C20_12 C28_12 O29_12 -177.8(15)
C20_12 C28_12 O29_12 Si30_12 -122.7(16)
C33_12 Si30_12 O29_12 C28_12 -161.6(18)
C32_12 Si30_12 O29_12 C28_12 75(2)
C31_12 Si30_12 O29_12 C28_12 -42(2)
O29_12 Si30_12 C33_12 C36_12 176.8(17)
C32_12 Si30_12 C33_12 C36_12 -60(2)
C31_12 Si30_12 C33_12 C36_12 60(2)
O29_12 Si30_12 C33_12 C34_12 55(2)
C32_12 Si30_12 C33_12 C34_12 177.5(18)
C31_12 Si30_12 C33_12 C34_12 -61.9(19)
O29_12 Si30_12 C33_12 C35_12 -58(2)
C32_12 Si30_12 C33_12 C35_12 64.7(18)
C31_12 Si30_12 C33_12 C35_12 -174.8(18)
Sr2 O1_13 C2_13 N3_13 41(2)
Sr2 O1_13 C2_13 C7_13 -139.4(16)
O1_13 C2_13 N3_13 C4_13 -178.8(17)
C7_13 C2_13 N3_13 C4_13 1(3)
C2_13 N3_13 C4_13 N11_13 179.1(18)
C2_13 N3_13 C4_13 N5_13 -5(3)
N11_13 C4_13 N5_13 C6_13 -179.8(18)
N3_13 C4_13 N5_13 C6_13 5(3)
C4_13 N5_13 C6_13 C7_13 -1(3)
C4_13 N5_13 C6_13 N10_13 172.2(18)
N5_13 C6_13 C7_13 C2_13 -3(3)
N10_13 C6_13 C7_13 C2_13 -177.0(17)
N5_13 C6_13 C7_13 N8_13 177.4(18)
N10_13 C6_13 C7_13 N8_13 3(2)
O1_13 C2_13 C7_13 C6_13 -177.5(19)
N3_13 C2_13 C7_13 C6_13 2(3)
O1_13 C2_13 C7_13 N8_13 2(4)
N3_13 C2_13 C7_13 N8_13 -178(2)
C6_13 C7_13 N8_13 C9_13 -2(2)
C2_13 C7_13 N8_13 C9_13 179(2)
C7_13 N8_13 C9_13 N10_13 -1(2)
C7_13 N8_13 C9_13 C12_13 -178.7(19)
N5_13 C6_13 N10_13 C9_13 -178.0(18)
C7_13 C6_13 N10_13 C9_13 -4(2)
N5_13 C6_13 N10_13 C18_13 7(3)
C7_13 C6_13 N10_13 C18_13 -178.9(17)
N8_13 C9_13 N10_13 C6_13 3(2)
C12_13 C9_13 N10_13 C6_13 -179.3(18)
N8_13 C9_13 N10_13 C18_13 178.3(18)
C12_13 C9_13 N10_13 C18_13 -4(3)
N8_13 C9_13 C12_13 C13_13 41(3)
N10_13 C9_13 C12_13 C13_13 -136.7(17)
N8_13 C9_13 C12_13 C17_13 -140(2)
N10_13 C9_13 C12_13 C17_13 42(3)
C17_13 C12_13 C13_13 C14_13 0.8(14)
C9_13 C12_13 C13_13 C14_13 179.5(17)
C12_13 C13_13 C14_13 C15_13 -0.2(15)
C13_13 C14_13 C15_13 C16_13 0(2)
C14_13 C15_13 C16_13 C17_13 0(3)
C15_13 C16_13 C17_13 C12_13 0(3)
C13_13 C12_13 C17_13 C16_13 -1(2)
C9_13 C12_13 C17_13 C16_13 -179.4(18)
C6_13 N10_13 C18_13 O19_13 77(2)
C9_13 N10_13 C18_13 O19_13 -98(2)
C6_13 N10_13 C18_13 C22_13 -44(2)
C9_13 N10_13 C18_13 C22_13 141.3(18)
N10_13 C18_13 O19_13 C20_13 -129.1(14)
C22_13 C18_13 O19_13 C20_13 -5.2(18)
C18_13 O19_13 C20_13 C28_13 117(2)
C18_13 O19_13 C20_13 C21_13 -10.5(18)
O19_13 C20_13 C21_13 O25_13 -89.4(15)
C28_13 C20_13 C21_13 O25_13 145.3(16)
O19_13 C20_13 C21_13 C22_13 22.1(18)
C28_13 C20_13 C21_13 C22_13 -103.2(18)
O19_13 C18_13 C22_13 O23_13 129.6(14)
N10_13 C18_13 C22_13 O23_13 -109.4(15)
O19_13 C18_13 C22_13 C21_13 18.3(16)
N10_13 C18_13 C22_13 C21_13 139.2(14)
O25_13 C21_13 C22_13 O23_13 -25.8(18)
C20_13 C21_13 C22_13 O23_13 -140.6(14)
O25_13 C21_13 C22_13 C18_13 90.8(15)
C20_13 C21_13 C22_13 C18_13 -24.0(16)
C18_13 C22_13 O23_13 C24_13 -104.6(15)
C21_13 C22_13 O23_13 C24_13 4.4(18)
C22_13 O23_13 C24_13 O25_13 19.1(18)
C22_13 O23_13 C24_13 C27_13 134(2)
C22_13 O23_13 C24_13 C26_13 -94(2)
O23_13 C24_13 O25_13 C21_13 -34.8(16)
C27_13 C24_13 O25_13 C21_13 -152.0(16)
C26_13 C24_13 O25_13 C21_13 81.5(17)
C20_13 C21_13 O25_13 C24_13 149.2(14)
C22_13 C21_13 O25_13 C24_13 36.2(17)
O19_13 C20_13 C28_13 O29_13 -179(2)
C21_13 C20_13 C28_13 O29_13 -57(3)
C20_13 C28_13 O29_13 Si30_13 160(2)
C28_13 O29_13 Si30_13 C33_13 -48(3)
C28_13 O29_13 Si30_13 C31_13 98(3)
C28_13 O29_13 Si30_13 C32_13 -164(3)
O29_13 Si30_13 C33_13 C34_13 70(2)
C31_13 Si30_13 C33_13 C34_13 -74(2)
C32_13 Si30_13 C33_13 C34_13 -177.7(17)
O29_13 Si30_13 C33_13 C35_13 -45(2)
C31_13 Si30_13 C33_13 C35_13 171(2)
C32_13 Si30_13 C33_13 C35_13 67(2)
O29_13 Si30_13 C33_13 C36_13 -173(2)
C31_13 Si30_13 C33_13 C36_13 43(3)
C32_13 Si30_13 C33_13 C36_13 -61(2)
Sr2 O1_14 C2_14 N3_14 34(3)
Sr2 O1_14 C2_14 C7_14 -136.2(19)
O1_14 C2_14 N3_14 C4_14 175(2)
C7_14 C2_14 N3_14 C4_14 -14(3)
C2_14 N3_14 C4_14 N5_14 12(4)
C2_14 N3_14 C4_14 N11_14 178(2)
N3_14 C4_14 N5_14 C6_14 -1(4)
N11_14 C4_14 N5_14 C6_14 -168(2)
C4_14 N5_14 C6_14 C7_14 -7(4)
C4_14 N5_14 C6_14 N10_14 176(2)
N5_14 C6_14 C7_14 C2_14 4(4)
N10_14 C6_14 C7_14 C2_14 -177.8(19)
N5_14 C6_14 C7_14 N8_14 -179(2)
N10_14 C6_14 C7_14 N8_14 -1(2)
O1_14 C2_14 C7_14 C6_14 177(2)
N3_14 C2_14 C7_14 C6_14 6(3)
O1_14 C2_14 C7_14 N8_14 0(4)
N3_14 C2_14 C7_14 N8_14 -171(2)
C6_14 C7_14 N8_14 C9_14 -1(2)
C2_14 C7_14 N8_14 C9_14 176(2)
C7_14 N8_14 C9_14 N10_14 2(2)
C7_14 N8_14 C9_14 C12_14 176.4(17)
N8_14 C9_14 N10_14 C6_14 -2(2)
C12_14 C9_14 N10_14 C6_14 -176.8(18)
N8_14 C9_14 N10_14 C18_14 -179.7(18)
C12_14 C9_14 N10_14 C18_14 6(3)
N5_14 C6_14 N10_14 C9_14 180(2)
C7_14 C6_14 N10_14 C9_14 2(2)
N5_14 C6_14 N10_14 C18_14 -3(3)
C7_14 C6_14 N10_14 C18_14 179.1(18)
N8_14 C9_14 C12_14 C13_14 49(2)
N10_14 C9_14 C12_14 C13_14 -137.4(18)
N8_14 C9_14 C12_14 C17_14 -134.2(19)
N10_14 C9_14 C12_14 C17_14 40(3)
C17_14 C12_14 C13_14 C14_14 1.1(14)
C9_14 C12_14 C13_14 C14_14 178.2(15)
C12_14 C13_14 C14_14 C15_14 -0.7(16)
C13_14 C14_14 C15_14 C16_14 2(3)
C14_14 C15_14 C16_14 C17_14 -4(4)
C13_14 C12_14 C17_14 C16_14 -3(2)
C9_14 C12_14 C17_14 C16_14 -180.0(18)
C15_14 C16_14 C17_14 C12_14 5(3)
C9_14 N10_14 C18_14 O19_14 -102(2)
C6_14 N10_14 C18_14 O19_14 81(2)
C9_14 N10_14 C18_14 C22_14 137.4(19)
C6_14 N10_14 C18_14 C22_14 -39(3)
N10_14 C18_14 O19_14 C20_14 -117.9(17)
C22_14 C18_14 O19_14 C20_14 4.7(19)
C18_14 O19_14 C20_14 C28_14 115(2)
C18_14 O19_14 C20_14 C21_14 -7(2)
C28_14 C20_14 C21_14 O25_14 132(3)
O19_14 C20_14 C21_14 O25_14 -108.0(19)
C28_14 C20_14 C21_14 C22_14 -114(3)
O19_14 C20_14 C21_14 C22_14 5(2)
O25_14 C21_14 C22_14 O23_14 -6(2)
C20_14 C21_14 C22_14 O23_14 -122.5(17)
O25_14 C21_14 C22_14 C18_14 113.5(16)
C20_14 C21_14 C22_14 C18_14 -2.7(19)
O19_14 C18_14 C22_14 O23_14 114.5(15)
N10_14 C18_14 C22_14 O23_14 -120.2(15)
O19_14 C18_14 C22_14 C21_14 -1.2(17)
N10_14 C18_14 C22_14 C21_14 124.1(16)
C21_14 C22_14 O23_14 C24_14 13(2)
C18_14 C22_14 O23_14 C24_14 -106.0(16)
C22_14 O23_14 C24_14 O25_14 -14(2)
C22_14 O23_14 C24_14 C26_14 -149(2)
C22_14 O23_14 C24_14 C27_14 99(2)
O23_14 C24_14 O25_14 C21_14 10(2)
C26_14 C24_14 O25_14 C21_14 135(2)
C27_14 C24_14 O25_14 C21_14 -101(2)
C22_14 C21_14 O25_14 C24_14 -2(2)
C20_14 C21_14 O25_14 C24_14 109.3(19)
O19_14 C20_14 C28_14 O29_14 70(3)
C21_14 C20_14 C28_14 O29_14 -170(2)
C20_14 C28_14 O29_14 Si30_14 179(3)
C32_14 Si30_14 O29_14 C28_14 -30(3)
C33_14 Si30_14 O29_14 C28_14 99(3)
C31_14 Si30_14 O29_14 C28_14 -150(3)
O29_14 Si30_14 C33_14 C36_14 169(2)
C32_14 Si30_14 C33_14 C36_14 -59(3)
C31_14 Si30_14 C33_14 C36_14 65(3)
O29_14 Si30_14 C33_14 C35_14 -74(3)
C32_14 Si30_14 C33_14 C35_14 59(3)
C31_14 Si30_14 C33_14 C35_14 -177(2)
O29_14 Si30_14 C33_14 C34_14 57(3)
C32_14 Si30_14 C33_14 C34_14 -171(3)
C31_14 Si30_14 C33_14 C34_14 -47(3)
Sr2 O1_15 C2_15 N3_15 41(3)
Sr2 O1_15 C2_15 C7_15 -138.1(15)
O1_15 C2_15 N3_15 C4_15 178.4(19)
C7_15 C2_15 N3_15 C4_15 -2(3)
C2_15 N3_15 C4_15 N5_15 1(3)
C2_15 N3_15 C4_15 N11_15 179.6(19)
N3_15 C4_15 N5_15 C6_15 -1(3)
N11_15 C4_15 N5_15 C6_15 180.0(18)
C4_15 N5_15 C6_15 C7_15 4(3)
C4_15 N5_15 C6_15 N10_15 174.1(18)
N5_15 C6_15 C7_15 N8_15 176.5(17)
N10_15 C6_15 C7_15 N8_15 5.0(19)
N5_15 C6_15 C7_15 C2_15 -6(3)
N10_15 C6_15 C7_15 C2_15 -177.3(16)
O1_15 C2_15 C7_15 C6_15 -176.5(19)
N3_15 C2_15 C7_15 C6_15 4(2)
O1_15 C2_15 C7_15 N8_15 1(3)
N3_15 C2_15 C7_15 N8_15 -178.4(17)
C6_15 C7_15 N8_15 C9_15 -5(2)
C2_15 C7_15 N8_15 C9_15 177.5(19)
C7_15 N8_15 C9_15 N10_15 3.1(19)
C7_15 N8_15 C9_15 C12_15 -177.0(16)
C7_15 C6_15 N10_15 C9_15 -2.9(18)
N5_15 C6_15 N10_15 C9_15 -174.8(17)
C7_15 C6_15 N10_15 C18_15 171.4(17)
N5_15 C6_15 N10_15 C18_15 -1(3)
N8_15 C9_15 N10_15 C6_15 0(2)
C12_15 C9_15 N10_15 C6_15 179.9(16)
N8_15 C9_15 N10_15 C18_15 -175.1(16)
C12_15 C9_15 N10_15 C18_15 5(3)
N8_15 C9_15 C12_15 C13_15 38(2)
N10_15 C9_15 C12_15 C13_15 -141.8(16)
N8_15 C9_15 C12_15 C17_15 -141.0(18)
N10_15 C9_15 C12_15 C17_15 39(3)
C17_15 C12_15 C13_15 C14_15 -0.6(14)
C9_15 C12_15 C13_15 C14_15 -179.9(15)
C12_15 C13_15 C14_15 C15_15 1.5(15)
C13_15 C14_15 C15_15 C16_15 -1(3)
C14_15 C15_15 C16_15 C17_15 0(3)
C15_15 C16_15 C17_15 C12_15 1(3)
C13_15 C12_15 C17_15 C16_15 -1(2)
C9_15 C12_15 C17_15 C16_15 178.6(18)
C6_15 N10_15 C18_15 O19_15 91(2)
C9_15 N10_15 C18_15 O19_15 -95.7(19)
C6_15 N10_15 C18_15 C22_15 -28(3)
C9_15 N10_15 C18_15 C22_15 145.2(16)
N10_15 C18_15 O19_15 C20_15 -108.6(16)
C22_15 C18_15 O19_15 C20_15 14.1(19)
C18_15 O19_15 C20_15 C28_15 103.7(19)
C18_15 O19_15 C20_15 C21_15 -18(2)
O19_15 C20_15 C21_15 O25_15 -100.2(19)
C28_15 C20_15 C21_15 O25_15 140(2)
O19_15 C20_15 C21_15 C22_15 13(2)
C28_15 C20_15 C21_15 C22_15 -106.5(19)
O25_15 C21_15 C22_15 O23_15 -2(2)
C20_15 C21_15 C22_15 O23_15 -125.2(16)
O25_15 C21_15 C22_15 C18_15 118.0(19)
C20_15 C21_15 C22_15 C18_15 -5.3(19)
O19_15 C18_15 C22_15 O23_15 109.9(17)
N10_15 C18_15 C22_15 O23_15 -128.7(16)
O19_15 C18_15 C22_15 C21_15 -4.6(18)
N10_15 C18_15 C22_15 C21_15 116.8(17)
C21_15 C22_15 O23_15 C24_15 14(2)
C18_15 C22_15 O23_15 C24_15 -100.8(18)
C22_15 O23_15 C24_15 O25_15 -20(2)
C22_15 O23_15 C24_15 C27_15 99(2)
C22_15 O23_15 C24_15 C26_15 -137(2)
O23_15 C24_15 O25_15 C21_15 19(3)
C27_15 C24_15 O25_15 C21_15 -98(3)
C26_15 C24_15 O25_15 C21_15 132(2)
C22_15 C21_15 O25_15 C24_15 -11(3)
C20_15 C21_15 O25_15 C24_15 104(2)
O19_15 C20_15 C28_15 O29_15 60(2)
C21_15 C20_15 C28_15 O29_15 178.8(19)
C20_15 C28_15 O29_15 Si30_15 -150.7(18)
C28_15 O29_15 Si30_15 C33_15 167(2)
C28_15 O29_15 Si30_15 C31_15 -76(3)
C28_15 O29_15 Si30_15 C32_15 47(3)
O29_15 Si30_15 C33_15 C35_15 -67(2)
C31_15 Si30_15 C33_15 C35_15 179(2)
C32_15 Si30_15 C33_15 C35_15 52(3)
O29_15 Si30_15 C33_15 C34_15 63(2)
C31_15 Si30_15 C33_15 C34_15 -51(3)
C32_15 Si30_15 C33_15 C34_15 -179(2)
O29_15 Si30_15 C33_15 C36_15 179.0(19)
C31_15 Si30_15 C33_15 C36_15 65(2)
C32_15 Si30_15 C33_15 C36_15 -62(2)
Sr2 O1_16 C2_16 N3_16 43(2)
Sr2 O1_16 C2_16 C7_16 -140.0(14)
O1_16 C2_16 N3_16 C4_16 179.0(15)
C7_16 C2_16 N3_16 C4_16 1(2)
C2_16 N3_16 C4_16 N5_16 -6(3)
C2_16 N3_16 C4_16 N11_16 176.5(15)
N11_16 C4_16 N5_16 C6_16 -177.1(15)
N3_16 C4_16 N5_16 C6_16 6(2)
C4_16 N5_16 C6_16 N10_16 178.4(17)
C4_16 N5_16 C6_16 C7_16 -1(3)
N5_16 C6_16 C7_16 N8_16 -179.0(17)
N10_16 C6_16 C7_16 N8_16 2(2)
N5_16 C6_16 C7_16 C2_16 -4(3)
N10_16 C6_16 C7_16 C2_16 177.1(16)
O1_16 C2_16 C7_16 N8_16 0(3)
N3_16 C2_16 C7_16 N8_16 177.5(18)
O1_16 C2_16 C7_16 C6_16 -174.4(17)
N3_16 C2_16 C7_16 C6_16 3(2)
C6_16 C7_16 N8_16 C9_16 -1(2)
C2_16 C7_16 N8_16 C9_16 -175(2)
C7_16 N8_16 C9_16 N10_16 -1(2)
C7_16 N8_16 C9_16 C12_16 -174.6(18)
N5_16 C6_16 N10_16 C9_16 178.8(18)
C7_16 C6_16 N10_16 C9_16 -2(2)
N5_16 C6_16 N10_16 C18_16 2(3)
C7_16 C6_16 N10_16 C18_16 -178.4(17)
N8_16 C9_16 N10_16 C6_16 2(2)
C12_16 C9_16 N10_16 C6_16 175.4(18)
N8_16 C9_16 N10_16 C18_16 178.3(17)
C12_16 C9_16 N10_16 C18_16 -8(3)
N8_16 C9_16 C12_16 C17_16 -141(2)
N10_16 C9_16 C12_16 C17_16 46(3)
N8_16 C9_16 C12_16 C13_16 36(3)
N10_16 C9_16 C12_16 C13_16 -137.2(18)
C17_16 C12_16 C13_16 C14_16 1.7(17)
C9_16 C12_16 C13_16 C14_16 -175.5(18)
C12_16 C13_16 C14_16 C15_16 -2.1(17)
C13_16 C14_16 C15_16 C16_16 8(3)
C14_16 C15_16 C16_16 C17_16 -14(4)
C13_16 C12_16 C17_16 C16_16 -7(3)
C9_16 C12_16 C17_16 C16_16 170(2)
C15_16 C16_16 C17_16 C12_16 14(4)
C6_16 N10_16 C18_16 O19_16 91.3(19)
C9_16 N10_16 C18_16 O19_16 -85(2)
C6_16 N10_16 C18_16 C22_16 -23(2)
C9_16 N10_16 C18_16 C22_16 160.7(17)
N10_16 C18_16 O19_16 C20_16 -95.9(13)
C22_16 C18_16 O19_16 C20_16 25.4(16)
C18_16 O19_16 C20_16 C28_16 101.4(15)
C18_16 O19_16 C20_16 C21_16 -21.2(16)
O19_16 C20_16 C21_16 O25_16 -104.9(13)
C28_16 C20_16 C21_16 O25_16 133.6(15)
O19_16 C20_16 C21_16 C22_16 6.8(14)
C28_16 C20_16 C21_16 C22_16 -114.6(15)
O25_16 C21_16 C22_16 O23_16 9.9(14)
C20_16 C21_16 C22_16 O23_16 -105.6(12)
O25_16 C21_16 C22_16 C18_16 123.1(11)
C20_16 C21_16 C22_16 C18_16 7.5(14)
O19_16 C18_16 C22_16 O23_16 93.1(14)
N10_16 C18_16 C22_16 O23_16 -148.9(14)
O19_16 C18_16 C22_16 C21_16 -19.3(14)
N10_16 C18_16 C22_16 C21_16 98.7(15)
C21_16 C22_16 O23_16 C24_16 -27.5(14)
C18_16 C22_16 O23_16 C24_16 -140.7(12)
C22_16 O23_16 C24_16 O25_16 35.8(13)
C22_16 O23_16 C24_16 C27_16 152.5(15)
C22_16 O23_16 C24_16 C26_16 -80.4(15)
C20_16 C21_16 O25_16 C24_16 124.3(13)
C22_16 C21_16 O25_16 C24_16 12.1(14)
O23_16 C24_16 O25_16 C21_16 -30.1(14)
C27_16 C24_16 O25_16 C21_16 -147.4(12)
C26_16 C24_16 O25_16 C21_16 87.4(13)
O19_16 C20_16 C28_16 O29_16 67.5(18)
C21_16 C20_16 C28_16 O29_16 -174.1(14)
C20_16 C28_16 O29_16 Si30_16 -148.2(18)
C33_16 Si30_16 O29_16 C28_16 169(2)
C32_16 Si30_16 O29_16 C28_16 40(3)
C31_16 Si30_16 O29_16 C28_16 -73(2)
O29_16 Si30_16 C33_16 C36_16 -179.3(18)
C32_16 Si30_16 C33_16 C36_16 -53(3)
C31_16 Si30_16 C33_16 C36_16 65(2)
O29_16 Si30_16 C33_16 C34_16 56(2)
C32_16 Si30_16 C33_16 C34_16 -179(2)
C31_16 Si30_16 C33_16 C34_16 -60(2)
O29_16 Si30_16 C33_16 C35_16 -67(2)
C32_16 Si30_16 C33_16 C35_16 59(2)
C31_16 Si30_16 C33_16 C35_16 177.7(18)
O41_21 C42_21 C43_21 C44_21 -171.3(19)
C47_21 C42_21 C43_21 C44_21 5(3)
O41_21 C42_21 C43_21 N51_21 13(3)
C47_21 C42_21 C43_21 N51_21 -171.2(19)
N51_21 C43_21 C44_21 C45_21 173(2)
C42_21 C43_21 C44_21 C45_21 -3(3)
C43_21 C44_21 C45_21 C46_21 2(3)
C43_21 C44_21 C45_21 N54_21 -174.7(18)
C44_21 C45_21 C46_21 C47_21 -3(3)
N54_21 C45_21 C46_21 C47_21 173.9(15)
C45_21 C46_21 C47_21 N48_21 -176.0(16)
C45_21 C46_21 C47_21 C42_21 5(3)
O41_21 C42_21 C47_21 C46_21 170.4(16)
C43_21 C42_21 C47_21 C46_21 -6(2)
O41_21 C42_21 C47_21 N48_21 -9(2)
C43_21 C42_21 C47_21 N48_21 175.2(16)
C46_21 C47_21 N48_21 O49_21 139.5(16)
C42_21 C47_21 N48_21 O49_21 -41(2)
C46_21 C47_21 N48_21 O50_21 -39(2)
C42_21 C47_21 N48_21 O50_21 140.0(17)
C44_21 C43_21 N51_21 O52_21 153(3)
C42_21 C43_21 N51_21 O52_21 -31(4)
C44_21 C43_21 N51_21 O53_21 -24(4)
C42_21 C43_21 N51_21 O53_21 152(3)
C44_21 C45_21 N54_21 O56_21 -177.4(19)
C46_21 C45_21 N54_21 O56_21 6(2)
C44_21 C45_21 N54_21 O55_21 -7(3)
C46_21 C45_21 N54_21 O55_21 176.4(18)
O41_22 C42_22 C43_22 C44_22 -173(3)
C47_22 C42_22 C43_22 C44_22 3(4)
O41_22 C42_22 C43_22 N51_22 9(4)
C47_22 C42_22 C43_22 N51_22 -176(2)
C42_22 C43_22 C44_22 C45_22 0(4)
N51_22 C43_22 C44_22 C45_22 179(2)
C43_22 C44_22 C45_22 N54_22 179(2)
C43_22 C44_22 C45_22 C46_22 0(4)
C44_22 C45_22 C46_22 C47_22 -2(3)
N54_22 C45_22 C46_22 C47_22 178.4(18)
C45_22 C46_22 C47_22 N48_22 -179(2)
C45_22 C46_22 C47_22 C42_22 5(3)
O41_22 C42_22 C47_22 C46_22 170(2)
C43_22 C42_22 C47_22 C46_22 -5(3)
O41_22 C42_22 C47_22 N48_22 -6(4)
C43_22 C42_22 C47_22 N48_22 179(2)
C46_22 C47_22 N48_22 O50_22 -47(3)
C42_22 C47_22 N48_22 O50_22 130(3)
C46_22 C47_22 N48_22 O49_22 136(2)
C42_22 C47_22 N48_22 O49_22 -48(3)
C44_22 C43_22 N51_22 O52_22 -139(3)
C42_22 C43_22 N51_22 O52_22 40(4)
C44_22 C43_22 N51_22 O53_22 38(3)
C42_22 C43_22 N51_22 O53_22 -143(3)
C44_22 C45_22 N54_22 O55_22 -6(3)
C46_22 C45_22 N54_22 O55_22 173(2)
C44_22 C45_22 N54_22 O56_22 176(2)
C46_22 C45_22 N54_22 O56_22 -5(3)
O41_23 C42_23 C43_23 C44_23 -178(2)
C47_23 C42_23 C43_23 C44_23 2(3)
O41_23 C42_23 C43_23 N51_23 -2(3)
C47_23 C42_23 C43_23 N51_23 177(2)
N51_23 C43_23 C44_23 C45_23 173(2)
C42_23 C43_23 C44_23 C45_23 -11(3)
C43_23 C44_23 C45_23 C46_23 10(3)
C43_23 C44_23 C45_23 N54_23 -173(2)
C44_23 C45_23 C46_23 C47_23 1(3)
N54_23 C45_23 C46_23 C47_23 -175.9(16)
C45_23 C46_23 C47_23 C42_23 -12(3)
C45_23 C46_23 C47_23 N48_23 176.0(16)
O41_23 C42_23 C47_23 C46_23 -170.1(19)
C43_23 C42_23 C47_23 C46_23 10(3)
O41_23 C42_23 C47_23 N48_23 2(3)
C43_23 C42_23 C47_23 N48_23 -177.7(17)
C46_23 C47_23 N48_23 O49_23 -166.0(16)
C42_23 C47_23 N48_23 O49_23 21(2)
C46_23 C47_23 N48_23 O50_23 15(2)
C42_23 C47_23 N48_23 O50_23 -157.4(17)
C44_23 C43_23 N51_23 O52_23 147(3)
C42_23 C43_23 N51_23 O52_23 -29(3)
C44_23 C43_23 N51_23 O53_23 -31(3)
C42_23 C43_23 N51_23 O53_23 153(2)
C46_23 C45_23 N54_23 O56_23 0(3)
C44_23 C45_23 N54_23 O56_23 -176.9(18)
C46_23 C45_23 N54_23 O55_23 -179.7(18)
C44_23 C45_23 N54_23 O55_23 3(3)
O41_24 C42_24 C43_24 C44_24 -170.2(17)
C47_24 C42_24 C43_24 C44_24 5(2)
O41_24 C42_24 C43_24 N51_24 6(2)
C47_24 C42_24 C43_24 N51_24 -179.2(15)
N51_24 C43_24 C44_24 C45_24 178.2(17)
C42_24 C43_24 C44_24 C45_24 -6(3)
C43_24 C44_24 C45_24 C46_24 4(3)
C43_24 C44_24 C45_24 N54_24 -178.0(16)
C44_24 C45_24 C46_24 C47_24 -2(3)
N54_24 C45_24 C46_24 C47_24 -180.0(16)
C45_24 C46_24 C47_24 C42_24 2(3)
C45_24 C46_24 C47_24 N48_24 179.7(15)
O41_24 C42_24 C47_24 C46_24 172.3(17)
C43_24 C42_24 C47_24 C46_24 -3(2)
O41_24 C42_24 C47_24 N48_24 -5(2)
C43_24 C42_24 C47_24 N48_24 179.2(14)
C46_24 C47_24 N48_24 O50_24 -32.2(19)
C42_24 C47_24 N48_24 O50_24 145.9(14)
C46_24 C47_24 N48_24 O49_24 147.6(15)
C42_24 C47_24 N48_24 O49_24 -34(2)
C44_24 C43_24 N51_24 O52_24 -145.9(18)
C42_24 C43_24 N51_24 O52_24 38(2)
C44_24 C43_24 N51_24 O53_24 35(2)
C42_24 C43_24 N51_24 O53_24 -140.6(17)
C46_24 C45_24 N54_24 O55_24 171.4(18)
C44_24 C45_24 N54_24 O55_24 -6(3)
C46_24 C45_24 N54_24 O56_24 -2(3)
C44_24 C45_24 N54_24 O56_24 -179(2)
C61_31 C62_31 C63_31 C64_31 177.6(11)
C62_31 C63_31 C64_31 C65_31 173.1(15)
C63_31 C64_31 C65_31 C66_31 176.5(14)
C61_32 C62_32 C63_32 C64_32 180(2)
C62_32 C63_32 C64_32 C65_32 179(4)
C63_32 C64_32 C65_32 C66_32 179(4)
C61_33 C62_33 C63_33 C64_33 179.9(17)
C62_33 C63_33 C64_33 C65_33 178(4)
C63_33 C64_33 C65_33 C66_33 176(4)
C61_34 C62_34 C63_34 C64_34 5(2)
C62_34 C63_34 C64_34 C65_34 -166(3)
C63_34 C64_34 C65_34 C66_34 -178(4)
C66_35^a C65_35^a C64_35^a C63_35^a 179(4)
C65_35^a C64_35^a C63_35^a C62_35^a -180(3)
C64_35^a C63_35^a C62_35^a C61_35^a -180.0(18)
C66_36 C65_36 C64_36 C63_36 161(5)
C65_36 C64_36 C63_36 C62_36 175(3)
C64_36 C63_36 C62_36 C61_36 -179(2)
C66_37 C65_37 C64_37 C63_37 -175(4)
C65_37 C64_37 C63_37 C62_37 -179(3)
C64_37 C63_37 C62_37 C61_37 179(2)
C66_39 C65_39 C64_39 C63_39 179(5)
C65_39 C64_39 C63_39 C62_39 179(3)
C64_39 C63_39 C62_39 C61_39 180(2)
C66_41 C65_41 C64_41 C63_41 179(4)
C65_41 C64_41 C63_41 C62_41 177(4)
C64_41 C63_41 C62_41 C61_41 179(2)
C66_42^b C65_42^b C64_42^b C63_42^b 177(4)
C65_42^b C64_42^b C63_42^b C62_42^b -178(4)
C64_42^b C63_42^b C62_42^b C61_42^b -178.6(19)
